data_4128091
loop_
_publ_author_name
'Rizzuto, Felix J.'
'Pr\"ohm, Patrick'
'Plajer, Alex J.'
'Greenfield, Jake L.'
'Nitschke, Jonathan R.'

_publ_section_title
;
 Hydrogen-Bond-Assisted Symmetry Breaking in a Network of Chiral
 Metal-Organic Assemblies.
;
_journal_issue 4
_journal_name_full 'Journal of the American Chemical Society'
_journal_page_first 1707
_journal_page_last 1715
_journal_paper_doi 10.1021/jacs.8b12323
_journal_volume 141
_journal_year 2019
_chemical_formula_moiety
'0.65(Zn3 C150 H129 N27 O9), 0.35(Zn3 C153 H135 N27 O9), 6(C B11 H12), 5.5(C2 H3 N), 2.35(O C4 H10)'
_chemical_formula_sum 'C177.45 H243.1 B66 N32.5 O11.35 Zn3'
_chemical_formula_weight 3922.70
_space_group_crystal_system triclinic
_space_group_IT_number 2
_space_group_name_Hall '-P 1'
_space_group_name_H-M_alt 'P -1'
_symmetry_space_group_name_Hall '-P 1'
_symmetry_space_group_name_H-M 'P -1'
_atom_sites_solution_hydrogens mixed
_audit_creation_method SHELXL-2016/6
_cell_angle_alpha 66.64(3)
_cell_angle_beta 70.61(3)
_cell_angle_gamma 71.93(3)
_cell_formula_units_Z 2
_cell_length_a 21.025(4)
_cell_length_b 24.479(5)
_cell_length_c 25.666(5)
_cell_measurement_reflns_used 75247
_cell_measurement_temperature 100(2)
_cell_measurement_theta_max 35.4198
_cell_measurement_theta_min 0.8499
_cell_volume 11193(5)
_computing_cell_refinement 'DIALS 2theta refinement, DIALS 1.9.3-gb491019a-release'
_computing_data_collection 'GDA 8.44; generic data acquisition software'
_computing_data_reduction
;
aimless (Evans, P. R. and Murshudov, G. N., 2013)
ccp4 (Winn, M. D. et al., 2011)
DIALS 1.9.3-gb491019a-release (Winter, G. et al., 2018)
pointless (Evans, P., 2006)
XIA2 0.5.546-gdf2e0b53-dials-1.9 (Winter, G., 2010)
;
_computing_structure_refinement 'SHELXL-2016/6 (Sheldrick, 2016)'
_computing_structure_solution 'SHELXT 2014/5 (Sheldrick, 2014)'
_diffrn_ambient_temperature 100(2)
_diffrn_detector 'Photon counting pixel array'
_diffrn_measured_fraction_theta_full 0.989
_diffrn_measured_fraction_theta_max 0.988
_diffrn_measurement_device 'Fixed \c 3-circle diffractometer'
_diffrn_measurement_device_type 'Fluid Film Devices'
_diffrn_measurement_method 'shutterless scans'
_diffrn_measurement_specimen_support 'MiTeGen MicroMount'
_diffrn_radiation_monochromator 'Silicon 111'
_diffrn_radiation_source 'Diamond Light Source Beamline I19-1'
_diffrn_radiation_type Synchrotron
_diffrn_radiation_wavelength 0.6889
_diffrn_reflns_av_R_equivalents 0.0393
_diffrn_reflns_av_unetI/netI 0.0411
_diffrn_reflns_Laue_measured_fraction_full 0.989
_diffrn_reflns_Laue_measured_fraction_max 0.988
_diffrn_reflns_limit_h_max 26
_diffrn_reflns_limit_h_min -26
_diffrn_reflns_limit_k_max 30
_diffrn_reflns_limit_k_min -30
_diffrn_reflns_limit_l_max 32
_diffrn_reflns_limit_l_min -32
_diffrn_reflns_number 148313
_diffrn_reflns_point_group_measured_fraction_full 0.989
_diffrn_reflns_point_group_measured_fraction_max 0.988
_diffrn_reflns_theta_full 24.415
_diffrn_reflns_theta_max 25.503
_diffrn_reflns_theta_min 0.898
_exptl_absorpt_coefficient_mu 0.349
_exptl_absorpt_correction_T_max 1.0
_exptl_absorpt_correction_T_min 0.9495
_exptl_absorpt_correction_type empirical
_exptl_absorpt_process_details
;
CCP4 7.0.052: AIMLESS, version 0.6.2 : 15/01/18
Scaling & analysis of unmerged intensities, absorption correction using spherical harmonics
;
_exptl_crystal_colour colorless
_exptl_crystal_density_diffrn 1.164
_exptl_crystal_description block
_exptl_crystal_F_000 4092
_exptl_crystal_size_max 0.300
_exptl_crystal_size_mid 0.200
_exptl_crystal_size_min 0.200
_refine_diff_density_max 2.449
_refine_diff_density_min -1.094
_refine_diff_density_rms 0.087
_refine_ls_extinction_method none
_refine_ls_goodness_of_fit_ref 1.082
_refine_ls_hydrogen_treatment mixed
_refine_ls_matrix_type full
_refine_ls_number_parameters 3045
_refine_ls_number_reflns 45261
_refine_ls_number_restraints 6487
_refine_ls_restrained_S_all 1.054
_refine_ls_R_factor_all 0.0993
_refine_ls_R_factor_gt 0.0861
_refine_ls_shift/su_max 0.003
_refine_ls_shift/su_mean 0.000
_refine_ls_structure_factor_coef Fsqd
_refine_ls_weighting_details 'w=1/[\s^2^(Fo^2^)+(0.1988P)^2^+4.3425P] where P=(Fo^2^+2Fc^2^)/3'
_refine_ls_weighting_scheme calc
_refine_ls_wR_factor_gt 0.2801
_refine_ls_wR_factor_ref 0.2922
_reflns_Friedel_coverage 0.000
_reflns_number_gt 34664
_reflns_number_total 45261
_reflns_threshold_expression 'I > 2\s(I)'
_cod_data_source_file ja8b12323_si_005.cif
_cod_data_source_block p1-_a_sq
_cod_original_formula_sum 'C177.45 H243.10 B66 N32.50 O11.35 Zn3'
_cod_database_code 4128091
_shelx_shelxl_version_number 2016/6
_shelx_space_group_comment
;
The symmetry employed for this shelxl refinement is uniquely defined
by the following loop, which should always be used as a source of
symmetry information in preference to the above space-group names.
They are only intended as comments.
;
_shelx_estimated_absorpt_t_min 0.903
_shelx_estimated_absorpt_t_max 0.934
_platon_squeeze_void_probe_radius 1.20

loop_
_space_group_symop_operation_xyz
'x, y, z'
'-x, -y, -z'

loop_
_atom_site_label
_atom_site_type_symbol
_atom_site_fract_x
_atom_site_fract_y
_atom_site_fract_z
_atom_site_U_iso_or_equiv
_atom_site_adp_type
_atom_site_occupancy
_atom_site_site_symmetry_order
_atom_site_calc_flag
_atom_site_refinement_flags_posn
_atom_site_refinement_flags_adp
_atom_site_refinement_flags_occupancy
_atom_site_disorder_assembly
_atom_site_disorder_group
Zn01 Zn 0.30774(2) 0.33883(2) 1.07202(2) 0.05788(13) Uani 1 1 d . . . . .
Zn02 Zn 0.66671(2) 0.77056(2) 0.35392(2) 0.06005(14) Uani 1 1 d . . . . .
Zn03 Zn -0.10344(2) 1.08285(2) 0.77951(2) 0.05910(13) Uani 1 1 d . . . . .
C312 C 0.2928(12) 0.8226(9) 0.4645(8) 0.062(3) Uani 0.65 1 d . U P A 1
H31A H 0.273545 0.814173 0.438779 0.074 Uiso 0.65 1 calc R U P A 1
H31B H 0.266247 0.862147 0.469353 0.074 Uiso 0.65 1 calc R U P A 1
C332 C 0.3029(8) 0.4675(7) 0.7560(6) 0.048(2) Uani 0.65 1 d . U P B 1
H33A H 0.350049 0.465338 0.730425 0.058 Uiso 0.65 1 calc R U P B 1
H33B H 0.278994 0.444982 0.746312 0.058 Uiso 0.65 1 calc R U P B 1
C352 C -0.0244(10) 0.7709(8) 0.7816(8) 0.047(2) Uani 0.65 1 d . U P C 1
H35A H -0.026844 0.736419 0.818708 0.057 Uiso 0.65 1 calc R U P C 1
H35B H -0.058318 0.770618 0.762645 0.057 Uiso 0.65 1 calc R U P C 1
C30B C 0.292(2) 0.8117(18) 0.4629(17) 0.066(4) Uani 0.35 1 d . U P A 2
H30B H 0.261016 0.851535 0.464941 0.080 Uiso 0.35 1 calc R U P A 2
C31B C 0.2910(18) 0.4652(14) 0.7518(14) 0.058(4) Uani 0.35 1 d . U P B 2
H31C H 0.338698 0.463998 0.726046 0.069 Uiso 0.35 1 calc R U P B 2
C32B C -0.027(2) 0.7627(16) 0.7872(18) 0.052(4) Uani 0.35 1 d . U P C 2
H32B H -0.025540 0.729082 0.825247 0.063 Uiso 0.35 1 calc R U P C 2
C30A C 0.2577(8) 0.7902(7) 0.4334(5) 0.084(3) Uani 0.35 1 d . U P A 2
H30A H 0.262815 0.815713 0.392245 0.127 Uiso 0.35 1 calc R U P A 2
H30X H 0.279406 0.747836 0.435891 0.127 Uiso 0.35 1 calc R U P A 2
H30C H 0.208594 0.793034 0.452921 0.127 Uiso 0.35 1 calc R U P A 2
C31A C 0.2657(7) 0.4328(5) 0.7320(5) 0.067(3) Uani 0.35 1 d . U P B 2
H31X H 0.288802 0.389883 0.743832 0.101 Uiso 0.35 1 calc R U P B 2
H31D H 0.215987 0.436407 0.748866 0.101 Uiso 0.35 1 calc R U P B 2
H31E H 0.274466 0.449292 0.689249 0.101 Uiso 0.35 1 calc R U P B 2
C32A C -0.0706(5) 0.7559(5) 0.7599(6) 0.065(3) Uani 0.35 1 d . U P C 2
H32A H -0.117281 0.757132 0.785201 0.097 Uiso 0.35 1 calc R U P C 2
H32X H -0.071477 0.789085 0.722657 0.097 Uiso 0.35 1 calc R U P C 2
H32C H -0.053250 0.716878 0.752730 0.097 Uiso 0.35 1 calc R U P C 2
C100 C 0.8059(3) 0.6826(2) 0.3145(2) 0.0943(15) Uani 1 1 d . U . . .
H100 H 0.786547 0.684332 0.285172 0.113 Uiso 1 1 calc R U . . .
C101 C 0.8717(4) 0.6483(3) 0.3183(3) 0.126(2) Uani 1 1 d . U . . .
H101 H 0.897062 0.627090 0.291292 0.152 Uiso 1 1 calc R U . . .
C102 C 0.9004(4) 0.6449(4) 0.3609(3) 0.151(3) Uani 1 1 d . U . . .
H102 H 0.945372 0.621716 0.363786 0.181 Uiso 1 1 calc R U . . .
C103 C 0.8612(3) 0.6765(4) 0.3993(3) 0.128(2) Uani 1 1 d . U . . .
H103 H 0.879083 0.674440 0.429700 0.154 Uiso 1 1 calc R U . . .
C104 C 0.7971(2) 0.7107(2) 0.3938(2) 0.0814(12) Uani 1 1 d . U . . .
C105 C 0.7537(2) 0.7449(2) 0.43323(19) 0.0741(10) Uani 1 1 d . U . . .
H105 H 0.771242 0.747368 0.461696 0.089 Uiso 1 1 calc R U . . .
C106 C 0.64864(18) 0.80496(16) 0.46725(14) 0.0560(8) Uani 1 1 d . U . . .
C107 C 0.58219(18) 0.79385(15) 0.49547(14) 0.0541(7) Uani 1 1 d . U . . .
H107 H 0.567285 0.764428 0.489399 0.065 Uiso 1 1 calc R U . . .
C108 C 0.53830(17) 0.82576(14) 0.53219(13) 0.0501(7) Uani 1 1 d . U . . .
H108 H 0.493550 0.817425 0.551645 0.060 Uiso 1 1 calc R U . . .
C109 C 0.55807(17) 0.86982(14) 0.54134(13) 0.0494(7) Uani 1 1 d . U . . .
C110 C 0.62469(18) 0.88106(15) 0.51234(14) 0.0545(7) Uani 1 1 d . U . . .
H110 H 0.639279 0.910842 0.518134 0.065 Uiso 1 1 calc R U . . .
C111 C 0.66949(18) 0.84938(16) 0.47539(15) 0.0601(8) Uani 1 1 d . U . . .
H111 H 0.714153 0.857836 0.455699 0.072 Uiso 1 1 calc R U . . .
C112 C 0.50836(17) 0.90490(13) 0.58029(13) 0.0486(7) Uani 1 1 d . U . . .
H112 H 0.531644 0.934339 0.581232 0.058 Uiso 1 1 calc R U . . .
C113 C 0.44302(19) 0.94075(15) 0.55802(15) 0.0576(8) Uani 1 1 d . U . . .
H11A H 0.455780 0.968607 0.518191 0.086 Uiso 1 1 calc R U . . .
H11B H 0.418831 0.912406 0.557966 0.086 Uiso 1 1 calc R U . . .
H11C H 0.412777 0.964114 0.583685 0.086 Uiso 1 1 calc R U . . .
C114 C 0.46075(15) 0.88316(13) 0.68565(13) 0.0462(6) Uani 1 1 d . U . . .
C120 C 0.2134(2) 0.30770(19) 1.20082(18) 0.0744(11) Uani 1 1 d . U . . .
H120 H 0.199964 0.279258 1.192116 0.089 Uiso 1 1 calc R U . . .
C121 C 0.1831(2) 0.3160(2) 1.25440(19) 0.0808(12) Uani 1 1 d . U . . .
H121 H 0.148754 0.294276 1.281705 0.097 Uiso 1 1 calc R U . . .
C122 C 0.2031(3) 0.3560(3) 1.26775(19) 0.0870(13) Uani 1 1 d . U . . .
H122 H 0.183314 0.361734 1.304779 0.104 Uiso 1 1 calc R U . . .
C123 C 0.2522(2) 0.3880(2) 1.22726(18) 0.0783(11) Uani 1 1 d . U . . .
H123 H 0.266223 0.416517 1.235438 0.094 Uiso 1 1 calc R U . . .
C124 C 0.28017(18) 0.37740(17) 1.17450(17) 0.0632(9) Uani 1 1 d . U . . .
C125 C 0.32872(17) 0.41247(16) 1.12801(16) 0.0586(8) Uani 1 1 d . U . . .
H125 H 0.343988 0.441303 1.134644 0.070 Uiso 1 1 calc R U . . .
C126 C 0.39192(17) 0.44421(15) 1.03111(15) 0.0551(8) Uani 1 1 d . U . . .
C127 C 0.37276(18) 0.50728(15) 1.01999(15) 0.0570(8) Uani 1 1 d . U . . .
H127 H 0.335444 0.523633 1.046404 0.068 Uiso 1 1 calc R U . . .
C128 C 0.40826(18) 0.54547(16) 0.97059(16) 0.0578(8) Uani 1 1 d . U . . .
H128 H 0.395190 0.588115 0.963464 0.069 Uiso 1 1 calc R U . . .
C129 C 0.46349(16) 0.52250(14) 0.93053(14) 0.0518(7) Uani 1 1 d . U . . .
C130 C 0.48494(17) 0.45983(15) 0.94555(15) 0.0538(7) Uani 1 1 d . U . . .
H130 H 0.524989 0.443086 0.921376 0.065 Uiso 1 1 calc R U . . .
C131 C 0.44960(17) 0.42103(15) 0.99479(15) 0.0547(7) Uani 1 1 d . U . . .
H131 H 0.465094 0.378266 1.003633 0.066 Uiso 1 1 calc R U . . .
C132 C 0.50071(17) 0.56355(14) 0.87342(15) 0.0548(8) Uani 1 1 d . U . . .
H132 H 0.547523 0.559996 0.877724 0.066 Uiso 1 1 calc R U . . .
C133 C 0.5109(3) 0.54459(17) 0.82136(17) 0.0750(11) Uani 1 1 d . U . . .
H13A H 0.534363 0.501774 0.829256 0.113 Uiso 1 1 calc R U . . .
H13B H 0.465956 0.549928 0.814311 0.113 Uiso 1 1 calc R U . . .
H13C H 0.538938 0.569801 0.786767 0.113 Uiso 1 1 calc R U . . .
C134 C 0.50148(16) 0.67190(14) 0.82839(13) 0.0479(7) Uani 1 1 d . U . . .
C140 C -0.1386(3) 1.22403(19) 0.7157(2) 0.0912(14) Uani 1 1 d . U . . .
H140 H -0.173509 1.216496 0.705088 0.109 Uiso 1 1 calc R U . . .
C141 C -0.1325(4) 1.2836(2) 0.7003(3) 0.116(2) Uani 1 1 d . U . . .
H141 H -0.163891 1.316289 0.680734 0.139 Uiso 1 1 calc R U . . .
C142 C -0.0819(4) 1.2946(2) 0.7134(3) 0.121(2) Uani 1 1 d . U . . .
H142 H -0.076149 1.335170 0.701475 0.145 Uiso 1 1 calc R U . . .
C143 C -0.0385(4) 1.2473(2) 0.7441(3) 0.1013(17) Uani 1 1 d . U . . .
H143 H -0.003711 1.254608 0.755055 0.122 Uiso 1 1 calc R U . . .
C144 C -0.0470(3) 1.18839(17) 0.7586(2) 0.0773(11) Uani 1 1 d . U . . .
C145 C -0.0019(2) 1.13518(17) 0.78971(18) 0.0660(9) Uani 1 1 d . U . . .
H145 H 0.032482 1.140487 0.802626 0.079 Uiso 1 1 calc R U . . .
C146 C 0.03733(17) 1.03079(14) 0.82882(15) 0.0511(7) Uani 1 1 d . U . . .
C147 C 0.05400(19) 1.02832(16) 0.87807(16) 0.0578(8) Uani 1 1 d . U . . .
H147 H 0.033822 1.060553 0.893990 0.069 Uiso 1 1 calc R U . . .
C148 C 0.10042(18) 0.97823(16) 0.90363(16) 0.0566(8) Uani 1 1 d . U . . .
H148 H 0.111389 0.976367 0.937424 0.068 Uiso 1 1 calc R U . . .
C149 C 0.13116(16) 0.93075(14) 0.88076(14) 0.0481(6) Uani 1 1 d . U . . .
C150 C 0.11284(17) 0.93373(14) 0.83192(14) 0.0508(7) Uani 1 1 d . U . . .
H150 H 0.133317 0.901692 0.815760 0.061 Uiso 1 1 calc R U . . .
C151 C 0.06564(18) 0.98230(15) 0.80681(16) 0.0543(7) Uani 1 1 d . U . . .
H151 H 0.052386 0.982818 0.774624 0.065 Uiso 1 1 calc R U . . .
C152 C 0.18094(16) 0.87599(15) 0.90917(13) 0.0499(7) Uani 1 1 d . U . . .
H152 H 0.190155 0.884283 0.940853 0.060 Uiso 1 1 calc R U . . .
C153 C 0.15056(19) 0.81867(16) 0.93711(18) 0.0661(10) Uani 1 1 d . U . . .
H15A H 0.106581 0.825987 0.965061 0.099 Uiso 1 1 calc R U . . .
H15B H 0.142985 0.808534 0.906621 0.099 Uiso 1 1 calc R U . . .
H15C H 0.182667 0.784815 0.957513 0.099 Uiso 1 1 calc R U . . .
C154 C 0.30343(16) 0.83131(14) 0.88638(13) 0.0480(7) Uani 1 1 d . U . . .
C160 C 0.44234(15) 0.83647(13) 0.74504(12) 0.0448(6) Uani 1 1 d . U . . .
C161 C 0.47978(15) 0.77708(13) 0.75974(13) 0.0442(6) Uani 1 1 d . U . . .
H161 H 0.519169 0.764711 0.732197 0.053 Uiso 1 1 calc R U . . .
C162 C 0.45949(15) 0.73535(13) 0.81519(13) 0.0451(6) Uani 1 1 d . U . . .
C163 C 0.40231(15) 0.75400(14) 0.85554(12) 0.0453(6) Uani 1 1 d . U . . .
H163 H 0.388572 0.725790 0.893160 0.054 Uiso 1 1 calc R U . . .
C164 C 0.36489(15) 0.81391(14) 0.84121(13) 0.0444(6) Uani 1 1 d . U . . .
C165 C 0.38476(15) 0.85523(13) 0.78567(12) 0.0441(6) Uani 1 1 d . U . . .
H165 H 0.359285 0.895912 0.775516 0.053 Uiso 1 1 calc R U . . .
N100 N 0.76898(19) 0.71387(15) 0.35250(15) 0.0768(10) Uani 1 1 d . U . . .
N101 N 0.69166(16) 0.77151(14) 0.42903(13) 0.0626(7) Uani 1 1 d . U . . .
N102 N 0.48934(14) 0.86268(13) 0.64055(11) 0.0473(6) Uani 1 1 d D U . . .
N120 N 0.26093(15) 0.33801(13) 1.16069(13) 0.0625(8) Uani 1 1 d . U . . .
N121 N 0.35056(14) 0.40439(12) 1.07862(13) 0.0564(7) Uani 1 1 d . U . . .
N122 N 0.46593(15) 0.62699(12) 0.86277(12) 0.0500(6) Uani 1 1 d D U . . .
N140 N -0.0968(2) 1.17689(14) 0.74485(17) 0.0714(9) Uani 1 1 d . U . . .
N141 N -0.00876(16) 1.08175(12) 0.79950(13) 0.0565(7) Uani 1 1 d . U . . .
N142 N 0.24675(13) 0.86560(12) 0.86726(12) 0.0452(5) Uani 1 1 d D U . . .
O100 O 0.44902(12) 0.93741(9) 0.68039(10) 0.0532(5) Uani 1 1 d . U . . .
O120 O 0.56405(11) 0.66218(10) 0.80889(10) 0.0557(5) Uani 1 1 d . U . . .
O140 O 0.30560(12) 0.81342(12) 0.93799(10) 0.0614(6) Uani 1 1 d . U . . .
C200 C 0.6671(3) 0.7878(3) 0.22776(19) 0.0914(14) Uani 1 1 d . U . . .
H200 H 0.690206 0.820106 0.215743 0.110 Uiso 1 1 calc R U . . .
C201 C 0.6510(3) 0.7751(4) 0.1866(2) 0.1144(19) Uani 1 1 d . U . . .
H201 H 0.664718 0.797663 0.146407 0.137 Uiso 1 1 calc R U . . .
C202 C 0.6168(4) 0.7321(4) 0.2020(3) 0.120(2) Uani 1 1 d . U . . .
H202 H 0.604659 0.725086 0.173067 0.144 Uiso 1 1 calc R U . . .
C203 C 0.5980(3) 0.6962(3) 0.2615(2) 0.1075(18) Uani 1 1 d . U . . .
H203 H 0.573844 0.664544 0.273629 0.129 Uiso 1 1 calc R U . . .
C204 C 0.6172(3) 0.7103(2) 0.30083(19) 0.0807(12) Uani 1 1 d . U . . .
C205 C 0.5987(3) 0.6773(2) 0.36454(19) 0.0771(11) Uani 1 1 d . U . . .
H205 H 0.575555 0.644576 0.379335 0.093 Uiso 1 1 calc R U . . .
C206 C 0.5926(2) 0.66704(15) 0.46080(15) 0.0612(9) Uani 1 1 d . U . . .
C207 C 0.6411(2) 0.64467(16) 0.49330(17) 0.0658(9) Uani 1 1 d . U . . .
H207 H 0.688644 0.642130 0.474379 0.079 Uiso 1 1 calc R U . . .
C208 C 0.6201(2) 0.62576(16) 0.55413(16) 0.0632(9) Uani 1 1 d . U . . .
H208 H 0.653664 0.609667 0.576568 0.076 Uiso 1 1 calc R U . . .
C209 C 0.55028(18) 0.63021(14) 0.58248(15) 0.0560(8) Uani 1 1 d . U . . .
C210 C 0.5024(2) 0.65155(16) 0.54874(16) 0.0620(9) Uani 1 1 d . U . . .
H210 H 0.454779 0.653726 0.567291 0.074 Uiso 1 1 calc R U . . .
C211 C 0.5236(2) 0.66980(16) 0.48799(16) 0.0620(8) Uani 1 1 d . U . . .
H211 H 0.490469 0.684134 0.465285 0.074 Uiso 1 1 calc R U . . .
C212 C 0.53054(18) 0.60849(15) 0.64908(15) 0.0562(8) Uani 1 1 d . U . . .
H212 H 0.565393 0.615646 0.663033 0.067 Uiso 1 1 calc R U . . .
C213 C 0.5323(2) 0.54041(16) 0.67186(17) 0.0719(11) Uani 1 1 d . U . . .
H21A H 0.577857 0.519027 0.655707 0.108 Uiso 1 1 calc R U . . .
H21B H 0.523131 0.525698 0.714624 0.108 Uiso 1 1 calc R U . . .
H21C H 0.497094 0.532744 0.659913 0.108 Uiso 1 1 calc R U . . .
C214 C 0.45094(16) 0.69667(14) 0.67435(13) 0.0487(7) Uani 1 1 d . U . . .
C220 C 0.2630(2) 0.21459(16) 1.10287(19) 0.0725(11) Uani 1 1 d . U . . .
H220 H 0.301197 0.195243 1.120289 0.087 Uiso 1 1 calc R U . . .
C221 C 0.2244(2) 0.17867(18) 1.10173(19) 0.0761(11) Uani 1 1 d . U . . .
H221 H 0.235661 0.135678 1.118429 0.091 Uiso 1 1 calc R U . . .
C222 C 0.1703(3) 0.2058(2) 1.0764(2) 0.0797(12) Uani 1 1 d . U . . .
H222 H 0.143828 0.182018 1.074026 0.096 Uiso 1 1 calc R U . . .
C223 C 0.1541(2) 0.2691(2) 1.05394(18) 0.0718(10) Uani 1 1 d . U . . .
H223 H 0.115609 0.289280 1.037020 0.086 Uiso 1 1 calc R U . . .
C224 C 0.1946(2) 0.30167(16) 1.05670(15) 0.0588(8) Uani 1 1 d . U . . .
C225 C 0.18077(19) 0.36900(16) 1.03420(14) 0.0580(8) Uani 1 1 d . U . . .
H225 H 0.142804 0.390850 1.016897 0.070 Uiso 1 1 calc R U . . .
C226 C 0.20622(16) 0.46226(14) 1.01315(13) 0.0504(7) Uani 1 1 d . U . . .
C227 C 0.20676(16) 0.49590(14) 1.04534(13) 0.0497(7) Uani 1 1 d . U . . .
H227 H 0.215739 0.475900 1.083101 0.060 Uiso 1 1 calc R U . . .
C228 C 0.19423(16) 0.55858(14) 1.02254(12) 0.0477(7) Uani 1 1 d . U . . .
H228 H 0.192997 0.581461 1.045463 0.057 Uiso 1 1 calc R U . . .
C229 C 0.18342(15) 0.58866(13) 0.96673(12) 0.0453(6) Uani 1 1 d . U . . .
C230 C 0.18263(19) 0.55476(14) 0.93457(13) 0.0537(7) Uani 1 1 d . U . . .
H230 H 0.173989 0.574924 0.896705 0.064 Uiso 1 1 calc R U . . .
C231 C 0.19441(19) 0.49138(15) 0.95734(14) 0.0544(7) Uani 1 1 d . U . . .
H231 H 0.194378 0.468375 0.935001 0.065 Uiso 1 1 calc R U . . .
C232 C 0.16673(15) 0.65744(13) 0.94422(12) 0.0453(6) Uani 1 1 d . U . . .
H232 H 0.183241 0.672651 0.967263 0.054 Uiso 1 1 calc R U . . .
C233 C 0.08862(17) 0.68026(15) 0.95330(14) 0.0531(7) Uani 1 1 d . U . . .
H23A H 0.066258 0.663629 0.994718 0.080 Uiso 1 1 calc R U . . .
H23B H 0.077765 0.724782 0.941158 0.080 Uiso 1 1 calc R U . . .
H23C H 0.071822 0.666989 0.929842 0.080 Uiso 1 1 calc R U . . .
C234 C 0.26798(15) 0.67784(13) 0.86208(12) 0.0432(6) Uani 1 1 d . U . . .
C240 C -0.2564(2) 1.1083(2) 0.7719(2) 0.0830(12) Uani 1 1 d . U . . .
H240 H -0.268970 1.116611 0.807582 0.100 Uiso 1 1 calc R U . . .
C241 C -0.3083(3) 1.1115(3) 0.7479(3) 0.0951(14) Uani 1 1 d . U . . .
H241 H -0.355398 1.123584 0.765874 0.114 Uiso 1 1 calc R U . . .
C242 C -0.2904(3) 1.0968(3) 0.6980(3) 0.0895(13) Uani 1 1 d . U . . .
H242 H -0.324989 1.097664 0.681360 0.107 Uiso 1 1 calc R U . . .
C243 C -0.2201(2) 1.0804(2) 0.6714(2) 0.0760(11) Uani 1 1 d . U . . .
H243 H -0.206460 1.069752 0.636940 0.091 Uiso 1 1 calc R U . . .
C244 C -0.1718(2) 1.08033(15) 0.69706(17) 0.0620(8) Uani 1 1 d . U . . .
C245 C -0.0981(2) 1.06178(16) 0.67300(17) 0.0610(8) Uani 1 1 d . U . . .
H245 H -0.082624 1.051355 0.638252 0.073 Uiso 1 1 calc R U . . .
C246 C 0.01667(19) 1.03704(15) 0.67714(15) 0.0554(7) Uani 1 1 d . U . . .
C247 C 0.03974(19) 0.97761(15) 0.67561(15) 0.0559(7) Uani 1 1 d . U . . .
H247 H 0.007527 0.952821 0.686214 0.067 Uiso 1 1 calc R U . . .
C248 C 0.10982(19) 0.95471(15) 0.65857(14) 0.0561(8) Uani 1 1 d . U . . .
H248 H 0.125174 0.914163 0.657769 0.067 Uiso 1 1 calc R U . . .
C249 C 0.15794(19) 0.99044(14) 0.64261(13) 0.0526(7) Uani 1 1 d . U . . .
C250 C 0.1338(2) 1.05006(15) 0.64310(16) 0.0604(8) Uani 1 1 d . U . . .
H250 H 0.165803 1.075410 0.630955 0.072 Uiso 1 1 calc R U . . .
C251 C 0.0646(2) 1.07320(15) 0.66074(17) 0.0618(8) Uani 1 1 d . U . . .
H251 H 0.049540 1.113667 0.661758 0.074 Uiso 1 1 calc R U . . .
C252 C 0.23448(19) 0.96811(14) 0.62061(14) 0.0557(8) Uani 1 1 d . U . . .
H252 H 0.260120 0.988159 0.632008 0.067 Uiso 1 1 calc R U . . .
C253 C 0.2543(2) 0.98619(17) 0.55349(15) 0.0679(10) Uani 1 1 d . U . . .
H25A H 0.239220 1.030239 0.536431 0.102 Uiso 1 1 calc R U . . .
H25B H 0.304402 0.974754 0.539921 0.102 Uiso 1 1 calc R U . . .
H25C H 0.231864 0.965102 0.541408 0.102 Uiso 1 1 calc R U . . .
C254 C 0.26217(16) 0.87563(13) 0.70079(12) 0.0458(6) Uani 1 1 d . U . . .
C260 C 0.38125(15) 0.72108(13) 0.70831(12) 0.0448(6) Uani 1 1 d . U . . .
C261 C 0.35225(15) 0.68624(13) 0.76462(12) 0.0444(6) Uani 1 1 d . U . . .
H261 H 0.372823 0.644586 0.779878 0.053 Uiso 1 1 calc R U . . .
C262 C 0.29311(15) 0.71249(13) 0.79852(12) 0.0434(6) Uani 1 1 d . U . . .
C263 C 0.26308(15) 0.77306(13) 0.77634(12) 0.0425(6) Uani 1 1 d . U . . .
H263 H 0.222911 0.790935 0.799533 0.051 Uiso 1 1 calc R U . . .
C264 C 0.29174(15) 0.80815(13) 0.71973(12) 0.0442(6) Uani 1 1 d . U . . .
C265 C 0.35048(16) 0.78216(13) 0.68613(12) 0.0462(6) Uani 1 1 d . U . . .
H265 H 0.369970 0.806001 0.647771 0.055 Uiso 1 1 calc R U . . .
N200 N 0.65083(19) 0.75544(17) 0.28412(13) 0.0735(9) Uani 1 1 d . U . . .
N201 N 0.61455(18) 0.69379(13) 0.39866(13) 0.0641(8) Uani 1 1 d . U . . .
N202 N 0.46184(16) 0.63993(12) 0.67373(12) 0.0527(6) Uani 1 1 d D U . . .
N220 N 0.24913(16) 0.27533(13) 1.08059(13) 0.0623(7) Uani 1 1 d . U . . .
N221 N 0.21921(14) 0.39785(12) 1.03782(11) 0.0506(6) Uani 1 1 d . U . . .
N222 N 0.19989(14) 0.68259(11) 0.88201(11) 0.0444(5) Uani 1 1 d D U . . .
N240 N -0.18869(17) 1.09389(14) 0.74665(16) 0.0670(8) Uani 1 1 d . U . . .
N241 N -0.05462(16) 1.05971(12) 0.69917(13) 0.0563(7) Uani 1 1 d . U . . .
N242 N 0.25764(15) 0.90230(13) 0.64463(12) 0.0506(6) Uani 1 1 d D U . . .
O200 O 0.49484(11) 0.72855(10) 0.65094(9) 0.0522(5) Uani 1 1 d . U . . .
O220 O 0.30960(11) 0.64957(10) 0.89324(9) 0.0496(5) Uani 1 1 d . U . . .
O240 O 0.24604(12) 0.90387(9) 0.73551(9) 0.0495(5) Uani 1 1 d . U . . .
C300 C 0.7747(2) 0.85626(17) 0.28387(17) 0.0672(10) Uani 1 1 d . U . . .
H300 H 0.807468 0.820703 0.279134 0.081 Uiso 1 1 calc R U . . .
C301 C 0.7978(2) 0.90904(18) 0.26665(19) 0.0758(11) Uani 1 1 d . U . . .
H301 H 0.845386 0.909663 0.250326 0.091 Uiso 1 1 calc R U . . .
C302 C 0.7511(2) 0.96097(18) 0.27337(18) 0.0724(10) Uani 1 1 d . U . . .
H302 H 0.766043 0.997804 0.261841 0.087 Uiso 1 1 calc R U . . .
C303 C 0.6824(2) 0.95886(17) 0.29698(17) 0.0688(10) Uani 1 1 d . U . . .
H303 H 0.649419 0.994103 0.302209 0.083 Uiso 1 1 calc R U . . .
C304 C 0.6619(2) 0.90383(15) 0.31320(14) 0.0599(8) Uani 1 1 d . U . . .
C305 C 0.5898(2) 0.89831(16) 0.33846(14) 0.0624(9) Uani 1 1 d . U . . .
H305 H 0.554827 0.933540 0.340430 0.075 Uiso 1 1 calc R U . . .
C306 C 0.5025(2) 0.84181(17) 0.38347(14) 0.0607(8) Uani 1 1 d . U . . .
C307 C 0.4756(2) 0.80591(19) 0.36957(16) 0.0691(10) Uani 1 1 d . U . . .
H307 H 0.503823 0.786461 0.341714 0.083 Uiso 1 1 calc R U . . .
C308 C 0.4086(2) 0.79760(19) 0.39533(17) 0.0702(10) Uani 1 1 d . U . . .
H308 H 0.391425 0.772055 0.385725 0.084 Uiso 1 1 calc R U . . .
C309 C 0.3659(2) 0.82715(19) 0.43572(14) 0.0660(9) Uani 1 1 d . U . . .
C310 C 0.3928(2) 0.86468(19) 0.44785(15) 0.0665(9) Uani 1 1 d . U . . .
H310 H 0.364113 0.885697 0.474318 0.080 Uiso 1 1 calc R U . . .
C311 C 0.4604(2) 0.87251(19) 0.42252(14) 0.0645(9) Uani 1 1 d . U . . .
H311 H 0.477610 0.898364 0.431658 0.077 Uiso 1 1 calc R U . . .
C313 C 0.26566(19) 0.78985(16) 0.57058(14) 0.0560(8) Uani 1 1 d . U . . .
C320 C 0.4202(2) 0.23573(16) 1.13047(16) 0.0625(9) Uani 1 1 d . U . . .
H320 H 0.396712 0.246127 1.164951 0.075 Uiso 1 1 calc R U . . .
C321 C 0.4766(2) 0.18831(17) 1.13200(19) 0.0648(9) Uani 1 1 d . U . . .
H321 H 0.491276 0.166399 1.167331 0.078 Uiso 1 1 calc R U . . .
C322 C 0.5107(3) 0.1730(2) 1.0841(2) 0.0876(13) Uani 1 1 d . U . . .
H322 H 0.549831 0.140437 1.085094 0.105 Uiso 1 1 calc R U . . .
C323 C 0.4884(3) 0.2053(2) 1.0327(2) 0.0916(15) Uani 1 1 d . U . . .
H323 H 0.511572 0.194934 0.998130 0.110 Uiso 1 1 calc R U . . .
C324 C 0.4316(2) 0.25272(17) 1.03318(18) 0.0638(9) Uani 1 1 d . U . . .
C325 C 0.4062(2) 0.29009(18) 0.98021(18) 0.0656(9) Uani 1 1 d . U . . .
H325 H 0.425603 0.278868 0.945863 0.079 Uiso 1 1 calc R U . . .
C326 C 0.33827(17) 0.37191(14) 0.92570(15) 0.0541(7) Uani 1 1 d . U . . .
C327 C 0.3012(2) 0.35033(18) 0.90586(15) 0.0639(9) Uani 1 1 d . U . . .
H327 H 0.286176 0.313251 0.929105 0.077 Uiso 1 1 calc R U . . .
C328 C 0.2858(2) 0.38205(18) 0.85270(16) 0.0660(9) Uani 1 1 d . U . . .
H328 H 0.259077 0.367101 0.839899 0.079 Uiso 1 1 calc R U . . .
C329 C 0.30832(17) 0.43584(15) 0.81682(15) 0.0542(7) Uani 1 1 d . U . . .
C330 C 0.3426(2) 0.45848(17) 0.83957(18) 0.0693(10) Uani 1 1 d . U . . .
H330 H 0.357122 0.495842 0.816740 0.083 Uiso 1 1 calc R U . . .
C331 C 0.3561(2) 0.42797(18) 0.89461(19) 0.0735(11) Uani 1 1 d . U . . .
H331 H 0.376956 0.445141 0.910432 0.088 Uiso 1 1 calc R U . . .
C333 C 0.30220(18) 0.57591(15) 0.71256(13) 0.0524(7) Uani 1 1 d . U . . .
C340 C -0.1907(3) 1.1446(2) 0.8806(2) 0.0828(12) Uani 1 1 d . U . . .
H340 H -0.187643 1.182904 0.851004 0.099 Uiso 1 1 calc R U . . .
C341 C -0.2253(3) 1.1436(2) 0.9367(2) 0.0865(13) Uani 1 1 d . U . . .
H341 H -0.244397 1.180586 0.945282 0.104 Uiso 1 1 calc R U . . .
C342 C -0.2320(3) 1.0889(3) 0.9805(2) 0.0866(13) Uani 1 1 d . U . . .
H342 H -0.257330 1.087419 1.019139 0.104 Uiso 1 1 calc R U . . .
C343 C -0.2008(3) 1.0360(2) 0.9666(2) 0.0807(11) Uani 1 1 d . U . . .
H343 H -0.202697 0.997291 0.995944 0.097 Uiso 1 1 calc R U . . .
C344 C -0.1668(2) 1.04050(19) 0.90906(19) 0.0654(9) Uani 1 1 d . U . . .
C345 C -0.13706(19) 0.98577(18) 0.89166(17) 0.0622(8) Uani 1 1 d . U . . .
H345 H -0.137248 0.946725 0.920588 0.075 Uiso 1 1 calc R U . . .
C346 C -0.08740(17) 0.93517(14) 0.82368(14) 0.0501(7) Uani 1 1 d . U . . .
C347 C -0.03821(17) 0.88804(15) 0.84797(16) 0.0548(7) Uani 1 1 d . U . . .
H347 H -0.018379 0.892030 0.874243 0.066 Uiso 1 1 calc R U . . .
C348 C -0.01777(18) 0.83507(16) 0.83413(16) 0.0568(8) Uani 1 1 d . U . . .
H348 H 0.016209 0.802969 0.850988 0.068 Uiso 1 1 calc R U . . .
C349 C -0.04615(15) 0.82799(14) 0.79590(14) 0.0474(6) Uani 1 1 d . U . . .
C350 C -0.09610(16) 0.87542(14) 0.77201(14) 0.0476(6) Uani 1 1 d . U . . .
H350 H -0.116334 0.871229 0.746105 0.057 Uiso 1 1 calc R U . . .
C351 C -0.11675(17) 0.92887(14) 0.78558(14) 0.0502(7) Uani 1 1 d . U . . .
H351 H -0.150807 0.961050 0.768904 0.060 Uiso 1 1 calc R U . . .
C353 C 0.09968(16) 0.73348(13) 0.76481(13) 0.0459(6) Uani 1 1 d . U . . .
C360 C 0.24562(18) 0.74159(15) 0.62836(13) 0.0509(7) Uani 1 1 d . U . . .
C361 C 0.28253(17) 0.68181(15) 0.64268(14) 0.0513(7) Uani 1 1 d . U . . .
H361 H 0.322560 0.669650 0.615514 0.062 Uiso 1 1 calc R U . . .
C362 C 0.26046(16) 0.63959(14) 0.69730(13) 0.0477(6) Uani 1 1 d . U . . .
C363 C 0.20140(16) 0.65742(14) 0.73708(13) 0.0476(6) Uani 1 1 d . U . . .
H363 H 0.186604 0.629045 0.774308 0.057 Uiso 1 1 calc R U . . .
C364 C 0.16433(16) 0.71720(14) 0.72170(13) 0.0468(6) Uani 1 1 d . U . . .
C365 C 0.18633(17) 0.75902(14) 0.66780(13) 0.0491(7) Uani 1 1 d . U . . .
H365 H 0.160856 0.799713 0.657772 0.059 Uiso 1 1 calc R U . . .
N300 N 0.70807(17) 0.85262(13) 0.30709(12) 0.0611(7) Uani 1 1 d . U . . .
N301 N 0.57338(16) 0.84627(14) 0.35792(12) 0.0608(7) Uani 1 1 d . U . . .
N302 N 0.28385(17) 0.77378(16) 0.52318(12) 0.0605(7) Uani 1 1 d D U . . .
N320 N 0.39747(15) 0.26789(13) 1.08116(13) 0.0571(7) Uani 1 1 d . U . . .
N321 N 0.35873(14) 0.33712(12) 0.97992(12) 0.0543(6) Uani 1 1 d . U . . .
N322 N 0.26688(17) 0.53145(12) 0.74128(12) 0.0533(6) Uani 1 1 d D U . . .
N340 N -0.16101(17) 1.09403(15) 0.86541(16) 0.0663(8) Uani 1 1 d . U . . .
N341 N -0.11101(14) 0.99029(13) 0.83797(13) 0.0528(6) Uani 1 1 d . U . . .
N342 N 0.04308(14) 0.76017(12) 0.74443(12) 0.0489(6) Uani 1 1 d D U . . .
O300 O 0.26242(18) 0.84100(12) 0.56848(10) 0.0747(8) Uani 1 1 d . U . . .
O320 O 0.36596(13) 0.56609(11) 0.69845(12) 0.0631(6) Uani 1 1 d . U . . .
O340 O 0.09935(12) 0.72034(11) 0.81670(9) 0.0551(5) Uani 1 1 d . U . . .
B1 B 0.1100(2) 0.1322(2) 0.9224(3) 0.0835(13) Uani 1 1 d D U . . .
H1 H 0.122399 0.082335 0.929239 0.100 Uiso 1 1 calc R U . . .
B2 B 0.0460(2) 0.1629(2) 0.9732(2) 0.0718(11) Uani 1 1 d D U . . .
H2 H 0.015610 0.133641 1.013700 0.086 Uiso 1 1 calc R U . . .
B3 B 0.1346(2) 0.1604(2) 0.9645(2) 0.0676(10) Uani 1 1 d D U . . .
H3 H 0.163170 0.130017 0.999045 0.081 Uiso 1 1 calc R U . . .
B4 B 0.1746(2) 0.1757(3) 0.8889(2) 0.0814(13) Uani 1 1 d D U . . .
H4 H 0.229833 0.155302 0.872675 0.098 Uiso 1 1 calc R U . . .
B5 B 0.1116(3) 0.1874(3) 0.8526(2) 0.0968(16) Uani 1 1 d D U . . .
H5 H 0.125061 0.174065 0.812583 0.116 Uiso 1 1 calc R U . . .
B6 B 0.0318(2) 0.1804(2) 0.9040(2) 0.0710(11) Uani 1 1 d D U . . .
H6 H -0.007816 0.162765 0.898328 0.085 Uiso 1 1 calc R U . . .
B7 B 0.0082(2) 0.23764(19) 0.93491(18) 0.0614(9) Uani 1 1 d D U . . .
H7 H -0.047128 0.258892 0.949511 0.074 Uiso 1 1 calc R U . . .
B8 B 0.0710(2) 0.2250(2) 0.97322(19) 0.0665(10) Uani 1 1 d D U . . .
H8 H 0.056957 0.237834 1.013549 0.080 Uiso 1 1 calc R U . . .
B9 B 0.1510(2) 0.2327(2) 0.9209(2) 0.0690(10) Uani 1 1 d D U . . .
H9 H 0.190589 0.250762 0.926077 0.083 Uiso 1 1 calc R U . . .
B10 B 0.1362(3) 0.2505(3) 0.8520(2) 0.0945(16) Uani 1 1 d D U . . .
H10 H 0.165667 0.280630 0.811584 0.113 Uiso 1 1 calc R U . . .
B11 B 0.0487(3) 0.2539(3) 0.8601(2) 0.0795(12) Uani 1 1 d D U . . .
H11 H 0.020979 0.285612 0.825266 0.095 Uiso 1 1 calc R U . . .
B12 B 0.0741(2) 0.27587(19) 0.90491(19) 0.0651(10) Uani 1 1 d D U . . .
H12 H 0.061914 0.325300 0.900069 0.078 Uiso 1 1 calc R U . . .
B20 B -0.0454(3) 0.4186(2) 1.1886(2) 0.0842(14) Uani 1 1 d D U . . .
H20 H -0.059956 0.373110 1.206542 0.101 Uiso 1 1 calc R U . . .
B21 B -0.0833(3) 0.4735(2) 1.2243(2) 0.0844(13) Uani 1 1 d D U . . .
H21 H -0.123853 0.464821 1.266274 0.101 Uiso 1 1 calc R U . . .
B22 B 0.0036(3) 0.4361(3) 1.2219(2) 0.0930(15) Uani 1 1 d D U . . .
H22 H 0.020606 0.402801 1.262109 0.112 Uiso 1 1 calc R U . . .
B23 B 0.0396(3) 0.4269(3) 1.1521(3) 0.0932(15) Uani 1 1 d D U . . .
H23 H 0.082034 0.387585 1.145047 0.112 Uiso 1 1 calc R U . . .
B24 B -0.0258(3) 0.4581(3) 1.1127(2) 0.0934(14) Uani 1 1 d D U . . .
H24 H -0.027441 0.439498 1.079812 0.112 Uiso 1 1 calc R U . . .
B25 B -0.1020(2) 0.4869(2) 1.1579(2) 0.0727(11) Uani 1 1 d D U . . .
H25 H -0.154448 0.487087 1.155937 0.087 Uiso 1 1 calc R U . . .
B26 B -0.0839(3) 0.5464(3) 1.1699(3) 0.0959(15) Uani 1 1 d D U . . .
H26 H -0.125017 0.586857 1.176116 0.115 Uiso 1 1 calc R U . . .
B27 B -0.0200(3) 0.5167(3) 1.2090(3) 0.1044(16) Uani 1 1 d D U . . .
H27 H -0.018525 0.537386 1.240340 0.125 Uiso 1 1 calc R U . . .
B28 B 0.0550(3) 0.4858(3) 1.1659(3) 0.0929(15) Uani 1 1 d D U . . .
H28 H 0.107112 0.485460 1.168808 0.111 Uiso 1 1 calc R U . . .
B29 B 0.0329(2) 0.4978(2) 1.1030(2) 0.0835(14) Uani 1 1 d D U . . .
H29 H 0.073297 0.505451 1.060907 0.100 Uiso 1 1 calc R U . . .
B30 B -0.0493(3) 0.5375(3) 1.1014(3) 0.1011(17) Uani 1 1 d D U . . .
H30 H -0.066534 0.571610 1.061599 0.121 Uiso 1 1 calc R U . . .
B31 B 0.0014(3) 0.5519(3) 1.1330(3) 0.1087(18) Uani 1 1 d D U . . .
H31 H 0.018990 0.596210 1.112737 0.130 Uiso 1 1 calc R U . . .
B40 B 0.6728(5) 0.8407(4) 0.7183(3) 0.087(2) Uani 0.670(7) 1 d D U P D 1
H40 H 0.653874 0.798197 0.748548 0.104 Uiso 0.670(7) 1 calc R U P D 1
B41 B 0.6632(5) 0.8992(4) 0.7444(3) 0.088(2) Uani 0.670(7) 1 d D U P D 1
H41 H 0.637728 0.895533 0.791140 0.105 Uiso 0.670(7) 1 calc R U P D 1
B42 B 0.7472(4) 0.8560(3) 0.7227(3) 0.0813(19) Uani 0.670(7) 1 d D U P D 1
H42 H 0.778983 0.823825 0.754377 0.098 Uiso 0.670(7) 1 calc R U P D 1
B43 B 0.7471(4) 0.8402(3) 0.6617(3) 0.0783(18) Uani 0.670(7) 1 d D U P D 1
H43 H 0.778323 0.796954 0.653256 0.094 Uiso 0.670(7) 1 calc R U P D 1
B44 B 0.6662(4) 0.8731(3) 0.6446(3) 0.0759(17) Uani 0.670(7) 1 d D U P D 1
H44 H 0.642296 0.852168 0.626033 0.091 Uiso 0.670(7) 1 calc R U P D 1
B45 B 0.6193(4) 0.9106(4) 0.6919(4) 0.085(2) Uani 0.670(7) 1 d D U P D 1
H45 H 0.561996 0.915399 0.704582 0.102 Uiso 0.670(7) 1 calc R U P D 1
B46 B 0.6531(4) 0.9691(4) 0.6850(4) 0.0819(18) Uani 0.670(7) 1 d D U P D 1
H46 H 0.620525 1.012181 0.693021 0.098 Uiso 0.670(7) 1 calc R U P D 1
B47 B 0.7332(4) 0.9361(3) 0.7043(3) 0.0715(16) Uani 0.670(7) 1 d D U P D 1
H47 H 0.754273 0.957240 0.724792 0.086 Uiso 0.670(7) 1 calc R U P D 1
B48 B 0.7848(4) 0.8998(4) 0.6530(3) 0.0783(18) Uani 0.670(7) 1 d D U P D 1
H48 H 0.841825 0.897224 0.638774 0.094 Uiso 0.670(7) 1 calc R U P D 1
B49 B 0.7375(4) 0.9080(3) 0.6045(3) 0.0734(17) Uani 0.670(7) 1 d D U P D 1
H49 H 0.763039 0.909557 0.558242 0.088 Uiso 0.670(7) 1 calc R U P D 1
B50 B 0.6572(4) 0.9528(4) 0.6225(4) 0.0765(19) Uani 0.670(7) 1 d D U P D 1
H50 H 0.628685 0.985012 0.588403 0.092 Uiso 0.670(7) 1 calc R U P D 1
B51 B 0.7281(4) 0.9678(3) 0.6299(3) 0.0752(19) Uani 0.670(7) 1 d D U P D 1
H51 H 0.746917 1.010556 0.600400 0.090 Uiso 0.670(7) 1 calc R U P D 1
B40A B 0.7621(6) 0.9290(6) 0.6098(5) 0.078(3) Uani 0.330(7) 1 d D U P D 2
H40A H 0.801837 0.937485 0.567279 0.093 Uiso 0.330(7) 1 calc R U P D 2
B40B B 0.7144(7) 0.8731(5) 0.6318(5) 0.076(3) Uani 0.330(7) 1 d D U P D 2
H40B H 0.721897 0.844473 0.604476 0.091 Uiso 0.330(7) 1 calc R U P D 2
B40C B 0.7756(6) 0.8635(6) 0.6696(5) 0.082(3) Uani 0.330(7) 1 d D U P D 2
H40C H 0.824872 0.828767 0.667273 0.099 Uiso 0.330(7) 1 calc R U P D 2
B40D B 0.7732(6) 0.9340(6) 0.6727(5) 0.079(3) Uani 0.330(7) 1 d D U P D 2
H40D H 0.820101 0.946519 0.672693 0.095 Uiso 0.330(7) 1 calc R U P D 2
B40E B 0.7107(7) 0.9882(5) 0.6368(6) 0.071(3) Uani 0.330(7) 1 d D U P D 2
H40E H 0.716276 1.036510 0.612813 0.086 Uiso 0.330(7) 1 calc R U P D 2
B40F B 0.6743(7) 0.9512(6) 0.6120(5) 0.071(3) Uani 0.330(7) 1 d D U P D 2
H40F H 0.655023 0.975088 0.571187 0.085 Uiso 0.330(7) 1 calc R U P D 2
B40G B 0.6338(6) 0.8981(6) 0.6724(6) 0.074(3) Uani 0.330(7) 1 d D U P D 2
H40G H 0.587057 0.885611 0.672119 0.089 Uiso 0.330(7) 1 calc R U P D 2
B40H B 0.6952(7) 0.8423(6) 0.7096(6) 0.081(3) Uani 0.330(7) 1 d D U P D 2
H40H H 0.690021 0.793952 0.734058 0.097 Uiso 0.330(7) 1 calc R U P D 2
B40I B 0.7310(7) 0.8802(6) 0.7339(5) 0.084(3) Uani 0.330(7) 1 d D U P D 2
H40I H 0.749778 0.856260 0.775050 0.100 Uiso 0.330(7) 1 calc R U P D 2
B40J B 0.6913(8) 0.9571(6) 0.7133(5) 0.082(3) Uani 0.330(7) 1 d D U P D 2
H40J H 0.683811 0.984980 0.741288 0.098 Uiso 0.330(7) 1 calc R U P D 2
B40K B 0.6293(6) 0.9696(6) 0.6759(6) 0.079(3) Uani 0.330(7) 1 d D U P D 2
H40K H 0.580606 1.005047 0.678095 0.095 Uiso 0.330(7) 1 calc R U P D 2
B40L B 0.6431(7) 0.9040(6) 0.7345(5) 0.080(3) Uani 0.330(7) 1 d D U P D 2
H40L H 0.602101 0.896519 0.776257 0.096 Uiso 0.330(7) 1 calc R U P D 2
B60 B 0.5556(5) 0.2615(4) 0.8628(4) 0.102(2) Uani 0.581(6) 1 d D U P E 1
H60 H 0.526408 0.226413 0.896797 0.123 Uiso 0.581(6) 1 calc R U P E 1
B61 B 0.5434(5) 0.3316(4) 0.8707(4) 0.092(2) Uani 0.581(6) 1 d D U P E 1
H61 H 0.506130 0.343402 0.909418 0.110 Uiso 0.581(6) 1 calc R U P E 1
B62 B 0.6225(5) 0.2806(4) 0.8759(4) 0.101(2) Uani 0.581(6) 1 d D U P E 1
H62 H 0.638793 0.257589 0.918125 0.121 Uiso 0.581(6) 1 calc R U P E 1
B63 B 0.6410(5) 0.2428(4) 0.8256(5) 0.108(3) Uani 0.581(6) 1 d D U P E 1
H63 H 0.669448 0.194285 0.834184 0.129 Uiso 0.581(6) 1 calc R U P E 1
B64 B 0.5764(5) 0.2705(4) 0.7878(5) 0.107(2) Uani 0.581(6) 1 d D U P E 1
H64 H 0.561839 0.241102 0.771300 0.128 Uiso 0.581(6) 1 calc R U P E 1
B65 B 0.5156(5) 0.3256(4) 0.8147(4) 0.095(2) Uani 0.581(6) 1 d D U P E 1
H65 H 0.459755 0.333766 0.815874 0.114 Uiso 0.581(6) 1 calc R U P E 1
B66 B 0.5572(5) 0.3835(4) 0.8002(4) 0.097(2) Uani 0.581(6) 1 d D U P E 1
H66 H 0.527725 0.431689 0.791913 0.116 Uiso 0.581(6) 1 calc R U P E 1
B67 B 0.6220(5) 0.3585(4) 0.8379(4) 0.097(2) Uani 0.581(6) 1 d D U P E 1
H67 H 0.636763 0.387935 0.854188 0.117 Uiso 0.581(6) 1 calc R U P E 1
B68 B 0.6819(5) 0.3026(5) 0.8102(4) 0.114(3) Uani 0.581(6) 1 d D U P E 1
H68 H 0.737887 0.294552 0.808391 0.136 Uiso 0.581(6) 1 calc R U P E 1
B69 B 0.6536(6) 0.2972(5) 0.7562(4) 0.119(3) Uani 0.581(6) 1 d D U P E 1
H69 H 0.691742 0.285211 0.717939 0.143 Uiso 0.581(6) 1 calc R U P E 1
B70 B 0.5769(6) 0.3481(5) 0.7479(4) 0.115(3) Uani 0.581(6) 1 d D U P E 1
H70 H 0.562219 0.370903 0.704939 0.139 Uiso 0.581(6) 1 calc R U P E 1
B71 B 0.6408(6) 0.3672(5) 0.7621(4) 0.120(3) Uani 0.581(6) 1 d D U P E 1
H71 H 0.668633 0.403124 0.727728 0.144 Uiso 0.581(6) 1 calc R U P E 1
B60A B 0.6499(7) 0.2628(6) 0.7391(5) 0.124(3) Uani 0.419(6) 1 d D U P E 2
H60A H 0.679394 0.239598 0.705746 0.149 Uiso 0.419(6) 1 calc R U P E 2
B60B B 0.5608(7) 0.2720(6) 0.7631(6) 0.120(3) Uani 0.419(6) 1 d D U P E 2
H60B H 0.530829 0.255546 0.745520 0.144 Uiso 0.419(6) 1 calc R U P E 2
B60C B 0.6126(7) 0.2214(5) 0.8111(6) 0.117(3) Uani 0.419(6) 1 d D U P E 2
H60C H 0.617468 0.171006 0.826051 0.140 Uiso 0.419(6) 1 calc R U P E 2
B60D B 0.6828(6) 0.2549(6) 0.7966(6) 0.119(3) Uani 0.419(6) 1 d D U P E 2
H60D H 0.735267 0.227062 0.801518 0.142 Uiso 0.419(6) 1 calc R U P E 2
B60E B 0.6735(7) 0.3254(6) 0.7404(6) 0.124(3) Uani 0.419(6) 1 d D U P E 2
H60E H 0.718678 0.344295 0.707793 0.149 Uiso 0.419(6) 1 calc R U P E 2
B60F B 0.5993(7) 0.3355(6) 0.7218(5) 0.124(3) Uani 0.419(6) 1 d D U P E 2
H60F H 0.594685 0.361706 0.675705 0.149 Uiso 0.419(6) 1 calc R U P E 2
B60G B 0.5296(7) 0.3402(6) 0.7812(6) 0.118(3) Uani 0.419(6) 1 d D U P E 2
H60G H 0.477900 0.369462 0.775458 0.142 Uiso 0.419(6) 1 calc R U P E 2
B60H B 0.5359(6) 0.2701(6) 0.8372(6) 0.113(3) Uani 0.419(6) 1 d D U P E 2
H60H H 0.489028 0.253224 0.868843 0.135 Uiso 0.419(6) 1 calc R U P E 2
B60I B 0.6131(7) 0.2566(6) 0.8571(5) 0.111(3) Uani 0.419(6) 1 d D U P E 2
H60I H 0.618149 0.229026 0.902843 0.133 Uiso 0.419(6) 1 calc R U P E 2
B60J B 0.6501(7) 0.3210(6) 0.8147(6) 0.118(3) Uani 0.419(6) 1 d D U P E 2
H60J H 0.680344 0.336970 0.832475 0.142 Uiso 0.419(6) 1 calc R U P E 2
B60K B 0.5982(8) 0.3733(5) 0.7681(6) 0.123(3) Uani 0.419(6) 1 d D U P E 2
H60K H 0.592785 0.423674 0.754490 0.147 Uiso 0.419(6) 1 calc R U P E 2
B60L B 0.5633(7) 0.3302(6) 0.8384(6) 0.114(3) Uani 0.419(6) 1 d D U P E 2
H60L H 0.534828 0.352755 0.872417 0.137 Uiso 0.419(6) 1 calc R U P E 2
B80 B -0.4254(7) 1.0160(6) 1.0154(5) 0.139(3) Uani 0.5 1 d D U P F -1
H80 H -0.438067 1.047084 1.041344 0.167 Uiso 0.5 1 calc R U P F -1
B81 B -0.3445(6) 0.9676(6) 1.0058(5) 0.120(3) Uani 0.5 1 d D U P F -1
H81 H -0.303206 0.967090 1.024637 0.144 Uiso 0.5 1 calc R U P F -1
B82 B -0.4187(7) 0.9380(6) 1.0496(5) 0.134(3) Uani 0.5 1 d D U P F -1
H82 H -0.427538 0.917304 1.098278 0.161 Uiso 0.5 1 calc R U P F -1
B83 B -0.4878(6) 0.9818(6) 1.0160(5) 0.135(3) Uani 0.5 1 d D U P F -1
H83 H -0.542585 0.990858 1.041133 0.162 Uiso 0.5 1 calc R U P F -1
B84 B -0.4549(6) 1.0372(5) 0.9519(5) 0.125(3) Uani 0.5 1 d D U P F -1
H84 H -0.487183 1.083227 0.934836 0.150 Uiso 0.5 1 calc R U P F -1
B85 B -0.3687(6) 1.0279(5) 0.9454(5) 0.119(3) Uani 0.5 1 d D U P F -1
H85 H -0.343323 1.068100 0.923457 0.142 Uiso 0.5 1 calc R U P F -1
B86 B -0.3257(5) 0.9571(5) 0.9382(5) 0.101(2) Uani 0.5 1 d D U P F -1
H86 H -0.271372 0.949622 0.911571 0.122 Uiso 0.5 1 calc R U P F -1
B87 B -0.3552(6) 0.8998(5) 1.0030(5) 0.111(3) Uani 0.5 1 d D U P F -1
H87 H -0.321444 0.854452 1.019540 0.133 Uiso 0.5 1 calc R U P F -1
B88 B -0.4440(6) 0.9089(5) 1.0102(5) 0.116(3) Uani 0.5 1 d D U P F -1
H88 H -0.469489 0.868754 1.032242 0.139 Uiso 0.5 1 calc R U P F -1
B89 B -0.4662(6) 0.9699(5) 0.9494(5) 0.115(3) Uani 0.5 1 d D U P F -1
H89 H -0.507300 0.970432 0.930424 0.138 Uiso 0.5 1 calc R U P F -1
B90 B -0.3947(6) 0.9989(5) 0.9049(4) 0.104(3) Uani 0.5 1 d D U P F -1
H90 H -0.387331 1.018703 0.856268 0.125 Uiso 0.5 1 calc R U P F -1
B91 B -0.3874(5) 0.9216(5) 0.9411(5) 0.099(2) Uani 0.5 1 d D U P F -1
H91 H -0.374793 0.889450 0.916204 0.119 Uiso 0.5 1 calc R U P F -1
N11 N -0.2839(3) 0.9848(3) 0.8872(3) 0.103(3) Uani 0.5 1 d DG U P G -2
C11 C -0.3282(4) 0.9690(3) 0.8830(2) 0.113(3) Uani 0.5 1 d DG U P G -2
C12 C -0.3841(5) 0.9459(3) 0.8804(3) 0.134(4) Uani 0.5 1 d DG U P G -2
H12A H -0.402615 0.919040 0.919347 0.201 Uiso 0.5 1 d G U P G -2
H12B H -0.365756 0.923162 0.852798 0.201 Uiso 0.5 1 d G U P G -2
H12C H -0.420950 0.980191 0.867545 0.201 Uiso 0.5 1 d G U P G -2
N13 N -0.3597(4) 0.8173(3) 1.0277(3) 0.111(3) Uani 0.5 1 d DG U P G -2
C13 C -0.3523(3) 0.8593(3) 1.0344(2) 0.089(2) Uani 0.5 1 d DG U P G -2
C14 C -0.3446(4) 0.9098(3) 1.0457(2) 0.104(3) Uani 0.5 1 d DG U P G -2
H14A H -0.384091 0.943482 1.038615 0.157 Uiso 0.5 1 d G U P G -2
H14B H -0.302077 0.922979 1.019742 0.157 Uiso 0.5 1 d G U P G -2
H14C H -0.342320 0.897152 1.086494 0.157 Uiso 0.5 1 d G U P G -2
N19 N -0.3773(6) 1.0682(4) 1.0225(5) 0.311(13) Uani 0.5 1 d DG U P G -2
C19 C -0.3841(5) 1.0883(3) 0.9732(5) 0.225(8) Uani 0.5 1 d DG U P G -2
C20 C -0.3639(5) 1.0893(2) 0.9124(4) 0.269(12) Uani 0.5 1 d DG U P G -2
H20A H -0.320753 1.059733 0.906239 0.404 Uiso 0.5 1 d G U P G -2
H20B H -0.357377 1.130075 0.886045 0.404 Uiso 0.5 1 d G U P G -2
H20C H -0.400163 1.078761 0.904310 0.404 Uiso 0.5 1 d G U P G -2
B100 B 0.3514(9) 0.5693(7) 0.4250(6) 0.219(5) Uani 0.65 1 d D U P H 1
H10A H 0.370488 0.568065 0.379155 0.263 Uiso 0.65 1 calc R U P H 1
B101 B 0.2957(8) 0.5233(7) 0.4773(7) 0.212(4) Uani 0.65 1 d D U P H 1
H10B H 0.276921 0.492069 0.466325 0.255 Uiso 0.65 1 calc R U P H 1
B102 B 0.3804(8) 0.5083(6) 0.4832(7) 0.205(5) Uani 0.65 1 d D U P H 1
H10C H 0.418502 0.466498 0.476676 0.246 Uiso 0.65 1 calc R U P H 1
B103 B 0.4039(7) 0.5795(7) 0.4584(7) 0.216(5) Uani 0.65 1 d D U P H 1
H10D H 0.457707 0.586233 0.434974 0.259 Uiso 0.65 1 calc R U P H 1
B104 B 0.3326(9) 0.6362(6) 0.4407(7) 0.218(5) Uani 0.65 1 d D U P H 1
H104 H 0.338663 0.680651 0.405123 0.262 Uiso 0.65 1 calc R U P H 1
B105 B 0.2672(8) 0.6030(7) 0.4518(7) 0.216(4) Uani 0.65 1 d D U P H 1
H10E H 0.229090 0.625386 0.423889 0.259 Uiso 0.65 1 calc R U P H 1
B106 B 0.2434(7) 0.5615(7) 0.5262(7) 0.209(4) Uani 0.65 1 d D U P H 1
H106 H 0.189080 0.555495 0.547921 0.251 Uiso 0.65 1 calc R U P H 1
B107 B 0.3134(9) 0.5030(6) 0.5470(6) 0.204(4) Uani 0.65 1 d D U P H 1
H10F H 0.306040 0.458993 0.582907 0.245 Uiso 0.65 1 calc R U P H 1
B108 B 0.3814(8) 0.5379(7) 0.5337(7) 0.208(4) Uani 0.65 1 d D U P H 1
H10G H 0.420773 0.516368 0.560462 0.249 Uiso 0.65 1 calc R U P H 1
B109 B 0.3507(8) 0.6169(7) 0.5085(7) 0.206(4) Uani 0.65 1 d D U P H 1
H109 H 0.369431 0.648682 0.518813 0.247 Uiso 0.65 1 calc R U P H 1
B110 B 0.2659(8) 0.6320(6) 0.5057(7) 0.202(5) Uani 0.65 1 d D U P H 1
H11D H 0.227577 0.672700 0.514631 0.242 Uiso 0.65 1 calc R U P H 1
B111 B 0.2970(8) 0.5711(7) 0.5609(6) 0.207(4) Uani 0.65 1 d D U P H 1
H11E H 0.279186 0.571759 0.606972 0.249 Uiso 0.65 1 calc R U P H 1
O920 O 0.3595(11) 0.4679(9) 0.6035(10) 0.187(5) Uani 0.35 1 d D U P I 2
C920 C 0.4026(13) 0.5113(12) 0.5835(14) 0.184(6) Uani 0.35 1 d D U P I 2
H92A H 0.386642 0.537510 0.608358 0.220 Uiso 0.35 1 calc R U P I 2
H92B H 0.402657 0.537279 0.542540 0.220 Uiso 0.35 1 calc R U P I 2
C921 C 0.2912(12) 0.4966(11) 0.6078(14) 0.185(6) Uani 0.35 1 d D U P I 2
H92C H 0.284488 0.523930 0.568649 0.222 Uiso 0.35 1 calc R U P I 2
H92D H 0.277826 0.521555 0.633541 0.222 Uiso 0.35 1 calc R U P I 2
C922 C 0.4718(14) 0.4737(16) 0.5884(17) 0.209(11) Uani 0.35 1 d D U P I 2
H92E H 0.504642 0.500142 0.575404 0.314 Uiso 0.35 1 calc R U P I 2
H92F H 0.470468 0.448047 0.629165 0.314 Uiso 0.35 1 calc R U P I 2
H92G H 0.486375 0.447819 0.563788 0.314 Uiso 0.35 1 calc R U P I 2
C923 C 0.2484(14) 0.4524(12) 0.6312(10) 0.171(8) Uani 0.35 1 d D U P I 2
H92H H 0.199992 0.473324 0.634053 0.257 Uiso 0.35 1 calc R U P I 2
H92I H 0.261334 0.428056 0.605419 0.257 Uiso 0.35 1 calc R U P I 2
H92J H 0.254684 0.425686 0.670194 0.257 Uiso 0.35 1 calc R U P I 2
O900 O 0.6045(2) 0.95413(19) 0.18179(18) 0.1074(11) Uani 1 1 d D U . . .
C901 C 0.5323(3) 0.9723(4) 0.2002(3) 0.132(2) Uani 1 1 d D U . . .
H90A H 0.513663 1.004810 0.167709 0.159 Uiso 1 1 calc R U . . .
H90B H 0.520589 0.987971 0.233116 0.159 Uiso 1 1 calc R U . . .
C902 C 0.6385(3) 1.0026(3) 0.1584(3) 0.1051(16) Uani 1 1 d D U . . .
H90C H 0.629059 1.022230 0.188123 0.126 Uiso 1 1 calc R U . . .
H90D H 0.621467 1.033387 0.124323 0.126 Uiso 1 1 calc R U . . .
C903 C 0.5034(4) 0.9180(5) 0.2188(3) 0.166(4) Uani 1 1 d D U . . .
H90E H 0.453127 0.928651 0.232036 0.248 Uiso 1 1 calc R U . . .
H90F H 0.515427 0.903068 0.185864 0.248 Uiso 1 1 calc R U . . .
H90G H 0.522320 0.886308 0.250960 0.248 Uiso 1 1 calc R U . . .
C904 C 0.7137(3) 0.9798(3) 0.1402(3) 0.1165(19) Uani 1 1 d D U . . .
H90H H 0.737469 1.013826 0.123872 0.175 Uiso 1 1 calc R U . . .
H90I H 0.730422 0.949740 0.174186 0.175 Uiso 1 1 calc R U . . .
H90J H 0.722848 0.960870 0.110538 0.175 Uiso 1 1 calc R U . . .
O910 O 0.0547(17) 0.7581(11) 0.5495(11) 0.234(9) Uani 0.293(6) 1 d D U P J 1
C910 C 0.0098(18) 0.8131(14) 0.5463(11) 0.188(8) Uani 0.293(6) 1 d D U P J 1
H91A H -0.032038 0.812865 0.536857 0.225 Uiso 0.293(6) 1 calc R U P J 1
H91B H 0.031734 0.845686 0.514298 0.225 Uiso 0.293(6) 1 calc R U P J 1
C911 C 0.102(2) 0.7652(18) 0.4976(15) 0.260(15) Uani 0.293(6) 1 d D U P J 1
H91C H 0.122198 0.800591 0.488604 0.312 Uiso 0.293(6) 1 calc R U P J 1
H91D H 0.078935 0.774413 0.466442 0.312 Uiso 0.293(6) 1 calc R U P J 1
C912 C -0.0099(16) 0.8264(12) 0.6012(10) 0.140(7) Uani 0.293(6) 1 d D U P J 1
H91E H -0.041862 0.865879 0.597035 0.209 Uiso 0.293(6) 1 calc R U P J 1
H91F H -0.032481 0.794629 0.632831 0.209 Uiso 0.293(6) 1 calc R U P J 1
H91G H 0.031273 0.827441 0.610279 0.209 Uiso 0.293(6) 1 calc R U P J 1
C913 C 0.157(2) 0.713(2) 0.497(2) 0.30(3) Uani 0.293(6) 1 d D U P J 1
H91H H 0.189781 0.720745 0.458250 0.445 Uiso 0.293(6) 1 calc R U P J 1
H91I H 0.181610 0.703783 0.526794 0.445 Uiso 0.293(6) 1 calc R U P J 1
H91J H 0.138304 0.677578 0.504610 0.445 Uiso 0.293(6) 1 calc R U P J 1
O91A O 0.0511(4) 0.7743(2) 0.6244(2) 0.112(2) Uani 0.707(6) 1 d D U P J 2
C91A C 0.0540(8) 0.8318(4) 0.5820(4) 0.142(4) Uani 0.707(6) 1 d D U P J 2
H91K H 0.032165 0.837353 0.551029 0.170 Uiso 0.707(6) 1 calc R U P J 2
H91L H 0.102552 0.835831 0.563834 0.170 Uiso 0.707(6) 1 calc R U P J 2
C91B C 0.0775(10) 0.7318(4) 0.5968(5) 0.172(4) Uani 0.707(6) 1 d D U P J 2
H91M H 0.120878 0.741120 0.567899 0.206 Uiso 0.707(6) 1 calc R U P J 2
H91N H 0.044684 0.735224 0.574935 0.206 Uiso 0.707(6) 1 calc R U P J 2
C91C C 0.0172(5) 0.8781(3) 0.6108(3) 0.097(2) Uani 0.707(6) 1 d D U P J 2
H91O H 0.018695 0.918683 0.581835 0.145 Uiso 0.707(6) 1 calc R U P J 2
H91P H -0.030871 0.873898 0.628497 0.145 Uiso 0.707(6) 1 calc R U P J 2
H91Q H 0.039275 0.872381 0.641259 0.145 Uiso 0.707(6) 1 calc R U P J 2
C91D C 0.0915(6) 0.6696(3) 0.6349(3) 0.110(3) Uani 0.707(6) 1 d D U P J 2
H91R H 0.110257 0.642287 0.611524 0.165 Uiso 0.707(6) 1 calc R U P J 2
H91S H 0.125018 0.665202 0.655945 0.165 Uiso 0.707(6) 1 calc R U P J 2
H91T H 0.048667 0.659294 0.662996 0.165 Uiso 0.707(6) 1 calc R U P J 2
N1 N -0.0889(7) 1.0418(5) 0.5434(5) 0.217(4) Uani 1 1 d . U . . .
C1 C -0.0910(6) 1.0075(7) 0.5216(5) 0.180(4) Uani 1 1 d . U . . .
C2 C -0.0860(6) 0.9603(5) 0.4944(4) 0.172(4) Uani 1 1 d . U . . .
H2A H -0.094822 0.922207 0.525429 0.259 Uiso 1 1 calc R U . . .
H2B H -0.039763 0.953087 0.469241 0.259 Uiso 1 1 calc R U . . .
H2C H -0.120265 0.975586 0.470981 0.259 Uiso 1 1 calc R U . . .
N3 N 0.7632(7) 0.7021(7) 0.5722(4) 0.188(6) Uani 0.705(7) 1 d . U P K 1
C3 C 0.7141(5) 0.7099(5) 0.6071(3) 0.106(3) Uani 0.705(7) 1 d . U P K 1
C4 C 0.6579(3) 0.7154(3) 0.6483(3) 0.0803(18) Uani 0.705(7) 1 d . U P K 1
H4A H 0.617912 0.733437 0.631101 0.120 Uiso 0.705(7) 1 calc R U P K 1
H4B H 0.660881 0.741571 0.667690 0.120 Uiso 0.705(7) 1 calc R U P K 1
H4C H 0.652977 0.675139 0.677057 0.120 Uiso 0.705(7) 1 calc R U P K 1
N3A N 0.7179(10) 0.5085(8) 0.6978(11) 0.126(7) Uani 0.295(7) 1 d D U P K 2
C3A C 0.6941(12) 0.5605(8) 0.6888(9) 0.106(6) Uani 0.295(7) 1 d D U P K 2
C4A C 0.7147(18) 0.6219(10) 0.6514(12) 0.154(8) Uani 0.295(7) 1 d D U P K 2
H4A1 H 0.675561 0.650960 0.636452 0.232 Uiso 0.295(7) 1 calc R U P K 2
H4A2 H 0.753601 0.616620 0.618452 0.232 Uiso 0.295(7) 1 calc R U P K 2
H4A3 H 0.728178 0.637260 0.675196 0.232 Uiso 0.295(7) 1 calc R U P K 2
N5 N 0.2485(5) 0.5408(3) 1.1495(4) 0.158(3) Uani 1 1 d . U . . .
C5 C 0.1930(5) 0.5702(4) 1.1673(4) 0.132(2) Uani 1 1 d . U . . .
C6 C 0.1310(5) 0.6062(6) 1.1854(6) 0.192(5) Uani 1 1 d . U . . .
H6A H 0.133340 0.649115 1.165065 0.287 Uiso 1 1 calc R U . . .
H6B H 0.121339 0.597512 1.227691 0.287 Uiso 1 1 calc R U . . .
H6C H 0.094144 0.597410 1.176429 0.287 Uiso 1 1 calc R U . . .
N7 N 0.1835(6) 0.7174(6) 1.0888(7) 0.295(8) Uani 1 1 d . U . . .
C7 C 0.2423(6) 0.6954(4) 1.0640(5) 0.167(4) Uani 1 1 d . U . . .
C8 C 0.3034(4) 0.6736(3) 1.0310(2) 0.1065(17) Uani 1 1 d . U . . .
H8A H 0.316187 0.629410 1.048866 0.160 Uiso 1 1 calc R U . . .
H8B H 0.339258 0.692557 1.029030 0.160 Uiso 1 1 calc R U . . .
H8C H 0.298558 0.683145 0.991470 0.160 Uiso 1 1 calc R U . . .
H10N H 0.491(2) 0.834(2) 0.6411(19) 0.061(13) Uiso 1 1 d D . . . .
H12N H 0.426(2) 0.634(2) 0.8660(19) 0.067(12) Uiso 1 1 d D . . . .
H14N H 0.247(2) 0.8694(18) 0.8365(18) 0.053(11) Uiso 1 1 d D . . . .
H20N H 0.4293(18) 0.6250(16) 0.6787(15) 0.042(9) Uiso 1 1 d D . . . .
H22N H 0.1742(19) 0.6962(17) 0.8617(16) 0.046(9) Uiso 1 1 d D . . . .
H24N H 0.2664(17) 0.8818(15) 0.6250(14) 0.036(9) Uiso 1 1 d D . . . .
H30N H 0.280(2) 0.7453(16) 0.5190(13) 0.072(15) Uiso 1 1 d D . . . .
H32N H 0.227(2) 0.5424(18) 0.7440(17) 0.054(11) Uiso 1 1 d D . . . .
H34N H 0.0431(13) 0.7610(18) 0.7115(16) 0.057(11) Uiso 1 1 d D . . . .

loop_
_atom_site_aniso_label
_atom_site_aniso_U_11
_atom_site_aniso_U_22
_atom_site_aniso_U_33
_atom_site_aniso_U_23
_atom_site_aniso_U_13
_atom_site_aniso_U_12
Zn01 0.0556(2) 0.0366(2) 0.0537(2) 0.00946(16) -0.00581(17) -0.01229(16)
Zn02 0.0693(3) 0.0436(2) 0.0437(2) -0.00777(16) 0.01173(17) -0.01611(18)
Zn03 0.0631(3) 0.0420(2) 0.0694(3) -0.01722(19) -0.0256(2) 0.00222(17)
C312 0.072(4) 0.069(7) 0.033(3) -0.001(4) -0.014(3) -0.020(5)
C332 0.053(5) 0.040(3) 0.046(3) -0.008(2) -0.006(3) -0.017(3)
C352 0.048(3) 0.036(5) 0.051(4) -0.002(3) -0.011(3) -0.015(3)
C30B 0.074(6) 0.057(9) 0.040(5) 0.005(6) -0.003(5) -0.015(6)
C31B 0.060(9) 0.036(5) 0.054(6) 0.007(5) -0.010(5) -0.011(5)
C32B 0.048(5) 0.038(7) 0.059(8) -0.016(7) 0.002(5) -0.009(6)
C30A 0.108(9) 0.087(8) 0.043(5) 0.008(5) -0.014(5) -0.043(7)
C31A 0.091(7) 0.041(5) 0.051(5) 0.000(4) -0.006(5) -0.019(5)
C32A 0.060(5) 0.041(5) 0.091(7) -0.020(5) -0.015(5) -0.013(4)
C100 0.102(3) 0.062(2) 0.068(2) -0.013(2) 0.016(2) 0.001(2)
C101 0.109(4) 0.105(4) 0.096(4) -0.033(3) 0.017(3) 0.026(3)
C102 0.102(4) 0.165(6) 0.108(5) -0.039(4) -0.004(3) 0.047(4)
C103 0.088(3) 0.150(6) 0.101(4) -0.045(4) -0.011(3) 0.027(4)
C104 0.067(2) 0.081(3) 0.063(2) -0.012(2) 0.0028(19) -0.007(2)
C105 0.060(2) 0.072(2) 0.065(2) -0.0110(19) 0.0029(17) -0.0143(18)
C106 0.0559(17) 0.0501(17) 0.0441(16) -0.0039(13) 0.0017(13) -0.0171(14)
C107 0.0589(18) 0.0446(16) 0.0448(16) -0.0039(13) 0.0016(13) -0.0212(14)
C108 0.0531(16) 0.0419(15) 0.0400(14) 0.0000(12) 0.0005(12) -0.0199(13)
C109 0.0552(16) 0.0372(14) 0.0391(14) 0.0046(11) -0.0044(12) -0.0170(12)
C110 0.0600(18) 0.0455(17) 0.0460(16) -0.0019(13) -0.0027(14) -0.0226(14)
C111 0.0538(18) 0.0531(19) 0.0530(18) -0.0012(14) 0.0027(14) -0.0217(15)
C112 0.0567(17) 0.0343(14) 0.0387(14) 0.0046(11) -0.0044(12) -0.0172(12)
C113 0.0633(19) 0.0431(16) 0.0477(17) 0.0013(13) -0.0094(14) -0.0116(14)
C114 0.0447(15) 0.0377(14) 0.0424(14) 0.0008(12) -0.0048(12) -0.0146(12)
C120 0.067(2) 0.058(2) 0.061(2) 0.0114(17) -0.0037(17) -0.0178(17)
C121 0.064(2) 0.072(3) 0.062(2) 0.0106(19) -0.0010(18) -0.0123(19)
C122 0.077(3) 0.096(3) 0.054(2) 0.002(2) -0.0098(19) -0.014(2)
C123 0.074(2) 0.080(3) 0.059(2) -0.0046(19) -0.0134(18) -0.013(2)
C124 0.0515(18) 0.0512(19) 0.0596(19) 0.0082(15) -0.0156(15) -0.0065(14)
C125 0.0498(17) 0.0492(18) 0.0551(18) 0.0027(14) -0.0146(14) -0.0053(14)
C126 0.0504(16) 0.0430(16) 0.0543(17) 0.0048(13) -0.0116(13) -0.0145(13)
C127 0.0553(18) 0.0445(16) 0.0538(18) -0.0034(14) -0.0097(14) -0.0077(14)
C128 0.0569(18) 0.0414(16) 0.0585(19) -0.0037(14) -0.0097(14) -0.0092(14)
C129 0.0478(16) 0.0406(15) 0.0515(16) 0.0046(13) -0.0137(13) -0.0125(12)
C130 0.0493(16) 0.0434(16) 0.0508(17) -0.0002(13) -0.0083(13) -0.0097(13)
C131 0.0528(17) 0.0394(15) 0.0533(17) 0.0034(13) -0.0138(14) -0.0082(13)
C132 0.0494(16) 0.0393(15) 0.0534(17) 0.0034(13) -0.0082(13) -0.0084(13)
C133 0.096(3) 0.0424(18) 0.058(2) 0.0006(15) -0.007(2) -0.0099(18)
C134 0.0454(15) 0.0417(15) 0.0423(15) 0.0008(12) -0.0070(12) -0.0130(12)
C140 0.117(4) 0.046(2) 0.108(3) -0.012(2) -0.062(3) 0.007(2)
C141 0.164(5) 0.044(2) 0.143(5) -0.013(3) -0.093(4) 0.010(3)
C142 0.176(6) 0.042(2) 0.151(5) -0.015(3) -0.086(5) -0.005(3)
C143 0.146(5) 0.043(2) 0.124(4) -0.012(2) -0.068(4) -0.014(2)
C144 0.106(3) 0.0401(18) 0.084(3) -0.0129(18) -0.039(2) -0.0049(19)
C145 0.083(2) 0.0459(18) 0.073(2) -0.0166(17) -0.032(2) -0.0089(17)
C146 0.0525(17) 0.0397(15) 0.0572(18) -0.0102(13) -0.0169(14) -0.0076(12)
C147 0.0627(19) 0.0449(17) 0.063(2) -0.0200(15) -0.0194(16) 0.0004(14)
C148 0.0607(19) 0.0520(18) 0.0549(18) -0.0185(15) -0.0167(15) -0.0042(15)
C149 0.0471(15) 0.0410(15) 0.0469(15) -0.0074(12) -0.0056(12) -0.0118(12)
C150 0.0551(17) 0.0397(15) 0.0495(16) -0.0116(13) -0.0085(13) -0.0075(13)
C151 0.0594(18) 0.0454(16) 0.0563(18) -0.0126(14) -0.0174(15) -0.0099(14)
C152 0.0500(16) 0.0473(16) 0.0399(14) -0.0080(12) -0.0026(12) -0.0104(13)
C153 0.0510(18) 0.0462(18) 0.066(2) 0.0032(16) 0.0029(15) -0.0101(14)
C154 0.0498(16) 0.0454(16) 0.0397(15) -0.0045(12) -0.0059(12) -0.0154(13)
C160 0.0474(15) 0.0376(14) 0.0387(14) 0.0012(11) -0.0063(11) -0.0166(12)
C161 0.0417(14) 0.0407(14) 0.0393(14) -0.0037(11) -0.0033(11) -0.0133(11)
C162 0.0446(14) 0.0382(14) 0.0427(14) 0.0003(11) -0.0107(12) -0.0134(11)
C163 0.0452(15) 0.0425(15) 0.0372(13) 0.0013(11) -0.0066(11) -0.0167(12)
C164 0.0436(14) 0.0431(15) 0.0389(14) -0.0037(11) -0.0079(11) -0.0138(12)
C165 0.0464(15) 0.0379(14) 0.0383(14) -0.0013(11) -0.0092(11) -0.0113(11)
N100 0.078(2) 0.0477(16) 0.0603(18) -0.0051(14) 0.0222(15) -0.0116(15)
N101 0.0632(17) 0.0505(16) 0.0503(15) -0.0042(12) 0.0073(13) -0.0187(13)
N102 0.0556(15) 0.0320(13) 0.0389(13) 0.0018(10) -0.0034(10) -0.0147(11)
N120 0.0557(16) 0.0457(15) 0.0531(15) 0.0111(12) -0.0069(12) -0.0091(12)
N121 0.0499(14) 0.0392(13) 0.0591(16) 0.0039(12) -0.0126(12) -0.0081(11)
N122 0.0415(14) 0.0383(13) 0.0495(14) 0.0054(10) -0.0069(11) -0.0108(11)
N140 0.088(2) 0.0406(15) 0.084(2) -0.0137(15) -0.0403(19) 0.0017(14)
N141 0.0666(17) 0.0380(13) 0.0619(17) -0.0133(12) -0.0210(14) -0.0046(12)
N142 0.0456(13) 0.0414(13) 0.0372(13) -0.0035(10) -0.0057(10) -0.0105(10)
O100 0.0604(13) 0.0346(11) 0.0484(11) -0.0025(9) -0.0012(10) -0.0155(9)
O120 0.0458(12) 0.0447(12) 0.0532(12) 0.0030(10) -0.0042(9) -0.0117(9)
O140 0.0555(13) 0.0710(16) 0.0410(12) -0.0109(11) -0.0089(10) -0.0034(11)
C200 0.099(3) 0.113(4) 0.049(2) -0.020(2) 0.008(2) -0.040(3)
C201 0.111(4) 0.163(6) 0.062(3) -0.031(3) 0.010(3) -0.058(4)
C202 0.130(5) 0.179(6) 0.068(3) -0.058(3) 0.007(3) -0.064(4)
C203 0.119(4) 0.137(5) 0.077(3) -0.055(3) 0.010(3) -0.049(4)
C204 0.094(3) 0.084(3) 0.061(2) -0.038(2) 0.007(2) -0.024(2)
C205 0.096(3) 0.056(2) 0.066(2) -0.0208(18) 0.007(2) -0.024(2)
C206 0.071(2) 0.0397(16) 0.0517(17) -0.0076(14) 0.0084(15) -0.0179(15)
C207 0.061(2) 0.0467(18) 0.062(2) -0.0057(15) 0.0104(16) -0.0170(15)
C208 0.0593(19) 0.0492(18) 0.0560(18) -0.0059(15) 0.0051(15) -0.0130(15)
C209 0.0596(18) 0.0358(15) 0.0492(16) -0.0046(13) 0.0052(14) -0.0109(13)
C210 0.0596(19) 0.0510(18) 0.0529(18) -0.0064(15) 0.0058(15) -0.0161(15)
C211 0.071(2) 0.0472(18) 0.0513(17) -0.0083(14) -0.0013(15) -0.0156(16)
C212 0.0534(17) 0.0400(16) 0.0511(17) -0.0037(13) 0.0000(14) -0.0056(13)
C213 0.078(2) 0.0409(17) 0.057(2) -0.0001(15) 0.0073(18) -0.0059(16)
C214 0.0522(16) 0.0390(15) 0.0368(14) 0.0016(11) -0.0028(12) -0.0121(12)
C220 0.068(2) 0.0373(17) 0.077(2) 0.0053(16) 0.0042(18) -0.0200(15)
C221 0.074(2) 0.0453(19) 0.077(3) -0.0057(17) 0.0166(19) -0.0253(17)
C222 0.086(3) 0.066(2) 0.082(3) -0.025(2) 0.011(2) -0.040(2)
C223 0.078(2) 0.068(2) 0.063(2) -0.0158(18) -0.0090(18) -0.0226(19)
C224 0.069(2) 0.0468(17) 0.0455(16) -0.0032(13) 0.0009(15) -0.0230(15)
C225 0.0605(19) 0.0505(18) 0.0435(16) -0.0017(14) -0.0073(14) -0.0093(15)
C226 0.0511(16) 0.0383(15) 0.0384(14) 0.0030(12) -0.0028(12) -0.0070(12)
C227 0.0522(16) 0.0429(15) 0.0365(14) 0.0006(12) -0.0062(12) -0.0093(13)
C228 0.0489(15) 0.0440(15) 0.0341(13) -0.0006(11) -0.0048(11) -0.0097(12)
C229 0.0454(15) 0.0384(14) 0.0332(13) 0.0008(11) -0.0020(11) -0.0079(11)
C230 0.069(2) 0.0387(15) 0.0349(14) 0.0006(12) -0.0082(13) -0.0076(14)
C231 0.069(2) 0.0403(15) 0.0384(14) -0.0020(12) -0.0084(14) -0.0092(14)
C232 0.0477(15) 0.0379(14) 0.0322(13) -0.0001(11) -0.0015(11) -0.0085(12)
C233 0.0505(16) 0.0425(16) 0.0416(15) -0.0017(12) 0.0019(12) -0.0065(13)
C234 0.0480(15) 0.0327(13) 0.0355(13) 0.0013(11) -0.0047(11) -0.0126(11)
C240 0.071(2) 0.078(3) 0.098(3) -0.035(3) -0.025(2) 0.001(2)
C241 0.067(3) 0.099(4) 0.118(4) -0.026(3) -0.033(3) -0.017(2)
C242 0.081(3) 0.095(3) 0.097(3) -0.014(3) -0.037(2) -0.032(3)
C243 0.081(2) 0.069(2) 0.080(3) -0.006(2) -0.035(2) -0.025(2)
C244 0.074(2) 0.0378(16) 0.069(2) -0.0049(15) -0.0296(17) -0.0068(15)
C245 0.075(2) 0.0412(17) 0.0596(19) -0.0034(14) -0.0268(17) -0.0091(15)
C246 0.0680(19) 0.0400(15) 0.0474(16) -0.0023(13) -0.0186(15) -0.0075(14)
C247 0.0678(19) 0.0418(16) 0.0494(17) -0.0065(13) -0.0126(15) -0.0125(14)
C248 0.0680(19) 0.0374(15) 0.0473(16) -0.0041(13) -0.0063(14) -0.0110(14)
C249 0.0698(19) 0.0350(14) 0.0376(14) 0.0042(11) -0.0126(13) -0.0117(13)
C250 0.070(2) 0.0347(15) 0.0599(19) 0.0049(14) -0.0176(16) -0.0128(14)
C251 0.076(2) 0.0338(15) 0.064(2) -0.0011(14) -0.0241(17) -0.0075(14)
C252 0.0651(19) 0.0376(15) 0.0408(15) 0.0079(12) -0.0066(14) -0.0134(14)
C253 0.077(2) 0.0510(19) 0.0417(17) 0.0105(14) -0.0059(16) -0.0113(17)
C254 0.0485(15) 0.0357(14) 0.0369(14) 0.0026(11) -0.0037(11) -0.0130(12)
C260 0.0479(15) 0.0385(14) 0.0356(13) -0.0007(11) -0.0039(11) -0.0140(12)
C261 0.0470(15) 0.0350(14) 0.0382(14) 0.0012(11) -0.0062(11) -0.0129(11)
C262 0.0478(15) 0.0357(14) 0.0348(13) 0.0025(11) -0.0065(11) -0.0149(11)
C263 0.0456(14) 0.0356(13) 0.0355(13) -0.0020(11) -0.0055(11) -0.0112(11)
C264 0.0488(15) 0.0355(14) 0.0365(13) 0.0011(11) -0.0083(11) -0.0123(11)
C265 0.0517(16) 0.0384(14) 0.0344(13) 0.0030(11) -0.0042(11) -0.0168(12)
N200 0.082(2) 0.073(2) 0.0449(15) -0.0173(14) 0.0119(14) -0.0206(17)
N201 0.079(2) 0.0442(15) 0.0496(15) -0.0138(12) 0.0109(14) -0.0166(14)
N202 0.0543(15) 0.0385(13) 0.0458(14) -0.0031(11) 0.0026(11) -0.0133(12)
N220 0.0622(17) 0.0402(14) 0.0571(16) 0.0032(12) 0.0017(13) -0.0164(12)
N221 0.0544(14) 0.0389(13) 0.0409(13) 0.0008(10) -0.0026(11) -0.0142(11)
N222 0.0457(13) 0.0369(12) 0.0325(11) 0.0034(9) -0.0046(10) -0.0089(10)
N240 0.0662(18) 0.0493(16) 0.084(2) -0.0199(15) -0.0312(16) 0.0018(14)
N241 0.0664(16) 0.0351(13) 0.0565(15) -0.0030(11) -0.0208(13) -0.0051(12)
N242 0.0599(16) 0.0377(13) 0.0359(12) 0.0024(11) -0.0057(11) -0.0109(11)
O200 0.0512(12) 0.0439(11) 0.0420(11) 0.0004(9) 0.0009(9) -0.0157(9)
O220 0.0470(11) 0.0443(11) 0.0397(10) 0.0041(9) -0.0070(9) -0.0127(9)
O240 0.0590(12) 0.0333(10) 0.0419(11) 0.0000(8) -0.0072(9) -0.0120(9)
C300 0.069(2) 0.0464(18) 0.060(2) -0.0101(15) 0.0116(17) -0.0157(16)
C301 0.077(2) 0.051(2) 0.074(2) -0.0103(18) 0.007(2) -0.0197(18)
C302 0.081(2) 0.0490(19) 0.067(2) -0.0095(17) 0.0036(19) -0.0227(18)
C303 0.084(2) 0.0415(17) 0.0560(19) -0.0091(15) -0.0012(18) -0.0062(16)
C304 0.072(2) 0.0433(16) 0.0411(15) -0.0068(13) 0.0053(14) -0.0111(15)
C305 0.072(2) 0.0450(17) 0.0411(16) -0.0047(13) 0.0038(15) -0.0046(15)
C306 0.065(2) 0.0550(19) 0.0393(15) -0.0032(14) -0.0014(14) -0.0097(15)
C307 0.070(2) 0.062(2) 0.0450(17) -0.0055(15) 0.0005(16) -0.0044(17)
C308 0.080(2) 0.058(2) 0.0509(19) -0.0012(16) -0.0080(17) -0.0157(18)
C309 0.066(2) 0.070(2) 0.0332(15) 0.0055(14) -0.0068(14) -0.0102(17)
C310 0.065(2) 0.070(2) 0.0394(16) -0.0064(15) -0.0027(15) -0.0062(17)
C311 0.063(2) 0.069(2) 0.0380(16) -0.0063(15) -0.0006(14) -0.0095(17)
C313 0.0632(19) 0.0478(18) 0.0387(15) 0.0008(13) -0.0045(13) -0.0152(14)
C320 0.065(2) 0.0446(17) 0.0565(18) 0.0104(14) -0.0142(16) -0.0187(15)
C321 0.063(2) 0.0510(19) 0.075(2) -0.0016(17) -0.0290(18) -0.0153(16)
C322 0.081(3) 0.073(3) 0.100(3) -0.025(2) -0.046(3) 0.018(2)
C323 0.094(3) 0.080(3) 0.095(3) -0.035(3) -0.046(3) 0.024(2)
C324 0.064(2) 0.0488(18) 0.074(2) -0.0132(17) -0.0275(18) -0.0033(15)
C325 0.066(2) 0.057(2) 0.069(2) -0.0209(17) -0.0228(18) 0.0010(16)
C326 0.0500(16) 0.0392(15) 0.0539(17) -0.0006(13) -0.0069(13) -0.0089(13)
C327 0.084(2) 0.055(2) 0.0431(16) -0.0028(14) -0.0026(16) -0.0332(18)
C328 0.088(3) 0.060(2) 0.0484(18) -0.0073(15) -0.0096(17) -0.0341(19)
C329 0.0508(16) 0.0413(16) 0.0496(16) -0.0026(13) -0.0037(13) -0.0070(13)
C330 0.072(2) 0.0505(19) 0.071(2) 0.0132(17) -0.0279(19) -0.0254(17)
C331 0.084(3) 0.053(2) 0.077(2) 0.0109(18) -0.039(2) -0.0261(19)
C333 0.0623(19) 0.0412(15) 0.0397(15) -0.0052(12) -0.0016(13) -0.0140(13)
C340 0.092(3) 0.063(2) 0.096(3) -0.038(2) -0.035(2) 0.010(2)
C341 0.089(3) 0.081(3) 0.102(3) -0.057(3) -0.031(3) 0.010(2)
C342 0.092(3) 0.092(3) 0.083(3) -0.048(2) -0.026(2) 0.001(2)
C343 0.084(3) 0.082(3) 0.076(3) -0.036(2) -0.016(2) -0.006(2)
C344 0.063(2) 0.064(2) 0.073(2) -0.0299(18) -0.0182(17) -0.0058(17)
C345 0.060(2) 0.057(2) 0.065(2) -0.0212(17) -0.0124(16) -0.0086(16)
C346 0.0511(16) 0.0412(15) 0.0511(16) -0.0110(13) -0.0079(13) -0.0103(12)
C347 0.0538(17) 0.0489(17) 0.0595(19) -0.0149(15) -0.0176(15) -0.0070(14)
C348 0.0510(17) 0.0475(17) 0.066(2) -0.0148(15) -0.0181(15) -0.0022(14)
C349 0.0434(14) 0.0397(15) 0.0503(16) -0.0098(12) -0.0050(12) -0.0102(12)
C350 0.0489(16) 0.0420(15) 0.0452(15) -0.0083(12) -0.0078(12) -0.0119(12)
C351 0.0507(16) 0.0411(15) 0.0497(16) -0.0069(13) -0.0107(13) -0.0094(13)
C353 0.0514(15) 0.0347(14) 0.0394(14) -0.0018(11) -0.0054(12) -0.0122(12)
C360 0.0611(18) 0.0443(16) 0.0360(14) -0.0015(12) -0.0054(13) -0.0180(14)
C361 0.0555(17) 0.0445(16) 0.0404(15) -0.0063(12) -0.0003(13) -0.0146(13)
C362 0.0499(15) 0.0408(15) 0.0404(14) -0.0056(12) -0.0031(12) -0.0118(12)
C363 0.0524(16) 0.0412(15) 0.0386(14) -0.0043(12) -0.0033(12) -0.0151(12)
C364 0.0534(16) 0.0389(14) 0.0393(14) -0.0060(12) -0.0056(12) -0.0128(12)
C365 0.0584(17) 0.0382(15) 0.0402(14) -0.0032(12) -0.0071(12) -0.0137(13)
N300 0.0706(18) 0.0427(14) 0.0448(14) -0.0071(11) 0.0085(13) -0.0118(13)
N301 0.0635(17) 0.0537(16) 0.0401(13) -0.0078(12) 0.0065(12) -0.0090(13)
N302 0.0704(19) 0.0593(18) 0.0386(14) -0.0033(12) -0.0045(12) -0.0216(15)
N320 0.0560(15) 0.0394(13) 0.0587(16) 0.0029(12) -0.0123(13) -0.0135(11)
N321 0.0514(14) 0.0390(13) 0.0549(15) 0.0019(11) -0.0097(12) -0.0119(11)
N322 0.0540(16) 0.0394(13) 0.0471(14) -0.0007(11) -0.0023(12) -0.0119(12)
N340 0.0664(18) 0.0566(17) 0.081(2) -0.0314(16) -0.0282(16) 0.0040(14)
N341 0.0499(14) 0.0490(15) 0.0567(15) -0.0176(12) -0.0124(12) -0.0065(11)
N342 0.0546(14) 0.0418(13) 0.0415(13) -0.0085(11) -0.0083(11) -0.0082(11)
O300 0.118(2) 0.0439(13) 0.0409(12) 0.0023(10) -0.0043(13) -0.0260(14)
O320 0.0535(13) 0.0445(12) 0.0693(15) -0.0099(11) 0.0014(11) -0.0099(10)
O340 0.0511(12) 0.0555(13) 0.0404(11) -0.0054(10) -0.0055(9) -0.0061(10)
B1 0.059(2) 0.068(3) 0.125(4) -0.049(3) -0.003(2) -0.013(2)
B2 0.053(2) 0.065(2) 0.075(2) -0.007(2) 0.0003(18) -0.0201(18)
B3 0.050(2) 0.061(2) 0.075(2) -0.016(2) -0.0019(18) -0.0125(17)
B4 0.056(2) 0.105(3) 0.085(3) -0.052(3) 0.017(2) -0.029(2)
B5 0.069(3) 0.151(5) 0.085(3) -0.074(3) 0.008(2) -0.024(3)
B6 0.058(2) 0.069(3) 0.091(3) -0.043(2) 0.000(2) -0.0167(19)
B7 0.057(2) 0.061(2) 0.062(2) -0.0261(18) -0.0026(17) -0.0105(17)
B8 0.056(2) 0.076(3) 0.062(2) -0.031(2) -0.0029(17) -0.0069(19)
B9 0.064(2) 0.070(3) 0.067(2) -0.020(2) -0.0015(19) -0.026(2)
B10 0.085(3) 0.127(4) 0.058(2) -0.011(3) 0.009(2) -0.055(3)
B11 0.087(3) 0.098(3) 0.053(2) -0.014(2) -0.008(2) -0.041(3)
B12 0.076(2) 0.051(2) 0.067(2) -0.0097(18) -0.017(2) -0.0249(18)
B20 0.074(3) 0.054(2) 0.094(3) -0.009(2) 0.006(2) -0.020(2)
B21 0.073(3) 0.080(3) 0.073(3) -0.009(2) -0.003(2) -0.015(2)
B22 0.071(3) 0.097(3) 0.077(3) 0.001(3) -0.009(2) -0.019(3)
B23 0.069(3) 0.078(3) 0.092(3) -0.010(3) 0.009(2) -0.015(2)
B24 0.070(3) 0.116(4) 0.082(3) -0.029(3) 0.007(2) -0.033(3)
B25 0.061(2) 0.069(3) 0.069(2) -0.010(2) -0.0006(19) -0.0195(19)
B26 0.092(3) 0.066(3) 0.111(4) -0.018(3) -0.013(3) -0.018(2)
B27 0.096(4) 0.104(4) 0.111(4) -0.035(3) -0.013(3) -0.031(3)
B28 0.075(3) 0.095(4) 0.089(3) -0.003(3) -0.014(2) -0.033(3)
B29 0.060(2) 0.087(3) 0.071(3) 0.009(2) -0.005(2) -0.028(2)
B30 0.070(3) 0.100(4) 0.084(3) 0.017(3) -0.012(2) -0.022(3)
B31 0.095(4) 0.091(3) 0.115(4) 0.000(3) -0.012(3) -0.046(3)
B40 0.117(5) 0.077(4) 0.061(3) 0.004(3) -0.014(3) -0.054(3)
B41 0.104(5) 0.098(4) 0.061(3) -0.011(3) -0.010(3) -0.052(4)
B42 0.115(4) 0.063(4) 0.057(3) 0.013(3) -0.036(3) -0.031(3)
B43 0.106(4) 0.059(3) 0.058(3) 0.005(3) -0.034(3) -0.018(3)
B44 0.097(4) 0.063(3) 0.062(3) 0.004(3) -0.025(3) -0.034(3)
B45 0.079(4) 0.098(4) 0.086(4) -0.025(4) -0.017(3) -0.040(3)
B46 0.083(4) 0.079(4) 0.087(4) -0.018(3) -0.028(3) -0.024(3)
B47 0.088(4) 0.058(3) 0.065(3) 0.006(3) -0.034(3) -0.028(3)
B48 0.080(3) 0.068(4) 0.064(3) 0.013(3) -0.025(3) -0.022(3)
B49 0.087(4) 0.066(4) 0.051(3) 0.011(2) -0.023(3) -0.027(3)
B50 0.082(4) 0.066(3) 0.082(4) -0.006(3) -0.042(3) -0.016(3)
B51 0.083(4) 0.059(3) 0.071(3) 0.012(3) -0.029(3) -0.032(3)
B40A 0.078(5) 0.070(6) 0.064(5) 0.007(4) -0.017(4) -0.025(5)
B40B 0.088(6) 0.064(5) 0.061(5) 0.004(4) -0.022(4) -0.023(4)
B40C 0.083(5) 0.071(5) 0.067(5) 0.014(4) -0.024(4) -0.021(5)
B40D 0.085(5) 0.069(5) 0.067(5) 0.018(4) -0.032(4) -0.034(4)
B40E 0.081(6) 0.065(5) 0.063(5) 0.002(4) -0.029(4) -0.025(4)
B40F 0.079(5) 0.067(5) 0.056(4) 0.001(4) -0.020(4) -0.026(4)
B40G 0.076(5) 0.077(5) 0.059(5) 0.004(4) -0.020(4) -0.032(4)
B40H 0.091(5) 0.070(4) 0.065(5) 0.011(4) -0.024(4) -0.032(4)
B40I 0.099(5) 0.076(5) 0.059(4) 0.013(4) -0.030(4) -0.030(5)
B40J 0.101(6) 0.075(5) 0.063(5) 0.001(4) -0.027(5) -0.033(5)
B40K 0.082(5) 0.075(5) 0.065(5) 0.000(4) -0.022(4) -0.020(5)
B40L 0.088(5) 0.078(5) 0.055(5) 0.009(4) -0.019(4) -0.032(5)
B60 0.123(5) 0.077(4) 0.098(5) -0.039(4) -0.022(4) 0.001(4)
B61 0.100(5) 0.073(4) 0.090(5) -0.031(4) -0.011(4) -0.008(4)
B62 0.114(5) 0.079(5) 0.093(4) -0.032(4) -0.032(4) 0.012(4)
B63 0.114(5) 0.093(4) 0.101(5) -0.041(4) -0.038(4) 0.024(4)
B64 0.116(5) 0.098(4) 0.099(5) -0.046(4) -0.037(4) 0.019(4)
B65 0.101(5) 0.080(5) 0.099(5) -0.039(4) -0.025(4) -0.001(4)
B66 0.089(5) 0.081(4) 0.100(5) -0.014(4) -0.030(4) -0.006(4)
B67 0.093(5) 0.090(5) 0.092(5) -0.020(4) -0.027(4) -0.003(4)
B68 0.100(5) 0.118(6) 0.100(5) -0.035(4) -0.025(4) 0.010(4)
B69 0.120(5) 0.122(5) 0.096(4) -0.040(4) -0.027(4) 0.008(4)
B70 0.123(5) 0.111(5) 0.089(5) -0.020(4) -0.037(4) 0.002(5)
B71 0.111(5) 0.119(5) 0.095(5) -0.016(4) -0.011(5) -0.016(5)
B60A 0.128(6) 0.103(6) 0.103(6) -0.027(5) -0.032(5) 0.023(5)
B60B 0.121(6) 0.104(6) 0.107(6) -0.040(5) -0.034(5) 0.030(5)
B60C 0.114(6) 0.099(5) 0.105(6) -0.031(4) -0.027(5) 0.020(4)
B60D 0.117(6) 0.102(6) 0.098(6) -0.023(5) -0.029(5) 0.019(5)
B60E 0.130(6) 0.101(6) 0.100(5) -0.018(5) -0.030(5) 0.014(5)
B60F 0.132(6) 0.102(6) 0.101(5) -0.032(5) -0.033(5) 0.029(5)
B60G 0.124(5) 0.105(5) 0.105(6) -0.041(5) -0.039(5) 0.025(5)
B60H 0.112(5) 0.104(6) 0.105(6) -0.040(5) -0.035(5) 0.017(5)
B60I 0.105(6) 0.102(6) 0.100(5) -0.029(5) -0.031(5) 0.016(5)
B60J 0.116(5) 0.101(5) 0.107(5) -0.023(5) -0.037(5) 0.015(5)
B60K 0.127(6) 0.103(5) 0.103(6) -0.021(4) -0.041(5) 0.022(5)
B60L 0.115(5) 0.101(5) 0.104(5) -0.032(5) -0.031(5) 0.012(5)
B80 0.174(8) 0.126(6) 0.116(6) -0.057(5) -0.036(6) -0.004(6)
B81 0.153(6) 0.114(7) 0.103(6) -0.039(5) -0.048(5) -0.018(5)
B82 0.157(7) 0.138(7) 0.095(5) -0.039(5) -0.031(5) -0.013(6)
B83 0.139(6) 0.132(7) 0.105(6) -0.052(6) -0.010(5) 0.006(5)
B84 0.135(7) 0.111(6) 0.115(6) -0.044(5) -0.031(6) 0.003(6)
B85 0.152(7) 0.102(5) 0.112(6) -0.044(5) -0.049(5) -0.009(5)
B86 0.115(5) 0.099(6) 0.101(5) -0.039(5) -0.036(4) -0.016(4)
B87 0.117(6) 0.103(5) 0.104(6) -0.029(5) -0.030(5) -0.013(5)
B88 0.111(6) 0.114(6) 0.105(6) -0.041(5) -0.007(5) -0.014(5)
B89 0.106(6) 0.123(7) 0.108(6) -0.048(5) -0.024(5) -0.003(5)
B90 0.110(6) 0.105(6) 0.098(5) -0.039(4) -0.033(4) -0.007(5)
B91 0.094(6) 0.106(5) 0.098(5) -0.046(5) -0.014(5) -0.014(5)
N11 0.088(6) 0.097(6) 0.110(7) -0.023(5) -0.015(5) -0.022(5)
C11 0.101(6) 0.112(7) 0.118(7) -0.047(6) -0.021(6) -0.004(5)
C12 0.104(8) 0.167(12) 0.145(11) -0.072(10) -0.033(8) -0.015(8)
N13 0.126(8) 0.119(7) 0.094(6) -0.048(6) -0.026(6) -0.016(6)
C13 0.094(6) 0.078(5) 0.069(5) -0.008(4) -0.022(5) -0.001(5)
C14 0.106(7) 0.090(7) 0.107(8) -0.028(6) -0.022(6) -0.014(6)
N19 0.32(2) 0.27(2) 0.220(14) 0.021(17) -0.097(18) 0.01(2)
C19 0.216(12) 0.174(12) 0.188(11) -0.004(11) -0.025(11) -0.010(11)
C20 0.25(2) 0.26(2) 0.208(14) -0.038(19) 0.000(19) -0.03(2)
B100 0.238(10) 0.190(9) 0.205(8) -0.108(7) -0.015(7) 0.003(8)
B101 0.233(10) 0.181(8) 0.222(9) -0.117(7) -0.029(8) -0.002(7)
B102 0.222(9) 0.165(7) 0.214(9) -0.107(7) -0.016(8) 0.000(7)
B103 0.219(9) 0.174(9) 0.222(9) -0.094(8) -0.010(7) -0.004(7)
B104 0.222(10) 0.175(8) 0.217(8) -0.089(7) -0.009(8) -0.001(7)
B105 0.234(9) 0.185(9) 0.222(9) -0.112(7) -0.034(8) 0.005(7)
B106 0.216(8) 0.170(8) 0.232(9) -0.110(8) -0.011(7) -0.015(7)
B107 0.228(9) 0.164(7) 0.210(8) -0.105(7) -0.013(7) -0.013(6)
B108 0.226(8) 0.171(8) 0.216(8) -0.092(7) -0.026(7) -0.018(7)
B109 0.210(9) 0.166(8) 0.228(9) -0.097(7) -0.019(8) -0.014(7)
B110 0.209(9) 0.167(7) 0.217(9) -0.110(7) -0.009(8) -0.007(7)
B111 0.237(9) 0.171(8) 0.205(8) -0.106(7) -0.011(7) -0.015(7)
O920 0.228(10) 0.156(10) 0.192(10) -0.103(8) -0.024(10) -0.025(8)
C920 0.233(12) 0.174(13) 0.169(13) -0.093(11) -0.039(13) -0.037(10)
C921 0.227(11) 0.150(11) 0.188(11) -0.099(10) -0.014(11) -0.035(9)
C922 0.244(16) 0.20(3) 0.21(3) -0.08(2) -0.06(2) -0.044(16)
C923 0.269(17) 0.168(18) 0.132(15) -0.103(14) -0.020(15) -0.078(16)
O900 0.097(2) 0.095(3) 0.103(3) -0.015(2) -0.020(2) -0.010(2)
C901 0.090(4) 0.183(7) 0.082(4) -0.026(4) -0.009(3) -0.008(4)
C902 0.128(4) 0.071(3) 0.112(4) -0.016(3) -0.043(3) -0.016(3)
C903 0.118(5) 0.266(11) 0.089(4) -0.011(6) -0.009(4) -0.088(7)
C904 0.118(4) 0.121(5) 0.106(4) -0.038(4) -0.006(4) -0.040(4)
O910 0.289(16) 0.184(13) 0.172(13) -0.037(11) -0.055(12) -0.001(12)
C910 0.240(15) 0.162(13) 0.139(11) -0.022(11) -0.071(12) -0.020(12)
C911 0.28(2) 0.22(2) 0.191(19) -0.033(18) -0.034(16) -0.001(18)
C912 0.141(15) 0.136(14) 0.115(12) 0.003(10) -0.063(12) -0.016(12)
C913 0.25(4) 0.24(3) 0.23(3) 0.01(3) -0.01(3) 0.01(2)
O91A 0.171(5) 0.077(3) 0.084(3) -0.025(2) -0.055(3) 0.003(3)
C91A 0.203(10) 0.111(5) 0.095(6) -0.009(4) -0.058(6) -0.019(7)
C91B 0.282(12) 0.114(6) 0.121(7) -0.046(5) -0.081(8) 0.004(8)
C91C 0.141(7) 0.064(4) 0.068(4) 0.003(3) -0.042(4) -0.013(4)
C91D 0.158(8) 0.086(5) 0.075(4) -0.015(4) -0.017(5) -0.036(5)
N1 0.282(12) 0.174(9) 0.213(10) -0.050(7) -0.090(9) -0.056(9)
C1 0.170(8) 0.222(12) 0.147(8) -0.045(7) 0.008(6) -0.111(9)
C2 0.194(9) 0.187(9) 0.147(7) -0.017(6) -0.057(7) -0.086(8)
N3 0.152(8) 0.280(15) 0.090(6) -0.044(8) -0.008(5) -0.032(9)
C3 0.104(5) 0.136(7) 0.065(4) 0.004(4) -0.032(3) -0.043(5)
C4 0.064(3) 0.063(3) 0.114(5) -0.023(3) -0.031(3) -0.011(3)
N3A 0.101(12) 0.119(10) 0.184(18) -0.052(13) -0.063(12) -0.023(10)
C3A 0.136(15) 0.102(10) 0.101(12) -0.033(10) -0.060(11) -0.023(10)
C4A 0.20(2) 0.157(14) 0.122(16) -0.020(13) -0.056(16) -0.079(16)
N5 0.180(7) 0.098(4) 0.149(6) -0.032(4) -0.014(5) -0.007(4)
C5 0.152(6) 0.103(5) 0.135(6) -0.043(4) -0.031(5) -0.014(4)
C6 0.135(7) 0.217(11) 0.240(12) -0.146(10) 0.015(7) -0.029(7)
N7 0.157(8) 0.224(12) 0.334(16) -0.020(11) 0.008(9) 0.021(8)
C7 0.151(7) 0.092(5) 0.178(8) -0.009(5) 0.011(6) -0.021(5)
C8 0.140(5) 0.080(3) 0.077(3) -0.005(3) -0.017(3) -0.028(3)

loop_
_atom_type_symbol
_atom_type_description
_atom_type_scat_dispersion_real
_atom_type_scat_dispersion_imag
_atom_type_scat_source
C C 0.0032 0.0016 'International Tables Vol C Tables 4.2.6.8 and 6.1.1.4'
H H 0.0000 0.0000 'International Tables Vol C Tables 4.2.6.8 and 6.1.1.4'
B B 0.0013 0.0007 'International Tables Vol C Tables 4.2.6.8 and 6.1.1.4'
N N 0.0061 0.0032 'International Tables Vol C Tables 4.2.6.8 and 6.1.1.4'
Zn Zn 0.3032 1.3627 'International Tables Vol C Tables 4.2.6.8 and 6.1.1.4'
O O 0.0106 0.0058 'International Tables Vol C Tables 4.2.6.8 and 6.1.1.4'

loop_
_geom_angle_atom_site_label_1
_geom_angle_atom_site_label_2
_geom_angle_atom_site_label_3
_geom_angle
N320 Zn01 N121 94.81(11)
N320 Zn01 N120 102.41(12)
N121 Zn01 N120 76.98(13)
N320 Zn01 N220 90.91(12)
N121 Zn01 N220 168.64(12)
N120 Zn01 N220 92.22(13)
N320 Zn01 N221 158.76(12)
N121 Zn01 N221 100.56(10)
N120 Zn01 N221 95.31(11)
N220 Zn01 N221 76.66(11)
N320 Zn01 N321 76.04(11)
N121 Zn01 N321 103.49(11)
N120 Zn01 N321 178.40(10)
N220 Zn01 N321 87.41(11)
N221 Zn01 N321 86.12(10)
N200 Zn02 N100 96.61(16)
N200 Zn02 N101 171.08(13)
N100 Zn02 N101 76.16(14)
N200 Zn02 N300 100.35(13)
N100 Zn02 N300 91.77(13)
N101 Zn02 N300 85.24(12)
N200 Zn02 N201 77.28(13)
N100 Zn02 N201 94.17(13)
N101 Zn02 N201 97.83(12)
N300 Zn02 N201 173.82(13)
N200 Zn02 N301 94.31(14)
N100 Zn02 N301 164.90(14)
N101 Zn02 N301 93.78(12)
N300 Zn02 N301 75.99(12)
N201 Zn02 N301 98.39(12)
N240 Zn03 N140 96.56(13)
N240 Zn03 N341 93.41(12)
N140 Zn03 N341 163.58(12)
N240 Zn03 N241 76.89(13)
N140 Zn03 N241 98.56(13)
N341 Zn03 N241 96.38(11)
N240 Zn03 N141 170.66(13)
N140 Zn03 N141 76.63(12)
N341 Zn03 N141 94.72(11)
N241 Zn03 N141 97.61(12)
N240 Zn03 N340 98.53(13)
N140 Zn03 N340 89.72(14)
N341 Zn03 N340 75.89(12)
N241 Zn03 N340 170.90(12)
N141 Zn03 N340 87.93(12)
C309 C312 N302 113.3(13)
C309 C312 H31A 108.9
N302 C312 H31A 108.9
C309 C312 H31B 108.9
N302 C312 H31B 108.9
H31A C312 H31B 107.7
N322 C332 C329 116.9(10)
N322 C332 H33A 108.1
C329 C332 H33A 108.1
N322 C332 H33B 108.1
C329 C332 H33B 108.1
H33A C332 H33B 107.3
N342 C352 C349 116.9(13)
N342 C352 H35A 108.1
C349 C352 H35A 108.1
N342 C352 H35B 108.1
C349 C352 H35B 108.1
H35A C352 H35B 107.3
N302 C30B C30A 109(2)
N302 C30B C309 112(3)
C30A C30B C309 124(3)
N302 C30B H30B 103.5
C30A C30B H30B 103.5
C309 C30B H30B 103.5
C31A C31B N322 123(2)
C31A C31B C329 121(2)
N322 C31B C329 105.9(18)
C31A C31B H31C 100.5
N322 C31B H31C 100.5
C329 C31B H31C 100.5
C32A C32B N342 105(3)
C32A C32B C349 114(2)
N342 C32B C349 105(2)
C32A C32B H32B 110.8
N342 C32B H32B 110.8
C349 C32B H32B 110.8
C30B C30A H30A 109.5
C30B C30A H30X 109.5
H30A C30A H30X 109.5
C30B C30A H30C 109.5
H30A C30A H30C 109.5
H30X C30A H30C 109.5
C31B C31A H31X 109.5
C31B C31A H31D 109.5
H31X C31A H31D 109.5
C31B C31A H31E 109.5
H31X C31A H31E 109.5
H31D C31A H31E 109.5
C32B C32A H32A 109.5
C32B C32A H32X 109.5
H32A C32A H32X 109.5
C32B C32A H32C 109.5
H32A C32A H32C 109.5
H32X C32A H32C 109.5
N100 C100 C101 120.6(6)
N100 C100 H100 119.7
C101 C100 H100 119.7
C102 C101 C100 120.5(6)
C102 C101 H101 119.8
C100 C101 H101 119.8
C101 C102 C103 117.6(6)
C101 C102 H102 121.2
C103 C102 H102 121.2
C104 C103 C102 120.5(7)
C104 C103 H103 119.8
C102 C103 H103 119.8
N100 C104 C103 122.0(5)
N100 C104 C105 115.3(4)
C103 C104 C105 122.7(6)
N101 C105 C104 119.5(5)
N101 C105 H105 120.2
C104 C105 H105 120.2
C111 C106 C107 119.6(3)
C111 C106 N101 122.6(3)
C107 C106 N101 117.7(3)
C108 C107 C106 119.8(3)
C108 C107 H107 120.1
C106 C107 H107 120.1
C107 C108 C109 121.6(3)
C107 C108 H108 119.2
C109 C108 H108 119.2
C108 C109 C110 118.1(3)
C108 C109 C112 120.2(3)
C110 C109 C112 121.7(3)
C111 C110 C109 121.1(3)
C111 C110 H110 119.5
C109 C110 H110 119.5
C110 C111 C106 119.7(3)
C110 C111 H111 120.1
C106 C111 H111 120.1
N102 C112 C109 109.7(2)
N102 C112 C113 109.7(3)
C109 C112 C113 111.9(3)
N102 C112 H112 108.5
C109 C112 H112 108.5
C113 C112 H112 108.5
C112 C113 H11A 109.5
C112 C113 H11B 109.5
H11A C113 H11B 109.5
C112 C113 H11C 109.5
H11A C113 H11C 109.5
H11B C113 H11C 109.5
O100 C114 N102 122.8(3)
O100 C114 C160 120.5(3)
N102 C114 C160 116.7(3)
N120 C120 C121 122.6(5)
N120 C120 H120 118.7
C121 C120 H120 118.7
C122 C121 C120 119.1(4)
C122 C121 H121 120.5
C120 C121 H121 120.5
C121 C122 C123 119.8(5)
C121 C122 H122 120.1
C123 C122 H122 120.1
C122 C123 C124 117.9(5)
C122 C123 H123 121.1
C124 C123 H123 121.1
N120 C124 C123 123.0(4)
N120 C124 C125 115.7(4)
C123 C124 C125 121.1(4)
N121 C125 C124 119.9(4)
N121 C125 H125 120.1
C124 C125 H125 120.1
C131 C126 C127 119.2(3)
C131 C126 N121 120.4(3)
C127 C126 N121 120.4(3)
C128 C127 C126 119.8(3)
C128 C127 H127 120.1
C126 C127 H127 120.1
C127 C128 C129 121.3(3)
C127 C128 H128 119.4
C129 C128 H128 119.4
C130 C129 C128 117.2(3)
C130 C129 C132 120.1(3)
C128 C129 C132 122.7(3)
C131 C130 C129 121.8(3)
C131 C130 H130 119.1
C129 C130 H130 119.1
C126 C131 C130 120.2(3)
C126 C131 H131 119.9
C130 C131 H131 119.9
N122 C132 C133 110.5(3)
N122 C132 C129 111.5(3)
C133 C132 C129 112.9(3)
N122 C132 H132 107.2
C133 C132 H132 107.2
C129 C132 H132 107.2
C132 C133 H13A 109.5
C132 C133 H13B 109.5
H13A C133 H13B 109.5
C132 C133 H13C 109.5
H13A C133 H13C 109.5
H13B C133 H13C 109.5
O120 C134 N122 123.2(3)
O120 C134 C162 120.9(3)
N122 C134 C162 115.9(3)
N140 C140 C141 122.0(5)
N140 C140 H140 119.0
C141 C140 H140 119.0
C142 C141 C140 119.5(5)
C142 C141 H141 120.3
C140 C141 H141 120.3
C141 C142 C143 120.1(5)
C141 C142 H142 119.9
C143 C142 H142 119.9
C142 C143 C144 118.0(5)
C142 C143 H143 121.0
C144 C143 H143 121.0
N140 C144 C143 122.2(4)
N140 C144 C145 116.0(4)
C143 C144 C145 121.8(5)
N141 C145 C144 120.2(4)
N141 C145 H145 119.9
C144 C145 H145 119.9
C147 C146 C151 119.9(3)
C147 C146 N141 122.2(3)
C151 C146 N141 117.9(3)
C148 C147 C146 119.3(3)
C148 C147 H147 120.3
C146 C147 H147 120.3
C147 C148 C149 121.4(3)
C147 C148 H148 119.3
C149 C148 H148 119.3
C148 C149 C150 118.3(3)
C148 C149 C152 121.2(3)
C150 C149 C152 120.5(3)
C151 C150 C149 121.2(3)
C151 C150 H150 119.4
C149 C150 H150 119.4
C150 C151 C146 119.8(3)
C150 C151 H151 120.1
C146 C151 H151 120.1
N142 C152 C149 111.4(2)
N142 C152 C153 110.0(3)
C149 C152 C153 111.6(3)
N142 C152 H152 107.9
C149 C152 H152 107.9
C153 C152 H152 107.9
C152 C153 H15A 109.5
C152 C153 H15B 109.5
H15A C153 H15B 109.5
C152 C153 H15C 109.5
H15A C153 H15C 109.5
H15B C153 H15C 109.5
O140 C154 N142 123.1(3)
O140 C154 C164 120.7(3)
N142 C154 C164 116.2(3)
C161 C160 C165 120.3(3)
C161 C160 C114 122.5(3)
C165 C160 C114 117.2(3)
C160 C161 C162 120.0(3)
C160 C161 H161 120.0
C162 C161 H161 120.0
C163 C162 C161 119.6(3)
C163 C162 C134 122.7(3)
C161 C162 C134 117.7(3)
C162 C163 C164 120.6(3)
C162 C163 H163 119.7
C164 C163 H163 119.7
C165 C164 C163 119.7(3)
C165 C164 C154 122.1(3)
C163 C164 C154 118.2(3)
C164 C165 C160 119.8(3)
C164 C165 H165 120.1
C160 C165 H165 120.1
C104 N100 C100 118.8(4)
C104 N100 Zn02 114.5(3)
C100 N100 Zn02 126.7(4)
C105 N101 C106 120.1(4)
C105 N101 Zn02 114.1(3)
C106 N101 Zn02 125.3(3)
C114 N102 C112 121.0(3)
C114 N102 H10N 125(4)
C112 N102 H10N 112(4)
C120 N120 C124 117.6(4)
C120 N120 Zn01 128.9(3)
C124 N120 Zn01 113.3(2)
C125 N121 C126 119.2(3)
C125 N121 Zn01 114.2(2)
C126 N121 Zn01 126.0(3)
C134 N122 C132 120.3(3)
C134 N122 H12N 118(3)
C132 N122 H12N 117(3)
C140 N140 C144 118.1(4)
C140 N140 Zn03 127.7(3)
C144 N140 Zn03 113.9(2)
C145 N141 C146 118.6(3)
C145 N141 Zn03 112.0(3)
C146 N141 Zn03 128.6(2)
C154 N142 C152 120.1(3)
C154 N142 H14N 117(3)
C152 N142 H14N 119(3)
N200 C200 C201 120.9(5)
N200 C200 H200 119.6
C201 C200 H200 119.6
C202 C201 C200 121.0(5)
C202 C201 H201 119.5
C200 C201 H201 119.5
C201 C202 C203 120.6(6)
C201 C202 H202 119.7
C203 C202 H202 119.7
C204 C203 C202 115.6(6)
C204 C203 H203 122.2
C202 C203 H203 122.2
N200 C204 C203 122.7(5)
N200 C204 C205 116.3(4)
C203 C204 C205 121.0(5)
N201 C205 C204 118.5(4)
N201 C205 H205 120.8
C204 C205 H205 120.8
C207 C206 C211 120.5(3)
C207 C206 N201 118.4(3)
C211 C206 N201 120.7(4)
C206 C207 C208 119.7(3)
C206 C207 H207 120.2
C208 C207 H207 120.2
C207 C208 C209 120.8(4)
C207 C208 H208 119.6
C209 C208 H208 119.6
C210 C209 C208 118.5(3)
C210 C209 C212 123.1(3)
C208 C209 C212 118.3(3)
C209 C210 C211 120.6(3)
C209 C210 H210 119.7
C211 C210 H210 119.7
C206 C211 C210 120.0(4)
C206 C211 H211 120.0
C210 C211 H211 120.0
N202 C212 C209 113.4(3)
N202 C212 C213 108.8(3)
C209 C212 C213 109.3(3)
N202 C212 H212 108.4
C209 C212 H212 108.4
C213 C212 H212 108.4
C212 C213 H21A 109.5
C212 C213 H21B 109.5
H21A C213 H21B 109.5
C212 C213 H21C 109.5
H21A C213 H21C 109.5
H21B C213 H21C 109.5
O200 C214 N202 124.1(3)
O200 C214 C260 119.0(3)
N202 C214 C260 116.8(3)
N220 C220 C221 123.0(4)
N220 C220 H220 118.5
C221 C220 H220 118.5
C222 C221 C220 119.0(4)
C222 C221 H221 120.5
C220 C221 H221 120.5
C221 C222 C223 118.9(4)
C221 C222 H222 120.6
C223 C222 H222 120.6
C224 C223 C222 118.9(4)
C224 C223 H223 120.6
C222 C223 H223 120.6
N220 C224 C223 122.8(3)
N220 C224 C225 114.9(3)
C223 C224 C225 122.3(4)
N221 C225 C224 120.6(3)
N221 C225 H225 119.7
C224 C225 H225 119.7
C227 C226 C231 120.2(3)
C227 C226 N221 118.6(3)
C231 C226 N221 121.2(3)
C228 C227 C226 119.9(3)
C228 C227 H227 120.0
C226 C227 H227 120.0
C227 C228 C229 121.0(3)
C227 C228 H228 119.5
C229 C228 H228 119.5
C228 C229 C230 118.9(3)
C228 C229 C232 119.5(3)
C230 C229 C232 121.4(3)
C229 C230 C231 120.7(3)
C229 C230 H230 119.7
C231 C230 H230 119.7
C226 C231 C230 119.3(3)
C226 C231 H231 120.4
C230 C231 H231 120.4
N222 C232 C229 112.7(2)
N222 C232 C233 109.1(2)
C229 C232 C233 109.7(3)
N222 C232 H232 108.4
C229 C232 H232 108.4
C233 C232 H232 108.4
C232 C233 H23A 109.5
C232 C233 H23B 109.5
H23A C233 H23B 109.5
C232 C233 H23C 109.5
H23A C233 H23C 109.5
H23B C233 H23C 109.5
O220 C234 N222 123.8(3)
O220 C234 C262 119.9(3)
N222 C234 C262 116.2(3)
N240 C240 C241 122.8(5)
N240 C240 H240 118.6
C241 C240 H240 118.6
C242 C241 C240 118.7(5)
C242 C241 H241 120.6
C240 C241 H241 120.6
C241 C242 C243 119.5(4)
C241 C242 H242 120.2
C243 C242 H242 120.2
C244 C243 C242 118.0(5)
C244 C243 H243 121.0
C242 C243 H243 121.0
N240 C244 C243 123.2(4)
N240 C244 C245 115.8(3)
C243 C244 C245 120.9(4)
N241 C245 C244 119.5(4)
N241 C245 H245 120.3
C244 C245 H245 120.3
C247 C246 C251 119.3(3)
C247 C246 N241 120.8(3)
C251 C246 N241 119.7(3)
C248 C247 C246 120.0(3)
C248 C247 H247 120.0
C246 C247 H247 120.0
C247 C248 C249 120.9(3)
C247 C248 H248 119.6
C249 C248 H248 119.6
C250 C249 C248 118.2(3)
C250 C249 C252 119.3(3)
C248 C249 C252 122.3(3)
C251 C250 C249 121.7(3)
C251 C250 H250 119.2
C249 C250 H250 119.2
C250 C251 C246 119.9(3)
C250 C251 H251 120.1
C246 C251 H251 120.1
N242 C252 C249 113.8(3)
N242 C252 C253 108.1(3)
C249 C252 C253 110.7(3)
N242 C252 H252 108.0
C249 C252 H252 108.0
C253 C252 H252 108.0
C252 C253 H25A 109.5
C252 C253 H25B 109.5
H25A C253 H25B 109.5
C252 C253 H25C 109.5
H25A C253 H25C 109.5
H25B C253 H25C 109.5
O240 C254 N242 123.5(3)
O240 C254 C264 120.0(3)
N242 C254 C264 116.4(3)
C265 C260 C261 119.6(3)
C265 C260 C214 118.8(2)
C261 C260 C214 121.0(3)
C262 C261 C260 120.1(3)
C262 C261 H261 119.9
C260 C261 H261 119.9
C263 C262 C261 120.0(2)
C263 C262 C234 119.4(3)
C261 C262 C234 120.0(3)
C262 C263 C264 120.1(3)
C262 C263 H263 119.9
C264 C263 H263 119.9
C265 C264 C263 119.9(3)
C265 C264 C254 122.0(2)
C263 C264 C254 117.6(3)
C264 C265 C260 120.3(3)
C264 C265 H265 119.8
C260 C265 H265 119.8
C200 N200 C204 119.1(4)
C200 N200 Zn02 126.5(4)
C204 N200 Zn02 114.2(3)
C205 N201 C206 120.6(3)
C205 N201 Zn02 113.7(3)
C206 N201 Zn02 125.4(3)
C214 N202 C212 121.5(3)
C214 N202 H20N 121(2)
C212 N202 H20N 116(2)
C220 N220 C224 117.4(4)
C220 N220 Zn01 128.5(3)
C224 N220 Zn01 113.9(2)
C225 N221 C226 118.9(3)
C225 N221 Zn01 113.4(2)
C226 N221 Zn01 127.2(2)
C234 N222 C232 122.8(3)
C234 N222 H22N 124(3)
C232 N222 H22N 113(3)
C244 N240 C240 117.7(4)
C244 N240 Zn03 114.6(3)
C240 N240 Zn03 127.4(3)
C245 N241 C246 118.1(3)
C245 N241 Zn03 113.1(3)
C246 N241 Zn03 128.3(2)
C254 N242 C252 120.9(3)
C254 N242 H24N 119(2)
C252 N242 H24N 120(2)
N300 C300 C301 123.1(4)
N300 C300 H300 118.4
C301 C300 H300 118.4
C300 C301 C302 119.2(4)
C300 C301 H301 120.4
C302 C301 H301 120.4
C303 C302 C301 119.2(4)
C303 C302 H302 120.4
C301 C302 H302 120.4
C302 C303 C304 119.0(4)
C302 C303 H303 120.5
C304 C303 H303 120.5
N300 C304 C303 121.8(4)
N300 C304 C305 116.3(3)
C303 C304 C305 121.9(3)
N301 C305 C304 120.5(3)
N301 C305 H305 119.8
C304 C305 H305 119.8
C307 C306 C311 119.4(4)
C307 C306 N301 119.3(3)
C311 C306 N301 121.3(4)
C306 C307 C308 121.5(4)
C306 C307 H307 119.2
C308 C307 H307 119.2
C307 C308 C309 119.7(4)
C307 C308 H308 120.1
C309 C308 H308 120.1
C310 C309 C308 118.2(4)
C310 C309 C312 117.9(8)
C308 C309 C312 123.9(8)
C310 C309 C30B 127.8(15)
C308 C309 C30B 114.0(15)
C309 C310 C311 122.1(4)
C309 C310 H310 118.9
C311 C310 H310 118.9
C310 C311 C306 119.0(4)
C310 C311 H311 120.5
C306 C311 H311 120.5
O300 C313 N302 122.8(3)
O300 C313 C360 120.7(3)
N302 C313 C360 116.5(3)
N320 C320 C321 121.7(4)
N320 C320 H320 119.1
C321 C320 H320 119.1
C322 C321 C320 120.3(4)
C322 C321 H321 119.8
C320 C321 H321 119.8
C321 C322 C323 119.2(4)
C321 C322 H322 120.4
C323 C322 H322 120.4
C324 C323 C322 118.4(5)
C324 C323 H323 120.8
C322 C323 H323 120.8
N320 C324 C323 122.3(4)
N320 C324 C325 116.1(3)
C323 C324 C325 121.6(4)
N321 C325 C324 120.7(4)
N321 C325 H325 119.7
C324 C325 H325 119.7
C327 C326 C331 120.8(3)
C327 C326 N321 120.8(3)
C331 C326 N321 118.4(3)
C328 C327 C326 120.1(3)
C328 C327 H327 119.9
C326 C327 H327 119.9
C327 C328 C329 121.5(4)
C327 C328 H328 119.2
C329 C328 H328 119.2
C328 C329 C330 117.0(3)
C328 C329 C332 124.6(6)
C330 C329 C332 118.2(5)
C328 C329 C31B 115.3(10)
C330 C329 C31B 127.7(10)
C331 C330 C329 121.9(3)
C331 C330 H330 119.0
C329 C330 H330 119.0
C326 C331 C330 118.1(4)
C326 C331 H331 120.9
C330 C331 H331 120.9
O320 C333 N322 122.8(3)
O320 C333 C362 120.8(3)
N322 C333 C362 116.4(3)
N340 C340 C341 123.5(5)
N340 C340 H340 118.2
C341 C340 H340 118.2
C340 C341 C342 119.8(4)
C340 C341 H341 120.1
C342 C341 H341 120.1
C341 C342 C343 118.2(5)
C341 C342 H342 120.9
C343 C342 H342 120.9
C342 C343 C344 118.7(5)
C342 C343 H343 120.6
C344 C343 H343 120.6
N340 C344 C343 123.6(4)
N340 C344 C345 115.8(4)
C343 C344 C345 120.5(4)
N341 C345 C344 120.4(4)
N341 C345 H345 119.8
C344 C345 H345 119.8
C347 C346 C351 119.7(3)
C347 C346 N341 121.7(3)
C351 C346 N341 118.5(3)
C346 C347 C348 120.1(3)
C346 C347 H347 119.9
C348 C347 H347 119.9
C347 C348 C349 121.1(3)
C347 C348 H348 119.5
C349 C348 H348 119.5
C350 C349 C348 118.5(3)
C350 C349 C352 120.7(8)
C348 C349 C352 120.8(8)
C350 C349 C32B 122.0(16)
C348 C349 C32B 119.1(16)
C351 C350 C349 120.8(3)
C351 C350 H350 119.6
C349 C350 H350 119.6
C350 C351 C346 119.8(3)
C350 C351 H351 120.1
C346 C351 H351 120.1
O340 C353 N342 122.8(3)
O340 C353 C364 121.0(3)
N342 C353 C364 116.1(3)
C365 C360 C361 120.0(3)
C365 C360 C313 116.7(3)
C361 C360 C313 123.3(3)
C360 C361 C362 119.8(3)
C360 C361 H361 120.1
C362 C361 H361 120.1
C363 C362 C361 120.1(3)
C363 C362 C333 121.0(3)
C361 C362 C333 118.9(3)
C364 C363 C362 119.4(3)
C364 C363 H363 120.3
C362 C363 H363 120.3
C365 C364 C363 120.5(3)
C365 C364 C353 122.0(3)
C363 C364 C353 117.5(3)
C364 C365 C360 120.2(3)
C364 C365 H365 119.9
C360 C365 H365 119.9
C300 N300 C304 117.8(3)
C300 N300 Zn02 127.2(2)
C304 N300 Zn02 113.6(2)
C305 N301 C306 119.5(3)
C305 N301 Zn02 112.0(3)
C306 N301 Zn02 128.3(2)
C313 N302 C30B 129.0(16)
C313 N302 C312 118.3(8)
C313 N302 H30N 131(2)
C30B N302 H30N 97(2)
C312 N302 H30N 108(2)
C324 N320 C320 118.1(3)
C324 N320 Zn01 115.0(2)
C320 N320 Zn01 126.9(3)
C325 N321 C326 116.9(3)
C325 N321 Zn01 110.5(3)
C326 N321 Zn01 131.3(2)
C333 N322 C332 120.6(6)
C333 N322 C31B 129.5(14)
C333 N322 H32N 114(3)
C332 N322 H32N 124(3)
C31B N322 H32N 113(3)
C340 N340 C344 116.1(4)
C340 N340 Zn03 130.8(3)
C344 N340 Zn03 113.1(2)
C345 N341 C346 117.4(3)
C345 N341 Zn03 114.3(2)
C346 N341 Zn03 128.2(2)
C353 N342 C352 122.9(8)
C353 N342 C32B 119.6(17)
C353 N342 H34N 120(2)
C352 N342 H34N 114(2)
C32B N342 H34N 115(2)
B2 B1 B3 61.2(3)
B2 B1 B5 107.8(3)
B3 B1 B5 108.3(3)
B2 B1 B4 109.2(3)
B3 B1 B4 60.5(3)
B5 B1 B4 59.7(3)
B2 B1 B6 59.7(3)
B3 B1 B6 108.7(3)
B5 B1 B6 59.7(3)
B4 B1 B6 107.8(4)
B2 B1 H1 121.2
B3 B1 H1 120.9
B5 B1 H1 122.1
B4 B1 H1 121.4
B6 B1 H1 122.0
B1 B2 B8 107.7(3)
B1 B2 B6 61.2(3)
B8 B2 B6 108.1(3)
B1 B2 B7 108.1(3)
B8 B2 B7 60.7(3)
B6 B2 B7 59.1(2)
B1 B2 B3 59.7(3)
B8 B2 B3 59.7(2)
B6 B2 B3 108.7(3)
B7 B2 B3 108.2(3)
B1 B2 H2 121.5
B8 B2 H2 121.7
B6 B2 H2 121.4
B7 B2 H2 121.8
B3 B2 H2 121.7
B9 B3 B1 107.6(4)
B9 B3 B8 60.9(3)
B1 B3 B8 107.0(3)
B9 B3 B4 59.7(3)
B1 B3 B4 59.9(3)
B8 B3 B4 108.0(3)
B9 B3 B2 107.8(3)
B1 B3 B2 59.1(3)
B8 B3 B2 59.3(3)
B4 B3 B2 107.1(3)
B9 B3 H3 121.5
B1 B3 H3 122.4
B8 B3 H3 121.7
B4 B3 H3 122.0
B2 B3 H3 122.5
B9 B4 B5 108.1(4)
B9 B4 B10 59.8(3)
B5 B4 B10 60.4(3)
B9 B4 B1 107.1(3)
B5 B4 B1 60.1(3)
B10 B4 B1 107.8(4)
B9 B4 B3 59.4(2)
B5 B4 B3 107.8(3)
B10 B4 B3 107.3(3)
B1 B4 B3 59.6(3)
B9 B4 H4 122.1
B5 B4 H4 121.4
B10 B4 H4 121.8
B1 B4 H4 122.1
B3 B4 H4 122.3
B4 B5 B1 60.2(3)
B4 B5 B6 109.1(4)
B1 B5 B6 60.8(3)
B4 B5 B10 60.0(3)
B1 B5 B10 107.6(4)
B6 B5 B10 107.5(3)
B4 B5 B11 108.6(4)
B1 B5 B11 108.7(3)
B6 B5 B11 60.1(3)
B10 B5 B11 59.5(3)
B4 B5 H5 121.1
B1 B5 H5 121.4
B6 B5 H5 121.3
B10 B5 H5 122.5
B11 B5 H5 121.5
B7 B6 B2 60.8(3)
B7 B6 B5 108.1(3)
B2 B6 B5 107.3(3)
B7 B6 B11 60.0(3)
B2 B6 B11 108.5(3)
B5 B6 B11 60.5(3)
B7 B6 B1 107.8(3)
B2 B6 B1 59.1(3)
B5 B6 B1 59.5(3)
B11 B6 B1 107.9(3)
B7 B6 H6 121.4
B2 B6 H6 121.8
B5 B6 H6 121.9
B11 B6 H6 121.3
B1 B6 H6 122.3
B12 B7 B6 106.3(3)
B12 B7 B11 59.8(3)
B6 B7 B11 61.1(3)
B12 B7 B2 104.4(3)
B6 B7 B2 60.1(3)
B11 B7 B2 108.8(3)
B12 B7 B8 58.1(2)
B6 B7 B8 107.8(3)
B11 B7 B8 108.3(3)
B2 B7 B8 59.3(3)
B12 B7 H7 124.3
B6 B7 H7 121.6
B11 B7 H7 120.5
B2 B7 H7 122.6
B8 B7 H7 122.2
B12 B8 B2 105.6(3)
B12 B8 B3 105.5(3)
B2 B8 B3 61.0(2)
B12 B8 B9 59.0(3)
B2 B8 B9 107.7(3)
B3 B8 B9 59.2(2)
B12 B8 B7 58.8(2)
B2 B8 B7 60.1(3)
B3 B8 B7 108.7(3)
B9 B8 B7 107.6(3)
B12 B8 H8 124.1
B2 B8 H8 121.9
B3 B8 H8 121.8
B9 B8 H8 122.2
B7 B8 H8 121.5
B12 B9 B3 105.4(3)
B12 B9 B4 105.9(3)
B3 B9 B4 60.9(3)
B12 B9 B10 59.1(3)
B3 B9 B10 109.0(4)
B4 B9 B10 60.4(3)
B12 B9 B8 58.0(3)
B3 B9 B8 59.9(2)
B4 B9 B8 108.3(3)
B10 B9 B8 107.3(3)
B12 B9 H9 124.4
B3 B9 H9 121.6
B4 B9 H9 121.5
B10 B9 H9 121.3
B8 B9 H9 122.2
B12 B10 B9 59.3(3)
B12 B10 B11 59.6(3)
B9 B10 B11 109.3(3)
B12 B10 B4 105.6(3)
B9 B10 B4 59.8(3)
B11 B10 B4 109.1(4)
B12 B10 B5 105.5(3)
B9 B10 B5 107.5(4)
B11 B10 B5 60.6(3)
B4 B10 B5 59.6(3)
B12 B10 H10 123.9
B9 B10 H10 121.4
B11 B10 H10 120.3
B4 B10 H10 122.2
B5 B10 H10 122.6
B12 B11 B7 58.7(2)
B12 B11 B10 58.6(3)
B7 B11 B10 107.5(3)
B12 B11 B6 103.8(3)
B7 B11 B6 59.0(2)
B10 B11 B6 107.3(4)
B12 B11 B5 104.1(4)
B7 B11 B5 106.5(4)
B10 B11 B5 59.9(3)
B6 B11 B5 59.4(3)
B12 B11 H11 124.9
B7 B11 H11 122.2
B10 B11 H11 121.6
B6 B11 H11 123.1
B5 B11 H11 123.0
B8 B12 B7 63.1(3)
B8 B12 B10 113.5(4)
B7 B12 B10 112.4(3)
B8 B12 B9 63.0(3)
B7 B12 B9 114.3(3)
B10 B12 B9 61.7(3)
B8 B12 B11 113.9(3)
B7 B12 B11 61.6(2)
B10 B12 B11 61.7(3)
B9 B12 B11 113.1(4)
B8 B12 H12 117.5
B7 B12 H12 118.4
B10 B12 H12 119.3
B9 B12 H12 118.2
B11 B12 H12 118.9
B23 B20 B21 107.8(4)
B23 B20 B22 60.5(3)
B21 B20 B22 60.0(3)
B23 B20 B24 60.6(3)
B21 B20 B24 107.3(4)
B22 B20 B24 108.9(4)
B23 B20 B25 108.2(3)
B21 B20 B25 59.4(3)
B22 B20 B25 108.1(4)
B24 B20 B25 59.7(3)
B23 B20 H20 121.4
B21 B20 H20 122.4
B22 B20 H20 121.1
B24 B20 H20 121.5
B25 B20 H20 122.0
B25 B21 B20 60.9(3)
B25 B21 B22 109.4(4)
B20 B21 B22 60.1(3)
B25 B21 B26 60.3(3)
B20 B21 B26 107.8(4)
B22 B21 B26 107.4(4)
B25 B21 B27 107.8(4)
B20 B21 B27 108.0(4)
B22 B21 B27 60.6(3)
B26 B21 B27 58.4(3)
B25 B21 H21 120.8
B20 B21 H21 121.5
B22 B21 H21 121.1
B26 B21 H21 122.6
B27 B21 H21 122.3
B21 B22 B28 107.3(4)
B21 B22 B20 59.9(3)
B28 B22 B20 107.2(4)
B21 B22 B23 106.9(4)
B28 B22 B23 59.5(3)
B20 B22 B23 59.4(3)
B21 B22 B27 60.7(3)
B28 B22 B27 58.6(3)
B20 B22 B27 107.9(4)
B23 B22 B27 106.1(4)
B21 B22 H22 121.7
B28 B22 H22 122.5
B20 B22 H22 121.8
B23 B22 H22 122.9
B27 B22 H22 122.3
B29 B23 B20 105.4(4)
B29 B23 B28 59.7(3)
B20 B23 B28 108.3(4)
B29 B23 B22 106.0(4)
B20 B23 B22 60.1(3)
B28 B23 B22 60.1(3)
B29 B23 B24 58.6(3)
B20 B23 B24 60.1(3)
B28 B23 B24 108.4(4)
B22 B23 B24 108.2(4)
B29 B23 H23 123.9
B20 B23 H23 122.2
B28 B23 H23 121.1
B22 B23 H23 122.0
B24 B23 H23 121.6
B29 B24 B20 104.5(4)
B29 B24 B25 105.6(4)
B20 B24 B25 60.5(3)
B29 B24 B23 58.1(3)
B20 B24 B23 59.4(3)
B25 B24 B23 107.8(4)
B29 B24 B30 58.7(3)
B20 B24 B30 108.7(4)
B25 B24 B30 60.9(3)
B23 B24 B30 107.3(4)
B29 B24 H24 124.8
B20 B24 H24 122.3
B25 B24 H24 121.6
B23 B24 H24 122.4
B30 B24 H24 121.2
B21 B25 B24 107.6(4)
B21 B25 B26 60.5(3)
B24 B25 B26 106.2(4)
B21 B25 B20 59.8(3)
B24 B25 B20 59.7(3)
B26 B25 B20 107.1(4)
B21 B25 B30 107.4(4)
B24 B25 B30 59.9(3)
B26 B25 B30 58.3(3)
B20 B25 B30 107.3(3)
B21 B25 H25 121.6
B24 B25 H25 122.3
B26 B25 H25 122.8
B20 B25 H25 122.1
B30 B25 H25 122.5
B30 B26 B27 109.3(4)
B30 B26 B31 59.1(4)
B27 B26 B31 60.3(4)
B30 B26 B25 61.5(3)
B27 B26 B25 109.5(4)
B31 B26 B25 107.8(4)
B30 B26 B21 108.9(4)
B27 B26 B21 61.5(3)
B31 B26 B21 108.1(4)
B25 B26 B21 59.3(3)
B30 B26 H26 121.0
B27 B26 H26 120.3
B31 B26 H26 122.5
B25 B26 H26 121.3
B21 B26 H26 121.4
B28 B27 B26 107.9(5)
B28 B27 B31 59.5(4)
B26 B27 B31 59.9(4)
B28 B27 B22 59.8(3)
B26 B27 B22 107.3(4)
B31 B27 B22 106.6(4)
B28 B27 B21 106.6(4)
B26 B27 B21 60.1(3)
B31 B27 B21 106.7(4)
B22 B27 B21 58.7(3)
B28 B27 H27 122.1
B26 B27 H27 121.5
B31 B27 H27 122.5
B22 B27 H27 122.6
B21 B27 H27 122.7
B29 B28 B31 57.0(3)
B29 B28 B27 104.8(4)
B31 B28 B27 60.5(4)
B29 B28 B23 58.2(3)
B31 B28 B23 106.2(4)
B27 B28 B23 109.3(4)
B29 B28 B22 105.1(4)
B31 B28 B22 108.8(4)
B27 B28 B22 61.6(3)
B23 B28 B22 60.5(3)
B29 B28 H28 125.5
B31 B28 H28 122.4
B27 B28 H28 121.1
B23 B28 H28 121.8
B22 B28 H28 121.1
B31 B29 B23 113.7(4)
B31 B29 B24 113.8(4)
B23 B29 B24 63.3(3)
B31 B29 B30 61.7(4)
B23 B29 B30 115.1(4)
B24 B29 B30 63.0(3)
B31 B29 B28 62.2(4)
B23 B29 B28 62.1(3)
B24 B29 B28 114.2(4)
B30 B29 B28 113.4(4)
B31 B29 H29 118.8
B23 B29 H29 117.6
B24 B29 H29 117.6
B30 B29 H29 118.0
B28 B29 H29 118.6
B29 B30 B31 57.5(3)
B29 B30 B26 104.4(4)
B31 B30 B26 60.7(4)
B29 B30 B24 58.2(3)
B31 B30 B24 106.4(4)
B26 B30 B24 107.2(4)
B29 B30 B25 104.0(4)
B31 B30 B25 108.0(4)
B26 B30 B25 60.2(3)
B24 B30 B25 59.3(3)
B29 B30 H30 125.4
B31 B30 H30 121.9
B26 B30 H30 122.1
B24 B30 H30 122.5
B25 B30 H30 122.5
B29 B31 B30 60.8(4)
B29 B31 B28 60.9(4)
B30 B31 B28 111.7(5)
B29 B31 B26 106.5(4)
B30 B31 B26 60.2(3)
B28 B31 B26 108.2(4)
B29 B31 B27 107.4(4)
B30 B31 B27 109.9(4)
B28 B31 B27 60.0(3)
B26 B31 B27 59.8(3)
B29 B31 H31 122.4
B30 B31 H31 119.4
B28 B31 H31 120.2
B26 B31 H31 122.7
B27 B31 H31 121.7
B41 B40 B43 109.1(5)
B41 B40 B45 60.7(4)
B43 B40 B45 104.3(5)
B41 B40 B42 61.3(4)
B43 B40 B42 60.1(4)
B45 B40 B42 107.2(5)
B41 B40 B44 108.5(5)
B43 B40 B44 60.1(4)
B45 B40 B44 57.0(4)
B42 B40 B44 108.6(5)
B41 B40 H40 120.0
B43 B40 H40 122.5
B45 B40 H40 124.3
B42 B40 H40 121.0
B44 B40 H40 122.1
B40 B41 B45 59.8(4)
B40 B41 B47 108.2(5)
B45 B41 B47 104.7(5)
B40 B41 B42 60.0(4)
B45 B41 B42 105.4(5)
B47 B41 B42 59.9(4)
B40 B41 B46 107.0(5)
B45 B41 B46 57.5(4)
B47 B41 B46 59.5(4)
B42 B41 B46 106.7(5)
B40 B41 H41 121.2
B45 B41 H41 124.3
B47 B41 H41 122.3
B42 B41 H41 122.4
B46 B41 H41 122.9
B48 B42 B43 61.0(4)
B48 B42 B40 107.6(5)
B43 B42 B40 59.4(4)
B48 B42 B47 59.8(4)
B43 B42 B47 108.2(4)
B40 B42 B47 106.7(5)
B48 B42 B41 106.9(5)
B43 B42 B41 106.4(5)
B40 B42 B41 58.6(4)
B47 B42 B41 59.4(4)
B48 B42 H42 121.5
B43 B42 H42 121.7
B40 B42 H42 122.7
B47 B42 H42 122.0
B41 B42 H42 123.1
B49 B43 B40 109.1(5)
B49 B43 B42 108.7(5)
B40 B43 B42 60.6(4)
B49 B43 B44 60.6(4)
B40 B43 B44 60.8(4)
B42 B43 B44 109.6(5)
B49 B43 B48 60.0(4)
B40 B43 B48 107.1(5)
B42 B43 B48 59.1(4)
B44 B43 B48 107.9(5)
B49 B43 H43 121.0
B40 B43 H43 121.4
B42 B43 H43 121.2
B44 B43 H43 120.8
B48 B43 H43 122.8
B45 B44 B43 106.5(5)
B45 B44 B49 105.7(5)
B43 B44 B49 58.9(4)
B45 B44 B50 60.1(4)
B43 B44 B50 106.7(5)
B49 B44 B50 58.8(4)
B45 B44 B40 60.7(4)
B43 B44 B40 59.2(4)
B49 B44 B40 106.5(5)
B50 B44 B40 109.0(5)
B45 B44 H44 122.4
B43 B44 H44 123.0
B49 B44 H44 123.6
B50 B44 H44 121.6
B40 B44 H44 121.3
B44 B45 B46 113.2(6)
B44 B45 B50 62.5(4)
B46 B45 B50 62.0(4)
B44 B45 B40 62.3(4)
B46 B45 B40 110.7(6)
B50 B45 B40 112.2(6)
B44 B45 B41 111.9(6)
B46 B45 B41 62.2(4)
B50 B45 B41 112.6(5)
B40 B45 B41 59.5(4)
B44 B45 H45 118.3
B46 B45 H45 119.1
B50 B45 H45 118.6
B40 B45 H45 120.5
B41 B45 H45 119.9
B45 B46 B51 105.5(6)
B45 B46 B47 106.9(5)
B51 B46 B47 61.0(4)
B45 B46 B50 59.5(4)
B51 B46 B50 59.0(4)
B47 B46 B50 108.7(5)
B45 B46 B41 60.3(4)
B51 B46 B41 108.0(5)
B47 B46 B41 59.5(4)
B50 B46 B41 109.1(5)
B45 B46 H46 123.1
B51 B46 H46 122.6
B47 B46 H46 121.5
B50 B46 H46 121.3
B41 B46 H46 121.1
B48 B47 B41 107.3(5)
B48 B47 B46 105.9(5)
B41 B47 B46 61.0(4)
B48 B47 B42 59.1(4)
B41 B47 B42 60.7(4)
B46 B47 B42 108.4(5)
B48 B47 B51 58.7(4)
B41 B47 B51 107.3(5)
B46 B47 B51 58.6(4)
B42 B47 B51 106.4(5)
B48 B47 H47 123.2
B41 B47 H47 121.1
B46 B47 H47 122.1
B42 B47 H47 121.8
B51 B47 H47 123.2
B51 B48 B42 110.1(5)
B51 B48 B47 61.4(4)
B42 B48 B47 61.0(4)
B51 B48 B49 60.6(4)
B42 B48 B49 108.4(5)
B47 B48 B49 109.7(5)
B51 B48 B43 107.5(5)
B42 B48 B43 59.9(4)
B47 B48 B43 108.3(5)
B49 B48 B43 58.8(4)
B51 B48 H48 120.8
B42 B48 H48 120.8
B47 B48 H48 120.4
B49 B48 H48 121.5
B43 B48 H48 122.8
B50 B49 B43 109.5(5)
B50 B49 B48 107.7(5)
B43 B49 B48 61.2(4)
B50 B49 B51 59.2(4)
B43 B49 B51 108.2(5)
B48 B49 B51 59.0(4)
B50 B49 B44 60.7(4)
B43 B49 B44 60.5(4)
B48 B49 B44 108.8(4)
B51 B49 B44 107.4(5)
B50 B49 H49 121.4
B43 B49 H49 120.5
B48 B49 H49 121.6
B51 B49 H49 122.8
B44 B49 H49 121.3
B51 B50 B45 105.2(5)
B51 B50 B49 61.2(4)
B45 B50 B49 104.9(5)
B51 B50 B44 108.7(5)
B45 B50 B44 57.4(4)
B49 B50 B44 60.5(4)
B51 B50 B46 59.5(4)
B45 B50 B46 58.6(4)
B49 B50 B46 107.9(5)
B44 B50 B46 106.3(5)
B51 B50 H50 121.5
B45 B50 H50 124.9
B49 B50 H50 121.7
B44 B50 H50 122.1
B46 B50 H50 122.4
B50 B51 B48 109.0(5)
B50 B51 B46 61.5(4)
B48 B51 B46 108.3(5)
B50 B51 B49 59.6(4)
B48 B51 B49 60.4(4)
B46 B51 B49 108.2(5)
B50 B51 B47 110.2(5)
B48 B51 B47 60.0(4)
B46 B51 B47 60.4(4)
B49 B51 B47 108.4(5)
B50 B51 H51 120.4
B48 B51 H51 121.5
B46 B51 H51 121.3
B49 B51 H51 122.0
B47 B51 H51 121.0
B40F B40A B40B 61.0(6)
B40F B40A B40C 108.8(7)
B40B B40A B40C 60.6(5)
B40F B40A B40E 59.5(6)
B40B B40A B40E 108.7(7)
B40C B40A B40E 107.8(7)
B40F B40A B40D 107.7(7)
B40B B40A B40D 108.4(7)
B40C B40A B40D 59.5(5)
B40E B40A B40D 60.0(6)
B40F B40A H40A 121.4
B40B B40A H40A 120.8
B40C B40A H40A 121.6
B40E B40A H40A 121.8
B40D B40A H40A 122.1
B40G B40B B40A 106.9(7)
B40G B40B B40C 107.1(7)
B40A B40B B40C 59.7(5)
B40G B40B B40F 59.4(5)
B40A B40B B40F 59.3(5)
B40C B40B B40F 106.8(7)
B40G B40B B40H 60.3(5)
B40A B40B B40H 108.2(7)
B40C B40B B40H 60.0(5)
B40F B40B B40H 108.1(7)
B40G B40B H40B 122.3
B40A B40B H40B 122.1
B40C B40B H40B 122.4
B40F B40B H40B 122.3
B40H B40B H40B 121.1
B40D B40C B40I 61.2(6)
B40D B40C B40A 60.6(6)
B40I B40C B40A 109.1(7)
B40D B40C B40B 108.5(7)
B40I B40C B40B 107.8(7)
B40A B40C B40B 59.6(5)
B40D B40C B40H 108.9(7)
B40I B40C B40H 59.2(6)
B40A B40C B40H 108.6(7)
B40B B40C B40H 60.5(6)
B40D B40C H40C 120.8
B40I B40C H40C 121.5
B40A B40C H40C 121.3
B40B B40C H40C 121.9
B40H B40C H40C 121.5
B40C B40D B40J 106.9(7)
B40C B40D B40E 108.1(7)
B40J B40D B40E 60.1(6)
B40C B40D B40A 59.9(5)
B40J B40D B40A 106.9(7)
B40E B40D B40A 59.8(5)
B40C B40D B40I 59.4(5)
B40J B40D B40I 59.5(6)
B40E B40D B40I 108.0(7)
B40A B40D B40I 107.1(7)
B40C B40D H40D 122.1
B40J B40D H40D 122.4
B40E B40D H40D 121.4
B40A B40D H40D 122.3
B40I B40D H40D 122.1
B40F B40E B40J 106.8(7)
B40F B40E B40A 59.9(6)
B40J B40E B40A 106.9(7)
B40F B40E B40D 108.2(7)
B40J B40E B40D 59.6(6)
B40A B40E B40D 60.3(6)
B40F B40E B40K 60.1(6)
B40J B40E B40K 59.6(6)
B40A B40E B40K 108.2(7)
B40D B40E B40K 108.5(7)
B40F B40E H40E 122.0
B40J B40E H40E 122.9
B40A B40E H40E 121.9
B40D B40E H40E 121.3
B40K B40E H40E 121.4
B40E B40F B40G 108.3(8)
B40E B40F B40A 60.6(6)
B40G B40F B40A 107.1(7)
B40E B40F B40K 60.8(6)
B40G B40F B40K 60.4(6)
B40A B40F B40K 109.3(8)
B40E B40F B40B 108.5(7)
B40G B40F B40B 59.3(6)
B40A B40F B40B 59.7(6)
B40K B40F B40B 108.8(7)
B40E B40F H40F 121.1
B40G B40F H40F 122.3
B40A B40F H40F 121.7
B40K B40F H40F 120.6
B40B B40F H40F 121.8
B40L B40G B40B 109.4(7)
B40L B40G B40F 107.7(7)
B40B B40G B40F 61.2(6)
B40L B40G B40K 59.6(6)
B40B B40G B40K 110.1(7)
B40F B40G B40K 60.1(6)
B40L B40G B40H 61.0(6)
B40B B40G B40H 61.1(6)
B40F B40G B40H 110.1(7)
B40K B40G B40H 110.0(7)
B40L B40G H40G 121.9
B40B B40G H40G 120.2
B40F B40G H40G 121.3
B40K B40G H40G 121.0
B40H B40G H40G 120.0
B40I B40H B40G 106.5(7)
B40I B40H B40C 59.5(6)
B40G B40H B40C 105.4(7)
B40I B40H B40L 59.9(6)
B40G B40H B40L 58.4(6)
B40C B40H B40L 105.8(7)
B40I B40H B40B 107.2(7)
B40G B40H B40B 58.6(5)
B40C B40H B40B 59.5(5)
B40L B40H B40B 105.4(7)
B40I B40H H40H 121.8
B40G B40H H40H 123.5
B40C B40H H40H 123.0
B40L B40H H40H 123.3
B40B B40H H40H 122.8
B40H B40I B40C 61.3(6)
B40H B40I B40J 108.2(7)
B40C B40I B40J 106.7(7)
B40H B40I B40L 61.2(6)
B40C B40I B40L 108.2(7)
B40J B40I B40L 58.2(6)
B40H B40I B40D 109.1(7)
B40C B40I B40D 59.4(6)
B40J B40I B40D 59.4(6)
B40L B40I B40D 106.3(7)
B40H B40I H40I 120.1
B40C B40I H40I 121.8
B40J B40I H40I 122.9
B40L B40I H40I 122.4
B40D B40I H40I 122.3
B40L B40J B40D 110.0(7)
B40L B40J B40I 61.2(6)
B40D B40J B40I 61.1(6)
B40L B40J B40K 60.3(6)
B40D B40J B40K 109.8(7)
B40I B40J B40K 110.1(7)
B40L B40J B40E 108.8(7)
B40D B40J B40E 60.3(5)
B40I B40J B40E 109.5(7)
B40K B40J B40E 60.5(6)
B40L B40J H40J 120.9
B40D B40J H40J 120.5
B40I B40J H40J 120.3
B40K B40J H40J 120.7
B40E B40J H40J 121.4
B40L B40K B40J 58.5(6)
B40L B40K B40F 107.0(7)
B40J B40K B40F 106.2(7)
B40L B40K B40G 59.5(6)
B40J B40K B40G 105.2(7)
B40F B40K B40G 59.4(6)
B40L B40K B40E 106.8(7)
B40J B40K B40E 59.8(6)
B40F B40K B40E 59.1(6)
B40G B40K B40E 106.1(7)
B40L B40K H40K 122.4
B40J B40K H40K 123.3
B40F B40K H40K 122.5
B40G B40K H40K 123.1
B40E B40K H40K 122.4
B40J B40L B40G 108.4(7)
B40J B40L B40K 61.2(6)
B40G B40L B40K 61.0(6)
B40J B40L B40I 60.6(6)
B40G B40L B40I 107.4(7)
B40K B40L B40I 110.4(7)
B40J B40L B40H 108.3(8)
B40G B40L B40H 60.5(6)
B40K B40L B40H 110.7(7)
B40I B40L B40H 58.9(6)
B40J B40L H40L 121.3
B40G B40L H40L 121.8
B40K B40L H40L 119.3
B40I B40L H40L 121.8
B40H B40L H40L 121.2
B61 B60 B65 62.0(5)
B61 B60 B63 107.9(7)
B65 B60 B63 107.2(6)
B61 B60 B64 109.3(6)
B65 B60 B64 59.4(5)
B63 B60 B64 59.5(5)
B61 B60 B62 59.8(5)
B65 B60 B62 108.7(6)
B63 B60 B62 59.7(5)
B64 B60 B62 107.6(6)
B61 B60 H60 120.6
B65 B60 H60 121.3
B63 B60 H60 122.5
B64 B60 H60 121.9
B62 B60 H60 121.9
B60 B61 B66 106.0(6)
B60 B61 B62 61.2(5)
B66 B61 B62 105.7(6)
B60 B61 B67 109.3(6)
B66 B61 B67 59.5(5)
B62 B61 B67 59.8(5)
B60 B61 B65 59.0(5)
B66 B61 B65 59.2(5)
B62 B61 B65 107.5(6)
B67 B61 B65 108.2(6)
B60 B61 H61 121.6
B66 B61 H61 123.7
B62 B61 H61 122.1
B67 B61 H61 121.0
B65 B61 H61 122.2
B68 B62 B61 108.5(6)
B68 B62 B63 61.2(5)
B61 B62 B63 107.1(6)
B68 B62 B67 60.2(5)
B61 B62 B67 61.0(5)
B63 B62 B67 109.3(6)
B68 B62 B60 108.4(6)
B61 B62 B60 59.1(5)
B63 B62 B60 59.3(5)
B67 B62 B60 108.6(6)
B68 B62 H62 121.0
B61 B62 H62 122.1
B63 B62 H62 121.6
B67 B62 H62 120.7
B60 B62 H62 122.1
B64 B63 B69 60.5(5)
B64 B63 B60 60.8(5)
B69 B63 B60 108.1(6)
B64 B63 B62 109.8(6)
B69 B63 B62 106.8(6)
B60 B63 B62 61.0(5)
B64 B63 B68 108.8(6)
B69 B63 B68 59.4(5)
B60 B63 B68 107.9(6)
B62 B63 B68 58.8(5)
B64 B63 H63 120.3
B69 B63 H63 122.4
B60 B63 H63 121.2
B62 B63 H63 121.7
B68 B63 H63 122.3
B65 B64 B63 107.6(6)
B65 B64 B69 106.6(7)
B63 B64 B69 59.8(5)
B65 B64 B60 59.6(5)
B63 B64 B60 59.7(5)
B69 B64 B60 106.6(6)
B65 B64 B70 60.6(5)
B63 B64 B70 107.5(7)
B69 B64 B70 58.6(5)
B60 B64 B70 107.9(6)
B65 B64 H64 121.9
B63 B64 H64 121.9
B69 B64 H64 123.1
B60 B64 H64 122.2
B70 B64 H64 121.8
B64 B65 B60 61.0(5)
B64 B65 B66 107.0(6)
B60 B65 B66 105.7(6)
B64 B65 B70 60.5(5)
B60 B65 B70 108.8(6)
B66 B65 B70 59.6(5)
B64 B65 B61 108.0(6)
B60 B65 B61 58.9(5)
B66 B65 B61 59.0(5)
B70 B65 B61 107.9(6)
B64 B65 H65 121.3
B60 B65 H65 122.1
B66 B65 H65 123.3
B70 B65 H65 121.1
B61 B65 H65 122.3
B71 B66 B61 111.0(6)
B71 B66 B65 109.7(7)
B61 B66 B65 61.9(5)
B71 B66 B70 60.1(5)
B61 B66 B70 111.2(6)
B65 B66 B70 60.8(5)
B71 B66 B67 62.2(5)
B61 B66 B67 61.4(5)
B65 B66 B67 112.0(6)
B70 B66 B67 111.7(6)
B71 B66 H66 120.6
B61 B66 H66 119.6
B65 B66 H66 120.1
B70 B66 H66 120.2
B67 B66 H66 118.8
B66 B67 B68 104.7(6)
B66 B67 B62 104.9(6)
B68 B67 B62 59.0(5)
B66 B67 B61 59.1(5)
B68 B67 B61 106.1(6)
B62 B67 B61 59.2(5)
B66 B67 B71 57.9(5)
B68 B67 B71 59.4(5)
B62 B67 B71 105.8(6)
B61 B67 B71 105.7(6)
B66 B67 H67 124.1
B68 B67 H67 123.0
B62 B67 H67 123.2
B61 B67 H67 122.7
B71 B67 H67 123.1
B62 B68 B69 107.8(7)
B62 B68 B67 60.8(5)
B69 B68 B67 108.5(6)
B62 B68 B71 108.7(6)
B69 B68 B71 58.6(5)
B67 B68 B71 61.3(5)
B62 B68 B63 60.0(5)
B69 B68 B63 59.5(5)
B67 B68 B63 108.8(6)
B71 B68 B63 106.6(7)
B62 B68 H68 121.3
B69 B68 H68 122.4
B67 B68 H68 120.4
B71 B68 H68 122.1
B63 B68 H68 122.3
B71 B69 B70 60.7(6)
B71 B69 B68 61.2(5)
B70 B69 B68 110.2(7)
B71 B69 B63 110.0(7)
B70 B69 B63 109.3(7)
B68 B69 B63 61.1(5)
B71 B69 B64 109.7(7)
B70 B69 B64 61.0(5)
B68 B69 B64 109.5(7)
B63 B69 B64 59.7(5)
B71 B69 H69 120.5
B70 B69 H69 120.6
B68 B69 H69 120.2
B63 B69 H69 121.0
B64 B69 H69 121.1
B69 B70 B71 59.3(5)
B69 B70 B66 104.8(6)
B71 B70 B66 59.0(5)
B69 B70 B64 60.4(5)
B71 B70 B64 108.1(6)
B66 B70 B64 105.7(6)
B69 B70 B65 106.6(6)
B71 B70 B65 107.8(6)
B66 B70 B65 59.5(5)
B64 B70 B65 58.9(5)
B69 B70 H70 123.0
B71 B70 H70 121.6
B66 B70 H70 123.8
B64 B70 H70 122.1
B65 B70 H70 122.2
B69 B71 B66 106.8(7)
B69 B71 B70 60.1(5)
B66 B71 B70 60.9(5)
B69 B71 B68 60.3(5)
B66 B71 B68 106.0(6)
B70 B71 B68 109.0(7)
B69 B71 B67 108.2(7)
B66 B71 B67 59.8(5)
B70 B71 B67 110.4(7)
B68 B71 B67 59.2(5)
B69 B71 H71 122.1
B66 B71 H71 122.8
B70 B71 H71 120.0
B68 B71 H71 122.4
B67 B71 H71 121.0
B60F B60A B60B 60.9(6)
B60F B60A B60D 106.1(7)
B60B B60A B60D 108.4(7)
B60F B60A B60C 108.0(7)
B60B B60A B60C 60.3(6)
B60D B60A B60C 60.4(6)
B60F B60A B60E 58.1(6)
B60B B60A B60E 108.3(7)
B60D B60A B60E 60.1(6)
B60C B60A B60E 108.7(7)
B60F B60A H60A 122.9
B60B B60A H60A 120.9
B60D B60A H60A 122.1
B60C B60A H60A 121.1
B60E B60A H60A 121.9
B60A B60B B60C 60.5(6)
B60A B60B B60F 59.4(6)
B60C B60B B60F 107.1(7)
B60A B60B B60G 107.0(8)
B60C B60B B60G 106.9(7)
B60F B60B B60G 59.0(6)
B60A B60B B60H 108.9(7)
B60C B60B B60H 60.6(6)
B60F B60B B60H 106.6(7)
B60G B60B B60H 58.9(6)
B60A B60B H60B 121.4
B60C B60B H60B 121.7
B60F B60B H60B 122.9
B60G B60B H60B 123.0
B60H B60B H60B 121.7
B60I B60C B60B 108.5(7)
B60I B60C B60A 108.2(8)
B60B B60C B60A 59.2(6)
B60I B60C B60D 60.3(6)
B60B B60C B60D 106.8(7)
B60A B60C B60D 59.4(6)
B60I B60C B60H 60.2(6)
B60B B60C B60H 60.4(5)
B60A B60C B60H 107.6(7)
B60D B60C B60H 107.6(7)
B60I B60C H60C 121.1
B60B B60C H60C 122.0
B60A B60C H60C 122.2
B60D B60C H60C 122.4
B60H B60C H60C 121.7
B60J B60D B60A 108.5(7)
B60J B60D B60I 60.8(6)
B60A B60D B60I 107.3(8)
B60J B60D B60E 60.9(6)
B60A B60D B60E 60.4(6)
B60I B60D B60E 109.5(7)
B60J B60D B60C 107.6(7)
B60A B60D B60C 60.1(6)
B60I B60D B60C 58.5(6)
B60E B60D B60C 108.7(7)
B60J B60D H60D 121.2
B60A B60D H60D 121.8
B60I B60D H60D 121.9
B60E B60D H60D 120.5
B60C B60D H60D 122.3
B60F B60E B60D 107.1(8)
B60F B60E B60A 60.0(6)
B60D B60E B60A 59.5(6)
B60F B60E B60J 106.6(8)
B60D B60E B60J 58.8(6)
B60A B60E B60J 106.2(7)
B60F B60E B60K 61.0(6)
B60D B60E B60K 107.1(7)
B60A B60E B60K 108.8(8)
B60J B60E B60K 59.0(6)
B60F B60E H60E 121.8
B60D B60E H60E 122.6
B60A B60E H60E 121.9
B60J B60E H60E 123.5
B60K B60E H60E 121.3
B60E B60F B60A 61.9(6)
B60E B60F B60G 109.5(8)
B60A B60F B60G 108.8(8)
B60E B60F B60B 110.3(8)
B60A B60F B60B 59.7(6)
B60G B60F B60B 61.0(6)
B60E B60F B60K 61.5(6)
B60A B60F B60K 110.7(7)
B60G B60F B60K 59.6(6)
B60B B60F B60K 109.8(7)
B60E B60F H60F 119.8
B60A B60F H60F 120.7
B60G B60F H60F 121.6
B60B B60F H60F 120.8
B60K B60F H60F 120.4
B60L B60G B60F 106.8(8)
B60L B60G B60K 59.6(6)
B60F B60G B60K 60.8(6)
B60L B60G B60H 60.4(6)
B60F B60G B60H 108.8(7)
B60K B60G B60H 110.2(7)
B60L B60G B60B 107.7(7)
B60F B60G B60B 59.9(6)
B60K B60G B60B 109.9(8)
B60H B60G B60B 60.7(6)
B60L B60G H60G 122.8
B60F B60G H60G 122.0
B60K B60G H60G 120.2
B60H B60G H60G 120.4
B60B B60G H60G 121.2
B60G B60H B60L 59.5(6)
B60G B60H B60I 107.0(7)
B60L B60H B60I 59.6(6)
B60G B60H B60B 60.4(6)
B60L B60H B60B 106.8(7)
B60I B60H B60B 105.6(7)
B60G B60H B60C 106.8(7)
B60L B60H B60C 105.5(7)
B60I B60H B60C 58.0(6)
B60B B60H B60C 59.0(5)
B60G B60H H60H 121.7
B60L B60H H60H 122.7
B60I B60H H60H 123.1
B60B B60H H60H 122.5
B60C B60H H60H 123.5
B60C B60I B60L 108.8(7)
B60C B60I B60D 61.3(6)
B60L B60I B60D 105.7(7)
B60C B60I B60H 61.8(6)
B60L B60I B60H 60.1(6)
B60D B60I B60H 109.6(7)
B60C B60I B60J 108.4(8)
B60L B60I B60J 57.7(6)
B60D B60I B60J 59.1(6)
B60H B60I B60J 107.0(7)
B60C B60I H60I 119.9
B60L B60I H60I 123.2
B60D B60I H60I 121.8
B60H B60I H60I 120.7
B60J B60I H60I 123.2
B60L B60J B60D 108.9(8)
B60L B60J B60K 60.5(6)
B60D B60J B60K 109.7(8)
B60L B60J B60I 60.6(6)
B60D B60J B60I 60.1(6)
B60K B60J B60I 109.6(8)
B60L B60J B60E 108.5(8)
B60D B60J B60E 60.3(6)
B60K B60J B60E 60.6(6)
B60I B60J B60E 108.4(8)
B60L B60J H60J 121.3
B60D B60J H60J 121.1
B60K B60J H60J 120.5
B60I B60J H60J 121.2
B60E B60J H60J 121.6
B60L B60K B60G 60.0(6)
B60L B60K B60J 58.3(6)
B60G B60K B60J 106.1(7)
B60L B60K B60F 106.1(7)
B60G B60K B60F 59.5(6)
B60J B60K B60F 104.9(7)
B60L B60K B60E 106.6(7)
B60G B60K B60E 106.1(7)
B60J B60K B60E 60.4(6)
B60F B60K B60E 57.5(6)
B60L B60K H60K 122.6
B60G B60K H60K 122.3
B60J B60K H60K 123.1
B60F B60K H60K 123.8
B60E B60K H60K 122.7
B60J B60L B60K 61.2(6)
B60J B60L B60G 108.7(8)
B60K B60L B60G 60.3(6)
B60J B60L B60I 61.7(6)
B60K B60L B60I 111.0(7)
B60G B60L B60I 108.0(7)
B60J B60L B60H 110.5(8)
B60K B60L B60H 110.5(8)
B60G B60L B60H 60.1(6)
B60I B60L B60H 60.3(6)
B60J B60L H60L 120.3
B60K B60L H60L 119.8
B60G B60L H60L 122.3
B60I B60L H60L 120.7
B60H B60L H60L 120.5
B82 B80 B81 60.8(6)
B82 B80 B83 60.9(6)
B81 B80 B83 109.3(7)
B82 B80 B84 108.3(7)
B81 B80 B84 107.5(7)
B83 B80 B84 59.9(6)
B82 B80 B85 107.8(7)
B81 B80 B85 60.1(5)
B83 B80 B85 106.5(7)
B84 B80 B85 58.2(5)
B82 B80 H80 120.9
B81 B80 H80 121.0
B83 B80 H80 121.4
B84 B80 H80 122.5
B85 B80 H80 123.0
B80 B81 B86 108.0(7)
B80 B81 B85 60.4(6)
B86 B81 B85 59.4(5)
B80 B81 B82 59.3(6)
B86 B81 B82 107.3(7)
B85 B81 B82 106.9(7)
B80 B81 B87 108.4(7)
B86 B81 B87 60.2(5)
B85 B81 B87 107.9(7)
B82 B81 B87 60.1(5)
B80 B81 H81 121.5
B86 B81 H81 122.0
B85 B81 H81 122.1
B82 B81 H81 122.6
B87 B81 H81 121.3
B88 B82 B80 109.4(7)
B88 B82 B81 108.6(7)
B80 B82 B81 59.9(6)
B88 B82 B83 61.1(6)
B80 B82 B83 60.0(6)
B81 B82 B83 107.9(7)
B88 B82 B87 60.6(5)
B80 B82 B87 109.0(7)
B81 B82 B87 60.2(5)
B83 B82 B87 109.4(7)
B88 B82 H82 120.7
B80 B82 H82 121.2
B81 B82 H82 122.0
B83 B82 H82 121.3
B87 B82 H82 120.9
B89 B83 B80 107.8(7)
B89 B83 B84 60.7(5)
B80 B83 B84 60.3(6)
B89 B83 B82 106.1(7)
B80 B83 B82 59.1(6)
B84 B83 B82 107.2(7)
B89 B83 B88 60.0(5)
B80 B83 B88 106.4(7)
B84 B83 B88 108.5(7)
B82 B83 B88 58.3(5)
B89 B83 H83 121.9
B80 B83 H83 122.2
B84 B83 H83 121.0
B82 B83 H83 123.4
B88 B83 H83 122.4
B85 B84 B83 108.7(7)
B85 B84 B90 60.8(5)
B83 B84 B90 107.3(7)
B85 B84 B89 106.7(7)
B83 B84 B89 59.1(5)
B90 B84 B89 58.4(5)
B85 B84 B80 60.9(6)
B83 B84 B80 59.8(6)
B90 B84 B80 108.8(7)
B89 B84 B80 106.2(7)
B85 B84 H84 121.0
B83 B84 H84 121.9
B90 B84 H84 121.7
B89 B84 H84 123.8
B80 B84 H84 121.6
B84 B85 B86 109.5(7)
B84 B85 B90 60.7(5)
B86 B85 B90 60.4(5)
B84 B85 B81 109.2(7)
B86 B85 B81 60.1(5)
B90 B85 B81 108.6(7)
B84 B85 B80 60.9(6)
B86 B85 B80 107.9(7)
B90 B85 B80 108.7(7)
B81 B85 B80 59.5(6)
B84 B85 H85 120.4
B86 B85 H85 121.4
B90 B85 H85 121.2
B81 B85 H85 121.5
B80 B85 H85 121.8
B85 B86 B91 107.0(7)
B85 B86 B81 60.5(5)
B91 B86 B81 107.6(7)
B85 B86 B90 60.3(5)
B91 B86 B90 59.2(5)
B81 B86 B90 108.8(7)
B85 B86 B87 109.0(7)
B91 B86 B87 60.1(5)
B81 B86 B87 60.5(5)
B90 B86 B87 108.7(7)
B85 B86 H86 121.6
B91 B86 H86 122.7
B81 B86 H86 121.3
B90 B86 H86 121.4
B87 B86 H86 121.0
B91 B87 B88 59.5(5)
B91 B87 B86 59.2(5)
B88 B87 B86 106.8(7)
B91 B87 B82 105.2(7)
B88 B87 B82 58.4(5)
B86 B87 B82 106.2(7)
B91 B87 B81 106.0(7)
B88 B87 B81 106.5(7)
B86 B87 B81 59.3(5)
B82 B87 B81 59.7(5)
B91 B87 H87 123.2
B88 B87 H87 122.6
B86 B87 H87 122.5
B82 B87 H87 123.3
B81 B87 H87 122.5
B82 B88 B91 107.6(7)
B82 B88 B89 107.0(7)
B91 B88 B89 58.6(5)
B82 B88 B87 61.0(6)
B91 B88 B87 60.0(5)
B89 B88 B87 107.4(7)
B82 B88 B83 60.6(6)
B91 B88 B83 106.3(7)
B89 B88 B83 58.8(5)
B87 B88 B83 109.3(7)
B82 B88 H88 121.4
B91 B88 H88 122.9
B89 B88 H88 123.1
B87 B88 H88 120.8
B83 B88 H88 121.8
B91 B89 B90 60.5(5)
B91 B89 B83 109.6(7)
B90 B89 B83 110.1(7)
B91 B89 B88 60.4(5)
B90 B89 B88 109.8(7)
B83 B89 B88 61.2(5)
B91 B89 B84 108.6(7)
B90 B89 B84 60.6(6)
B83 B89 B84 60.2(6)
B88 B89 B84 109.1(7)
B91 B89 H89 121.3
B90 B89 H89 120.5
B83 B89 H89 120.4
B88 B89 H89 120.7
B84 B89 H89 121.5
B89 B90 B91 59.7(5)
B89 B90 B84 61.0(6)
B91 B90 B84 108.2(7)
B89 B90 B85 106.8(7)
B91 B90 B85 106.8(7)
B84 B90 B85 58.4(5)
B89 B90 B86 107.4(7)
B91 B90 B86 59.9(5)
B84 B90 B86 106.7(7)
B85 B90 B86 59.3(5)
B89 B90 H90 121.8
B91 B90 H90 121.8
B84 B90 H90 121.9
B85 B90 H90 123.1
B86 B90 H90 122.3
B89 B91 B90 59.8(5)
B89 B91 B86 108.2(7)
B90 B91 B86 60.9(5)
B89 B91 B88 61.0(5)
B90 B91 B88 109.7(7)
B86 B91 B88 108.8(7)
B89 B91 B87 109.7(7)
B90 B91 B87 110.6(7)
B86 B91 B87 60.7(5)
B88 B91 B87 60.5(5)
B89 B91 H91 121.4
B90 B91 H91 120.5
B86 B91 H91 121.4
B88 B91 H91 120.9
B87 B91 H91 120.2
N11 C11 C12 176.8
C11 C12 H12A 109.5
C11 C12 H12B 109.5
H12A C12 H12B 109.5
C11 C12 H12C 109.5
H12A C12 H12C 109.5
H12B C12 H12C 109.5
N13 C13 C14 177.2
C13 C14 H14A 109.5
C13 C14 H14B 109.5
H14A C14 H14B 109.5
C13 C14 H14C 109.5
H14A C14 H14C 109.5
H14B C14 H14C 109.5
N19 C19 C20 152.7
C19 C20 H20A 109.5
C19 C20 H20B 109.5
H20A C20 H20B 109.5
C19 C20 H20C 109.5
H20A C20 H20C 109.5
H20B C20 H20C 109.5
B103 B100 B101 109.3(8)
B103 B100 B104 60.4(6)
B101 B100 B104 108.1(8)
B103 B100 B105 107.7(8)
B101 B100 B105 61.0(6)
B104 B100 B105 58.5(6)
B103 B100 B102 61.0(6)
B101 B100 B102 60.0(6)
B104 B100 B102 108.6(8)
B105 B100 B102 108.4(8)
B103 B100 H10A 121.0
B101 B100 H10A 121.0
B104 B100 H10A 122.1
B105 B100 H10A 122.1
B102 B100 H10A 121.2
B100 B101 B106 107.8(8)
B100 B101 B102 60.7(6)
B106 B101 B102 107.4(8)
B100 B101 B105 59.6(6)
B106 B101 B105 59.9(6)
B102 B101 B105 107.8(8)
B100 B101 B107 108.5(8)
B106 B101 B107 59.9(6)
B102 B101 B107 59.6(6)
B105 B101 B107 107.9(7)
B100 B101 H10B 121.4
B106 B101 H10B 122.0
B102 B101 H10B 121.8
B105 B101 H10B 122.0
B107 B101 H10B 121.7
B108 B102 B101 109.1(8)
B108 B102 B107 60.6(6)
B101 B102 B107 61.4(6)
B108 B102 B100 107.8(8)
B101 B102 B100 59.3(6)
B107 B102 B100 108.7(8)
B108 B102 B103 60.7(6)
B101 B102 B103 106.8(8)
B107 B102 B103 109.0(7)
B100 B102 B103 58.6(6)
B108 B102 H10C 121.0
B101 B102 H10C 121.7
B107 B102 H10C 120.4
B100 B102 H10C 122.5
B103 B102 H10C 122.3
B100 B103 B104 60.0(6)
B100 B103 B109 107.5(8)
B104 B103 B109 60.2(6)
B100 B103 B108 107.4(8)
B104 B103 B108 108.1(8)
B109 B103 B108 59.8(6)
B100 B103 B102 60.4(6)
B104 B103 B102 107.9(8)
B109 B103 B102 106.2(8)
B108 B103 B102 58.4(6)
B100 B103 H10D 121.7
B104 B103 H10D 121.3
B109 B103 H10D 122.4
B108 B103 H10D 122.3
B102 B103 H10D 122.7
B105 B104 B100 60.8(6)
B105 B104 B103 108.9(8)
B100 B104 B103 59.6(6)
B105 B104 B109 107.7(8)
B100 B104 B109 107.3(8)
B103 B104 B109 60.3(6)
B105 B104 B110 61.5(6)
B100 B104 B110 109.3(8)
B103 B104 B110 108.1(8)
B109 B104 B110 58.5(6)
B105 B104 H104 120.7
B100 B104 H104 121.5
B103 B104 H104 121.5
B109 B104 H104 122.8
B110 B104 H104 121.3
B104 B105 B100 60.7(6)
B104 B105 B106 109.0(8)
B100 B105 B106 107.2(8)
B104 B105 B101 108.6(8)
B100 B105 B101 59.4(6)
B106 B105 B101 59.4(6)
B104 B105 B110 61.5(6)
B100 B105 B110 109.2(8)
B106 B105 B110 59.9(6)
B101 B105 B110 108.0(8)
B104 B105 H10E 120.4
B100 B105 H10E 121.8
B106 B105 H10E 122.1
B101 B105 H10E 122.2
B110 B105 H10E 120.9
B101 B106 B105 60.7(6)
B101 B106 B110 109.7(8)
B105 B106 B110 60.8(6)
B101 B106 B107 61.5(6)
B105 B106 B107 109.7(8)
B110 B106 B107 108.5(8)
B101 B106 B111 107.7(8)
B105 B106 B111 106.8(8)
B110 B106 B111 58.8(6)
B107 B106 B111 59.4(6)
B101 B106 H106 120.6
B105 B106 H106 121.2
B110 B106 H106 121.2
B107 B106 H106 120.7
B111 B106 H106 123.4
B111 B107 B108 59.5(6)
B111 B107 B102 106.0(8)
B108 B107 B102 58.8(6)
B111 B107 B106 60.4(6)
B108 B107 B106 107.1(8)
B102 B107 B106 105.9(8)
B111 B107 B101 106.3(8)
B108 B107 B101 105.7(8)
B102 B107 B101 58.9(6)
B106 B107 B101 58.6(6)
B111 B107 H10F 122.3
B108 B107 H10F 122.7
B102 B107 H10F 123.3
B106 B107 H10F 122.3
B101 B107 H10F 123.3
B102 B108 B111 107.9(8)
B102 B108 B109 108.1(8)
B111 B108 B109 58.5(6)
B102 B108 B107 60.7(6)
B111 B108 B107 60.0(6)
B109 B108 B107 107.4(8)
B102 B108 B103 60.9(6)
B111 B108 B103 106.9(8)
B109 B108 B103 59.7(6)
B107 B108 B103 109.2(8)
B102 B108 H10G 121.1
B111 B108 H10G 122.8
B109 B108 H10G 122.6
B107 B108 H10G 121.2
B103 B108 H10G 121.4
B111 B109 B110 60.5(6)
B111 B109 B104 108.9(8)
B110 B109 B104 61.5(6)
B111 B109 B103 108.9(8)
B110 B109 B103 110.0(8)
B104 B109 B103 59.6(6)
B111 B109 B108 60.3(6)
B110 B109 B108 109.7(8)
B104 B109 B108 108.2(8)
B103 B109 B108 60.4(6)
B111 B109 H109 121.3
B110 B109 H109 120.0
B104 B109 H109 121.5
B103 B109 H109 121.1
B108 B109 H109 121.3
B109 B110 B111 59.3(6)
B109 B110 B106 107.1(8)
B111 B110 B106 60.7(6)
B109 B110 B105 105.5(7)
B111 B110 B105 107.2(7)
B106 B110 B105 59.3(6)
B109 B110 B104 60.1(6)
B111 B110 B104 106.8(8)
B106 B110 B104 105.0(7)
B105 B110 B104 57.1(6)
B109 B110 H11D 122.4
B111 B110 H11D 121.6
B106 B110 H11D 122.4
B105 B110 H11D 123.5
B104 B110 H11D 123.6
B109 B111 B110 60.2(6)
B109 B111 B108 61.2(6)
B110 B111 B108 110.1(8)
B109 B111 B107 109.9(8)
B110 B111 B107 110.6(8)
B108 B111 B107 60.5(6)
B109 B111 B106 107.5(8)
B110 B111 B106 60.5(6)
B108 B111 B106 107.8(7)
B107 B111 B106 60.2(6)
B109 B111 H11E 121.3
B110 B111 H11E 120.2
B108 B111 H11E 121.0
B107 B111 H11E 120.2
B106 B111 H11E 122.4
C921 O920 C920 110.9(17)
O920 C920 C922 104.4(19)
O920 C920 H92A 110.9
C922 C920 H92A 110.9
O920 C920 H92B 110.9
C922 C920 H92B 110.9
H92A C920 H92B 108.9
O920 C921 C923 110(2)
O920 C921 H92C 109.6
C923 C921 H92C 109.6
O920 C921 H92D 109.6
C923 C921 H92D 109.6
H92C C921 H92D 108.1
C920 C922 H92E 109.5
C920 C922 H92F 109.5
H92E C922 H92F 109.5
C920 C922 H92G 109.5
H92E C922 H92G 109.5
H92F C922 H92G 109.5
C921 C923 H92H 109.5
C921 C923 H92I 109.5
H92H C923 H92I 109.5
C921 C923 H92J 109.5
H92H C923 H92J 109.5
H92I C923 H92J 109.5
C902 O900 C901 112.9(5)
O900 C901 C903 106.7(7)
O900 C901 H90A 110.4
C903 C901 H90A 110.4
O900 C901 H90B 110.4
C903 C901 H90B 110.4
H90A C901 H90B 108.6
O900 C902 C904 109.5(5)
O900 C902 H90C 109.8
C904 C902 H90C 109.8
O900 C902 H90D 109.8
C904 C902 H90D 109.8
H90C C902 H90D 108.2
C901 C903 H90E 109.5
C901 C903 H90F 109.5
H90E C903 H90F 109.5
C901 C903 H90G 109.5
H90E C903 H90G 109.5
H90F C903 H90G 109.5
C902 C904 H90H 109.5
C902 C904 H90I 109.5
H90H C904 H90I 109.5
C902 C904 H90J 109.5
H90H C904 H90J 109.5
H90I C904 H90J 109.5
C911 O910 C910 107.4(15)
O910 C910 C912 112.1(15)
O910 C910 H91A 109.2
C912 C910 H91A 109.2
O910 C910 H91B 109.2
C912 C910 H91B 109.2
H91A C910 H91B 107.9
O910 C911 C913 113.6(17)
O910 C911 H91C 108.8
C913 C911 H91C 108.8
O910 C911 H91D 108.8
C913 C911 H91D 108.8
H91C C911 H91D 107.7
C910 C912 H91E 109.5
C910 C912 H91F 109.5
H91E C912 H91F 109.5
C910 C912 H91G 109.5
H91E C912 H91G 109.5
H91F C912 H91G 109.5
C911 C913 H91H 109.5
C911 C913 H91I 109.5
H91H C913 H91I 109.5
C911 C913 H91J 109.5
H91H C913 H91J 109.5
H91I C913 H91J 109.5
C91B O91A C91A 108.4(7)
O91A C91A C91C 108.3(7)
O91A C91A H91K 110.0
C91C C91A H91K 110.0
O91A C91A H91L 110.0
C91C C91A H91L 110.0
H91K C91A H91L 108.4
O91A C91B C91D 115.0(8)
O91A C91B H91M 108.5
C91D C91B H91M 108.5
O91A C91B H91N 108.5
C91D C91B H91N 108.5
H91M C91B H91N 107.5
C91A C91C H91O 109.5
C91A C91C H91P 109.5
H91O C91C H91P 109.5
C91A C91C H91Q 109.5
H91O C91C H91Q 109.5
H91P C91C H91Q 109.5
C91B C91D H91R 109.5
C91B C91D H91S 109.5
H91R C91D H91S 109.5
C91B C91D H91T 109.5
H91R C91D H91T 109.5
H91S C91D H91T 109.5
N1 C1 C2 174.0(15)
C1 C2 H2A 109.5
C1 C2 H2B 109.5
H2A C2 H2B 109.5
C1 C2 H2C 109.5
H2A C2 H2C 109.5
H2B C2 H2C 109.5
N3 C3 C4 176.6(13)
C3 C4 H4A 109.5
C3 C4 H4B 109.5
H4A C4 H4B 109.5
C3 C4 H4C 109.5
H4A C4 H4C 109.5
H4B C4 H4C 109.5
N3A C3A C4A 139(2)
C3A C4A H4A1 109.5
C3A C4A H4A2 109.5
H4A1 C4A H4A2 109.5
C3A C4A H4A3 109.5
H4A1 C4A H4A3 109.5
H4A2 C4A H4A3 109.5
N5 C5 C6 177.2(11)
C5 C6 H6A 109.5
C5 C6 H6B 109.5
H6A C6 H6B 109.5
C5 C6 H6C 109.5
H6A C6 H6C 109.5
H6B C6 H6C 109.5
N7 C7 C8 173.1(15)
C7 C8 H8A 109.5
C7 C8 H8B 109.5
H8A C8 H8B 109.5
C7 C8 H8C 109.5
H8A C8 H8C 109.5
H8B C8 H8C 109.5

loop_
_geom_bond_atom_site_label_1
_geom_bond_atom_site_label_2
_geom_bond_distance
Zn01 N320 2.137(3)
Zn01 N121 2.152(3)
Zn01 N120 2.153(3)
Zn01 N220 2.173(3)
Zn01 N221 2.176(3)
Zn01 N321 2.260(3)
Zn02 N200 2.111(4)
Zn02 N100 2.165(4)
Zn02 N101 2.170(4)
Zn02 N300 2.170(3)
Zn02 N201 2.187(3)
Zn02 N301 2.249(3)
Zn03 N240 2.126(3)
Zn03 N140 2.146(3)
Zn03 N341 2.186(3)
Zn03 N241 2.188(3)
Zn03 N141 2.205(3)
Zn03 N340 2.214(4)
C312 C309 1.49(2)
C312 N302 1.501(19)
C312 H31A 0.9900
C312 H31B 0.9900
C332 N322 1.467(17)
C332 C329 1.469(14)
C332 H33A 0.9900
C332 H33B 0.9900
C352 N342 1.436(19)
C352 C349 1.481(19)
C352 H35A 0.9900
C352 H35B 0.9900
C30B N302 1.44(4)
C30B C30A 1.51(4)
C30B C309 1.58(4)
C30B H30B 1.0000
C31B C31A 1.39(3)
C31B N322 1.48(3)
C31B C329 1.65(3)
C31B H31C 1.0000
C32B C32A 1.39(5)
C32B N342 1.52(4)
C32B C349 1.61(4)
C32B H32B 1.0000
C30A H30A 0.9800
C30A H30X 0.9800
C30A H30C 0.9800
C31A H31X 0.9800
C31A H31D 0.9800
C31A H31E 0.9800
C32A H32A 0.9800
C32A H32X 0.9800
C32A H32C 0.9800
C100 N100 1.364(6)
C100 C101 1.389(9)
C100 H100 0.9500
C101 C102 1.379(12)
C101 H101 0.9500
C102 C103 1.386(10)
C102 H102 0.9500
C103 C104 1.367(8)
C103 H103 0.9500
C104 N100 1.343(7)
C104 C105 1.464(6)
C105 N101 1.283(5)
C105 H105 0.9500
C106 C111 1.398(5)
C106 C107 1.399(5)
C106 N101 1.428(5)
C107 C108 1.382(5)
C107 H107 0.9500
C108 C109 1.391(5)
C108 H108 0.9500
C109 C110 1.406(5)
C109 C112 1.503(5)
C110 C111 1.387(5)
C110 H110 0.9500
C111 H111 0.9500
C112 N102 1.483(4)
C112 C113 1.536(5)
C112 H112 1.0000
C113 H11A 0.9800
C113 H11B 0.9800
C113 H11C 0.9800
C114 O100 1.233(4)
C114 N102 1.328(4)
C114 C160 1.510(4)
C120 N120 1.334(5)
C120 C121 1.378(7)
C120 H120 0.9500
C121 C122 1.368(8)
C121 H121 0.9500
C122 C123 1.379(7)
C122 H122 0.9500
C123 C124 1.380(6)
C123 H123 0.9500
C124 N120 1.352(6)
C124 C125 1.458(5)
C125 N121 1.270(5)
C125 H125 0.9500
C126 C131 1.380(5)
C126 C127 1.403(5)
C126 N121 1.440(4)
C127 C128 1.380(5)
C127 H127 0.9500
C128 C129 1.408(5)
C128 H128 0.9500
C129 C130 1.387(5)
C129 C132 1.526(4)
C130 C131 1.384(5)
C130 H130 0.9500
C131 H131 0.9500
C132 N122 1.454(4)
C132 C133 1.512(6)
C132 H132 1.0000
C133 H13A 0.9800
C133 H13B 0.9800
C133 H13C 0.9800
C134 O120 1.225(4)
C134 N122 1.360(4)
C134 C162 1.496(4)
C140 N140 1.337(5)
C140 C141 1.387(7)
C140 H140 0.9500
C141 C142 1.344(9)
C141 H141 0.9500
C142 C143 1.376(8)
C142 H142 0.9500
C143 C144 1.394(6)
C143 H143 0.9500
C144 N140 1.343(6)
C144 C145 1.464(6)
C145 N141 1.275(5)
C145 H145 0.9500
C146 C147 1.395(5)
C146 C151 1.397(5)
C146 N141 1.432(4)
C147 C148 1.390(5)
C147 H147 0.9500
C148 C149 1.391(5)
C148 H148 0.9500
C149 C150 1.398(5)
C149 C152 1.512(5)
C150 C151 1.378(5)
C150 H150 0.9500
C151 H151 0.9500
C152 N142 1.465(4)
C152 C153 1.531(5)
C152 H152 1.0000
C153 H15A 0.9800
C153 H15B 0.9800
C153 H15C 0.9800
C154 O140 1.231(4)
C154 N142 1.344(4)
C154 C164 1.500(4)
C160 C161 1.388(4)
C160 C165 1.400(4)
C161 C162 1.402(4)
C161 H161 0.9500
C162 C163 1.391(4)
C163 C164 1.398(4)
C163 H163 0.9500
C164 C165 1.398(4)
C165 H165 0.9500
N102 H10N 0.69(4)
N122 H12N 0.78(4)
N142 H14N 0.76(4)
C200 N200 1.329(6)
C200 C201 1.376(8)
C200 H200 0.9500
C201 C202 1.314(9)
C201 H201 0.9500
C202 C203 1.417(9)
C202 H202 0.9500
C203 C204 1.392(7)
C203 H203 0.9500
C204 N200 1.346(6)
C204 C205 1.484(6)
C205 N201 1.264(6)
C205 H205 0.9500
C206 C207 1.375(6)
C206 C211 1.379(5)
C206 N201 1.434(4)
C207 C208 1.394(5)
C207 H207 0.9500
C208 C209 1.396(5)
C208 H208 0.9500
C209 C210 1.389(6)
C209 C212 1.524(5)
C210 C211 1.393(5)
C210 H210 0.9500
C211 H211 0.9500
C212 N202 1.472(4)
C212 C213 1.524(5)
C212 H212 1.0000
C213 H21A 0.9800
C213 H21B 0.9800
C213 H21C 0.9800
C214 O200 1.236(4)
C214 N202 1.342(4)
C214 C260 1.512(4)
C220 N220 1.338(5)
C220 C221 1.383(6)
C220 H220 0.9500
C221 C222 1.356(7)
C221 H221 0.9500
C222 C223 1.395(6)
C222 H222 0.9500
C223 C224 1.368(6)
C223 H223 0.9500
C224 N220 1.342(5)
C224 C225 1.481(5)
C225 N221 1.271(5)
C225 H225 0.9500
C226 C227 1.383(5)
C226 C231 1.392(4)
C226 N221 1.420(4)
C227 C228 1.380(4)
C227 H227 0.9500
C228 C229 1.386(4)
C228 H228 0.9500
C229 C230 1.390(5)
C229 C232 1.513(4)
C230 C231 1.396(5)
C230 H230 0.9500
C231 H231 0.9500
C232 N222 1.470(3)
C232 C233 1.531(4)
C232 H232 1.0000
C233 H23A 0.9800
C233 H23B 0.9800
C233 H23C 0.9800
C234 O220 1.239(4)
C234 N222 1.335(4)
C234 C262 1.506(4)
C240 N240 1.352(6)
C240 C241 1.391(7)
C240 H240 0.9500
C241 C242 1.369(8)
C241 H241 0.9500
C242 C243 1.410(7)
C242 H242 0.9500
C243 C244 1.380(6)
C243 H243 0.9500
C244 N240 1.348(5)
C244 C245 1.462(6)
C245 N241 1.282(5)
C245 H245 0.9500
C246 C247 1.396(5)
C246 C251 1.398(5)
C246 N241 1.430(5)
C247 C248 1.389(5)
C247 H247 0.9500
C248 C249 1.395(5)
C248 H248 0.9500
C249 C250 1.392(5)
C249 C252 1.517(5)
C250 C251 1.376(6)
C250 H250 0.9500
C251 H251 0.9500
C252 N242 1.462(4)
C252 C253 1.539(5)
C252 H252 1.0000
C253 H25A 0.9800
C253 H25B 0.9800
C253 H25C 0.9800
C254 O240 1.237(4)
C254 N242 1.349(4)
C254 C264 1.509(4)
C260 C265 1.395(4)
C260 C261 1.395(4)
C261 C262 1.395(4)
C261 H261 0.9500
C262 C263 1.382(4)
C263 C264 1.401(4)
C263 H263 0.9500
C264 C265 1.384(4)
C265 H265 0.9500
N202 H20N 0.82(3)
N222 H22N 0.78(4)
N242 H24N 0.79(3)
C300 N300 1.345(5)
C300 C301 1.376(6)
C300 H300 0.9500
C301 C302 1.378(6)
C301 H301 0.9500
C302 C303 1.376(6)
C302 H302 0.9500
C303 C304 1.403(5)
C303 H303 0.9500
C304 N300 1.355(5)
C304 C305 1.465(6)
C305 N301 1.282(5)
C305 H305 0.9500
C306 C307 1.382(6)
C306 C311 1.396(5)
C306 N301 1.434(5)
C307 C308 1.386(6)
C307 H307 0.9500
C308 C309 1.406(6)
C308 H308 0.9500
C309 C310 1.387(6)
C310 C311 1.391(6)
C310 H310 0.9500
C311 H311 0.9500
C313 O300 1.213(4)
C313 N302 1.326(5)
C313 C360 1.509(4)
C320 N320 1.352(5)
C320 C321 1.377(6)
C320 H320 0.9500
C321 C322 1.333(7)
C321 H321 0.9500
C322 C323 1.394(7)
C322 H322 0.9500
C323 C324 1.384(6)
C323 H323 0.9500
C324 N320 1.334(5)
C324 C325 1.471(5)
C325 N321 1.268(5)
C325 H325 0.9500
C326 C327 1.371(5)
C326 C331 1.383(5)
C326 N321 1.441(4)
C327 C328 1.366(5)
C327 H327 0.9500
C328 C329 1.393(5)
C328 H328 0.9500
C329 C330 1.397(6)
C330 C331 1.390(6)
C330 H330 0.9500
C331 H331 0.9500
C333 O320 1.238(4)
C333 N322 1.334(4)
C333 C362 1.500(5)
C340 N340 1.347(5)
C340 C341 1.375(7)
C340 H340 0.9500
C341 C342 1.377(8)
C341 H341 0.9500
C342 C343 1.385(7)
C342 H342 0.9500
C343 C344 1.387(6)
C343 H343 0.9500
C344 N340 1.353(6)
C344 C345 1.468(5)
C345 N341 1.275(5)
C345 H345 0.9500
C346 C347 1.381(5)
C346 C351 1.393(5)
C346 N341 1.434(4)
C347 C348 1.382(5)
C347 H347 0.9500
C348 C349 1.392(5)
C348 H348 0.9500
C349 C350 1.390(4)
C350 C351 1.389(5)
C350 H350 0.9500
C351 H351 0.9500
C353 O340 1.238(4)
C353 N342 1.333(4)
C353 C364 1.498(4)
C360 C365 1.391(5)
C360 C361 1.392(5)
C361 C362 1.402(4)
C361 H361 0.9500
C362 C363 1.396(4)
C363 C364 1.394(4)
C363 H363 0.9500
C364 C365 1.386(4)
C365 H365 0.9500
N302 H30N 0.78(4)
N322 H32N 0.78(4)
N342 H34N 0.84(4)
B1 B2 1.749(7)
B1 B3 1.759(7)
B1 B5 1.762(8)
B1 B4 1.765(6)
B1 B6 1.785(7)
B1 H1 1.1200
B2 B8 1.756(7)
B2 B6 1.758(7)
B2 B7 1.770(6)
B2 B3 1.785(6)
B2 H2 1.1200
B3 B9 1.748(6)
B3 B8 1.763(6)
B3 B4 1.775(6)
B3 H3 1.1200
B4 B9 1.754(7)
B4 B5 1.756(8)
B4 B10 1.765(8)
B4 H4 1.1200
B5 B6 1.765(6)
B5 B10 1.770(8)
B5 B11 1.783(8)
B5 H5 1.1200
B6 B7 1.740(6)
B6 B11 1.777(7)
B6 H6 1.1200
B7 B12 1.707(6)
B7 B11 1.758(6)
B7 B8 1.781(6)
B7 H7 1.1200
B8 B12 1.694(6)
B8 B9 1.779(6)
B8 H8 1.1200
B9 B12 1.712(6)
B9 B10 1.754(7)
B9 H9 1.1200
B10 B12 1.709(7)
B10 B11 1.763(7)
B10 H10 1.1200
B11 B12 1.727(6)
B11 H11 1.1200
B12 H12 1.1200
B20 B23 1.755(7)
B20 B21 1.762(7)
B20 B22 1.767(8)
B20 B24 1.767(7)
B20 B25 1.782(7)
B20 H20 1.1200
B21 B25 1.755(7)
B21 B22 1.764(7)
B21 B26 1.777(7)
B21 B27 1.801(8)
B21 H21 1.1200
B22 B28 1.766(7)
B22 B23 1.773(8)
B22 B27 1.799(9)
B22 H22 1.1200
B23 B29 1.687(7)
B23 B28 1.755(8)
B23 B24 1.776(8)
B23 H23 1.1200
B24 B29 1.696(7)
B24 B25 1.767(7)
B24 B30 1.778(9)
B24 H24 1.1200
B25 B26 1.773(7)
B25 B30 1.796(7)
B25 H25 1.1200
B26 B30 1.739(9)
B26 B27 1.746(9)
B26 B31 1.748(8)
B26 H26 1.1200
B27 B28 1.745(8)
B27 B31 1.754(9)
B27 H27 1.1200
B28 B29 1.715(8)
B28 B31 1.737(8)
B28 H28 1.1200
B29 B31 1.647(9)
B29 B30 1.705(7)
B29 H29 1.1200
B30 B31 1.719(9)
B30 H30 1.1200
B31 H31 1.1200
B40 B41 1.741(11)
B40 B43 1.745(10)
B40 B45 1.746(11)
B40 B42 1.766(10)
B40 B44 1.773(9)
B40 H40 1.1200
B41 B45 1.763(10)
B41 B47 1.767(10)
B41 B42 1.789(11)
B41 B46 1.794(10)
B41 H41 1.1200
B42 B48 1.742(9)
B42 B43 1.757(9)
B42 B47 1.776(9)
B42 H42 1.1200
B43 B49 1.733(8)
B43 B44 1.761(10)
B43 B48 1.775(10)
B43 H43 1.1200
B44 B45 1.679(10)
B44 B49 1.762(9)
B44 B50 1.767(10)
B44 H44 1.1200
B45 B46 1.710(9)
B45 B50 1.727(10)
B45 H45 1.1200
B46 B51 1.736(10)
B46 B47 1.768(9)
B46 B50 1.770(10)
B46 H46 1.1200
B47 B48 1.755(10)
B47 B51 1.780(9)
B47 H47 1.1200
B48 B51 1.732(9)
B48 B49 1.755(9)
B48 H48 1.1200
B49 B50 1.733(10)
B49 B51 1.760(10)
B49 H49 1.1200
B50 B51 1.727(10)
B50 H50 1.1200
B51 H51 1.1200
B40A B40F 1.742(13)
B40A B40B 1.748(13)
B40A B40C 1.750(12)
B40A B40E 1.754(13)
B40A B40D 1.762(13)
B40A H40A 1.1200
B40B B40G 1.739(13)
B40B B40C 1.765(13)
B40B B40F 1.772(13)
B40B B40H 1.783(13)
B40B H40B 1.1200
B40C B40D 1.742(13)
B40C B40I 1.743(13)
B40C B40H 1.774(13)
B40C H40C 1.1200
B40D B40J 1.744(13)
B40D B40E 1.757(13)
B40D B40I 1.774(12)
B40D H40D 1.1200
B40E B40F 1.735(13)
B40E B40J 1.754(13)
B40E B40K 1.766(13)
B40E H40E 1.1200
B40F B40G 1.741(12)
B40F B40K 1.753(13)
B40F H40F 1.1200
B40G B40L 1.732(13)
B40G B40K 1.759(13)
B40G B40H 1.770(13)
B40G H40G 1.1200
B40H B40I 1.738(13)
B40H B40L 1.778(14)
B40H H40H 1.1200
B40I B40J 1.746(13)
B40I B40L 1.755(13)
B40I H40I 1.1200
B40J B40L 1.704(13)
B40J B40K 1.750(13)
B40J H40J 1.1200
B40K B40L 1.734(13)
B40K H40K 1.1200
B40L H40L 1.1200
B60 B61 1.738(11)
B60 B65 1.740(11)
B60 B63 1.745(12)
B60 B64 1.764(11)
B60 B62 1.775(12)
B60 H60 1.1200
B61 B66 1.742(11)
B61 B62 1.750(11)
B61 B67 1.783(11)
B61 B65 1.792(11)
B61 H61 1.1200
B62 B68 1.730(12)
B62 B63 1.751(11)
B62 B67 1.762(11)
B62 H62 1.1200
B63 B64 1.740(11)
B63 B69 1.742(12)
B63 B68 1.772(12)
B63 H63 1.1200
B64 B65 1.736(11)
B64 B69 1.756(13)
B64 B70 1.765(12)
B64 H64 1.1200
B65 B66 1.745(11)
B65 B70 1.768(12)
B65 H65 1.1200
B66 B71 1.715(12)
B66 B70 1.747(12)
B66 B67 1.749(11)
B66 H66 1.1200
B67 B68 1.752(12)
B67 B71 1.790(12)
B67 H67 1.1200
B68 B69 1.741(12)
B68 B71 1.756(12)
B68 H68 1.1200
B69 B71 1.710(13)
B69 B70 1.724(12)
B69 H69 1.1200
B70 B71 1.734(13)
B70 H70 1.1200
B71 H71 1.1200
B60A B60F 1.733(13)
B60A B60B 1.738(13)
B60A B60D 1.750(13)
B60A B60C 1.762(13)
B60A B60E 1.766(14)
B60A H60A 1.1200
B60B B60C 1.757(13)
B60B B60F 1.759(14)
B60B B60G 1.778(13)
B60B B60H 1.782(13)
B60B H60B 1.1200
B60C B60I 1.718(13)
B60C B60D 1.768(14)
B60C B60H 1.787(13)
B60C H60C 1.1200
B60D B60J 1.734(13)
B60D B60I 1.751(13)
B60D B60E 1.761(13)
B60D H60D 1.1200
B60E B60F 1.701(13)
B60E B60J 1.770(13)
B60E B60K 1.774(13)
B60E H60E 1.1200
B60F B60G 1.742(13)
B60F B60K 1.765(13)
B60F H60F 1.1200
B60G B60L 1.738(13)
B60G B60K 1.744(14)
B60G B60H 1.750(13)
B60G H60G 1.1200
B60H B60L 1.754(13)
B60H B60I 1.758(13)
B60H H60H 1.1200
B60I B60L 1.747(13)
B60I B60J 1.764(13)
B60I H60I 1.1200
B60J B60L 1.693(13)
B60J B60K 1.744(13)
B60J H60J 1.1200
B60K B60L 1.731(13)
B60K H60K 1.1200
B60L H60L 1.1200
B80 B82 1.737(13)
B80 B81 1.749(13)
B80 B83 1.754(13)
B80 B84 1.763(13)
B80 B85 1.764(13)
B80 H80 1.1200
B81 B86 1.752(12)
B81 B85 1.758(13)
B81 B82 1.764(13)
B81 B87 1.773(13)
B81 H81 1.1200
B82 B88 1.726(13)
B82 B83 1.769(13)
B82 B87 1.772(13)
B82 H82 1.1200
B83 B89 1.734(12)
B83 B84 1.755(13)
B83 B88 1.777(13)
B83 H83 1.1200
B84 B85 1.715(13)
B84 B90 1.756(12)
B84 B89 1.762(13)
B84 H84 1.1200
B85 B86 1.740(12)
B85 B90 1.758(12)
B85 H85 1.1200
B86 B91 1.741(12)
B86 B90 1.759(12)
B86 B87 1.769(12)
B86 H86 1.1200
B87 B91 1.756(12)
B87 B88 1.766(13)
B87 H87 1.1200
B88 B91 1.747(12)
B88 B89 1.757(13)
B88 H88 1.1200
B89 B91 1.715(12)
B89 B90 1.716(13)
B89 H89 1.1200
B90 B91 1.729(12)
B90 H90 1.1200
B91 H91 1.1200
N11 C11 1.1640
C11 C12 1.4827
C12 H12A 0.9800
C12 H12B 0.9800
C12 H12C 0.9800
N13 C13 1.1693
C13 C14 1.4414
C14 H14A 0.9800
C14 H14B 0.9800
C14 H14C 0.9800
N19 C19 1.2009
C19 C20 1.4679
C20 H20A 0.9800
C20 H20B 0.9800
C20 H20C 0.9800
B100 B103 1.728(14)
B100 B101 1.735(14)
B100 B104 1.736(14)
B100 B105 1.739(14)
B100 B102 1.760(14)
B100 H10A 1.1200
B101 B106 1.741(13)
B101 B102 1.748(14)
B101 B105 1.763(14)
B101 B107 1.792(14)
B101 H10B 1.1200
B102 B108 1.727(13)
B102 B107 1.760(13)
B102 B103 1.771(14)
B102 H10C 1.1200
B103 B104 1.743(14)
B103 B109 1.755(13)
B103 B108 1.768(14)
B103 H10D 1.1200
B104 B105 1.698(14)
B104 B109 1.753(14)
B104 B110 1.778(14)
B104 H104 1.1200
B105 B106 1.750(14)
B105 B110 1.778(13)
B105 H10E 1.1200
B106 B110 1.761(14)
B106 B107 1.764(14)
B106 B111 1.766(14)
B106 H106 1.1200
B107 B111 1.749(13)
B107 B108 1.759(14)
B107 H10F 1.1200
B108 B111 1.741(13)
B108 B109 1.756(14)
B108 H10G 1.1200
B109 B111 1.709(14)
B109 B110 1.724(14)
B109 H109 1.1200
B110 B111 1.731(14)
B110 H11D 1.1200
B111 H11E 1.1200
O920 C921 1.378(16)
O920 C920 1.438(16)
C920 C922 1.477(17)
C920 H92A 0.9900
C920 H92B 0.9900
C921 C923 1.439(16)
C921 H92C 0.9900
C921 H92D 0.9900
C922 H92E 0.9800
C922 H92F 0.9800
C922 H92G 0.9800
C923 H92H 0.9800
C923 H92I 0.9800
C923 H92J 0.9800
O900 C902 1.400(7)
O900 C901 1.412(7)
C901 C903 1.473(11)
C901 H90A 0.9900
C901 H90B 0.9900
C902 C904 1.482(8)
C902 H90C 0.9900
C902 H90D 0.9900
C903 H90E 0.9800
C903 H90F 0.9800
C903 H90G 0.9800
C904 H90H 0.9800
C904 H90I 0.9800
C904 H90J 0.9800
O910 C911 1.359(13)
O910 C910 1.372(13)
C910 C912 1.467(13)
C910 H91A 0.9900
C910 H91B 0.9900
C911 C913 1.443(13)
C911 H91C 0.9900
C911 H91D 0.9900
C912 H91E 0.9800
C912 H91F 0.9800
C912 H91G 0.9800
C913 H91H 0.9800
C913 H91I 0.9800
C913 H91J 0.9800
O91A C91B 1.363(9)
O91A C91A 1.402(9)
C91A C91C 1.471(10)
C91A H91K 0.9900
C91A H91L 0.9900
C91B C91D 1.446(10)
C91B H91M 0.9900
C91B H91N 0.9900
C91C H91O 0.9800
C91C H91P 0.9800
C91C H91Q 0.9800
C91D H91R 0.9800
C91D H91S 0.9800
C91D H91T 0.9800
N1 C1 1.196(14)
C1 C2 1.533(16)
C2 H2A 0.9800
C2 H2B 0.9800
C2 H2C 0.9800
N3 C3 1.143(13)
C3 C4 1.310(12)
C4 H4A 0.9800
C4 H4B 0.9800
C4 H4C 0.9800
N3A C3A 1.171(16)
C3A C4A 1.533(17)
C4A H4A1 0.9800
C4A H4A2 0.9800
C4A H4A3 0.9800
N5 C5 1.213(10)
C5 C6 1.379(12)
C6 H6A 0.9800
C6 H6B 0.9800
C6 H6C 0.9800
N7 C7 1.249(13)
C7 C8 1.364(11)
C8 H8A 0.9800
C8 H8B 0.9800
C8 H8C 0.9800

loop_
_geom_hbond_atom_site_label_D
_geom_hbond_atom_site_label_H
_geom_hbond_atom_site_label_A
_geom_hbond_distance_DH
_geom_hbond_distance_HA
_geom_hbond_distance_DA
_geom_hbond_angle_DHA
N102 H10N O200 0.69(4) 2.47(4) 3.155(4) 176(5)
N122 H12N O220 0.78(4) 2.27(4) 3.038(4) 170(4)
N142 H14N O240 0.76(4) 2.39(4) 3.134(4) 168(4)
N202 H20N O320 0.82(3) 2.07(4) 2.870(4) 165(3)
N222 H22N O340 0.78(4) 2.06(4) 2.836(4) 171(4)
N242 H24N O300 0.79(3) 2.09(3) 2.860(4) 164(3)
N342 H34N O91A 0.84(4) 2.08(4) 2.914(6) 171(3)

loop_
_geom_torsion_atom_site_label_1
_geom_torsion_atom_site_label_2
_geom_torsion_atom_site_label_3
_geom_torsion_atom_site_label_4
_geom_torsion
N100 C100 C101 C102 0.6(11)
C100 C101 C102 C103 0.2(13)
C101 C102 C103 C104 -1.3(13)
C102 C103 C104 N100 1.7(11)
C102 C103 C104 C105 180.0(7)
N100 C104 C105 N101 4.8(6)
C103 C104 C105 N101 -173.7(6)
C111 C106 C107 C108 -1.5(5)
N101 C106 C107 C108 -179.0(3)
C106 C107 C108 C109 1.0(5)
C107 C108 C109 C110 -0.4(5)
C107 C108 C109 C112 178.3(3)
C108 C109 C110 C111 0.3(5)
C112 C109 C110 C111 -178.4(3)
C109 C110 C111 C106 -0.8(5)
C107 C106 C111 C110 1.4(5)
N101 C106 C111 C110 178.8(3)
C108 C109 C112 N102 62.0(4)
C110 C109 C112 N102 -119.3(3)
C108 C109 C112 C113 -60.0(4)
C110 C109 C112 C113 118.6(3)
N120 C120 C121 C122 -1.2(7)
C120 C121 C122 C123 1.1(7)
C121 C122 C123 C124 -1.0(7)
C122 C123 C124 N120 1.0(6)
C122 C123 C124 C125 175.7(4)
N120 C124 C125 N121 -0.7(5)
C123 C124 C125 N121 -175.7(3)
C131 C126 C127 C128 5.1(5)
N121 C126 C127 C128 -172.7(3)
C126 C127 C128 C129 0.4(6)
C127 C128 C129 C130 -6.1(5)
C127 C128 C129 C132 175.7(3)
C128 C129 C130 C131 6.4(5)
C132 C129 C130 C131 -175.3(3)
C127 C126 C131 C130 -4.9(5)
N121 C126 C131 C130 173.0(3)
C129 C130 C131 C126 -1.0(5)
C130 C129 C132 N122 173.8(3)
C128 C129 C132 N122 -8.1(5)
C130 C129 C132 C133 48.6(4)
C128 C129 C132 C133 -133.2(4)
N140 C140 C141 C142 2.1(11)
C140 C141 C142 C143 -2.9(12)
C141 C142 C143 C144 2.6(11)
C142 C143 C144 N140 -1.6(10)
C142 C143 C144 C145 178.2(6)
N140 C144 C145 N141 3.7(7)
C143 C144 C145 N141 -176.2(5)
C151 C146 C147 C148 2.0(5)
N141 C146 C147 C148 -178.4(3)
C146 C147 C148 C149 0.7(6)
C147 C148 C149 C150 -1.7(5)
C147 C148 C149 C152 -179.2(3)
C148 C149 C150 C151 0.0(5)
C152 C149 C150 C151 177.6(3)
C149 C150 C151 C146 2.6(5)
C147 C146 C151 C150 -3.6(5)
N141 C146 C151 C150 176.8(3)
C148 C149 C152 N142 -125.4(3)
C150 C149 C152 N142 57.1(4)
C148 C149 C152 C153 111.2(4)
C150 C149 C152 C153 -66.3(4)
O100 C114 C160 C161 -148.8(3)
N102 C114 C160 C161 31.5(4)
O100 C114 C160 C165 31.6(4)
N102 C114 C160 C165 -148.1(3)
C165 C160 C161 C162 0.8(5)
C114 C160 C161 C162 -178.8(3)
C160 C161 C162 C163 -0.8(4)
C160 C161 C162 C134 179.6(3)
O120 C134 C162 C163 -144.2(3)
N122 C134 C162 C163 35.8(4)
O120 C134 C162 C161 35.4(5)
N122 C134 C162 C161 -144.6(3)
C161 C162 C163 C164 0.1(5)
C134 C162 C163 C164 179.7(3)
C162 C163 C164 C165 0.6(4)
C162 C163 C164 C154 179.6(3)
O140 C154 C164 C165 -139.0(3)
N142 C154 C164 C165 42.6(4)
O140 C154 C164 C163 41.9(4)
N142 C154 C164 C163 -136.4(3)
C163 C164 C165 C160 -0.6(4)
C154 C164 C165 C160 -179.6(3)
C161 C160 C165 C164 -0.1(5)
C114 C160 C165 C164 179.5(3)
C103 C104 N100 C100 -0.8(8)
C105 C104 N100 C100 -179.2(4)
C103 C104 N100 Zn02 179.5(5)
C105 C104 N100 Zn02 1.1(5)
C101 C100 N100 C104 -0.3(7)
C101 C100 N100 Zn02 179.3(4)
C104 C105 N101 C106 179.9(3)
C104 C105 N101 Zn02 -8.0(5)
C111 C106 N101 C105 51.1(5)
C107 C106 N101 C105 -131.4(4)
C111 C106 N101 Zn02 -120.0(3)
C107 C106 N101 Zn02 57.4(4)
O100 C114 N102 C112 -0.6(5)
C160 C114 N102 C112 179.1(3)
C109 C112 N102 C114 162.7(3)
C113 C112 N102 C114 -73.9(4)
C121 C120 N120 C124 1.2(6)
C121 C120 N120 Zn01 -173.6(3)
C123 C124 N120 C120 -1.1(5)
C125 C124 N120 C120 -176.0(3)
C123 C124 N120 Zn01 174.5(3)
C125 C124 N120 Zn01 -0.5(4)
C124 C125 N121 C126 172.7(3)
C124 C125 N121 Zn01 1.5(4)
C131 C126 N121 C125 137.3(4)
C127 C126 N121 C125 -44.9(5)
C131 C126 N121 Zn01 -52.6(4)
C127 C126 N121 Zn01 125.2(3)
O120 C134 N122 C132 -6.2(5)
C162 C134 N122 C132 173.8(3)
C133 C132 N122 C134 -78.1(4)
C129 C132 N122 C134 155.4(3)
C141 C140 N140 C144 -1.0(9)
C141 C140 N140 Zn03 173.7(5)
C143 C144 N140 C140 0.8(8)
C145 C144 N140 C140 -179.0(5)
C143 C144 N140 Zn03 -174.7(5)
C145 C144 N140 Zn03 5.5(5)
C144 C145 N141 C146 178.5(4)
C144 C145 N141 Zn03 -10.4(5)
C147 C146 N141 C145 44.7(5)
C151 C146 N141 C145 -135.6(4)
C147 C146 N141 Zn03 -124.6(3)
C151 C146 N141 Zn03 55.0(4)
O140 C154 N142 C152 -9.0(5)
C164 C154 N142 C152 169.3(3)
C149 C152 N142 C154 160.9(3)
C153 C152 N142 C154 -74.9(4)
N200 C200 C201 C202 2.5(11)
C200 C201 C202 C203 -2.4(12)
C201 C202 C203 C204 0.8(11)
C202 C203 C204 N200 0.7(9)
C202 C203 C204 C205 178.2(6)
N200 C204 C205 N201 0.9(7)
C203 C204 C205 N201 -176.7(5)
C211 C206 C207 C208 -1.2(6)
N201 C206 C207 C208 171.6(3)
C206 C207 C208 C209 -1.1(6)
C207 C208 C209 C210 2.6(5)
C207 C208 C209 C212 179.7(3)
C208 C209 C210 C211 -1.9(5)
C212 C209 C210 C211 -178.8(3)
C207 C206 C211 C210 1.9(6)
N201 C206 C211 C210 -170.7(3)
C209 C210 C211 C206 -0.3(6)
C210 C209 C212 N202 -30.9(5)
C208 C209 C212 N202 152.2(3)
C210 C209 C212 C213 90.7(4)
C208 C209 C212 C213 -86.2(4)
N220 C220 C221 C222 0.7(6)
C220 C221 C222 C223 -1.9(6)
C221 C222 C223 C224 1.9(6)
C222 C223 C224 N220 -0.6(6)
C222 C223 C224 C225 -179.6(4)
N220 C224 C225 N221 0.4(5)
C223 C224 C225 N221 179.5(4)
C231 C226 C227 C228 1.3(5)
N221 C226 C227 C228 -179.9(3)
C226 C227 C228 C229 -2.3(5)
C227 C228 C229 C230 2.5(5)
C227 C228 C229 C232 177.3(3)
C228 C229 C230 C231 -1.8(5)
C232 C229 C230 C231 -176.4(3)
C227 C226 C231 C230 -0.5(5)
N221 C226 C231 C230 -179.3(3)
C229 C230 C231 C226 0.8(5)
C228 C229 C232 N222 141.7(3)
C230 C229 C232 N222 -43.7(4)
C228 C229 C232 C233 -96.6(3)
C230 C229 C232 C233 78.1(4)
N240 C240 C241 C242 3.0(8)
C240 C241 C242 C243 -1.6(8)
C241 C242 C243 C244 -0.5(7)
C242 C243 C244 N240 1.4(6)
C242 C243 C244 C245 177.9(4)
N240 C244 C245 N241 -0.4(5)
C243 C244 C245 N241 -177.1(3)
C251 C246 C247 C248 0.8(5)
N241 C246 C247 C248 -174.7(3)
C246 C247 C248 C249 -0.2(5)
C247 C248 C249 C250 -1.3(5)
C247 C248 C249 C252 -176.6(3)
C248 C249 C250 C251 2.3(5)
C252 C249 C250 C251 177.8(3)
C249 C250 C251 C246 -1.8(6)
C247 C246 C251 C250 0.2(5)
N241 C246 C251 C250 175.8(3)
C250 C249 C252 N242 154.7(3)
C248 C249 C252 N242 -30.1(5)
C250 C249 C252 C253 -83.4(4)
C248 C249 C252 C253 91.9(4)
O200 C214 C260 C265 40.3(4)
N202 C214 C260 C265 -142.4(3)
O200 C214 C260 C261 -130.6(3)
N202 C214 C260 C261 46.7(4)
C265 C260 C261 C262 -0.3(5)
C214 C260 C261 C262 170.5(3)
C260 C261 C262 C263 0.1(5)
C260 C261 C262 C234 -170.8(3)
O220 C234 C262 C263 -127.3(3)
N222 C234 C262 C263 49.3(4)
O220 C234 C262 C261 43.7(4)
N222 C234 C262 C261 -139.7(3)
C261 C262 C263 C264 0.3(5)
C234 C262 C263 C264 171.3(3)
C262 C263 C264 C265 -0.4(5)
C262 C263 C264 C254 -172.4(3)
O240 C254 C264 C265 -132.0(3)
N242 C254 C264 C265 45.3(4)
O240 C254 C264 C263 39.8(4)
N242 C254 C264 C263 -142.9(3)
C263 C264 C265 C260 0.2(5)
C254 C264 C265 C260 171.8(3)
C261 C260 C265 C264 0.2(5)
C214 C260 C265 C264 -170.8(3)
C201 C200 N200 C204 -1.0(8)
C201 C200 N200 Zn02 -176.8(5)
C203 C204 N200 C200 -0.6(8)
C205 C204 N200 C200 -178.2(5)
C203 C204 N200 Zn02 175.7(5)
C205 C204 N200 Zn02 -1.9(5)
C204 C205 N201 C206 174.5(4)
C204 C205 N201 Zn02 0.5(5)
C207 C206 N201 C205 129.2(4)
C211 C206 N201 C205 -58.0(5)
C207 C206 N201 Zn02 -57.6(4)
C211 C206 N201 Zn02 115.2(4)
O200 C214 N202 C212 5.7(5)
C260 C214 N202 C212 -171.5(3)
C209 C212 N202 C214 -76.4(4)
C213 C212 N202 C214 161.7(3)
C221 C220 N220 C224 0.6(6)
C221 C220 N220 Zn01 -174.7(3)
C223 C224 N220 C220 -0.7(5)
C225 C224 N220 C220 178.5(3)
C223 C224 N220 Zn01 175.3(3)
C225 C224 N220 Zn01 -5.6(4)
C224 C225 N221 C226 176.9(3)
C224 C225 N221 Zn01 5.0(4)
C227 C226 N221 C225 134.9(3)
C231 C226 N221 C225 -46.3(4)
C227 C226 N221 Zn01 -54.4(4)
C231 C226 N221 Zn01 124.4(3)
O220 C234 N222 C232 3.7(5)
C262 C234 N222 C232 -172.8(3)
C229 C232 N222 C234 -67.8(4)
C233 C232 N222 C234 170.2(3)
C243 C244 N240 C240 -0.1(6)
C245 C244 N240 C240 -176.8(4)
C243 C244 N240 Zn03 175.2(3)
C245 C244 N240 Zn03 -1.5(4)
C241 C240 N240 C244 -2.1(7)
C241 C240 N240 Zn03 -176.7(4)
C244 C245 N241 C246 175.3(3)
C244 C245 N241 Zn03 1.9(4)
C247 C246 N241 C245 -61.3(4)
C251 C246 N241 C245 123.2(4)
C247 C246 N241 Zn03 111.0(3)
C251 C246 N241 Zn03 -64.5(4)
O240 C254 N242 C252 1.7(5)
C264 C254 N242 C252 -175.5(3)
C249 C252 N242 C254 -72.5(4)
C253 C252 N242 C254 164.1(3)
N300 C300 C301 C302 0.2(7)
C300 C301 C302 C303 -0.2(7)
C301 C302 C303 C304 -0.4(7)
C302 C303 C304 N300 1.1(6)
C302 C303 C304 C305 -179.9(4)
N300 C304 C305 N301 5.7(5)
C303 C304 C305 N301 -173.4(4)
C311 C306 C307 C308 -2.7(6)
N301 C306 C307 C308 176.7(3)
C306 C307 C308 C309 1.3(6)
C307 C308 C309 C310 0.8(5)
C307 C308 C309 C312 178.3(9)
C307 C308 C309 C30B -178.1(16)
N302 C312 C309 C310 -88.3(12)
N302 C312 C309 C308 94.2(11)
N302 C30B C309 C310 -70(3)
C30A C30B C309 C310 157(2)
N302 C30B C309 C308 109(2)
C30A C30B C309 C308 -24(4)
C308 C309 C310 C311 -1.6(5)
C312 C309 C310 C311 -179.2(9)
C30B C309 C310 C311 177.2(19)
C309 C310 C311 C306 0.2(5)
C307 C306 C311 C310 1.9(5)
N301 C306 C311 C310 -177.4(3)
N320 C320 C321 C322 0.3(6)
C320 C321 C322 C323 -0.4(8)
C321 C322 C323 C324 0.6(8)
C322 C323 C324 N320 -0.8(8)
C322 C323 C324 C325 178.1(5)
N320 C324 C325 N321 6.3(6)
C323 C324 C325 N321 -172.7(5)
C331 C326 C327 C328 4.9(6)
N321 C326 C327 C328 -176.0(4)
C326 C327 C328 C329 1.5(6)
C327 C328 C329 C330 -5.0(6)
C327 C328 C329 C332 170.4(9)
C327 C328 C329 C31B 174.9(15)
N322 C332 C329 C328 124.5(7)
N322 C332 C329 C330 -60.1(12)
C31A C31B C329 C328 -10(3)
N322 C31B C329 C328 137.0(13)
C31A C31B C329 C330 170.2(17)
N322 C31B C329 C330 -43(3)
C328 C329 C330 C331 2.3(6)
C332 C329 C330 C331 -173.5(9)
C31B C329 C330 C331 -177.7(17)
C327 C326 C331 C330 -7.5(6)
N321 C326 C331 C330 173.4(4)
C329 C330 C331 C326 3.8(7)
N340 C340 C341 C342 -1.4(8)
C340 C341 C342 C343 2.7(8)
C341 C342 C343 C344 -2.6(7)
C342 C343 C344 N340 1.3(7)
C342 C343 C344 C345 -175.8(4)
N340 C344 C345 N341 -3.4(5)
C343 C344 C345 N341 174.0(4)
C351 C346 C347 C348 0.6(5)
N341 C346 C347 C348 178.6(3)
C346 C347 C348 C349 -0.2(5)
C347 C348 C349 C350 -0.4(5)
C347 C348 C349 C352 -179.5(9)
C347 C348 C349 C32B -172.7(16)
N342 C352 C349 C350 108.5(13)
N342 C352 C349 C348 -72.4(15)
C32A C32B C349 C350 -7(3)
N342 C32B C349 C350 108(2)
C32A C32B C349 C348 165.1(17)
N342 C32B C349 C348 -80(2)
C348 C349 C350 C351 0.6(5)
C352 C349 C350 C351 179.7(9)
C32B C349 C350 C351 172.7(16)
C349 C350 C351 C346 -0.2(5)
C347 C346 C351 C350 -0.4(5)
N341 C346 C351 C350 -178.5(3)
O300 C313 C360 C365 42.8(5)
N302 C313 C360 C365 -134.6(4)
O300 C313 C360 C361 -138.5(4)
N302 C313 C360 C361 44.2(5)
C365 C360 C361 C362 -1.1(5)
C313 C360 C361 C362 -179.9(3)
C360 C361 C362 C363 0.3(5)
C360 C361 C362 C333 -178.1(3)
O320 C333 C362 C363 -139.3(3)
N322 C333 C362 C363 41.2(5)
O320 C333 C362 C361 39.1(5)
N322 C333 C362 C361 -140.3(3)
C361 C362 C363 C364 0.7(5)
C333 C362 C363 C364 179.2(3)
C362 C363 C364 C365 -1.1(5)
C362 C363 C364 C353 177.5(3)
O340 C353 C364 C365 -131.7(3)
N342 C353 C364 C365 51.0(4)
O340 C353 C364 C363 49.8(4)
N342 C353 C364 C363 -127.4(3)
C363 C364 C365 C360 0.3(5)
C353 C364 C365 C360 -178.2(3)
C361 C360 C365 C364 0.8(5)
C313 C360 C365 C364 179.6(3)
C301 C300 N300 C304 0.4(6)
C301 C300 N300 Zn02 -164.9(3)
C303 C304 N300 C300 -1.1(5)
C305 C304 N300 C300 179.8(3)
C303 C304 N300 Zn02 166.2(3)
C305 C304 N300 Zn02 -12.9(4)
C304 C305 N301 C306 178.8(3)
C304 C305 N301 Zn02 4.4(4)
C307 C306 N301 C305 136.7(4)
C311 C306 N301 C305 -43.9(5)
C307 C306 N301 Zn02 -49.8(4)
C311 C306 N301 Zn02 129.5(3)
O300 C313 N302 C30B -11(2)
C360 C313 N302 C30B 166(2)
O300 C313 N302 C312 -7.2(10)
C360 C313 N302 C312 170.0(9)
C30A C30B N302 C313 -134.9(18)
C309 C30B N302 C313 85(3)
C309 C312 N302 C313 98.9(13)
C323 C324 N320 C320 0.7(6)
C325 C324 N320 C320 -178.3(3)
C323 C324 N320 Zn01 -176.1(4)
C325 C324 N320 Zn01 5.0(4)
C321 C320 N320 C324 -0.5(5)
C321 C320 N320 Zn01 175.9(3)
C324 C325 N321 C326 178.4(3)
C324 C325 N321 Zn01 -13.1(5)
C327 C326 N321 C325 72.3(5)
C331 C326 N321 C325 -108.6(4)
C327 C326 N321 Zn01 -93.2(4)
C331 C326 N321 Zn01 85.8(4)
O320 C333 N322 C332 -2.1(7)
C362 C333 N322 C332 177.3(6)
O320 C333 N322 C31B -13.4(15)
C362 C333 N322 C31B 166.1(14)
C329 C332 N322 C333 103.1(10)
C31A C31B N322 C333 -119(2)
C329 C31B N322 C333 95(2)
C341 C340 N340 C344 0.0(7)
C341 C340 N340 Zn03 179.7(4)
C343 C344 N340 C340 0.0(6)
C345 C344 N340 C340 177.3(4)
C343 C344 N340 Zn03 -179.7(3)
C345 C344 N340 Zn03 -2.5(4)
C344 C345 N341 C346 -175.6(3)
C344 C345 N341 Zn03 7.4(4)
C347 C346 N341 C345 -57.7(4)
C351 C346 N341 C345 120.4(4)
C347 C346 N341 Zn03 118.7(3)
C351 C346 N341 Zn03 -63.2(4)
O340 C353 N342 C352 -6.1(10)
C364 C353 N342 C352 171.1(9)
O340 C353 N342 C32B -13.8(18)
C364 C353 N342 C32B 163.4(17)
C349 C352 N342 C353 86.5(13)
C32A C32B N342 C353 -144.0(15)
C349 C32B N342 C353 95(2)
B3 B1 B2 B8 36.8(3)
B5 B1 B2 B8 -64.7(4)
B4 B1 B2 B8 -1.4(5)
B6 B1 B2 B8 -101.3(3)
B3 B1 B2 B6 138.1(3)
B5 B1 B2 B6 36.6(3)
B4 B1 B2 B6 99.9(4)
B3 B1 B2 B7 100.9(3)
B5 B1 B2 B7 -0.6(4)
B4 B1 B2 B7 62.7(5)
B6 B1 B2 B7 -37.2(3)
B5 B1 B2 B3 -101.5(4)
B4 B1 B2 B3 -38.2(3)
B6 B1 B2 B3 -138.1(3)
B2 B1 B3 B9 -100.6(3)
B5 B1 B3 B9 0.2(4)
B4 B1 B3 B9 37.3(3)
B6 B1 B3 B9 -63.1(4)
B2 B1 B3 B8 -36.5(3)
B5 B1 B3 B8 64.3(4)
B4 B1 B3 B8 101.4(4)
B6 B1 B3 B8 1.0(4)
B2 B1 B3 B4 -137.9(4)
B5 B1 B3 B4 -37.1(3)
B6 B1 B3 B4 -100.4(4)
B5 B1 B3 B2 100.7(4)
B4 B1 B3 B2 137.9(4)
B6 B1 B3 B2 37.5(3)
B1 B2 B3 B9 100.3(4)
B8 B2 B3 B9 -38.4(3)
B6 B2 B3 B9 62.2(4)
B7 B2 B3 B9 -0.5(4)
B8 B2 B3 B1 -138.6(4)
B6 B2 B3 B1 -38.1(3)
B7 B2 B3 B1 -100.7(4)
B1 B2 B3 B8 138.6(4)
B6 B2 B3 B8 100.5(3)
B7 B2 B3 B8 37.9(3)
B1 B2 B3 B4 37.4(3)
B8 B2 B3 B4 -101.2(4)
B6 B2 B3 B4 -0.7(4)
B7 B2 B3 B4 -63.3(4)
B2 B1 B4 B9 1.5(5)
B3 B1 B4 B9 -37.0(3)
B5 B1 B4 B9 101.4(4)
B6 B1 B4 B9 64.7(5)
B2 B1 B4 B5 -99.9(4)
B3 B1 B4 B5 -138.4(4)
B6 B1 B4 B5 -36.7(3)
B2 B1 B4 B10 -61.5(5)
B3 B1 B4 B10 -100.0(4)
B5 B1 B4 B10 38.4(3)
B6 B1 B4 B10 1.7(5)
B2 B1 B4 B3 38.5(4)
B5 B1 B4 B3 138.4(4)
B6 B1 B4 B3 101.8(4)
B1 B3 B4 B9 138.0(4)
B8 B3 B4 B9 38.5(3)
B2 B3 B4 B9 101.0(3)
B9 B3 B4 B5 -100.9(4)
B1 B3 B4 B5 37.2(4)
B8 B3 B4 B5 -62.4(4)
B2 B3 B4 B5 0.1(5)
B9 B3 B4 B10 -37.2(3)
B1 B3 B4 B10 100.8(4)
B8 B3 B4 B10 1.2(4)
B2 B3 B4 B10 63.8(4)
B9 B3 B4 B1 -138.0(4)
B8 B3 B4 B1 -99.6(4)
B2 B3 B4 B1 -37.0(3)
B9 B4 B5 B1 -99.7(4)
B10 B4 B5 B1 -137.1(3)
B3 B4 B5 B1 -36.9(3)
B9 B4 B5 B6 -62.2(5)
B10 B4 B5 B6 -99.6(4)
B1 B4 B5 B6 37.5(4)
B3 B4 B5 B6 0.5(5)
B9 B4 B5 B10 37.4(3)
B1 B4 B5 B10 137.1(3)
B3 B4 B5 B10 100.2(4)
B9 B4 B5 B11 1.6(5)
B10 B4 B5 B11 -35.7(3)
B1 B4 B5 B11 101.4(4)
B3 B4 B5 B11 64.4(5)
B2 B1 B5 B4 102.2(4)
B3 B1 B5 B4 37.5(3)
B6 B1 B5 B4 138.8(4)
B2 B1 B5 B6 -36.6(3)
B3 B1 B5 B6 -101.4(3)
B4 B1 B5 B6 -138.8(4)
B2 B1 B5 B10 64.0(4)
B3 B1 B5 B10 -0.8(5)
B4 B1 B5 B10 -38.2(3)
B6 B1 B5 B10 100.6(4)
B2 B1 B5 B11 1.0(5)
B3 B1 B5 B11 -63.7(4)
B4 B1 B5 B11 -101.2(4)
B6 B1 B5 B11 37.6(3)
B1 B2 B6 B7 -137.9(3)
B8 B2 B6 B7 -37.2(3)
B3 B2 B6 B7 -100.5(3)
B1 B2 B6 B5 -36.4(3)
B8 B2 B6 B5 64.3(4)
B7 B2 B6 B5 101.5(4)
B3 B2 B6 B5 1.0(5)
B1 B2 B6 B11 -100.3(4)
B8 B2 B6 B11 0.4(4)
B7 B2 B6 B11 37.6(3)
B3 B2 B6 B11 -62.8(4)
B8 B2 B6 B1 100.7(3)
B7 B2 B6 B1 137.9(3)
B3 B2 B6 B1 37.5(3)
B4 B5 B6 B7 63.2(5)
B1 B5 B6 B7 100.4(4)
B10 B5 B6 B7 -0.4(5)
B11 B5 B6 B7 -37.7(3)
B4 B5 B6 B2 -1.0(5)
B1 B5 B6 B2 36.3(3)
B10 B5 B6 B2 -64.6(5)
B11 B5 B6 B2 -101.9(3)
B4 B5 B6 B11 100.9(4)
B1 B5 B6 B11 138.1(4)
B10 B5 B6 B11 37.3(4)
B4 B5 B6 B1 -37.2(4)
B10 B5 B6 B1 -100.8(4)
B11 B5 B6 B1 -138.1(4)
B2 B1 B6 B7 37.9(3)
B3 B1 B6 B7 -0.2(5)
B5 B1 B6 B7 -101.0(4)
B4 B1 B6 B7 -64.3(4)
B3 B1 B6 B2 -38.1(3)
B5 B1 B6 B2 -138.9(4)
B4 B1 B6 B2 -102.2(4)
B2 B1 B6 B5 138.9(4)
B3 B1 B6 B5 100.8(4)
B4 B1 B6 B5 36.7(3)
B2 B1 B6 B11 101.2(3)
B3 B1 B6 B11 63.1(4)
B5 B1 B6 B11 -37.6(3)
B4 B1 B6 B11 -0.9(5)
B2 B6 B7 B12 97.6(3)
B5 B6 B7 B12 -2.5(5)
B11 B6 B7 B12 -40.5(3)
B1 B6 B7 B12 60.4(4)
B2 B6 B7 B11 138.0(3)
B5 B6 B7 B11 37.9(4)
B1 B6 B7 B11 100.8(4)
B5 B6 B7 B2 -100.1(4)
B11 B6 B7 B2 -138.0(3)
B1 B6 B7 B2 -37.2(3)
B2 B6 B7 B8 36.5(3)
B5 B6 B7 B8 -63.5(4)
B11 B6 B7 B8 -101.5(3)
B1 B6 B7 B8 -0.6(4)
B1 B2 B7 B12 -62.6(4)
B8 B2 B7 B12 38.0(3)
B6 B2 B7 B12 -100.7(3)
B3 B2 B7 B12 0.6(4)
B1 B2 B7 B6 38.1(3)
B8 B2 B7 B6 138.7(3)
B3 B2 B7 B6 101.3(3)
B1 B2 B7 B11 -0.1(4)
B8 B2 B7 B11 100.5(3)
B6 B2 B7 B11 -38.2(3)
B3 B2 B7 B11 63.1(4)
B1 B2 B7 B8 -100.6(3)
B6 B2 B7 B8 -138.7(3)
B3 B2 B7 B8 -37.4(3)
B1 B2 B8 B12 62.6(4)
B6 B2 B8 B12 -2.1(4)
B7 B2 B8 B12 -38.6(3)
B3 B2 B8 B12 99.4(3)
B1 B2 B8 B3 -36.8(3)
B6 B2 B8 B3 -101.5(3)
B7 B2 B8 B3 -138.0(3)
B1 B2 B8 B9 0.8(5)
B6 B2 B8 B9 -63.9(4)
B7 B2 B8 B9 -100.4(3)
B3 B2 B8 B9 37.6(3)
B1 B2 B8 B7 101.2(4)
B6 B2 B8 B7 36.5(3)
B3 B2 B8 B7 138.0(3)
B9 B3 B8 B12 38.0(3)
B1 B3 B8 B12 -63.1(4)
B4 B3 B8 B12 0.1(4)
B2 B3 B8 B12 -99.5(3)
B9 B3 B8 B2 137.4(3)
B1 B3 B8 B2 36.4(3)
B4 B3 B8 B2 99.5(4)
B1 B3 B8 B9 -101.1(4)
B4 B3 B8 B9 -37.9(3)
B2 B3 B8 B9 -137.4(3)
B9 B3 B8 B7 99.7(3)
B1 B3 B8 B7 -1.4(4)
B4 B3 B8 B7 61.8(4)
B2 B3 B8 B7 -37.7(3)
B6 B7 B8 B12 98.4(3)
B11 B7 B8 B12 33.8(3)
B2 B7 B8 B12 135.3(3)
B12 B7 B8 B2 -135.3(3)
B6 B7 B8 B2 -36.9(3)
B11 B7 B8 B2 -101.5(3)
B12 B7 B8 B3 -97.2(3)
B6 B7 B8 B3 1.2(4)
B11 B7 B8 B3 -63.3(4)
B2 B7 B8 B3 38.2(3)
B12 B7 B8 B9 -34.6(3)
B6 B7 B8 B9 63.8(4)
B11 B7 B8 B9 -0.8(4)
B2 B7 B8 B9 100.7(3)
B1 B3 B9 B12 62.5(4)
B8 B3 B9 B12 -37.5(3)
B4 B3 B9 B12 99.9(4)
B2 B3 B9 B12 0.2(4)
B1 B3 B9 B4 -37.4(3)
B8 B3 B9 B4 -137.4(3)
B2 B3 B9 B4 -99.8(4)
B1 B3 B9 B10 0.5(4)
B8 B3 B9 B10 -99.5(4)
B4 B3 B9 B10 37.9(3)
B2 B3 B9 B10 -61.8(4)
B1 B3 B9 B8 100.0(3)
B4 B3 B9 B8 137.4(3)
B2 B3 B9 B8 37.6(3)
B5 B4 B9 B12 1.4(4)
B10 B4 B9 B12 39.1(3)
B1 B4 B9 B12 -61.9(4)
B3 B4 B9 B12 -99.0(3)
B5 B4 B9 B3 100.4(4)
B10 B4 B9 B3 138.1(3)
B1 B4 B9 B3 37.1(3)
B5 B4 B9 B10 -37.6(3)
B1 B4 B9 B10 -101.0(4)
B3 B4 B9 B10 -138.1(3)
B5 B4 B9 B8 62.4(5)
B10 B4 B9 B8 100.0(4)
B1 B4 B9 B8 -1.0(5)
B3 B4 B9 B8 -38.1(3)
B2 B8 B9 B12 97.8(3)
B3 B8 B9 B12 136.2(3)
B7 B8 B9 B12 34.5(3)
B12 B8 B9 B3 -136.2(3)
B2 B8 B9 B3 -38.4(3)
B7 B8 B9 B3 -101.7(3)
B12 B8 B9 B4 -97.7(4)
B2 B8 B9 B4 0.1(5)
B3 B8 B9 B4 38.5(3)
B7 B8 B9 B4 -63.2(4)
B12 B8 B9 B10 -33.9(3)
B2 B8 B9 B10 63.9(4)
B3 B8 B9 B10 102.3(4)
B7 B8 B9 B10 0.6(5)
B3 B9 B10 B12 96.9(3)
B4 B9 B10 B12 135.0(3)
B8 B9 B10 B12 33.5(3)
B12 B9 B10 B11 -33.7(4)
B3 B9 B10 B11 63.2(5)
B4 B9 B10 B11 101.4(4)
B8 B9 B10 B11 -0.2(5)
B12 B9 B10 B4 -135.0(3)
B3 B9 B10 B4 -38.1(3)
B8 B9 B10 B4 -101.6(3)
B12 B9 B10 B5 -97.9(4)
B3 B9 B10 B5 -1.0(5)
B4 B9 B10 B5 37.1(3)
B8 B9 B10 B5 -64.4(5)
B9 B4 B10 B12 -39.1(3)
B5 B4 B10 B12 99.0(4)
B1 B4 B10 B12 60.8(4)
B3 B4 B10 B12 -2.0(4)
B5 B4 B10 B9 138.1(3)
B1 B4 B10 B9 99.9(4)
B3 B4 B10 B9 37.0(3)
B9 B4 B10 B11 -101.8(4)
B5 B4 B10 B11 36.4(3)
B1 B4 B10 B11 -1.9(5)
B3 B4 B10 B11 -64.7(4)
B9 B4 B10 B5 -138.1(3)
B1 B4 B10 B5 -38.3(3)
B3 B4 B10 B5 -101.1(3)
B4 B5 B10 B12 -99.2(4)
B1 B5 B10 B12 -60.9(5)
B6 B5 B10 B12 3.2(5)
B11 B5 B10 B12 40.8(3)
B4 B5 B10 B9 -37.2(3)
B1 B5 B10 B9 1.1(5)
B6 B5 B10 B9 65.2(5)
B11 B5 B10 B9 102.8(4)
B4 B5 B10 B11 -140.0(3)
B1 B5 B10 B11 -101.7(4)
B6 B5 B10 B11 -37.6(4)
B1 B5 B10 B4 38.3(3)
B6 B5 B10 B4 102.4(4)
B11 B5 B10 B4 140.0(3)
B6 B7 B11 B12 -133.9(4)
B2 B7 B11 B12 -96.1(3)
B8 B7 B11 B12 -33.2(3)
B12 B7 B11 B10 33.8(3)
B6 B7 B11 B10 -100.0(4)
B2 B7 B11 B10 -62.2(4)
B8 B7 B11 B10 0.7(5)
B12 B7 B11 B6 133.9(4)
B2 B7 B11 B6 37.8(3)
B8 B7 B11 B6 100.7(3)
B12 B7 B11 B5 96.7(4)
B6 B7 B11 B5 -37.1(3)
B2 B7 B11 B5 0.7(4)
B8 B7 B11 B5 63.6(4)
B9 B10 B11 B12 33.5(4)
B4 B10 B11 B12 97.2(4)
B5 B10 B11 B12 133.2(4)
B12 B10 B11 B7 -33.8(3)
B9 B10 B11 B7 -0.3(5)
B4 B10 B11 B7 63.4(5)
B5 B10 B11 B7 99.3(4)
B12 B10 B11 B6 -95.9(3)
B9 B10 B11 B6 -62.4(5)
B4 B10 B11 B6 1.3(5)
B5 B10 B11 B6 37.2(3)
B12 B10 B11 B5 -133.2(4)
B9 B10 B11 B5 -99.6(4)
B4 B10 B11 B5 -35.9(4)
B7 B6 B11 B12 39.4(3)
B2 B6 B11 B12 1.4(4)
B5 B6 B11 B12 -98.4(4)
B1 B6 B11 B12 -61.2(4)
B2 B6 B11 B7 -38.0(3)
B5 B6 B11 B7 -137.8(4)
B1 B6 B11 B7 -100.6(4)
B7 B6 B11 B10 100.4(4)
B2 B6 B11 B10 62.4(4)
B5 B6 B11 B10 -37.4(3)
B1 B6 B11 B10 -0.2(4)
B7 B6 B11 B5 137.8(4)
B2 B6 B11 B5 99.8(4)
B1 B6 B11 B5 37.2(3)
B4 B5 B11 B12 -4.0(5)
B1 B5 B11 B12 59.9(4)
B6 B5 B11 B12 97.9(3)
B10 B5 B11 B12 -40.0(3)
B4 B5 B11 B7 -65.0(4)
B1 B5 B11 B7 -1.1(5)
B6 B5 B11 B7 36.9(3)
B10 B5 B11 B7 -101.0(4)
B4 B5 B11 B10 36.0(3)
B1 B5 B11 B10 99.9(4)
B6 B5 B11 B10 137.9(4)
B4 B5 B11 B6 -101.9(4)
B1 B5 B11 B6 -38.0(3)
B10 B5 B11 B6 -137.9(4)
B2 B8 B12 B7 39.2(3)
B3 B8 B12 B7 102.8(3)
B9 B8 B12 B7 140.8(3)
B2 B8 B12 B10 -65.0(4)
B3 B8 B12 B10 -1.4(4)
B9 B8 B12 B10 36.6(3)
B7 B8 B12 B10 -104.2(4)
B2 B8 B12 B9 -101.6(3)
B3 B8 B12 B9 -38.1(3)
B7 B8 B12 B9 -140.8(3)
B2 B8 B12 B11 3.2(4)
B3 B8 B12 B11 66.7(4)
B9 B8 B12 B11 104.8(4)
B7 B8 B12 B11 -36.1(3)
B6 B7 B12 B8 -101.2(3)
B11 B7 B12 B8 -142.3(3)
B2 B7 B12 B8 -38.6(3)
B6 B7 B12 B10 4.8(5)
B11 B7 B12 B10 -36.3(4)
B2 B7 B12 B10 67.3(4)
B8 B7 B12 B10 106.0(4)
B6 B7 B12 B9 -63.1(4)
B11 B7 B12 B9 -104.2(4)
B2 B7 B12 B9 -0.5(4)
B8 B7 B12 B9 38.1(3)
B6 B7 B12 B11 41.1(3)
B2 B7 B12 B11 103.7(4)
B8 B7 B12 B11 142.3(3)
B9 B10 B12 B8 -37.1(3)
B11 B10 B12 B8 105.6(4)
B4 B10 B12 B8 2.2(5)
B5 B10 B12 B8 64.3(5)
B9 B10 B12 B7 -106.4(4)
B11 B10 B12 B7 36.3(4)
B4 B10 B12 B7 -67.1(4)
B5 B10 B12 B7 -5.0(5)
B11 B10 B12 B9 142.7(4)
B4 B10 B12 B9 39.3(3)
B5 B10 B12 B9 101.4(4)
B9 B10 B12 B11 -142.7(4)
B4 B10 B12 B11 -103.3(4)
B5 B10 B12 B11 -41.3(4)
B3 B9 B12 B8 38.4(3)
B4 B9 B12 B8 101.9(3)
B10 B9 B12 B8 141.6(4)
B3 B9 B12 B7 0.2(5)
B4 B9 B12 B7 63.7(4)
B10 B9 B12 B7 103.4(4)
B8 B9 B12 B7 -38.2(3)
B3 B9 B12 B10 -103.2(4)
B4 B9 B12 B10 -39.7(3)
B8 B9 B12 B10 -141.6(4)
B3 B9 B12 B11 -67.7(4)
B4 B9 B12 B11 -4.2(4)
B10 B9 B12 B11 35.5(3)
B8 B9 B12 B11 -106.1(4)
B7 B11 B12 B8 36.7(3)
B10 B11 B12 B8 -104.9(4)
B6 B11 B12 B8 -2.9(5)
B5 B11 B12 B8 -64.3(4)
B10 B11 B12 B7 -141.6(4)
B6 B11 B12 B7 -39.5(3)
B5 B11 B12 B7 -101.0(4)
B7 B11 B12 B10 141.6(4)
B6 B11 B12 B10 102.0(4)
B5 B11 B12 B10 40.6(3)
B7 B11 B12 B9 106.1(4)
B10 B11 B12 B9 -35.5(4)
B6 B11 B12 B9 66.6(4)
B5 B11 B12 B9 5.1(4)
B23 B20 B21 B25 101.0(4)
B22 B20 B21 B25 139.4(3)
B24 B20 B21 B25 37.1(3)
B23 B20 B21 B22 -38.4(4)
B24 B20 B21 B22 -102.3(4)
B25 B20 B21 B22 -139.4(3)
B23 B20 B21 B26 61.9(5)
B22 B20 B21 B26 100.3(4)
B24 B20 B21 B26 -2.0(5)
B25 B20 B21 B26 -39.1(3)
B23 B20 B21 B27 0.2(5)
B22 B20 B21 B27 38.6(4)
B24 B20 B21 B27 -63.7(5)
B25 B20 B21 B27 -100.8(4)
B25 B21 B22 B28 63.2(5)
B20 B21 B22 B28 100.2(4)
B26 B21 B22 B28 -0.7(6)
B27 B21 B22 B28 -36.8(4)
B25 B21 B22 B20 -37.1(3)
B26 B21 B22 B20 -100.9(4)
B27 B21 B22 B20 -137.1(4)
B25 B21 B22 B23 0.7(5)
B20 B21 B22 B23 37.7(4)
B26 B21 B22 B23 -63.2(5)
B27 B21 B22 B23 -99.3(4)
B25 B21 B22 B27 100.0(4)
B20 B21 B22 B27 137.1(4)
B26 B21 B22 B27 36.1(4)
B23 B20 B22 B21 137.2(4)
B24 B20 B22 B21 99.5(4)
B25 B20 B22 B21 36.1(3)
B23 B20 B22 B28 36.7(4)
B21 B20 B22 B28 -100.4(4)
B24 B20 B22 B28 -1.0(5)
B25 B20 B22 B28 -64.3(5)
B21 B20 B22 B23 -137.2(4)
B24 B20 B22 B23 -37.7(4)
B25 B20 B22 B23 -101.1(4)
B23 B20 B22 B27 98.5(4)
B21 B20 B22 B27 -38.6(4)
B24 B20 B22 B27 60.8(5)
B25 B20 B22 B27 -2.5(5)
B21 B20 B23 B29 -61.7(5)
B22 B20 B23 B29 -99.9(5)
B24 B20 B23 B29 38.5(4)
B25 B20 B23 B29 1.1(6)
B21 B20 B23 B28 0.9(5)
B22 B20 B23 B28 -37.3(4)
B24 B20 B23 B28 101.1(4)
B25 B20 B23 B28 63.7(5)
B21 B20 B23 B22 38.2(4)
B24 B20 B23 B22 138.4(4)
B25 B20 B23 B22 101.0(4)
B21 B20 B23 B24 -100.2(4)
B22 B20 B23 B24 -138.4(4)
B25 B20 B23 B24 -37.4(4)
B21 B22 B23 B29 60.9(5)
B28 B22 B23 B29 -39.6(4)
B20 B22 B23 B29 98.8(4)
B27 B22 B23 B29 -2.7(5)
B21 B22 B23 B20 -37.9(4)
B28 B22 B23 B20 -138.4(4)
B27 B22 B23 B20 -101.6(4)
B21 B22 B23 B28 100.5(4)
B20 B22 B23 B28 138.4(4)
B27 B22 B23 B28 36.9(4)
B21 B22 B23 B24 -0.7(5)
B28 B22 B23 B24 -101.2(4)
B20 B22 B23 B24 37.3(4)
B27 B22 B23 B24 -64.3(5)
B23 B20 B24 B29 -38.1(4)
B21 B20 B24 B29 63.0(5)
B22 B20 B24 B29 -0.4(5)
B25 B20 B24 B29 100.0(4)
B23 B20 B24 B25 -138.0(4)
B21 B20 B24 B25 -36.9(3)
B22 B20 B24 B25 -100.4(4)
B21 B20 B24 B23 101.1(4)
B22 B20 B24 B23 37.7(4)
B25 B20 B24 B23 138.0(4)
B23 B20 B24 B30 -99.5(4)
B21 B20 B24 B30 1.6(5)
B22 B20 B24 B30 -61.8(5)
B25 B20 B24 B30 38.6(4)
B20 B23 B24 B29 135.3(4)
B28 B23 B24 B29 34.4(4)
B22 B23 B24 B29 98.0(4)
B29 B23 B24 B20 -135.3(4)
B28 B23 B24 B20 -100.9(4)
B22 B23 B24 B20 -37.3(4)
B29 B23 B24 B25 -97.6(4)
B20 B23 B24 B25 37.7(4)
B28 B23 B24 B25 -63.2(5)
B22 B23 B24 B25 0.4(5)
B29 B23 B24 B30 -33.4(4)
B20 B23 B24 B30 101.9(4)
B28 B23 B24 B30 1.0(5)
B22 B23 B24 B30 64.6(5)
B20 B21 B25 B24 -37.2(3)
B22 B21 B25 B24 -0.4(5)
B26 B21 B25 B24 99.1(4)
B27 B21 B25 B24 63.9(5)
B20 B21 B25 B26 -136.2(4)
B22 B21 B25 B26 -99.5(4)
B27 B21 B25 B26 -35.2(4)
B22 B21 B25 B20 36.8(3)
B26 B21 B25 B20 136.2(4)
B27 B21 B25 B20 101.1(4)
B20 B21 B25 B30 -100.3(4)
B22 B21 B25 B30 -63.5(5)
B26 B21 B25 B30 36.0(4)
B27 B21 B25 B30 0.8(5)
B29 B24 B25 B21 -60.9(5)
B20 B24 B25 B21 37.2(4)
B23 B24 B25 B21 0.0(5)
B30 B24 B25 B21 -100.3(4)
B29 B24 B25 B26 2.6(5)
B20 B24 B25 B26 100.7(4)
B23 B24 B25 B26 63.5(5)
B30 B24 B25 B26 -36.8(4)
B29 B24 B25 B20 -98.1(4)
B23 B24 B25 B20 -37.2(4)
B30 B24 B25 B20 -137.5(4)
B29 B24 B25 B30 39.4(4)
B20 B24 B25 B30 137.5(4)
B23 B24 B25 B30 100.3(4)
B23 B20 B25 B21 -100.4(4)
B22 B20 B25 B21 -36.4(3)
B24 B20 B25 B21 -138.2(4)
B23 B20 B25 B24 37.8(4)
B21 B20 B25 B24 138.2(4)
B22 B20 B25 B24 101.8(4)
B23 B20 B25 B26 -61.3(5)
B21 B20 B25 B26 39.0(3)
B22 B20 B25 B26 2.7(4)
B24 B20 B25 B26 -99.1(4)
B23 B20 B25 B30 0.0(5)
B21 B20 B25 B30 100.4(4)
B22 B20 B25 B30 64.0(5)
B24 B20 B25 B30 -37.8(4)
B21 B25 B26 B30 138.8(4)
B24 B25 B26 B30 37.5(4)
B20 B25 B26 B30 100.1(4)
B21 B25 B26 B27 36.9(4)
B24 B25 B26 B27 -64.5(5)
B20 B25 B26 B27 -1.8(5)
B30 B25 B26 B27 -101.9(5)
B21 B25 B26 B31 100.8(4)
B24 B25 B26 B31 -0.5(5)
B20 B25 B26 B31 62.1(5)
B30 B25 B26 B31 -38.0(4)
B24 B25 B26 B21 -101.3(4)
B20 B25 B26 B21 -38.7(3)
B30 B25 B26 B21 -138.8(4)
B25 B21 B26 B30 -37.7(4)
B20 B21 B26 B30 1.7(5)
B22 B21 B26 B30 65.1(5)
B27 B21 B26 B30 102.2(5)
B25 B21 B26 B27 -139.9(4)
B20 B21 B26 B27 -100.5(4)
B22 B21 B26 B27 -37.1(4)
B25 B21 B26 B31 -100.3(5)
B20 B21 B26 B31 -60.9(5)
B22 B21 B26 B31 2.5(6)
B27 B21 B26 B31 39.6(4)
B20 B21 B26 B25 39.4(4)
B22 B21 B26 B25 102.8(4)
B27 B21 B26 B25 139.9(4)
B30 B26 B27 B28 -2.3(6)
B31 B26 B27 B28 -36.5(4)
B25 B26 B27 B28 63.3(5)
B21 B26 B27 B28 99.2(4)
B30 B26 B27 B31 34.2(4)
B25 B26 B27 B31 99.8(5)
B21 B26 B27 B31 135.8(5)
B30 B26 B27 B22 -65.3(5)
B31 B26 B27 B22 -99.5(5)
B25 B26 B27 B22 0.3(5)
B21 B26 B27 B22 36.2(4)
B30 B26 B27 B21 -101.6(4)
B31 B26 B27 B21 -135.8(5)
B25 B26 B27 B21 -35.9(4)
B21 B22 B27 B28 -137.9(4)
B20 B22 B27 B28 -99.7(4)
B23 B22 B27 B28 -37.2(4)
B21 B22 B27 B26 -36.9(4)
B28 B22 B27 B26 101.1(5)
B20 B22 B27 B26 1.4(5)
B23 B22 B27 B26 63.8(5)
B21 B22 B27 B31 -99.8(5)
B28 B22 B27 B31 38.1(4)
B20 B22 B27 B31 -61.5(5)
B23 B22 B27 B31 0.9(5)
B28 B22 B27 B21 137.9(4)
B20 B22 B27 B21 38.2(4)
B23 B22 B27 B21 100.7(4)
B25 B21 B27 B28 -65.5(5)
B20 B21 B27 B28 -1.2(5)
B22 B21 B27 B28 37.2(4)
B26 B21 B27 B28 -101.5(5)
B25 B21 B27 B26 36.0(4)
B20 B21 B27 B26 100.3(4)
B22 B21 B27 B26 138.7(4)
B25 B21 B27 B31 -3.1(5)
B20 B21 B27 B31 61.2(5)
B22 B21 B27 B31 99.6(5)
B26 B21 B27 B31 -39.1(4)
B25 B21 B27 B22 -102.7(4)
B20 B21 B27 B22 -38.4(4)
B26 B21 B27 B22 -138.7(4)
B26 B27 B28 B29 -0.5(5)
B31 B27 B28 B29 -37.2(4)
B22 B27 B28 B29 99.5(4)
B21 B27 B28 B29 62.8(5)
B26 B27 B28 B31 36.7(4)
B22 B27 B28 B31 136.6(4)
B21 B27 B28 B31 99.9(5)
B26 B27 B28 B23 -61.4(5)
B31 B27 B28 B23 -98.1(5)
B22 B27 B28 B23 38.5(4)
B21 B27 B28 B23 1.8(6)
B26 B27 B28 B22 -99.9(5)
B31 B27 B28 B22 -136.6(4)
B21 B27 B28 B22 -36.7(4)
B20 B23 B28 B29 -97.5(4)
B22 B23 B28 B29 -134.8(4)
B24 B23 B28 B29 -33.9(3)
B29 B23 B28 B31 32.0(4)
B20 B23 B28 B31 -65.5(5)
B22 B23 B28 B31 -102.8(4)
B24 B23 B28 B31 -1.9(5)
B29 B23 B28 B27 95.8(4)
B20 B23 B28 B27 -1.7(6)
B22 B23 B28 B27 -39.0(4)
B24 B23 B28 B27 61.9(5)
B29 B23 B28 B22 134.8(4)
B20 B23 B28 B22 37.3(4)
B24 B23 B28 B22 100.9(4)
B21 B22 B28 B29 -61.1(5)
B20 B22 B28 B29 1.9(5)
B23 B22 B28 B29 38.6(4)
B27 B22 B28 B29 -98.9(5)
B21 B22 B28 B31 -1.4(6)
B20 B22 B28 B31 61.6(6)
B23 B22 B28 B31 98.4(5)
B27 B22 B28 B31 -39.2(4)
B21 B22 B28 B27 37.8(4)
B20 B22 B28 B27 100.8(4)
B23 B22 B28 B27 137.5(4)
B21 B22 B28 B23 -99.8(5)
B20 B22 B28 B23 -36.7(4)
B27 B22 B28 B23 -137.5(4)
B20 B23 B29 B31 66.6(5)
B28 B23 B29 B31 -35.9(4)
B22 B23 B29 B31 3.9(5)
B24 B23 B29 B31 105.8(4)
B20 B23 B29 B24 -39.2(4)
B28 B23 B29 B24 -141.7(4)
B22 B23 B29 B24 -101.9(4)
B20 B23 B29 B30 -1.9(6)
B28 B23 B29 B30 -104.4(5)
B22 B23 B29 B30 -64.6(6)
B24 B23 B29 B30 37.3(4)
B20 B23 B29 B28 102.5(4)
B22 B23 B29 B28 39.8(4)
B24 B23 B29 B28 141.7(4)
B20 B24 B29 B31 -67.0(5)
B25 B24 B29 B31 -4.1(6)
B23 B24 B29 B31 -105.7(5)
B30 B24 B29 B31 36.3(4)
B20 B24 B29 B23 38.7(4)
B25 B24 B29 B23 101.6(4)
B30 B24 B29 B23 142.0(4)
B20 B24 B29 B30 -103.4(4)
B25 B24 B29 B30 -40.4(4)
B23 B24 B29 B30 -142.0(4)
B20 B24 B29 B28 1.7(6)
B25 B24 B29 B28 64.7(5)
B23 B24 B29 B28 -36.9(4)
B30 B24 B29 B28 105.1(5)
B27 B28 B29 B31 38.8(4)
B23 B28 B29 B31 142.6(4)
B22 B28 B29 B31 102.9(4)
B31 B28 B29 B23 -142.6(4)
B27 B28 B29 B23 -103.8(4)
B22 B28 B29 B23 -39.8(4)
B31 B28 B29 B24 -105.2(5)
B27 B28 B29 B24 -66.4(5)
B23 B28 B29 B24 37.4(4)
B22 B28 B29 B24 -2.3(6)
B31 B28 B29 B30 -35.6(4)
B27 B28 B29 B30 3.3(5)
B23 B28 B29 B30 107.1(4)
B22 B28 B29 B30 67.3(5)
B23 B29 B30 B31 104.6(5)
B24 B29 B30 B31 142.0(4)
B28 B29 B30 B31 35.7(4)
B31 B29 B30 B26 -40.4(4)
B23 B29 B30 B26 64.2(6)
B24 B29 B30 B26 101.6(4)
B28 B29 B30 B26 -4.7(5)
B31 B29 B30 B24 -142.0(4)
B23 B29 B30 B24 -37.4(5)
B28 B29 B30 B24 -106.3(4)
B31 B29 B30 B25 -102.7(4)
B23 B29 B30 B25 1.9(6)
B24 B29 B30 B25 39.3(4)
B28 B29 B30 B25 -66.9(5)
B27 B26 B30 B29 4.1(5)
B31 B26 B30 B29 38.8(4)
B25 B26 B30 B29 -98.1(4)
B21 B26 B30 B29 -61.4(5)
B27 B26 B30 B31 -34.7(4)
B25 B26 B30 B31 -136.9(4)
B21 B26 B30 B31 -100.2(5)
B27 B26 B30 B24 64.8(5)
B31 B26 B30 B24 99.5(4)
B25 B26 B30 B24 -37.4(4)
B21 B26 B30 B24 -0.7(5)
B27 B26 B30 B25 102.3(4)
B31 B26 B30 B25 136.9(4)
B21 B26 B30 B25 36.8(4)
B20 B24 B30 B29 95.9(4)
B25 B24 B30 B29 134.3(4)
B23 B24 B30 B29 33.2(3)
B29 B24 B30 B31 -32.8(4)
B20 B24 B30 B31 63.1(5)
B25 B24 B30 B31 101.6(4)
B23 B24 B30 B31 0.4(5)
B29 B24 B30 B26 -96.5(4)
B20 B24 B30 B26 -0.6(5)
B25 B24 B30 B26 37.8(4)
B23 B24 B30 B26 -63.3(5)
B29 B24 B30 B25 -134.3(4)
B20 B24 B30 B25 -38.4(4)
B23 B24 B30 B25 -101.2(4)
B21 B25 B30 B29 61.8(5)
B24 B25 B30 B29 -38.8(4)
B26 B25 B30 B29 98.7(5)
B20 B25 B30 B29 -1.1(5)
B21 B25 B30 B31 1.9(5)
B24 B25 B30 B31 -98.7(5)
B26 B25 B30 B31 38.8(4)
B20 B25 B30 B31 -61.0(5)
B21 B25 B30 B26 -36.9(4)
B24 B25 B30 B26 -137.5(4)
B20 B25 B30 B26 -99.8(4)
B21 B25 B30 B24 100.6(4)
B26 B25 B30 B24 137.5(4)
B20 B25 B30 B24 37.7(4)
B23 B29 B31 B30 -106.8(4)
B24 B29 B31 B30 -36.8(4)
B28 B29 B31 B30 -142.7(4)
B23 B29 B31 B28 35.8(4)
B24 B29 B31 B28 105.8(4)
B30 B29 B31 B28 142.7(4)
B23 B29 B31 B26 -66.2(5)
B24 B29 B31 B26 3.8(6)
B30 B29 B31 B26 40.7(4)
B28 B29 B31 B26 -102.0(4)
B23 B29 B31 B27 -3.4(6)
B24 B29 B31 B27 66.6(6)
B30 B29 B31 B27 103.5(4)
B28 B29 B31 B27 -39.2(4)
B26 B30 B31 B29 134.0(4)
B24 B30 B31 B29 33.1(4)
B25 B30 B31 B29 95.4(4)
B29 B30 B31 B28 -34.7(4)
B26 B30 B31 B28 99.2(5)
B24 B30 B31 B28 -1.6(5)
B25 B30 B31 B28 60.7(5)
B29 B30 B31 B26 -134.0(4)
B24 B30 B31 B26 -100.9(4)
B25 B30 B31 B26 -38.5(4)
B29 B30 B31 B27 -99.3(5)
B26 B30 B31 B27 34.6(4)
B24 B30 B31 B27 -66.3(5)
B25 B30 B31 B27 -3.9(6)
B27 B28 B31 B29 -135.8(4)
B23 B28 B31 B29 -32.5(3)
B22 B28 B31 B29 -96.2(5)
B29 B28 B31 B30 34.7(4)
B27 B28 B31 B30 -101.1(5)
B23 B28 B31 B30 2.2(6)
B22 B28 B31 B30 -61.5(6)
B29 B28 B31 B26 99.1(5)
B27 B28 B31 B26 -36.7(4)
B23 B28 B31 B26 66.7(5)
B22 B28 B31 B26 3.0(6)
B29 B28 B31 B27 135.8(4)
B23 B28 B31 B27 103.4(4)
B22 B28 B31 B27 39.7(4)
B30 B26 B31 B29 -41.0(4)
B27 B26 B31 B29 100.9(5)
B25 B26 B31 B29 -1.9(6)
B21 B26 B31 B29 60.7(6)
B27 B26 B31 B30 141.8(5)
B25 B26 B31 B30 39.1(4)
B21 B26 B31 B30 101.7(5)
B30 B26 B31 B28 -105.0(5)
B27 B26 B31 B28 36.8(4)
B25 B26 B31 B28 -66.0(6)
B21 B26 B31 B28 -3.4(6)
B30 B26 B31 B27 -141.8(5)
B25 B26 B31 B27 -102.8(5)
B21 B26 B31 B27 -40.2(4)
B28 B27 B31 B29 39.6(4)
B26 B27 B31 B29 -99.3(5)
B22 B27 B31 B29 1.4(6)
B21 B27 B31 B29 -60.2(5)
B28 B27 B31 B30 104.1(5)
B26 B27 B31 B30 -34.8(4)
B22 B27 B31 B30 65.9(6)
B21 B27 B31 B30 4.4(6)
B26 B27 B31 B28 -138.9(5)
B22 B27 B31 B28 -38.2(4)
B21 B27 B31 B28 -99.8(5)
B28 B27 B31 B26 138.9(5)
B22 B27 B31 B26 100.7(5)
B21 B27 B31 B26 39.2(4)
B43 B40 B41 B45 96.1(6)
B42 B40 B41 B45 133.8(5)
B44 B40 B41 B45 32.2(5)
B43 B40 B41 B47 -0.7(7)
B45 B40 B41 B47 -96.7(6)
B42 B40 B41 B47 37.0(5)
B44 B40 B41 B47 -64.5(7)
B43 B40 B41 B42 -37.7(5)
B45 B40 B41 B42 -133.8(5)
B44 B40 B41 B42 -101.6(6)
B43 B40 B41 B46 62.1(7)
B45 B40 B41 B46 -34.0(5)
B42 B40 B41 B46 99.8(5)
B44 B40 B41 B46 -1.7(7)
B41 B40 B42 B48 -99.4(6)
B43 B40 B42 B48 38.8(5)
B45 B40 B42 B48 -58.2(7)
B44 B40 B42 B48 2.0(8)
B41 B40 B42 B43 -138.2(5)
B45 B40 B42 B43 -96.9(5)
B44 B40 B42 B43 -36.7(5)
B41 B40 B42 B47 -36.5(5)
B43 B40 B42 B47 101.7(5)
B45 B40 B42 B47 4.8(7)
B44 B40 B42 B47 64.9(7)
B43 B40 B42 B41 138.2(5)
B45 B40 B42 B41 41.2(5)
B44 B40 B42 B41 101.4(6)
B40 B41 B42 B48 100.7(5)
B45 B41 B42 B48 60.4(6)
B47 B41 B42 B48 -37.9(5)
B46 B41 B42 B48 0.3(7)
B40 B41 B42 B43 36.8(5)
B45 B41 B42 B43 -3.6(6)
B47 B41 B42 B43 -101.8(5)
B46 B41 B42 B43 -63.6(6)
B45 B41 B42 B40 -40.3(5)
B47 B41 B42 B40 -138.6(5)
B46 B41 B42 B40 -100.4(5)
B40 B41 B42 B47 138.6(5)
B45 B41 B42 B47 98.3(5)
B46 B41 B42 B47 38.2(5)
B41 B40 B43 B49 -63.0(7)
B45 B40 B43 B49 0.6(7)
B42 B40 B43 B49 -101.3(6)
B44 B40 B43 B49 37.9(5)
B41 B40 B43 B42 38.3(5)
B45 B40 B43 B42 101.8(5)
B44 B40 B43 B42 139.1(5)
B41 B40 B43 B44 -100.9(6)
B45 B40 B43 B44 -37.3(5)
B42 B40 B43 B44 -139.1(5)
B41 B40 B43 B48 0.5(7)
B45 B40 B43 B48 64.0(6)
B42 B40 B43 B48 -37.8(4)
B44 B40 B43 B48 101.4(5)
B48 B42 B43 B49 -35.2(5)
B40 B42 B43 B49 101.8(6)
B47 B42 B43 B49 2.9(7)
B41 B42 B43 B49 65.4(6)
B48 B42 B43 B40 -137.0(5)
B47 B42 B43 B40 -99.0(6)
B41 B42 B43 B40 -36.4(5)
B48 B42 B43 B44 -99.7(5)
B40 B42 B43 B44 37.3(5)
B47 B42 B43 B44 -61.7(6)
B41 B42 B43 B44 0.9(6)
B40 B42 B43 B48 137.0(5)
B47 B42 B43 B48 38.0(5)
B41 B42 B43 B48 100.5(5)
B49 B43 B44 B45 -98.7(5)
B40 B43 B44 B45 39.6(5)
B42 B43 B44 B45 2.4(6)
B48 B43 B44 B45 -60.4(6)
B40 B43 B44 B49 138.2(5)
B42 B43 B44 B49 101.0(5)
B48 B43 B44 B49 38.3(5)
B49 B43 B44 B50 -35.7(5)
B40 B43 B44 B50 102.5(6)
B42 B43 B44 B50 65.3(6)
B48 B43 B44 B50 2.6(7)
B49 B43 B44 B40 -138.2(5)
B42 B43 B44 B40 -37.2(5)
B48 B43 B44 B40 -100.0(5)
B41 B40 B44 B45 -33.7(5)
B43 B40 B44 B45 -135.5(5)
B42 B40 B44 B45 -98.8(6)
B41 B40 B44 B43 101.8(6)
B45 B40 B44 B43 135.5(5)
B42 B40 B44 B43 36.7(5)
B41 B40 B44 B49 65.3(7)
B43 B40 B44 B49 -36.5(5)
B45 B40 B44 B49 99.0(5)
B42 B40 B44 B49 0.2(7)
B41 B40 B44 B50 3.3(8)
B43 B40 B44 B50 -98.5(6)
B45 B40 B44 B50 37.0(5)
B42 B40 B44 B50 -61.8(7)
B43 B44 B45 B46 63.2(7)
B49 B44 B45 B46 1.6(7)
B50 B44 B45 B46 -36.9(5)
B40 B44 B45 B46 102.0(6)
B43 B44 B45 B50 100.1(5)
B49 B44 B45 B50 38.5(4)
B40 B44 B45 B50 139.0(5)
B43 B44 B45 B40 -38.8(5)
B49 B44 B45 B40 -100.4(5)
B50 B44 B45 B40 -139.0(5)
B43 B44 B45 B41 -4.8(7)
B49 B44 B45 B41 -66.4(6)
B50 B44 B45 B41 -104.9(6)
B40 B44 B45 B41 34.0(5)
B41 B40 B45 B44 142.9(5)
B43 B40 B45 B44 38.8(5)
B42 B40 B45 B44 101.4(6)
B41 B40 B45 B46 36.8(5)
B43 B40 B45 B46 -67.3(7)
B42 B40 B45 B46 -4.7(7)
B44 B40 B45 B46 -106.1(6)
B41 B40 B45 B50 103.9(6)
B43 B40 B45 B50 -0.2(7)
B42 B40 B45 B50 62.4(7)
B44 B40 B45 B50 -39.0(5)
B43 B40 B45 B41 -104.1(6)
B42 B40 B45 B41 -41.5(5)
B44 B40 B45 B41 -142.9(5)
B40 B41 B45 B44 -35.1(5)
B47 B41 B45 B44 67.6(7)
B42 B41 B45 B44 5.3(7)
B46 B41 B45 B44 105.6(6)
B40 B41 B45 B46 -140.7(6)
B47 B41 B45 B46 -37.9(5)
B42 B41 B45 B46 -100.2(6)
B40 B41 B45 B50 -103.3(6)
B47 B41 B45 B50 -0.6(8)
B42 B41 B45 B50 -62.8(7)
B46 B41 B45 B50 37.4(6)
B47 B41 B45 B40 102.7(6)
B42 B41 B45 B40 40.5(5)
B46 B41 B45 B40 140.7(6)
B44 B45 B46 B51 -1.2(8)
B50 B45 B46 B51 -38.3(5)
B40 B45 B46 B51 66.5(7)
B41 B45 B46 B51 102.2(6)
B44 B45 B46 B47 -65.0(7)
B50 B45 B46 B47 -102.2(6)
B40 B45 B46 B47 2.7(7)
B41 B45 B46 B47 38.4(5)
B44 B45 B46 B50 37.1(5)
B40 B45 B46 B50 104.9(6)
B41 B45 B46 B50 140.6(6)
B44 B45 B46 B41 -103.4(6)
B50 B45 B46 B41 -140.6(6)
B40 B45 B46 B41 -35.7(5)
B40 B41 B46 B45 34.9(5)
B47 B41 B46 B45 136.4(6)
B42 B41 B46 B45 97.9(6)
B40 B41 B46 B51 -63.0(7)
B45 B41 B46 B51 -97.9(6)
B47 B41 B46 B51 38.4(5)
B42 B41 B46 B51 0.0(7)
B40 B41 B46 B47 -101.4(6)
B45 B41 B46 B47 -136.4(6)
B42 B41 B46 B47 -38.4(5)
B40 B41 B46 B50 -0.4(7)
B45 B41 B46 B50 -35.4(5)
B47 B41 B46 B50 101.0(6)
B42 B41 B46 B50 62.6(7)
B40 B41 B47 B48 0.6(7)
B45 B41 B47 B48 -61.9(6)
B42 B41 B47 B48 37.7(4)
B46 B41 B47 B48 -98.9(5)
B40 B41 B47 B46 99.5(6)
B45 B41 B47 B46 37.0(5)
B42 B41 B47 B46 136.6(5)
B40 B41 B47 B42 -37.1(5)
B45 B41 B47 B42 -99.6(6)
B46 B41 B47 B42 -136.6(5)
B40 B41 B47 B51 62.3(7)
B45 B41 B47 B51 -0.2(7)
B42 B41 B47 B51 99.4(5)
B46 B41 B47 B51 -37.2(5)
B45 B46 B47 B48 62.5(6)
B51 B46 B47 B48 -36.2(5)
B50 B46 B47 B48 -0.3(6)
B41 B46 B47 B48 101.3(5)
B45 B46 B47 B41 -38.8(5)
B51 B46 B47 B41 -137.5(5)
B50 B46 B47 B41 -101.6(6)
B45 B46 B47 B42 0.4(7)
B51 B46 B47 B42 -98.3(5)
B50 B46 B47 B42 -62.4(6)
B41 B46 B47 B42 39.2(5)
B45 B46 B47 B51 98.7(6)
B50 B46 B47 B51 36.0(5)
B41 B46 B47 B51 137.5(5)
B43 B42 B47 B48 -38.5(5)
B40 B42 B47 B48 -101.1(5)
B41 B42 B47 B48 -137.2(5)
B48 B42 B47 B41 137.2(5)
B43 B42 B47 B41 98.7(6)
B40 B42 B47 B41 36.1(5)
B48 B42 B47 B46 97.8(5)
B43 B42 B47 B46 59.3(7)
B40 B42 B47 B46 -3.2(7)
B41 B42 B47 B46 -39.3(5)
B48 B42 B47 B51 36.2(5)
B43 B42 B47 B51 -2.4(7)
B40 B42 B47 B51 -64.9(6)
B41 B42 B47 B51 -101.0(5)
B43 B42 B48 B51 99.1(6)
B40 B42 B48 B51 61.1(7)
B47 B42 B48 B51 -38.3(5)
B41 B42 B48 B51 -0.6(7)
B43 B42 B48 B47 137.4(5)
B40 B42 B48 B47 99.4(6)
B41 B42 B48 B47 37.7(5)
B43 B42 B48 B49 34.6(5)
B40 B42 B48 B49 -3.5(7)
B47 B42 B48 B49 -102.9(5)
B41 B42 B48 B49 -65.2(7)
B40 B42 B48 B43 -38.0(5)
B47 B42 B48 B43 -137.4(5)
B41 B42 B48 B43 -99.7(6)
B41 B47 B48 B51 100.1(5)
B46 B47 B48 B51 36.2(5)
B42 B47 B48 B51 138.5(5)
B41 B47 B48 B42 -38.4(5)
B46 B47 B48 B42 -102.3(5)
B51 B47 B48 B42 -138.5(5)
B41 B47 B48 B49 62.3(6)
B46 B47 B48 B49 -1.7(6)
B42 B47 B48 B49 100.6(5)
B51 B47 B48 B49 -37.8(4)
B41 B47 B48 B43 -0.3(6)
B46 B47 B48 B43 -64.2(5)
B42 B47 B48 B43 38.1(4)
B51 B47 B48 B43 -100.4(5)
B49 B43 B48 B51 37.5(5)
B40 B43 B48 B51 -65.0(6)
B42 B43 B48 B51 -103.5(6)
B44 B43 B48 B51 -1.0(7)
B49 B43 B48 B42 141.0(6)
B40 B43 B48 B42 38.4(5)
B44 B43 B48 B42 102.5(5)
B49 B43 B48 B47 102.4(5)
B40 B43 B48 B47 -0.1(6)
B42 B43 B48 B47 -38.6(5)
B44 B43 B48 B47 63.9(6)
B40 B43 B48 B49 -102.6(5)
B42 B43 B48 B49 -141.0(6)
B44 B43 B48 B49 -38.5(5)
B40 B43 B49 B50 -0.8(7)
B42 B43 B49 B50 -65.2(7)
B44 B43 B49 B50 37.2(5)
B48 B43 B49 B50 -100.0(6)
B40 B43 B49 B48 99.2(6)
B42 B43 B49 B48 34.8(5)
B44 B43 B49 B48 137.2(5)
B40 B43 B49 B51 62.2(7)
B42 B43 B49 B51 -2.2(7)
B44 B43 B49 B51 100.2(5)
B48 B43 B49 B51 -37.0(5)
B40 B43 B49 B44 -38.0(5)
B42 B43 B49 B44 -102.4(6)
B48 B43 B49 B44 -137.2(5)
B51 B48 B49 B50 -35.2(5)
B42 B48 B49 B50 68.0(6)
B47 B48 B49 B50 3.0(6)
B43 B48 B49 B50 103.0(5)
B51 B48 B49 B43 -138.2(5)
B42 B48 B49 B43 -35.0(5)
B47 B48 B49 B43 -100.0(5)
B42 B48 B49 B51 103.2(6)
B47 B48 B49 B51 38.2(4)
B43 B48 B49 B51 138.2(5)
B51 B48 B49 B44 -99.5(5)
B42 B48 B49 B44 3.7(7)
B47 B48 B49 B44 -61.3(6)
B43 B48 B49 B44 38.7(5)
B45 B44 B49 B50 -39.1(5)
B43 B44 B49 B50 -139.2(5)
B40 B44 B49 B50 -102.6(6)
B45 B44 B49 B43 100.1(5)
B50 B44 B49 B43 139.2(5)
B40 B44 B49 B43 36.6(5)
B45 B44 B49 B48 61.1(6)
B43 B44 B49 B48 -39.0(5)
B50 B44 B49 B48 100.2(6)
B40 B44 B49 B48 -2.4(7)
B45 B44 B49 B51 -1.4(6)
B43 B44 B49 B51 -101.4(5)
B50 B44 B49 B51 37.8(4)
B40 B44 B49 B51 -64.8(6)
B44 B45 B50 B51 -102.7(6)
B46 B45 B50 B51 38.5(5)
B40 B45 B50 B51 -63.8(7)
B41 B45 B50 B51 1.1(8)
B44 B45 B50 B49 -39.2(5)
B46 B45 B50 B49 102.1(6)
B40 B45 B50 B49 -0.3(7)
B41 B45 B50 B49 64.6(7)
B46 B45 B50 B44 141.3(6)
B40 B45 B50 B44 38.9(5)
B41 B45 B50 B44 103.8(7)
B44 B45 B50 B46 -141.3(6)
B40 B45 B50 B46 -102.4(6)
B41 B45 B50 B46 -37.5(5)
B43 B49 B50 B51 100.0(5)
B48 B49 B50 B51 35.1(5)
B44 B49 B50 B51 137.1(5)
B43 B49 B50 B45 0.6(7)
B48 B49 B50 B45 -64.3(6)
B51 B49 B50 B45 -99.4(5)
B44 B49 B50 B45 37.7(5)
B43 B49 B50 B44 -37.1(5)
B48 B49 B50 B44 -102.0(5)
B51 B49 B50 B44 -137.1(5)
B43 B49 B50 B46 61.8(7)
B48 B49 B50 B46 -3.1(7)
B51 B49 B50 B46 -38.2(5)
B44 B49 B50 B46 98.9(6)
B45 B44 B50 B51 96.5(6)
B43 B44 B50 B51 -3.2(7)
B49 B44 B50 B51 -39.0(5)
B40 B44 B50 B51 59.2(7)
B43 B44 B50 B45 -99.7(5)
B49 B44 B50 B45 -135.5(5)
B40 B44 B50 B45 -37.3(5)
B45 B44 B50 B49 135.5(5)
B43 B44 B50 B49 35.8(5)
B40 B44 B50 B49 98.2(6)
B45 B44 B50 B46 33.8(5)
B43 B44 B50 B46 -65.9(6)
B49 B44 B50 B46 -101.7(5)
B40 B44 B50 B46 -3.5(7)
B45 B46 B50 B51 -135.8(6)
B47 B46 B50 B51 -36.8(5)
B41 B46 B50 B51 -100.0(6)
B51 B46 B50 B45 135.8(6)
B47 B46 B50 B45 99.0(6)
B41 B46 B50 B45 35.7(5)
B45 B46 B50 B49 -96.9(6)
B51 B46 B50 B49 38.9(5)
B47 B46 B50 B49 2.1(7)
B41 B46 B50 B49 -61.1(7)
B45 B46 B50 B44 -33.3(5)
B51 B46 B50 B44 102.5(6)
B47 B46 B50 B44 65.6(6)
B41 B46 B50 B44 2.4(7)
B45 B50 B51 B48 62.9(7)
B49 B50 B51 B48 -36.0(5)
B44 B50 B51 B48 2.7(7)
B46 B50 B51 B48 101.0(6)
B45 B50 B51 B46 -38.1(5)
B49 B50 B51 B46 -137.0(5)
B44 B50 B51 B46 -98.3(6)
B45 B50 B51 B49 98.9(5)
B44 B50 B51 B49 38.7(5)
B46 B50 B51 B49 137.0(5)
B45 B50 B51 B47 -1.1(7)
B49 B50 B51 B47 -100.0(5)
B44 B50 B51 B47 -61.4(7)
B46 B50 B51 B47 36.9(5)
B42 B48 B51 B50 -64.7(7)
B47 B48 B51 B50 -102.8(6)
B49 B48 B51 B50 35.7(5)
B43 B48 B51 B50 -1.1(7)
B42 B48 B51 B46 0.6(7)
B47 B48 B51 B46 -37.5(5)
B49 B48 B51 B46 101.0(6)
B43 B48 B51 B46 64.2(6)
B42 B48 B51 B49 -100.4(6)
B47 B48 B51 B49 -138.5(5)
B43 B48 B51 B49 -36.7(4)
B42 B48 B51 B47 38.1(5)
B49 B48 B51 B47 138.5(5)
B43 B48 B51 B47 101.8(5)
B45 B46 B51 B50 38.6(5)
B47 B46 B51 B50 139.6(5)
B41 B46 B51 B50 101.8(6)
B45 B46 B51 B48 -63.6(7)
B47 B46 B51 B48 37.4(5)
B50 B46 B51 B48 -102.2(6)
B41 B46 B51 B48 -0.4(7)
B45 B46 B51 B49 0.3(7)
B47 B46 B51 B49 101.3(5)
B50 B46 B51 B49 -38.3(5)
B41 B46 B51 B49 63.5(6)
B45 B46 B51 B47 -101.0(6)
B50 B46 B51 B47 -139.6(5)
B41 B46 B51 B47 -37.7(5)
B43 B49 B51 B50 -102.3(6)
B48 B49 B51 B50 -140.3(5)
B44 B49 B51 B50 -38.5(5)
B50 B49 B51 B48 140.3(5)
B43 B49 B51 B48 37.9(5)
B44 B49 B51 B48 101.8(5)
B50 B49 B51 B46 39.1(5)
B43 B49 B51 B46 -63.2(6)
B48 B49 B51 B46 -101.2(5)
B44 B49 B51 B46 0.7(6)
B50 B49 B51 B47 103.1(6)
B43 B49 B51 B47 0.7(7)
B48 B49 B51 B47 -37.2(5)
B44 B49 B51 B47 64.6(6)
B48 B47 B51 B50 100.9(6)
B41 B47 B51 B50 0.8(7)
B46 B47 B51 B50 -37.4(5)
B42 B47 B51 B50 64.5(7)
B41 B47 B51 B48 -100.1(6)
B46 B47 B51 B48 -138.3(5)
B42 B47 B51 B48 -36.4(5)
B48 B47 B51 B46 138.3(5)
B41 B47 B51 B46 38.2(5)
B42 B47 B51 B46 101.9(5)
B48 B47 B51 B49 37.4(5)
B41 B47 B51 B49 -62.7(7)
B46 B47 B51 B49 -100.9(6)
B42 B47 B51 B49 1.0(7)
B40F B40A B40B B40G -37.0(7)
B40C B40A B40B B40G 100.3(7)
B40E B40A B40B B40G -0.1(9)
B40D B40A B40B B40G 63.5(9)
B40F B40A B40B B40C -137.3(7)
B40E B40A B40B B40C -100.4(8)
B40D B40A B40B B40C -36.8(7)
B40C B40A B40B B40F 137.3(7)
B40E B40A B40B B40F 36.9(7)
B40D B40A B40B B40F 100.5(8)
B40F B40A B40B B40H -100.6(8)
B40C B40A B40B B40H 36.7(7)
B40E B40A B40B B40H -63.7(9)
B40D B40A B40B B40H -0.1(10)
B40F B40A B40C B40D -99.9(8)
B40B B40A B40C B40D -138.7(7)
B40E B40A B40C B40D -36.9(7)
B40F B40A B40C B40I -61.1(10)
B40B B40A B40C B40I -99.9(8)
B40E B40A B40C B40I 1.9(10)
B40D B40A B40C B40I 38.8(7)
B40F B40A B40C B40B 38.8(7)
B40E B40A B40C B40B 101.9(8)
B40D B40A B40C B40B 138.7(7)
B40F B40A B40C B40H 1.8(10)
B40B B40A B40C B40H -37.0(7)
B40E B40A B40C B40H 64.9(10)
B40D B40A B40C B40H 101.7(8)
B40G B40B B40C B40D -62.7(9)
B40A B40B B40C B40D 37.3(7)
B40F B40B B40C B40D -0.2(9)
B40H B40B B40C B40D -101.8(8)
B40G B40B B40C B40I 2.1(9)
B40A B40B B40C B40I 102.1(8)
B40F B40B B40C B40I 64.6(9)
B40H B40B B40C B40I -37.0(7)
B40G B40B B40C B40A -100.0(7)
B40F B40B B40C B40A -37.5(7)
B40H B40B B40C B40A -139.0(8)
B40G B40B B40C B40H 39.1(7)
B40A B40B B40C B40H 139.0(8)
B40F B40B B40C B40H 101.5(8)
B40I B40C B40D B40J -37.3(7)
B40A B40C B40D B40J 100.2(7)
B40B B40C B40D B40J 63.3(9)
B40H B40C B40D B40J -1.0(9)
B40I B40C B40D B40E -100.7(8)
B40A B40C B40D B40E 36.8(7)
B40B B40C B40D B40E 0.0(10)
B40H B40C B40D B40E -64.3(9)
B40I B40C B40D B40A -137.5(7)
B40B B40C B40D B40A -36.9(7)
B40H B40C B40D B40A -101.1(8)
B40A B40C B40D B40I 137.5(7)
B40B B40C B40D B40I 100.6(8)
B40H B40C B40D B40I 36.4(7)
B40F B40A B40D B40C 101.8(8)
B40B B40A B40D B40C 37.3(7)
B40E B40A B40D B40C 138.7(7)
B40F B40A B40D B40J 1.8(9)
B40B B40A B40D B40J -62.7(9)
B40C B40A B40D B40J -100.0(7)
B40E B40A B40D B40J 38.7(7)
B40F B40A B40D B40E -36.9(7)
B40B B40A B40D B40E -101.5(8)
B40C B40A B40D B40E -138.7(7)
B40F B40A B40D B40I 64.4(9)
B40B B40A B40D B40I -0.2(10)
B40C B40A B40D B40I -37.5(7)
B40E B40A B40D B40I 101.3(8)
B40B B40A B40E B40F -37.6(7)
B40C B40A B40E B40F -101.8(8)
B40D B40A B40E B40F -138.4(7)
B40F B40A B40E B40J 100.0(8)
B40B B40A B40E B40J 62.4(9)
B40C B40A B40E B40J -1.8(10)
B40D B40A B40E B40J -38.5(7)
B40F B40A B40E B40D 138.4(7)
B40B B40A B40E B40D 100.9(7)
B40C B40A B40E B40D 36.6(7)
B40F B40A B40E B40K 37.1(7)
B40B B40A B40E B40K -0.4(9)
B40C B40A B40E B40K -64.7(9)
B40D B40A B40E B40K -101.3(8)
B40C B40D B40E B40F 0.3(10)
B40J B40D B40E B40F -99.2(8)
B40A B40D B40E B40F 37.2(7)
B40I B40D B40E B40F -62.5(10)
B40C B40D B40E B40J 99.5(8)
B40A B40D B40E B40J 136.3(7)
B40I B40D B40E B40J 36.6(7)
B40C B40D B40E B40A -36.9(7)
B40J B40D B40E B40A -136.3(7)
B40I B40D B40E B40A -99.7(8)
B40C B40D B40E B40K 64.0(9)
B40J B40D B40E B40K -35.5(7)
B40A B40D B40E B40K 100.8(8)
B40I B40D B40E B40K 1.1(10)
B40J B40E B40F B40G -0.4(10)
B40A B40E B40F B40G 99.8(8)
B40D B40E B40F B40G 62.4(10)
B40K B40E B40F B40G -38.8(7)
B40J B40E B40F B40A -100.1(8)
B40D B40E B40F B40A -37.3(7)
B40K B40E B40F B40A -138.6(7)
B40J B40E B40F B40K 38.5(7)
B40A B40E B40F B40K 138.6(7)
B40D B40E B40F B40K 101.2(8)
B40J B40E B40F B40B -63.2(9)
B40A B40E B40F B40B 36.9(7)
B40D B40E B40F B40B -0.4(10)
B40K B40E B40F B40B -101.7(8)
B40B B40A B40F B40E 138.7(7)
B40C B40A B40F B40E 100.1(8)
B40D B40A B40F B40E 37.1(7)
B40B B40A B40F B40G 37.0(7)
B40C B40A B40F B40G -1.6(10)
B40E B40A B40F B40G -101.7(8)
B40D B40A B40F B40G -64.6(9)
B40B B40A B40F B40K 101.0(8)
B40C B40A B40F B40K 62.3(10)
B40E B40A B40F B40K -37.7(7)
B40D B40A B40F B40K -0.7(10)
B40C B40A B40F B40B -38.6(7)
B40E B40A B40F B40B -138.7(7)
B40D B40A B40F B40B -101.6(7)
B40G B40B B40F B40E 100.7(8)
B40A B40B B40F B40E -37.3(7)
B40C B40B B40F B40E 0.4(10)
B40H B40B B40F B40E 63.6(9)
B40A B40B B40F B40G -138.0(8)
B40C B40B B40F B40G -100.3(8)
B40H B40B B40F B40G -37.1(7)
B40G B40B B40F B40A 138.0(8)
B40C B40B B40F B40A 37.7(7)
B40H B40B B40F B40A 100.9(8)
B40G B40B B40F B40K 36.1(7)
B40A B40B B40F B40K -101.9(8)
B40C B40B B40F B40K -64.2(9)
B40H B40B B40F B40K -1.0(10)
B40A B40B B40G B40L -63.1(9)
B40C B40B B40G B40L -0.3(10)
B40F B40B B40G B40L -100.0(8)
B40H B40B B40G B40L 38.6(7)
B40A B40B B40G B40F 37.0(7)
B40C B40B B40G B40F 99.7(8)
B40H B40B B40G B40F 138.7(8)
B40A B40B B40G B40K 0.6(9)
B40C B40B B40G B40K 63.4(9)
B40F B40B B40G B40K -36.3(7)
B40H B40B B40G B40K 102.3(8)
B40A B40B B40G B40H -101.7(8)
B40C B40B B40G B40H -38.9(7)
B40F B40B B40G B40H -138.7(8)
B40E B40F B40G B40L 1.8(10)
B40A B40F B40G B40L 65.7(10)
B40K B40F B40G B40L -37.2(7)
B40B B40F B40G B40L 102.8(8)
B40E B40F B40G B40B -101.1(8)
B40A B40F B40G B40B -37.2(7)
B40K B40F B40G B40B -140.1(8)
B40E B40F B40G B40K 39.0(7)
B40A B40F B40G B40K 102.9(8)
B40B B40F B40G B40K 140.1(8)
B40E B40F B40G B40H -63.1(10)
B40A B40F B40G B40H 0.8(11)
B40K B40F B40G B40H -102.1(8)
B40B B40F B40G B40H 38.0(7)
B40L B40G B40H B40I -37.2(7)
B40B B40G B40H B40I 100.4(8)
B40F B40G B40H B40I 62.4(10)
B40K B40G B40H B40I -2.1(10)
B40L B40G B40H B40C -99.4(8)
B40B B40G B40H B40C 38.3(7)
B40F B40G B40H B40C 0.3(10)
B40K B40G B40H B40C -64.2(9)
B40B B40G B40H B40L 137.7(8)
B40F B40G B40H B40L 99.6(8)
B40K B40G B40H B40L 35.2(7)
B40L B40G B40H B40B -137.7(8)
B40F B40G B40H B40B -38.1(7)
B40K B40G B40H B40B -102.5(8)
B40D B40C B40H B40I -37.2(7)
B40A B40C B40H B40I -101.6(8)
B40B B40C B40H B40I -138.2(8)
B40D B40C B40H B40G 63.1(9)
B40I B40C B40H B40G 100.3(8)
B40A B40C B40H B40G -1.3(10)
B40B B40C B40H B40G -37.9(7)
B40D B40C B40H B40L 2.2(9)
B40I B40C B40H B40L 39.4(7)
B40A B40C B40H B40L -62.2(9)
B40B B40C B40H B40L -98.8(8)
B40D B40C B40H B40B 101.0(7)
B40I B40C B40H B40B 138.2(8)
B40A B40C B40H B40B 36.6(7)
B40G B40B B40H B40I -99.1(8)
B40A B40B B40H B40I 0.4(10)
B40C B40B B40H B40I 36.9(7)
B40F B40B B40H B40I -62.4(9)
B40A B40B B40H B40G 99.5(8)
B40C B40B B40H B40G 136.1(8)
B40F B40B B40H B40G 36.7(7)
B40G B40B B40H B40C -136.1(8)
B40A B40B B40H B40C -36.6(7)
B40F B40B B40H B40C -99.3(8)
B40G B40B B40H B40L -36.5(7)
B40A B40B B40H B40L 63.0(9)
B40C B40B B40H B40L 99.6(8)
B40F B40B B40H B40L 0.2(10)
B40G B40H B40I B40C -98.4(8)
B40L B40H B40I B40C -135.0(7)
B40B B40H B40I B40C -37.0(7)
B40G B40H B40I B40J 1.1(10)
B40C B40H B40I B40J 99.5(8)
B40L B40H B40I B40J -35.5(7)
B40B B40H B40I B40J 62.5(9)
B40G B40H B40I B40L 36.6(7)
B40C B40H B40I B40L 135.0(7)
B40B B40H B40I B40L 98.1(8)
B40G B40H B40I B40D -62.0(9)
B40C B40H B40I B40D 36.5(7)
B40L B40H B40I B40D -98.6(8)
B40B B40H B40I B40D -0.5(10)
B40D B40C B40I B40H 139.2(7)
B40A B40C B40I B40H 100.7(8)
B40B B40C B40I B40H 37.5(7)
B40D B40C B40I B40J 37.3(7)
B40A B40C B40I B40J -1.3(10)
B40B B40C B40I B40J -64.5(9)
B40H B40C B40I B40J -102.0(8)
B40D B40C B40I B40L 98.6(8)
B40A B40C B40I B40L 60.1(10)
B40B B40C B40I B40L -3.1(10)
B40H B40C B40I B40L -40.7(7)
B40A B40C B40I B40D -38.5(7)
B40B B40C B40I B40D -101.7(7)
B40H B40C B40I B40D -139.2(7)
B40C B40D B40I B40H -37.3(7)
B40J B40D B40I B40H 100.4(8)
B40E B40D B40I B40H 63.5(10)
B40A B40D B40I B40H 0.4(10)
B40J B40D B40I B40C 137.6(7)
B40E B40D B40I B40C 100.7(8)
B40A B40D B40I B40C 37.7(7)
B40C B40D B40I B40J -137.6(7)
B40E B40D B40I B40J -36.9(7)
B40A B40D B40I B40J -99.9(8)
B40C B40D B40I B40L -101.8(8)
B40J B40D B40I B40L 35.8(7)
B40E B40D B40I B40L -1.1(10)
B40A B40D B40I B40L -64.1(9)
B40C B40D B40J B40L -0.7(9)
B40E B40D B40J B40L 100.8(8)
B40A B40D B40J B40L 62.2(9)
B40I B40D B40J B40L -38.0(7)
B40C B40D B40J B40I 37.3(7)
B40E B40D B40J B40I 138.8(8)
B40A B40D B40J B40I 100.2(8)
B40C B40D B40J B40K -65.3(9)
B40E B40D B40J B40K 36.2(7)
B40A B40D B40J B40K -2.4(9)
B40I B40D B40J B40K -102.6(8)
B40C B40D B40J B40E -101.5(7)
B40A B40D B40J B40E -38.6(6)
B40I B40D B40J B40E -138.8(8)
B40H B40I B40J B40L 36.8(7)
B40C B40I B40J B40L 101.4(8)
B40D B40I B40J B40L 138.6(8)
B40H B40I B40J B40D -101.8(8)
B40C B40I B40J B40D -37.3(7)
B40L B40I B40J B40D -138.6(8)
B40H B40I B40J B40K 0.3(10)
B40C B40I B40J B40K 64.9(9)
B40L B40I B40J B40K -36.5(7)
B40D B40I B40J B40K 102.1(8)
B40H B40I B40J B40E -64.5(9)
B40C B40I B40J B40E 0.1(10)
B40L B40I B40J B40E -101.3(8)
B40D B40I B40J B40E 37.4(7)
B40F B40E B40J B40L -1.2(10)
B40A B40E B40J B40L -64.1(9)
B40D B40E B40J B40L -102.8(8)
B40K B40E B40J B40L 37.5(7)
B40F B40E B40J B40D 101.6(8)
B40A B40E B40J B40D 38.8(7)
B40K B40E B40J B40D 140.3(8)
B40F B40E B40J B40I 63.9(9)
B40A B40E B40J B40I 1.1(10)
B40D B40E B40J B40I -37.7(7)
B40K B40E B40J B40I 102.6(8)
B40F B40E B40J B40K -38.7(7)
B40A B40E B40J B40K -101.5(8)
B40D B40E B40J B40K -140.3(8)
B40D B40J B40K B40L 102.3(8)
B40I B40J B40K B40L 36.9(7)
B40E B40J B40K B40L 138.4(8)
B40L B40J B40K B40F -100.4(8)
B40D B40J B40K B40F 2.0(10)
B40I B40J B40K B40F -63.5(9)
B40E B40J B40K B40F 38.1(7)
B40L B40J B40K B40G -38.4(7)
B40D B40J B40K B40G 63.9(9)
B40I B40J B40K B40G -1.5(10)
B40E B40J B40K B40G 100.0(8)
B40L B40J B40K B40E -138.4(8)
B40D B40J B40K B40E -36.1(7)
B40I B40J B40K B40E -101.6(8)
B40E B40F B40K B40L -99.8(8)
B40G B40F B40K B40L 37.0(7)
B40A B40F B40K B40L -62.1(9)
B40B B40F B40K B40L 1.4(10)
B40E B40F B40K B40J -38.4(7)
B40G B40F B40K B40J 98.4(8)
B40A B40F B40K B40J -0.8(10)
B40B B40F B40K B40J 62.7(9)
B40E B40F B40K B40G -136.8(7)
B40A B40F B40K B40G -99.2(8)
B40B B40F B40K B40G -35.7(7)
B40G B40F B40K B40E 136.8(7)
B40A B40F B40K B40E 37.6(7)
B40B B40F B40K B40E 101.1(8)
B40B B40G B40K B40L -101.2(8)
B40F B40G B40K B40L -138.0(8)
B40H B40G B40K B40L -35.8(7)
B40L B40G B40K B40J 38.0(7)
B40B B40G B40K B40J -63.3(9)
B40F B40G B40K B40J -100.1(8)
B40H B40G B40K B40J 2.2(10)
B40L B40G B40K B40F 138.0(8)
B40B B40G B40K B40F 36.8(7)
B40H B40G B40K B40F 102.3(8)
B40L B40G B40K B40E 100.4(8)
B40B B40G B40K B40E -0.9(9)
B40F B40G B40K B40E -37.7(7)
B40H B40G B40K B40E 64.6(9)
B40F B40E B40K B40L 100.1(8)
B40J B40E B40K B40L -36.2(7)
B40A B40E B40K B40L 63.1(9)
B40D B40E B40K B40L -0.8(10)
B40F B40E B40K B40J 136.3(8)
B40A B40E B40K B40J 99.3(8)
B40D B40E B40K B40J 35.5(7)
B40J B40E B40K B40F -136.3(8)
B40A B40E B40K B40F -37.0(7)
B40D B40E B40K B40F -100.9(8)
B40F B40E B40K B40G 37.8(7)
B40J B40E B40K B40G -98.5(7)
B40A B40E B40K B40G 0.8(9)
B40D B40E B40K B40G -63.0(9)
B40D B40J B40L B40G -62.0(9)
B40I B40J B40L B40G -100.0(8)
B40K B40J B40L B40G 39.9(7)
B40E B40J B40L B40G 2.3(10)
B40D B40J B40L B40K -101.9(8)
B40I B40J B40L B40K -140.0(8)
B40E B40J B40L B40K -37.6(7)
B40D B40J B40L B40I 38.0(7)
B40K B40J B40L B40I 140.0(8)
B40E B40J B40L B40I 102.4(8)
B40D B40J B40L B40H 2.1(10)
B40I B40J B40L B40H -35.9(7)
B40K B40J B40L B40H 104.1(8)
B40E B40J B40L B40H 66.5(9)
B40B B40G B40L B40J 62.4(9)
B40F B40G B40L B40J -2.5(10)
B40K B40G B40L B40J -40.0(7)
B40H B40G B40L B40J 101.1(8)
B40B B40G B40L B40K 102.4(8)
B40F B40G B40L B40K 37.5(7)
B40H B40G B40L B40K 141.1(8)
B40B B40G B40L B40I -1.6(10)
B40F B40G B40L B40I -66.6(9)
B40K B40G B40L B40I -104.1(8)
B40H B40G B40L B40I 37.0(7)
B40B B40G B40L B40H -38.7(7)
B40F B40G B40L B40H -103.6(8)
B40K B40G B40L B40H -141.1(8)
B40F B40K B40L B40J 98.9(8)
B40G B40K B40L B40J 135.9(8)
B40E B40K B40L B40J 36.8(7)
B40J B40K B40L B40G -135.9(8)
B40F B40K B40L B40G -37.0(7)
B40E B40K B40L B40G -99.1(8)
B40J B40K B40L B40I -36.7(7)
B40F B40K B40L B40I 62.1(10)
B40G B40K B40L B40I 99.2(8)
B40E B40K B40L B40I 0.1(10)
B40J B40K B40L B40H -100.1(8)
B40F B40K B40L B40H -1.2(10)
B40G B40K B40L B40H 35.8(7)
B40E B40K B40L B40H -63.3(10)
B40H B40I B40L B40J -139.5(7)
B40C B40I B40L B40J -98.8(8)
B40D B40I B40L B40J -36.4(7)
B40H B40I B40L B40G -37.8(7)
B40C B40I B40L B40G 2.9(10)
B40J B40I B40L B40G 101.7(8)
B40D B40I B40L B40G 65.4(9)
B40H B40I B40L B40K -102.5(8)
B40C B40I B40L B40K -61.8(10)
B40J B40I B40L B40K 37.0(7)
B40D B40I B40L B40K 0.6(10)
B40C B40I B40L B40H 40.7(7)
B40J B40I B40L B40H 139.5(7)
B40D B40I B40L B40H 103.1(8)
B40I B40H B40L B40J 36.6(7)
B40G B40H B40L B40J -101.3(8)
B40C B40H B40L B40J -2.7(10)
B40B B40H B40L B40J -64.7(9)
B40I B40H B40L B40G 137.9(7)
B40C B40H B40L B40G 98.6(8)
B40B B40H B40L B40G 36.6(7)
B40I B40H B40L B40K 101.9(8)
B40G B40H B40L B40K -36.0(7)
B40C B40H B40L B40K 62.7(9)
B40B B40H B40L B40K 0.6(10)
B40G B40H B40L B40I -137.9(7)
B40C B40H B40L B40I -39.3(6)
B40B B40H B40L B40I -101.3(8)
B65 B60 B61 B66 -37.5(6)
B63 B60 B61 B66 62.9(8)
B64 B60 B61 B66 -0.2(9)
B62 B60 B61 B66 99.5(6)
B65 B60 B61 B62 -136.9(6)
B63 B60 B61 B62 -36.6(6)
B64 B60 B61 B62 -99.6(7)
B65 B60 B61 B67 -100.1(7)
B63 B60 B61 B67 0.2(8)
B64 B60 B61 B67 -62.9(8)
B62 B60 B61 B67 36.8(6)
B63 B60 B61 B65 100.4(7)
B64 B60 B61 B65 37.3(6)
B62 B60 B61 B65 136.9(6)
B60 B61 B62 B68 100.8(7)
B66 B61 B62 B68 0.9(8)
B67 B61 B62 B68 -38.4(6)
B65 B61 B62 B68 62.9(8)
B60 B61 B62 B63 36.2(6)
B66 B61 B62 B63 -63.7(8)
B67 B61 B62 B63 -103.0(7)
B65 B61 B62 B63 -1.7(8)
B60 B61 B62 B67 139.2(6)
B66 B61 B62 B67 39.3(6)
B65 B61 B62 B67 101.3(6)
B66 B61 B62 B60 -99.9(7)
B67 B61 B62 B60 -139.2(6)
B65 B61 B62 B60 -37.9(6)
B61 B60 B62 B68 -101.0(7)
B65 B60 B62 B68 -61.4(8)
B63 B60 B62 B68 38.0(6)
B64 B60 B62 B68 1.5(8)
B65 B60 B62 B61 39.6(6)
B63 B60 B62 B61 139.0(7)
B64 B60 B62 B61 102.4(7)
B61 B60 B62 B63 -139.0(6)
B65 B60 B62 B63 -99.4(7)
B64 B60 B62 B63 -36.5(6)
B61 B60 B62 B67 -37.1(6)
B65 B60 B62 B67 2.5(8)
B63 B60 B62 B67 101.8(7)
B64 B60 B62 B67 65.3(7)
B61 B60 B63 B64 -102.2(7)
B65 B60 B63 B64 -36.8(6)
B62 B60 B63 B64 -138.8(7)
B61 B60 B63 B69 -63.0(8)
B65 B60 B63 B69 2.5(9)
B64 B60 B63 B69 39.2(6)
B62 B60 B63 B69 -99.6(7)
B61 B60 B63 B62 36.6(6)
B65 B60 B63 B62 102.0(7)
B64 B60 B63 B62 138.8(7)
B61 B60 B63 B68 -0.2(8)
B65 B60 B63 B68 65.2(8)
B64 B60 B63 B68 102.0(7)
B62 B60 B63 B68 -36.8(6)
B68 B62 B63 B64 -100.6(7)
B61 B62 B63 B64 1.5(9)
B67 B62 B63 B64 -63.0(9)
B60 B62 B63 B64 37.7(6)
B68 B62 B63 B69 -36.5(6)
B61 B62 B63 B69 65.6(8)
B67 B62 B63 B69 1.0(8)
B60 B62 B63 B69 101.7(7)
B68 B62 B63 B60 -138.2(6)
B61 B62 B63 B60 -36.1(6)
B67 B62 B63 B60 -100.7(7)
B61 B62 B63 B68 102.1(7)
B67 B62 B63 B68 37.5(6)
B60 B62 B63 B68 138.2(6)
B69 B63 B64 B65 -99.4(7)
B60 B63 B64 B65 36.9(6)
B62 B63 B64 B65 -0.8(9)
B68 B63 B64 B65 -63.5(8)
B60 B63 B64 B69 136.3(7)
B62 B63 B64 B69 98.6(7)
B68 B63 B64 B69 35.9(6)
B69 B63 B64 B60 -136.3(7)
B62 B63 B64 B60 -37.7(6)
B68 B63 B64 B60 -100.5(7)
B69 B63 B64 B70 -35.4(6)
B60 B63 B64 B70 100.9(7)
B62 B63 B64 B70 63.1(8)
B68 B63 B64 B70 0.4(9)
B61 B60 B64 B65 -38.4(6)
B63 B60 B64 B65 -138.4(7)
B62 B60 B64 B65 -101.8(7)
B61 B60 B64 B63 99.9(7)
B65 B60 B64 B63 138.4(7)
B62 B60 B64 B63 36.6(6)
B61 B60 B64 B69 61.4(8)
B65 B60 B64 B69 99.8(7)
B63 B60 B64 B69 -38.5(6)
B62 B60 B64 B69 -1.9(8)
B61 B60 B64 B70 -0.2(9)
B65 B60 B64 B70 38.2(6)
B63 B60 B64 B70 -100.2(7)
B62 B60 B64 B70 -63.6(8)
B63 B64 B65 B60 -37.0(6)
B69 B64 B65 B60 -99.8(7)
B70 B64 B65 B60 -137.5(7)
B63 B64 B65 B66 61.9(8)
B69 B64 B65 B66 -1.0(8)
B60 B64 B65 B66 98.9(7)
B70 B64 B65 B66 -38.6(6)
B63 B64 B65 B70 100.5(7)
B69 B64 B65 B70 37.7(6)
B60 B64 B65 B70 137.5(7)
B63 B64 B65 B61 -0.3(9)
B69 B64 B65 B61 -63.1(8)
B60 B64 B65 B61 36.7(6)
B70 B64 B65 B61 -100.8(7)
B61 B60 B65 B64 138.4(7)
B63 B60 B65 B64 36.8(6)
B62 B60 B65 B64 99.8(7)
B61 B60 B65 B66 37.3(6)
B63 B60 B65 B66 -64.3(7)
B64 B60 B65 B66 -101.1(7)
B62 B60 B65 B66 -1.2(8)
B61 B60 B65 B70 100.0(7)
B63 B60 B65 B70 -1.6(8)
B64 B60 B65 B70 -38.4(6)
B62 B60 B65 B70 61.5(8)
B63 B60 B65 B61 -101.6(7)
B64 B60 B65 B61 -138.4(7)
B62 B60 B65 B61 -38.6(6)
B60 B61 B65 B64 -37.7(6)
B66 B61 B65 B64 99.4(7)
B62 B61 B65 B64 1.2(8)
B67 B61 B65 B64 64.4(8)
B66 B61 B65 B60 137.1(7)
B62 B61 B65 B60 38.9(6)
B67 B61 B65 B60 102.0(7)
B60 B61 B65 B66 -137.1(7)
B62 B61 B65 B66 -98.2(7)
B67 B61 B65 B66 -35.0(6)
B60 B61 B65 B70 -101.6(7)
B66 B61 B65 B70 35.5(6)
B62 B61 B65 B70 -62.7(8)
B67 B61 B65 B70 0.4(8)
B60 B61 B66 B71 -64.4(8)
B62 B61 B66 B71 -0.5(9)
B67 B61 B66 B71 38.9(6)
B65 B61 B66 B71 -101.8(7)
B60 B61 B66 B65 37.4(6)
B62 B61 B66 B65 101.3(6)
B67 B61 B66 B65 140.7(6)
B60 B61 B66 B70 0.6(9)
B62 B61 B66 B70 64.4(8)
B67 B61 B66 B70 103.9(7)
B65 B61 B66 B70 -36.8(6)
B60 B61 B66 B67 -103.3(7)
B62 B61 B66 B67 -39.5(6)
B65 B61 B66 B67 -140.7(6)
B64 B65 B66 B71 2.8(8)
B60 B65 B66 B71 66.6(8)
B70 B65 B66 B71 -36.3(6)
B61 B65 B66 B71 103.9(7)
B64 B65 B66 B61 -101.2(7)
B60 B65 B66 B61 -37.3(6)
B70 B65 B66 B61 -140.2(6)
B64 B65 B66 B70 39.0(6)
B60 B65 B66 B70 102.9(6)
B61 B65 B66 B70 140.2(6)
B64 B65 B66 B67 -64.3(8)
B60 B65 B66 B67 -0.5(8)
B70 B65 B66 B67 -103.4(7)
B61 B65 B66 B67 36.8(6)
B71 B66 B67 B68 -38.3(6)
B61 B66 B67 B68 100.2(6)
B65 B66 B67 B68 63.1(8)
B70 B66 B67 B68 -3.0(9)
B71 B66 B67 B62 -99.5(7)
B61 B66 B67 B62 38.9(5)
B65 B66 B67 B62 1.9(8)
B70 B66 B67 B62 -64.2(8)
B71 B66 B67 B61 -138.5(7)
B65 B66 B67 B61 -37.0(6)
B70 B66 B67 B61 -103.1(7)
B61 B66 B67 B71 138.5(7)
B65 B66 B67 B71 101.4(7)
B70 B66 B67 B71 35.3(6)
B68 B62 B67 B66 98.4(7)
B61 B62 B67 B66 -38.9(6)
B63 B62 B67 B66 60.5(8)
B60 B62 B67 B66 -2.6(8)
B61 B62 B67 B68 -137.3(7)
B63 B62 B67 B68 -38.0(6)
B60 B62 B67 B68 -101.0(7)
B68 B62 B67 B61 137.3(7)
B63 B62 B67 B61 99.4(7)
B60 B62 B67 B61 36.3(6)
B68 B62 B67 B71 38.1(6)
B61 B62 B67 B71 -99.2(6)
B63 B62 B67 B71 0.2(8)
B60 B62 B67 B71 -62.9(8)
B60 B61 B67 B66 97.6(7)
B62 B61 B67 B66 135.0(6)
B65 B61 B67 B66 34.9(6)
B60 B61 B67 B68 -0.2(8)
B66 B61 B67 B68 -97.8(6)
B62 B61 B67 B68 37.2(6)
B65 B61 B67 B68 -62.9(7)
B60 B61 B67 B62 -37.4(6)
B66 B61 B67 B62 -135.0(6)
B65 B61 B67 B62 -100.1(6)
B60 B61 B67 B71 61.9(8)
B66 B61 B67 B71 -35.7(6)
B62 B61 B67 B71 99.2(7)
B65 B61 B67 B71 -0.8(8)
B61 B62 B68 B69 -63.0(8)
B63 B62 B68 B69 36.8(6)
B67 B62 B68 B69 -101.7(7)
B60 B62 B68 B69 -0.4(8)
B61 B62 B68 B67 38.7(6)
B63 B62 B68 B67 138.5(6)
B60 B62 B68 B67 101.3(6)
B61 B62 B68 B71 -1.0(9)
B63 B62 B68 B71 98.8(7)
B67 B62 B68 B71 -39.7(6)
B60 B62 B68 B71 61.6(8)
B61 B62 B68 B63 -99.8(7)
B67 B62 B68 B63 -138.5(6)
B60 B62 B68 B63 -37.2(6)
B66 B67 B68 B62 -98.8(7)
B61 B67 B68 B62 -37.3(6)
B71 B67 B68 B62 -136.4(7)
B66 B67 B68 B69 1.7(9)
B62 B67 B68 B69 100.4(7)
B61 B67 B68 B69 63.2(8)
B71 B67 B68 B69 -35.9(6)
B66 B67 B68 B71 37.6(6)
B62 B67 B68 B71 136.4(7)
B61 B67 B68 B71 99.1(7)
B66 B67 B68 B63 -61.4(8)
B62 B67 B68 B63 37.3(6)
B61 B67 B68 B63 0.0(8)
B71 B67 B68 B63 -99.0(7)
B64 B63 B68 B62 102.2(7)
B69 B63 B68 B62 138.6(7)
B60 B63 B68 B62 37.8(6)
B64 B63 B68 B69 -36.4(6)
B60 B63 B68 B69 -100.8(7)
B62 B63 B68 B69 -138.6(7)
B64 B63 B68 B67 64.5(8)
B69 B63 B68 B67 100.9(7)
B60 B63 B68 B67 0.1(8)
B62 B63 B68 B67 -37.7(6)
B64 B63 B68 B71 -0.2(9)
B69 B63 B68 B71 36.2(6)
B60 B63 B68 B71 -64.6(8)
B62 B63 B68 B71 -102.4(7)
B62 B68 B69 B71 101.4(7)
B67 B68 B69 B71 37.1(6)
B63 B68 B69 B71 138.4(7)
B62 B68 B69 B70 64.5(9)
B67 B68 B69 B70 0.1(10)
B71 B68 B69 B70 -37.0(7)
B63 B68 B69 B70 101.5(7)
B62 B68 B69 B63 -37.0(6)
B67 B68 B69 B63 -101.3(7)
B71 B68 B69 B63 -138.4(7)
B62 B68 B69 B64 -0.8(9)
B67 B68 B69 B64 -65.2(8)
B71 B68 B69 B64 -102.3(7)
B63 B68 B69 B64 36.2(6)
B64 B63 B69 B71 101.7(7)
B60 B63 B69 B71 62.3(9)
B62 B63 B69 B71 -1.9(9)
B68 B63 B69 B71 -38.2(6)
B64 B63 B69 B70 36.9(6)
B60 B63 B69 B70 -2.5(9)
B62 B63 B69 B70 -66.7(8)
B68 B63 B69 B70 -103.0(7)
B64 B63 B69 B68 139.9(7)
B60 B63 B69 B68 100.5(7)
B62 B63 B69 B68 36.3(6)
B60 B63 B69 B64 -39.4(6)
B62 B63 B69 B64 -103.6(7)
B68 B63 B69 B64 -139.9(7)
B65 B64 B69 B71 -1.2(9)
B63 B64 B69 B71 -102.2(7)
B60 B64 B69 B71 -63.7(8)
B70 B64 B69 B71 37.5(6)
B65 B64 B69 B70 -38.6(6)
B63 B64 B69 B70 -139.6(7)
B60 B64 B69 B70 -101.1(7)
B65 B64 B69 B68 64.2(8)
B63 B64 B69 B68 -36.8(6)
B60 B64 B69 B68 1.7(8)
B70 B64 B69 B68 102.8(7)
B65 B64 B69 B63 101.0(7)
B60 B64 B69 B63 38.5(6)
B70 B64 B69 B63 139.6(7)
B68 B69 B70 B71 37.2(7)
B63 B69 B70 B71 102.6(7)
B64 B69 B70 B71 138.9(7)
B71 B69 B70 B66 -39.1(6)
B68 B69 B70 B66 -1.9(9)
B63 B69 B70 B66 63.5(9)
B64 B69 B70 B66 99.9(7)
B71 B69 B70 B64 -138.9(7)
B68 B69 B70 B64 -101.7(7)
B63 B69 B70 B64 -36.3(6)
B71 B69 B70 B65 -101.1(7)
B68 B69 B70 B65 -63.9(9)
B63 B69 B70 B65 1.5(9)
B64 B69 B70 B65 37.8(6)
B71 B66 B70 B69 39.2(6)
B61 B66 B70 B69 -63.6(8)
B65 B66 B70 B69 -100.8(7)
B67 B66 B70 B69 3.0(9)
B61 B66 B70 B71 -102.8(7)
B65 B66 B70 B71 -140.0(7)
B67 B66 B70 B71 -36.2(6)
B71 B66 B70 B64 102.0(7)
B61 B66 B70 B64 -0.7(9)
B65 B66 B70 B64 -38.0(6)
B67 B66 B70 B64 65.9(8)
B71 B66 B70 B65 140.0(7)
B61 B66 B70 B65 37.3(6)
B67 B66 B70 B65 103.8(7)
B65 B64 B70 B69 136.7(7)
B63 B64 B70 B69 35.9(6)
B60 B64 B70 B69 98.9(7)
B65 B64 B70 B71 100.2(7)
B63 B64 B70 B71 -0.5(9)
B69 B64 B70 B71 -36.5(6)
B60 B64 B70 B71 62.5(8)
B65 B64 B70 B66 38.3(6)
B63 B64 B70 B66 -62.4(8)
B69 B64 B70 B66 -98.4(7)
B60 B64 B70 B66 0.6(9)
B63 B64 B70 B65 -100.7(7)
B69 B64 B70 B65 -136.7(7)
B60 B64 B70 B65 -37.7(6)
B64 B65 B70 B69 -38.5(6)
B60 B65 B70 B69 0.1(9)
B66 B65 B70 B69 97.7(7)
B61 B65 B70 B69 62.5(8)
B64 B65 B70 B71 -100.9(7)
B60 B65 B70 B71 -62.3(8)
B66 B65 B70 B71 35.3(6)
B61 B65 B70 B71 0.1(8)
B64 B65 B70 B66 -136.2(7)
B60 B65 B70 B66 -97.6(7)
B61 B65 B70 B66 -35.2(5)
B60 B65 B70 B64 38.6(6)
B66 B65 B70 B64 136.2(7)
B61 B65 B70 B64 101.0(7)
B70 B69 B71 B66 40.4(6)
B68 B69 B71 B66 -99.2(7)
B63 B69 B71 B66 -61.0(9)
B64 B69 B71 B66 2.8(9)
B68 B69 B71 B70 -139.6(7)
B63 B69 B71 B70 -101.5(7)
B64 B69 B71 B70 -37.6(6)
B70 B69 B71 B68 139.6(7)
B63 B69 B71 B68 38.2(6)
B64 B69 B71 B68 102.0(7)
B70 B69 B71 B67 103.5(7)
B68 B69 B71 B67 -36.1(6)
B63 B69 B71 B67 2.1(9)
B64 B69 B71 B67 65.9(8)
B61 B66 B71 B69 63.0(8)
B65 B66 B71 B69 -3.5(9)
B70 B66 B71 B69 -40.0(6)
B67 B66 B71 B69 101.6(7)
B61 B66 B71 B70 103.1(7)
B65 B66 B71 B70 36.6(6)
B67 B66 B71 B70 141.7(7)
B61 B66 B71 B68 -0.1(9)
B65 B66 B71 B68 -66.6(8)
B70 B66 B71 B68 -103.2(7)
B67 B66 B71 B68 38.5(6)
B61 B66 B71 B67 -38.6(6)
B65 B66 B71 B67 -105.1(7)
B70 B66 B71 B67 -141.7(7)
B66 B70 B71 B69 134.7(7)
B64 B70 B71 B69 37.0(6)
B65 B70 B71 B69 99.1(7)
B69 B70 B71 B66 -134.7(7)
B64 B70 B71 B66 -97.8(7)
B65 B70 B71 B66 -35.6(6)
B69 B70 B71 B68 -36.5(6)
B66 B70 B71 B68 98.2(7)
B64 B70 B71 B68 0.4(9)
B65 B70 B71 B68 62.6(8)
B69 B70 B71 B67 -99.8(7)
B66 B70 B71 B67 34.9(6)
B64 B70 B71 B67 -62.9(8)
B65 B70 B71 B67 -0.7(9)
B62 B68 B71 B69 -99.8(8)
B67 B68 B71 B69 -139.3(7)
B63 B68 B71 B69 -36.6(6)
B62 B68 B71 B66 0.7(9)
B69 B68 B71 B66 100.5(7)
B67 B68 B71 B66 -38.8(6)
B63 B68 B71 B66 63.9(8)
B62 B68 B71 B70 -63.4(9)
B69 B68 B71 B70 36.4(6)
B67 B68 B71 B70 -102.9(7)
B63 B68 B71 B70 -0.2(9)
B62 B68 B71 B67 39.5(6)
B69 B68 B71 B67 139.3(7)
B63 B68 B71 B67 102.7(7)
B66 B67 B71 B69 -99.3(7)
B68 B67 B71 B69 36.6(7)
B62 B67 B71 B69 -1.4(9)
B61 B67 B71 B69 -63.1(8)
B68 B67 B71 B66 135.9(7)
B62 B67 B71 B66 97.9(7)
B61 B67 B71 B66 36.2(6)
B66 B67 B71 B70 -35.3(6)
B68 B67 B71 B70 100.6(8)
B62 B67 B71 B70 62.6(8)
B61 B67 B71 B70 0.9(9)
B66 B67 B71 B68 -135.9(7)
B62 B67 B71 B68 -37.9(6)
B61 B67 B71 B68 -99.6(7)
B60F B60A B60B B60C -136.5(8)
B60D B60A B60B B60C -37.9(7)
B60E B60A B60B B60C -101.6(8)
B60D B60A B60B B60F 98.6(8)
B60C B60A B60B B60F 136.5(8)
B60E B60A B60B B60F 34.9(7)
B60F B60A B60B B60G -36.4(7)
B60D B60A B60B B60G 62.2(9)
B60C B60A B60B B60G 100.1(8)
B60E B60A B60B B60G -1.4(10)
B60F B60A B60B B60H -98.5(8)
B60D B60A B60B B60H 0.1(10)
B60C B60A B60B B60H 38.0(7)
B60E B60A B60B B60H -63.6(9)
B60A B60B B60C B60I 100.6(8)
B60F B60B B60C B60I 62.3(9)
B60G B60B B60C B60I 0.3(10)
B60H B60B B60C B60I -37.5(7)
B60F B60B B60C B60A -38.3(7)
B60G B60B B60C B60A -100.3(8)
B60H B60B B60C B60A -138.1(8)
B60A B60B B60C B60D 37.1(7)
B60F B60B B60C B60D -1.3(9)
B60G B60B B60C B60D -63.3(9)
B60H B60B B60C B60D -101.0(8)
B60A B60B B60C B60H 138.1(8)
B60F B60B B60C B60H 99.8(8)
B60G B60B B60C B60H 37.8(7)
B60F B60A B60C B60I -61.9(10)
B60B B60A B60C B60I -101.1(8)
B60D B60A B60C B60I 36.8(7)
B60E B60A B60C B60I -0.3(10)
B60F B60A B60C B60B 39.2(7)
B60D B60A B60C B60B 137.9(8)
B60E B60A B60C B60B 100.8(8)
B60F B60A B60C B60D -98.7(8)
B60B B60A B60C B60D -137.9(8)
B60E B60A B60C B60D -37.1(7)
B60F B60A B60C B60H 1.7(10)
B60B B60A B60C B60H -37.5(7)
B60D B60A B60C B60H 100.4(8)
B60E B60A B60C B60H 63.3(9)
B60F B60A B60D B60J 1.8(10)
B60B B60A B60D B60J -62.3(10)
B60C B60A B60D B60J -100.1(8)
B60E B60A B60D B60J 38.7(7)
B60F B60A B60D B60I 66.1(9)
B60B B60A B60D B60I 2.0(10)
B60C B60A B60D B60I -35.8(7)
B60E B60A B60D B60I 103.0(8)
B60F B60A B60D B60E -36.9(7)
B60B B60A B60D B60E -100.9(8)
B60C B60A B60D B60E -138.7(7)
B60F B60A B60D B60C 101.9(8)
B60B B60A B60D B60C 37.8(7)
B60E B60A B60D B60C 138.7(7)
B60I B60C B60D B60J -37.4(7)
B60B B60C B60D B60J 64.7(9)
B60A B60C B60D B60J 101.7(8)
B60H B60C B60D B60J 1.2(10)
B60I B60C B60D B60A -139.1(7)
B60B B60C B60D B60A -37.0(7)
B60H B60C B60D B60A -100.5(8)
B60B B60C B60D B60I 102.1(8)
B60A B60C B60D B60I 139.1(7)
B60H B60C B60D B60I 38.6(7)
B60I B60C B60D B60E -101.8(8)
B60B B60C B60D B60E 0.3(10)
B60A B60C B60D B60E 37.3(7)
B60H B60C B60D B60E -63.2(9)
B60J B60D B60E B60F -99.4(8)
B60A B60D B60E B60F 37.9(7)
B60I B60D B60E B60F -61.4(10)
B60C B60D B60E B60F 0.8(10)
B60J B60D B60E B60A -137.3(8)
B60I B60D B60E B60A -99.3(8)
B60C B60D B60E B60A -37.1(7)
B60A B60D B60E B60J 137.3(8)
B60I B60D B60E B60J 38.0(7)
B60C B60D B60E B60J 100.2(8)
B60J B60D B60E B60K -35.2(7)
B60A B60D B60E B60K 102.1(8)
B60I B60D B60E B60K 2.7(10)
B60C B60D B60E B60K 64.9(9)
B60B B60A B60E B60F -36.1(7)
B60D B60A B60E B60F -137.2(8)
B60C B60A B60E B60F -100.0(8)
B60F B60A B60E B60D 137.2(8)
B60B B60A B60E B60D 101.2(8)
B60C B60A B60E B60D 37.3(7)
B60F B60A B60E B60J 100.1(8)
B60B B60A B60E B60J 64.0(9)
B60D B60A B60E B60J -37.2(7)
B60C B60A B60E B60J 0.1(10)
B60F B60A B60E B60K 38.0(7)
B60B B60A B60E B60K 2.0(10)
B60D B60A B60E B60K -99.2(8)
B60C B60A B60E B60K -61.9(9)
B60D B60E B60F B60A -37.7(7)
B60J B60E B60F B60A -99.4(8)
B60K B60E B60F B60A -138.2(8)
B60D B60E B60F B60G 63.8(9)
B60A B60E B60F B60G 101.5(8)
B60J B60E B60F B60G 2.0(10)
B60K B60E B60F B60G -36.7(7)
B60D B60E B60F B60B -1.6(10)
B60A B60E B60F B60B 36.1(7)
B60J B60E B60F B60B -63.3(9)
B60K B60E B60F B60B -102.1(8)
B60D B60E B60F B60K 100.5(8)
B60A B60E B60F B60K 138.2(8)
B60J B60E B60F B60K 38.7(7)
B60B B60A B60F B60E 140.2(8)
B60D B60A B60F B60E 37.8(7)
B60C B60A B60F B60E 101.3(8)
B60B B60A B60F B60G 37.7(7)
B60D B60A B60F B60G -64.8(10)
B60C B60A B60F B60G -1.3(10)
B60E B60A B60F B60G -102.5(8)
B60D B60A B60F B60B -102.4(8)
B60C B60A B60F B60B -38.9(7)
B60E B60A B60F B60B -140.2(8)
B60B B60A B60F B60K 101.4(8)
B60D B60A B60F B60K -1.0(10)
B60C B60A B60F B60K 62.5(10)
B60E B60A B60F B60K -38.8(7)
B60A B60B B60F B60E -37.0(7)
B60C B60B B60F B60E 1.8(10)
B60G B60B B60F B60E 101.6(8)
B60H B60B B60F B60E 65.5(9)
B60C B60B B60F B60A 38.8(7)
B60G B60B B60F B60A 138.6(8)
B60H B60B B60F B60A 102.5(8)
B60A B60B B60F B60G -138.6(8)
B60C B60B B60F B60G -99.8(8)
B60H B60B B60F B60G -36.1(7)
B60A B60B B60F B60K -103.0(8)
B60C B60B B60F B60K -64.2(9)
B60G B60B B60F B60K 35.6(7)
B60H B60B B60F B60K -0.5(10)
B60E B60F B60G B60L -1.9(10)
B60A B60F B60G B60L 64.1(10)
B60B B60F B60G B60L 101.1(8)
B60K B60F B60G B60L -39.4(7)
B60E B60F B60G B60K 37.5(7)
B60A B60F B60G B60K 103.5(8)
B60B B60F B60G B60K 140.6(8)
B60E B60F B60G B60H -65.6(10)
B60A B60F B60G B60H 0.3(11)
B60B B60F B60G B60H 37.4(7)
B60K B60F B60G B60H -103.1(8)
B60E B60F B60G B60B -103.0(8)
B60A B60F B60G B60B -37.1(7)
B60K B60F B60G B60B -140.6(8)
B60A B60B B60G B60L -62.9(10)
B60C B60B B60G B60L 0.7(10)
B60F B60B B60G B60L -99.5(8)
B60H B60B B60G B60L 39.2(7)
B60A B60B B60G B60F 36.5(7)
B60C B60B B60G B60F 100.1(8)
B60H B60B B60G B60F 138.7(8)
B60A B60B B60G B60K 0.4(10)
B60C B60B B60G B60K 64.0(10)
B60F B60B B60G B60K -36.1(7)
B60H B60B B60G B60K 102.6(8)
B60A B60B B60G B60H -102.2(8)
B60C B60B B60G B60H -38.6(7)
B60F B60B B60G B60H -138.7(8)
B60F B60G B60H B60L 99.0(8)
B60K B60G B60H B60L 34.1(7)
B60B B60G B60H B60L 136.1(8)
B60L B60G B60H B60I -37.5(7)
B60F B60G B60H B60I 61.6(9)
B60K B60G B60H B60I -3.4(10)
B60B B60G B60H B60I 98.7(8)
B60L B60G B60H B60B -136.1(8)
B60F B60G B60H B60B -37.1(7)
B60K B60G B60H B60B -102.0(8)
B60L B60G B60H B60C -98.3(8)
B60F B60G B60H B60C 0.7(10)
B60K B60G B60H B60C -64.2(10)
B60B B60G B60H B60C 37.8(7)
B60A B60B B60H B60G 98.9(8)
B60C B60B B60H B60G 136.8(8)
B60F B60B B60H B60G 36.2(7)
B60A B60B B60H B60L 60.3(9)
B60C B60B B60H B60L 98.2(8)
B60F B60B B60H B60L -2.4(9)
B60G B60B B60H B60L -38.6(7)
B60A B60B B60H B60I -2.1(10)
B60C B60B B60H B60I 35.8(7)
B60F B60B B60H B60I -64.8(9)
B60G B60B B60H B60I -101.0(8)
B60A B60B B60H B60C -37.9(7)
B60F B60B B60H B60C -100.6(8)
B60G B60B B60H B60C -136.8(8)
B60I B60C B60H B60G 99.9(8)
B60B B60C B60H B60G -38.5(7)
B60A B60C B60H B60G -1.5(10)
B60D B60C B60H B60G 61.2(9)
B60I B60C B60H B60L 37.7(7)
B60B B60C B60H B60L -100.6(8)
B60A B60C B60H B60L -63.6(9)
B60D B60C B60H B60L -0.9(9)
B60B B60C B60H B60I -138.3(8)
B60A B60C B60H B60I -101.3(8)
B60D B60C B60H B60I -38.7(7)
B60I B60C B60H B60B 138.3(8)
B60A B60C B60H B60B 37.0(7)
B60D B60C B60H B60B 99.7(8)
B60B B60C B60I B60L -1.2(10)
B60A B60C B60I B60L 61.6(10)
B60D B60C B60I B60L 98.0(8)
B60H B60C B60I B60L -38.7(7)
B60B B60C B60I B60D -99.2(8)
B60A B60C B60I B60D -36.4(7)
B60H B60C B60I B60D -136.7(7)
B60B B60C B60I B60H 37.6(7)
B60A B60C B60I B60H 100.3(8)
B60D B60C B60I B60H 136.7(7)
B60B B60C B60I B60J -62.3(9)
B60A B60C B60I B60J 0.4(10)
B60D B60C B60I B60J 36.8(7)
B60H B60C B60I B60J -99.9(8)
B60J B60D B60I B60C 138.5(7)
B60A B60D B60I B60C 36.5(7)
B60E B60D B60I B60C 100.5(8)
B60J B60D B60I B60L 35.3(7)
B60A B60D B60I B60L -66.7(9)
B60E B60D B60I B60L -2.7(10)
B60C B60D B60I B60L -103.2(8)
B60J B60D B60I B60H 98.6(8)
B60A B60D B60I B60H -3.4(10)
B60E B60D B60I B60H 60.6(10)
B60C B60D B60I B60H -39.9(7)
B60A B60D B60I B60J -102.0(8)
B60E B60D B60I B60J -38.0(7)
B60C B60D B60I B60J -138.5(7)
B60G B60H B60I B60C -99.5(8)
B60L B60H B60I B60C -136.9(8)
B60B B60H B60I B60C -36.3(7)
B60G B60H B60I B60L 37.4(7)
B60B B60H B60I B60L 100.6(8)
B60C B60H B60I B60L 136.9(8)
B60G B60H B60I B60D -59.9(9)
B60L B60H B60I B60D -97.3(8)
B60B B60H B60I B60D 3.4(10)
B60C B60H B60I B60D 39.7(7)
B60G B60H B60I B60J 2.7(10)
B60L B60H B60I B60J -34.7(7)
B60B B60H B60I B60J 65.9(9)
B60C B60H B60I B60J 102.2(8)
B60A B60D B60J B60L 62.6(10)
B60I B60D B60J B60L -37.3(7)
B60E B60D B60J B60L 101.0(8)
B60C B60D B60J B60L -1.0(10)
B60A B60D B60J B60K -1.9(11)
B60I B60D B60J B60K -101.8(8)
B60E B60D B60J B60K 36.5(7)
B60C B60D B60J B60K -65.5(9)
B60A B60D B60J B60I 99.9(8)
B60E B60D B60J B60I 138.4(8)
B60C B60D B60J B60I 36.3(7)
B60A B60D B60J B60E -38.5(7)
B60I B60D B60J B60E -138.4(8)
B60C B60D B60J B60E -102.0(8)
B60C B60I B60J B60L 101.0(8)
B60D B60I B60J B60L 138.8(8)
B60H B60I B60J B60L 35.7(7)
B60C B60I B60J B60D -37.8(7)
B60L B60I B60J B60D -138.8(8)
B60H B60I B60J B60D -103.1(8)
B60C B60I B60J B60K 64.2(9)
B60L B60I B60J B60K -36.8(7)
B60D B60I B60J B60K 102.0(8)
B60H B60I B60J B60K -1.1(10)
B60C B60I B60J B60E -0.3(10)
B60L B60I B60J B60E -101.4(8)
B60D B60I B60J B60E 37.5(7)
B60H B60I B60J B60E -65.6(9)
B60F B60E B60J B60L -1.4(10)
B60D B60E B60J B60L -101.7(8)
B60A B60E B60J B60L -64.2(9)
B60K B60E B60J B60L 38.3(7)
B60F B60E B60J B60D 100.2(8)
B60A B60E B60J B60D 37.5(7)
B60K B60E B60J B60D 140.0(8)
B60F B60E B60J B60K -39.7(7)
B60D B60E B60J B60K -140.0(8)
B60A B60E B60J B60K -102.5(8)
B60F B60E B60J B60I 62.9(9)
B60D B60E B60J B60I -37.3(7)
B60A B60E B60J B60I 0.1(10)
B60K B60E B60J B60I 102.6(8)
B60F B60G B60K B60L -135.2(8)
B60H B60G B60K B60L -34.4(7)
B60B B60G B60K B60L -99.4(8)
B60L B60G B60K B60J 37.1(7)
B60F B60G B60K B60J -98.1(8)
B60H B60G B60K B60J 2.7(10)
B60B B60G B60K B60J -62.4(10)
B60L B60G B60K B60F 135.2(8)
B60H B60G B60K B60F 100.8(8)
B60B B60G B60K B60F 35.8(7)
B60L B60G B60K B60E 100.2(8)
B60F B60G B60K B60E -35.0(7)
B60H B60G B60K B60E 65.8(9)
B60B B60G B60K B60E 0.8(10)
B60D B60J B60K B60L 101.1(8)
B60I B60J B60K B60L 36.9(7)
B60E B60J B60K B60L 137.5(8)
B60L B60J B60K B60G -37.8(7)
B60D B60J B60K B60G 63.3(10)
B60I B60J B60K B60G -0.9(10)
B60E B60J B60K B60G 99.7(8)
B60L B60J B60K B60F -99.9(8)
B60D B60J B60K B60F 1.2(10)
B60I B60J B60K B60F -63.0(9)
B60E B60J B60K B60F 37.6(7)
B60L B60J B60K B60E -137.5(8)
B60D B60J B60K B60E -36.4(7)
B60I B60J B60K B60E -100.6(8)
B60E B60F B60K B60L -99.8(8)
B60A B60F B60K B60L -60.8(10)
B60G B60F B60K B60L 39.4(7)
B60B B60F B60K B60L 3.2(10)
B60E B60F B60K B60G -139.2(8)
B60A B60F B60K B60G -100.3(8)
B60B B60F B60K B60G -36.2(7)
B60E B60F B60K B60J -39.1(7)
B60A B60F B60K B60J -0.1(10)
B60G B60F B60K B60J 100.1(8)
B60B B60F B60K B60J 64.0(9)
B60A B60F B60K B60E 39.0(7)
B60G B60F B60K B60E 139.2(8)
B60B B60F B60K B60E 103.0(8)
B60F B60E B60K B60L 98.7(8)
B60D B60E B60K B60L -1.7(10)
B60A B60E B60K B60L 61.2(9)
B60J B60E B60K B60L -36.8(7)
B60F B60E B60K B60G 35.9(7)
B60D B60E B60K B60G -64.5(9)
B60A B60E B60K B60G -1.7(10)
B60J B60E B60K B60G -99.7(8)
B60F B60E B60K B60J 135.6(8)
B60D B60E B60K B60J 35.2(7)
B60A B60E B60K B60J 98.0(8)
B60D B60E B60K B60F -100.4(8)
B60A B60E B60K B60F -37.6(7)
B60J B60E B60K B60F -135.6(8)
B60D B60J B60L B60K -102.4(8)
B60I B60J B60L B60K -139.5(8)
B60E B60J B60L B60K -38.4(7)
B60D B60J B60L B60G -63.8(9)
B60K B60J B60L B60G 38.6(7)
B60I B60J B60L B60G -100.9(8)
B60E B60J B60L B60G 0.3(10)
B60D B60J B60L B60I 37.1(7)
B60K B60J B60L B60I 139.5(8)
B60E B60J B60L B60I 101.2(8)
B60D B60J B60L B60H 0.4(10)
B60K B60J B60L B60H 102.8(8)
B60I B60J B60L B60H -36.7(7)
B60E B60J B60L B60H 64.5(10)
B60G B60K B60L B60J 137.1(8)
B60F B60K B60L B60J 97.9(8)
B60E B60K B60L B60J 37.8(7)
B60J B60K B60L B60G -137.1(8)
B60F B60K B60L B60G -39.2(7)
B60E B60K B60L B60G -99.3(8)
B60G B60K B60L B60I 99.4(8)
B60J B60K B60L B60I -37.8(7)
B60F B60K B60L B60I 60.1(10)
B60E B60K B60L B60I 0.0(10)
B60G B60K B60L B60H 34.4(7)
B60J B60K B60L B60H -102.7(8)
B60F B60K B60L B60H -4.8(10)
B60E B60K B60L B60H -64.9(9)
B60F B60G B60L B60J 1.0(10)
B60K B60G B60L B60J -39.0(7)
B60H B60G B60L B60J 103.4(8)
B60B B60G B60L B60J 64.0(10)
B60F B60G B60L B60K 40.0(7)
B60H B60G B60L B60K 142.4(8)
B60B B60G B60L B60K 103.1(8)
B60F B60G B60L B60I -64.4(9)
B60K B60G B60L B60I -104.4(8)
B60H B60G B60L B60I 38.0(7)
B60B B60G B60L B60I -1.4(10)
B60F B60G B60L B60H -102.4(8)
B60K B60G B60L B60H -142.4(8)
B60B B60G B60L B60H -39.4(7)
B60C B60I B60L B60J -100.4(8)
B60D B60I B60L B60J -35.9(7)
B60H B60I B60L B60J -139.9(8)
B60C B60I B60L B60K -62.8(10)
B60D B60I B60L B60K 1.6(10)
B60H B60I B60L B60K -102.3(8)
B60J B60I B60L B60K 37.6(7)
B60C B60I B60L B60G 1.6(10)
B60D B60I B60L B60G 66.0(10)
B60H B60I B60L B60G -37.9(7)
B60J B60I B60L B60G 101.9(8)
B60C B60I B60L B60H 39.5(7)
B60D B60I B60L B60H 103.9(8)
B60J B60I B60L B60H 139.9(8)
B60G B60H B60L B60J -100.3(8)
B60I B60H B60L B60J 37.3(7)
B60B B60H B60L B60J -61.3(9)
B60C B60H B60L B60J 0.3(10)
B60G B60H B60L B60K -34.5(7)
B60I B60H B60L B60K 103.1(8)
B60B B60H B60L B60K 4.6(10)
B60C B60H B60L B60K 66.2(9)
B60I B60H B60L B60G 137.6(8)
B60B B60H B60L B60G 39.0(7)
B60C B60H B60L B60G 100.7(8)
B60G B60H B60L B60I -137.6(8)
B60B B60H B60L B60I -98.6(8)
B60C B60H B60L B60I -36.9(7)
B82 B80 B81 B86 99.8(8)
B83 B80 B81 B86 61.6(9)
B84 B80 B81 B86 -1.8(10)
B85 B80 B81 B86 -36.9(7)
B82 B80 B81 B85 136.6(7)
B83 B80 B81 B85 98.4(8)
B84 B80 B81 B85 35.0(7)
B83 B80 B81 B82 -38.2(7)
B84 B80 B81 B82 -101.6(8)
B85 B80 B81 B82 -136.6(7)
B82 B80 B81 B87 36.0(7)
B83 B80 B81 B87 -2.2(10)
B84 B80 B81 B87 -65.6(9)
B85 B80 B81 B87 -100.6(7)
B81 B80 B82 B88 -100.8(8)
B83 B80 B82 B88 37.3(7)
B84 B80 B82 B88 -0.6(10)
B85 B80 B82 B88 -62.1(9)
B83 B80 B82 B81 138.1(7)
B84 B80 B82 B81 100.2(8)
B85 B80 B82 B81 38.7(7)
B81 B80 B82 B83 -138.1(7)
B84 B80 B82 B83 -37.9(7)
B85 B80 B82 B83 -99.4(8)
B81 B80 B82 B87 -36.2(7)
B83 B80 B82 B87 101.9(8)
B84 B80 B82 B87 64.0(9)
B85 B80 B82 B87 2.5(10)
B80 B81 B82 B88 102.1(8)
B86 B81 B82 B88 1.0(10)
B85 B81 B82 B88 63.5(9)
B87 B81 B82 B88 -37.8(7)
B86 B81 B82 B80 -101.1(7)
B85 B81 B82 B80 -38.6(6)
B87 B81 B82 B80 -139.9(7)
B80 B81 B82 B83 37.4(7)
B86 B81 B82 B83 -63.7(9)
B85 B81 B82 B83 -1.2(9)
B87 B81 B82 B83 -102.5(8)
B80 B81 B82 B87 139.9(7)
B86 B81 B82 B87 38.8(6)
B85 B81 B82 B87 101.3(7)
B82 B80 B83 B89 -98.5(8)
B81 B80 B83 B89 -60.3(9)
B84 B80 B83 B89 39.1(7)
B85 B80 B83 B89 3.1(9)
B82 B80 B83 B84 -137.6(7)
B81 B80 B83 B84 -99.5(8)
B85 B80 B83 B84 -36.1(7)
B81 B80 B83 B82 38.1(7)
B84 B80 B83 B82 137.6(7)
B85 B80 B83 B82 101.6(8)
B82 B80 B83 B88 -35.4(6)
B81 B80 B83 B88 2.8(9)
B84 B80 B83 B88 102.2(7)
B85 B80 B83 B88 66.2(9)
B88 B82 B83 B89 -37.8(7)
B80 B82 B83 B89 101.4(8)
B81 B82 B83 B89 64.0(9)
B87 B82 B83 B89 0.2(10)
B88 B82 B83 B80 -139.3(7)
B81 B82 B83 B80 -37.4(7)
B87 B82 B83 B80 -101.3(8)
B88 B82 B83 B84 -101.4(8)
B80 B82 B83 B84 37.8(7)
B81 B82 B83 B84 0.4(9)
B87 B82 B83 B84 -63.5(9)
B80 B82 B83 B88 139.3(7)
B81 B82 B83 B88 101.9(8)
B87 B82 B83 B88 38.0(7)
B89 B83 B84 B85 -98.6(8)
B80 B83 B84 B85 37.8(7)
B82 B83 B84 B85 0.5(9)
B88 B83 B84 B85 -61.0(9)
B89 B83 B84 B90 -34.3(7)
B80 B83 B84 B90 102.1(8)
B82 B83 B84 B90 64.8(9)
B88 B83 B84 B90 3.3(10)
B80 B83 B84 B89 136.4(7)
B82 B83 B84 B89 99.1(8)
B88 B83 B84 B89 37.6(7)
B89 B83 B84 B80 -136.4(7)
B82 B83 B84 B80 -37.3(7)
B88 B83 B84 B80 -98.8(8)
B82 B80 B84 B85 -100.1(8)
B81 B80 B84 B85 -35.8(7)
B83 B80 B84 B85 -138.4(7)
B82 B80 B84 B83 38.3(7)
B81 B80 B84 B83 102.6(8)
B85 B80 B84 B83 138.4(7)
B82 B80 B84 B90 -61.2(9)
B81 B80 B84 B90 3.1(10)
B83 B80 B84 B90 -99.5(8)
B85 B80 B84 B90 38.9(7)
B82 B80 B84 B89 0.3(10)
B81 B80 B84 B89 64.6(9)
B83 B80 B84 B89 -38.0(7)
B85 B80 B84 B89 100.4(7)
B83 B84 B85 B86 62.9(9)
B90 B84 B85 B86 -37.0(7)
B89 B84 B85 B86 0.5(9)
B80 B84 B85 B86 100.1(8)
B83 B84 B85 B90 99.8(8)
B89 B84 B85 B90 37.5(6)
B80 B84 B85 B90 137.1(7)
B83 B84 B85 B81 -1.3(9)
B90 B84 B85 B81 -101.1(7)
B89 B84 B85 B81 -63.6(9)
B80 B84 B85 B81 36.0(7)
B83 B84 B85 B80 -37.3(7)
B90 B84 B85 B80 -137.1(7)
B89 B84 B85 B80 -99.6(8)
B80 B81 B85 B84 -36.6(7)
B86 B81 B85 B84 101.9(8)
B82 B81 B85 B84 1.5(9)
B87 B81 B85 B84 64.8(9)
B80 B81 B85 B86 -138.5(7)
B82 B81 B85 B86 -100.4(7)
B87 B81 B85 B86 -37.1(7)
B80 B81 B85 B90 -101.2(8)
B86 B81 B85 B90 37.3(7)
B82 B81 B85 B90 -63.1(9)
B87 B81 B85 B90 0.2(10)
B86 B81 B85 B80 138.5(7)
B82 B81 B85 B80 38.1(7)
B87 B81 B85 B80 101.4(8)
B82 B80 B85 B84 100.9(8)
B81 B80 B85 B84 139.9(7)
B83 B80 B85 B84 36.8(7)
B82 B80 B85 B86 -1.9(10)
B81 B80 B85 B86 37.1(7)
B83 B80 B85 B86 -66.0(9)
B84 B80 B85 B86 -102.8(8)
B82 B80 B85 B90 62.0(9)
B81 B80 B85 B90 101.1(8)
B83 B80 B85 B90 -2.0(9)
B84 B80 B85 B90 -38.8(7)
B82 B80 B85 B81 -39.0(7)
B83 B80 B85 B81 -103.1(8)
B84 B80 B85 B81 -139.9(7)
B84 B85 B86 B91 -0.6(9)
B90 B85 B86 B91 -37.7(6)
B81 B85 B86 B91 100.9(7)
B80 B85 B86 B91 64.1(9)
B84 B85 B86 B81 -101.5(8)
B90 B85 B86 B81 -138.6(7)
B80 B85 B86 B81 -36.9(7)
B84 B85 B86 B90 37.1(7)
B81 B85 B86 B90 138.6(7)
B80 B85 B86 B90 101.8(8)
B84 B85 B86 B87 -64.0(9)
B90 B85 B86 B87 -101.2(7)
B81 B85 B86 B87 37.5(7)
B80 B85 B86 B87 0.6(9)
B80 B81 B86 B85 37.3(7)
B82 B81 B86 B85 99.8(8)
B87 B81 B86 B85 138.6(7)
B80 B81 B86 B91 -62.7(9)
B85 B81 B86 B91 -100.0(7)
B82 B81 B86 B91 -0.2(9)
B87 B81 B86 B91 38.6(6)
B80 B81 B86 B90 -0.1(10)
B85 B81 B86 B90 -37.3(7)
B82 B81 B86 B90 62.5(9)
B87 B81 B86 B90 101.3(7)
B80 B81 B86 B87 -101.3(8)
B85 B81 B86 B87 -138.6(7)
B82 B81 B86 B87 -38.8(7)
B85 B86 B87 B91 99.2(7)
B81 B86 B87 B91 136.7(7)
B90 B86 B87 B91 35.1(6)
B85 B86 B87 B88 62.1(9)
B91 B86 B87 B88 -37.1(6)
B81 B86 B87 B88 99.6(7)
B90 B86 B87 B88 -2.0(9)
B85 B86 B87 B82 0.9(9)
B91 B86 B87 B82 -98.3(7)
B81 B86 B87 B82 38.4(7)
B90 B86 B87 B82 -63.2(8)
B85 B86 B87 B81 -37.5(7)
B91 B86 B87 B81 -136.7(7)
B90 B86 B87 B81 -101.6(7)
B88 B82 B87 B91 38.3(7)
B80 B82 B87 B91 -63.8(9)
B81 B82 B87 B91 -99.9(7)
B83 B82 B87 B91 0.1(10)
B80 B82 B87 B88 -102.1(8)
B81 B82 B87 B88 -138.2(7)
B83 B82 B87 B88 -38.2(7)
B88 B82 B87 B86 100.0(7)
B80 B82 B87 B86 -2.1(10)
B81 B82 B87 B86 -38.2(6)
B83 B82 B87 B86 61.8(9)
B88 B82 B87 B81 138.2(7)
B80 B82 B87 B81 36.1(7)
B83 B82 B87 B81 100.0(8)
B80 B81 B87 B91 62.9(9)
B86 B81 B87 B91 -37.8(6)
B85 B81 B87 B91 -1.1(9)
B82 B81 B87 B91 98.5(7)
B80 B81 B87 B88 0.7(9)
B86 B81 B87 B88 -100.0(7)
B85 B81 B87 B88 -63.3(9)
B82 B81 B87 B88 36.3(6)
B80 B81 B87 B86 100.7(7)
B85 B81 B87 B86 36.8(7)
B82 B81 B87 B86 136.4(7)
B80 B81 B87 B82 -35.7(7)
B86 B81 B87 B82 -136.4(7)
B85 B81 B87 B82 -99.6(8)
B80 B82 B88 B91 62.3(9)
B81 B82 B88 B91 -1.5(10)
B83 B82 B88 B91 99.1(7)
B87 B82 B88 B91 -39.1(7)
B80 B82 B88 B89 0.6(10)
B81 B82 B88 B89 -63.1(9)
B83 B82 B88 B89 37.5(7)
B87 B82 B88 B89 -100.8(7)
B80 B82 B88 B87 101.4(8)
B81 B82 B88 B87 37.6(7)
B83 B82 B88 B87 138.2(7)
B80 B82 B88 B83 -36.8(7)
B81 B82 B88 B83 -100.6(8)
B87 B82 B88 B83 -138.2(7)
B91 B87 B88 B82 -136.1(7)
B86 B87 B88 B82 -99.1(7)
B81 B87 B88 B82 -36.9(7)
B86 B87 B88 B91 37.0(6)
B82 B87 B88 B91 136.1(7)
B81 B87 B88 B91 99.2(7)
B91 B87 B88 B89 -35.9(6)
B86 B87 B88 B89 1.1(9)
B82 B87 B88 B89 100.2(8)
B81 B87 B88 B89 63.3(8)
B91 B87 B88 B83 -98.1(7)
B86 B87 B88 B83 -61.1(9)
B82 B87 B88 B83 38.0(7)
B81 B87 B88 B83 1.1(9)
B89 B83 B88 B82 137.2(8)
B80 B83 B88 B82 35.7(7)
B84 B83 B88 B82 99.3(8)
B89 B83 B88 B91 35.8(7)
B80 B83 B88 B91 -65.7(9)
B84 B83 B88 B91 -2.1(10)
B82 B83 B88 B91 -101.4(8)
B80 B83 B88 B89 -101.4(8)
B84 B83 B88 B89 -37.9(7)
B82 B83 B88 B89 -137.2(8)
B89 B83 B88 B87 99.1(8)
B80 B83 B88 B87 -2.4(9)
B84 B83 B88 B87 61.2(9)
B82 B83 B88 B87 -38.1(7)
B80 B83 B89 B91 61.7(9)
B84 B83 B89 B91 100.7(8)
B82 B83 B89 B91 -0.4(10)
B88 B83 B89 B91 -37.4(7)
B80 B83 B89 B90 -3.1(10)
B84 B83 B89 B90 35.9(7)
B82 B83 B89 B90 -65.1(9)
B88 B83 B89 B90 -102.2(8)
B80 B83 B89 B88 99.1(8)
B84 B83 B89 B88 138.1(7)
B82 B83 B89 B88 37.0(7)
B80 B83 B89 B84 -39.0(7)
B82 B83 B89 B84 -101.0(8)
B88 B83 B89 B84 -138.1(7)
B82 B88 B89 B91 100.6(8)
B87 B88 B89 B91 36.5(6)
B83 B88 B89 B91 138.9(8)
B82 B88 B89 B90 64.3(9)
B91 B88 B89 B90 -36.3(6)
B87 B88 B89 B90 0.2(9)
B83 B88 B89 B90 102.6(8)
B82 B88 B89 B83 -38.3(7)
B91 B88 B89 B83 -138.9(8)
B87 B88 B89 B83 -102.4(8)
B82 B88 B89 B84 -0.4(9)
B91 B88 B89 B84 -101.0(8)
B87 B88 B89 B84 -64.6(9)
B83 B88 B89 B84 37.9(7)
B85 B84 B89 B91 -0.3(9)
B83 B84 B89 B91 -102.5(8)
B90 B84 B89 B91 38.3(6)
B80 B84 B89 B91 -64.1(9)
B85 B84 B89 B90 -38.6(7)
B83 B84 B89 B90 -140.8(7)
B80 B84 B89 B90 -102.4(8)
B85 B84 B89 B83 102.2(8)
B90 B84 B89 B83 140.8(7)
B80 B84 B89 B83 38.4(7)
B85 B84 B89 B88 63.9(9)
B83 B84 B89 B88 -38.3(7)
B90 B84 B89 B88 102.5(8)
B80 B84 B89 B88 0.1(9)
B83 B89 B90 B91 101.8(8)
B88 B89 B90 B91 36.3(6)
B84 B89 B90 B91 137.5(7)
B91 B89 B90 B84 -137.5(7)
B83 B89 B90 B84 -35.7(7)
B88 B89 B90 B84 -101.3(8)
B91 B89 B90 B85 -100.0(7)
B83 B89 B90 B85 1.8(9)
B88 B89 B90 B85 -63.7(9)
B84 B89 B90 B85 37.5(6)
B91 B89 B90 B86 -37.6(6)
B83 B89 B90 B86 64.1(9)
B88 B89 B90 B86 -1.4(9)
B84 B89 B90 B86 99.9(7)
B85 B84 B90 B89 136.8(7)
B83 B84 B90 B89 34.6(7)
B80 B84 B90 B89 97.9(8)
B85 B84 B90 B91 98.9(7)
B83 B84 B90 B91 -3.2(9)
B89 B84 B90 B91 -37.8(6)
B80 B84 B90 B91 60.0(9)
B83 B84 B90 B85 -102.2(8)
B89 B84 B90 B85 -136.8(7)
B80 B84 B90 B85 -38.9(7)
B85 B84 B90 B86 35.9(7)
B83 B84 B90 B86 -66.3(9)
B89 B84 B90 B86 -100.9(7)
B80 B84 B90 B86 -3.1(10)
B84 B85 B90 B89 -38.7(7)
B86 B85 B90 B89 100.6(7)
B81 B85 B90 B89 63.4(9)
B80 B85 B90 B89 0.2(9)
B84 B85 B90 B91 -101.4(7)
B86 B85 B90 B91 37.9(6)
B81 B85 B90 B91 0.7(9)
B80 B85 B90 B91 -62.5(9)
B86 B85 B90 B84 139.3(7)
B81 B85 B90 B84 102.1(8)
B80 B85 B90 B84 38.9(7)
B84 B85 B90 B86 -139.3(7)
B81 B85 B90 B86 -37.2(7)
B80 B85 B90 B86 -100.4(8)
B85 B86 B90 B89 -99.6(7)
B91 B86 B90 B89 37.6(6)
B81 B86 B90 B89 -62.2(9)
B87 B86 B90 B89 2.1(9)
B85 B86 B90 B91 -137.1(7)
B81 B86 B90 B91 -99.7(7)
B87 B86 B90 B91 -35.5(6)
B85 B86 B90 B84 -35.5(7)
B91 B86 B90 B84 101.7(7)
B81 B86 B90 B84 1.9(9)
B87 B86 B90 B84 66.2(8)
B91 B86 B90 B85 137.1(7)
B81 B86 B90 B85 37.4(7)
B87 B86 B90 B85 101.7(7)
B83 B89 B91 B90 -102.5(8)
B88 B89 B91 B90 -140.2(7)
B84 B89 B91 B90 -38.4(6)
B90 B89 B91 B86 38.3(6)
B83 B89 B91 B86 -64.2(9)
B88 B89 B91 B86 -101.9(7)
B84 B89 B91 B86 0.0(9)
B90 B89 B91 B88 140.2(7)
B83 B89 B91 B88 37.7(7)
B84 B89 B91 B88 101.8(8)
B90 B89 B91 B87 103.0(7)
B83 B89 B91 B87 0.4(10)
B88 B89 B91 B87 -37.3(7)
B84 B89 B91 B87 64.6(9)
B84 B90 B91 B89 38.4(7)
B85 B90 B91 B89 100.0(7)
B86 B90 B91 B89 137.6(7)
B89 B90 B91 B86 -137.6(7)
B84 B90 B91 B86 -99.2(7)
B85 B90 B91 B86 -37.7(6)
B89 B90 B91 B88 -36.5(7)
B84 B90 B91 B88 2.0(9)
B85 B90 B91 B88 63.5(9)
B86 B90 B91 B88 101.2(7)
B89 B90 B91 B87 -101.4(8)
B84 B90 B91 B87 -63.0(9)
B85 B90 B91 B87 -1.4(9)
B86 B90 B91 B87 36.2(6)
B85 B86 B91 B89 0.4(9)
B81 B86 B91 B89 64.0(9)
B90 B86 B91 B89 -37.8(6)
B87 B86 B91 B89 102.8(7)
B85 B86 B91 B90 38.2(6)
B81 B86 B91 B90 101.8(7)
B87 B86 B91 B90 140.6(7)
B85 B86 B91 B88 -64.3(9)
B81 B86 B91 B88 -0.7(9)
B90 B86 B91 B88 -102.5(7)
B87 B86 B91 B88 38.1(6)
B85 B86 B91 B87 -102.4(7)
B81 B86 B91 B87 -38.8(6)
B90 B86 B91 B87 -140.6(7)
B82 B88 B91 B89 -99.6(8)
B87 B88 B91 B89 -139.1(7)
B83 B88 B91 B89 -35.9(7)
B82 B88 B91 B90 -63.6(9)
B89 B88 B91 B90 36.0(7)
B87 B88 B91 B90 -103.1(7)
B83 B88 B91 B90 0.1(9)
B82 B88 B91 B86 1.3(9)
B89 B88 B91 B86 100.9(8)
B87 B88 B91 B86 -38.2(6)
B83 B88 B91 B86 65.0(9)
B82 B88 B91 B87 39.5(7)
B89 B88 B91 B87 139.1(7)
B83 B88 B91 B87 103.2(8)
B88 B87 B91 B89 37.5(7)
B86 B87 B91 B89 -100.4(8)
B82 B87 B91 B89 -0.3(9)
B81 B87 B91 B89 -62.5(9)
B88 B87 B91 B90 101.6(8)
B86 B87 B91 B90 -36.3(7)
B82 B87 B91 B90 63.8(9)
B81 B87 B91 B90 1.6(9)
B88 B87 B91 B86 137.9(7)
B82 B87 B91 B86 100.1(7)
B81 B87 B91 B86 37.9(6)
B86 B87 B91 B88 -137.9(7)
B82 B87 B91 B88 -37.8(6)
B81 B87 B91 B88 -100.0(7)
B103 B100 B101 B106 63.1(10)
B104 B100 B101 B106 -1.1(11)
B105 B100 B101 B106 -37.0(7)
B102 B100 B101 B106 100.4(8)
B103 B100 B101 B102 -37.3(7)
B104 B100 B101 B102 -101.5(9)
B105 B100 B101 B102 -137.4(8)
B103 B100 B101 B105 100.1(8)
B104 B100 B101 B105 35.9(7)
B102 B100 B101 B105 137.4(8)
B103 B100 B101 B107 -0.3(10)
B104 B100 B101 B107 -64.4(10)
B105 B100 B101 B107 -100.3(8)
B102 B100 B101 B107 37.0(7)
B100 B101 B102 B108 99.8(8)
B106 B101 B102 B108 -1.2(11)
B105 B101 B102 B108 62.0(10)
B107 B101 B102 B108 -38.7(7)
B100 B101 B102 B107 138.5(8)
B106 B101 B102 B107 37.5(7)
B105 B101 B102 B107 100.7(8)
B106 B101 B102 B100 -101.0(8)
B105 B101 B102 B100 -37.8(7)
B107 B101 B102 B100 -138.5(8)
B100 B101 B102 B103 35.7(7)
B106 B101 B102 B103 -65.4(10)
B105 B101 B102 B103 -2.1(10)
B107 B101 B102 B103 -102.8(8)
B103 B100 B102 B108 37.1(7)
B101 B100 B102 B108 -102.1(8)
B104 B100 B102 B108 -1.4(11)
B105 B100 B102 B108 -63.5(10)
B103 B100 B102 B101 139.1(8)
B104 B100 B102 B101 100.6(8)
B105 B100 B102 B101 38.6(7)
B103 B100 B102 B107 101.2(8)
B101 B100 B102 B107 -37.9(7)
B104 B100 B102 B107 62.7(10)
B105 B100 B102 B107 0.7(11)
B101 B100 B102 B103 -139.1(8)
B104 B100 B102 B103 -38.5(7)
B105 B100 B102 B103 -100.5(8)
B101 B100 B103 B104 -100.4(8)
B105 B100 B103 B104 -35.7(7)
B102 B100 B103 B104 -137.3(8)
B101 B100 B103 B109 -62.1(10)
B104 B100 B103 B109 38.3(7)
B105 B100 B103 B109 2.6(11)
B102 B100 B103 B109 -99.0(8)
B101 B100 B103 B108 0.9(10)
B104 B100 B103 B108 101.3(8)
B105 B100 B103 B108 65.6(10)
B102 B100 B103 B108 -36.0(7)
B101 B100 B103 B102 36.9(7)
B104 B100 B103 B102 137.3(8)
B105 B100 B103 B102 101.6(8)
B108 B102 B103 B100 -138.8(8)
B101 B102 B103 B100 -36.0(7)
B107 B102 B103 B100 -100.9(8)
B108 B102 B103 B104 -100.7(8)
B101 B102 B103 B104 2.1(10)
B107 B102 B103 B104 -62.7(10)
B100 B102 B103 B104 38.1(7)
B108 B102 B103 B109 -37.5(7)
B101 B102 B103 B109 65.3(10)
B107 B102 B103 B109 0.4(11)
B100 B102 B103 B109 101.3(8)
B101 B102 B103 B108 102.8(8)
B107 B102 B103 B108 38.0(7)
B100 B102 B103 B108 138.8(8)
B103 B100 B104 B105 -139.3(8)
B101 B100 B104 B105 -37.0(8)
B102 B100 B104 B105 -100.6(9)
B101 B100 B104 B103 102.3(9)
B105 B100 B104 B103 139.3(8)
B102 B100 B104 B103 38.8(7)
B103 B100 B104 B109 -38.3(7)
B101 B100 B104 B109 64.1(10)
B105 B100 B104 B109 101.1(9)
B102 B100 B104 B109 0.5(11)
B103 B100 B104 B110 -100.1(9)
B101 B100 B104 B110 2.2(11)
B105 B100 B104 B110 39.2(8)
B102 B100 B104 B110 -61.4(10)
B100 B103 B104 B105 37.0(8)
B109 B103 B104 B105 -100.1(9)
B108 B103 B104 B105 -63.0(10)
B102 B103 B104 B105 -1.3(11)
B109 B103 B104 B100 -137.1(8)
B108 B103 B104 B100 -100.0(9)
B102 B103 B104 B100 -38.3(7)
B100 B103 B104 B109 137.1(8)
B108 B103 B104 B109 37.1(7)
B102 B103 B104 B109 98.8(8)
B100 B103 B104 B110 102.2(9)
B109 B103 B104 B110 -34.9(7)
B108 B103 B104 B110 2.2(11)
B102 B103 B104 B110 63.9(10)
B103 B104 B105 B100 -36.4(7)
B109 B104 B105 B100 -100.3(8)
B110 B104 B105 B100 -137.2(8)
B100 B104 B105 B106 99.5(8)
B103 B104 B105 B106 63.1(10)
B109 B104 B105 B106 -0.7(10)
B110 B104 B105 B106 -37.7(7)
B100 B104 B105 B101 36.4(7)
B103 B104 B105 B101 0.0(11)
B109 B104 B105 B101 -63.9(10)
B110 B104 B105 B101 -100.8(8)
B100 B104 B105 B110 137.2(8)
B103 B104 B105 B110 100.8(8)
B109 B104 B105 B110 36.9(7)
B103 B100 B105 B104 36.5(8)
B101 B100 B105 B104 139.2(8)
B102 B100 B105 B104 101.0(9)
B103 B100 B105 B106 -66.1(10)
B101 B100 B105 B106 36.6(7)
B104 B100 B105 B106 -102.6(9)
B102 B100 B105 B106 -1.5(10)
B103 B100 B105 B101 -102.7(9)
B104 B100 B105 B101 -139.2(8)
B102 B100 B105 B101 -38.1(7)
B103 B100 B105 B110 -2.7(11)
B101 B100 B105 B110 100.0(8)
B104 B100 B105 B110 -39.2(8)
B102 B100 B105 B110 61.8(10)
B100 B101 B105 B104 -37.0(8)
B106 B101 B105 B104 101.6(9)
B102 B101 B105 B104 1.4(10)
B107 B101 B105 B104 64.4(10)
B106 B101 B105 B100 138.6(8)
B102 B101 B105 B100 38.3(7)
B107 B101 B105 B100 101.3(9)
B100 B101 B105 B106 -138.6(8)
B102 B101 B105 B106 -100.2(8)
B107 B101 B105 B106 -37.3(7)
B100 B101 B105 B110 -102.1(9)
B106 B101 B105 B110 36.5(7)
B102 B101 B105 B110 -63.8(10)
B107 B101 B105 B110 -0.8(11)
B100 B101 B106 B105 36.8(8)
B102 B101 B106 B105 100.9(9)
B107 B101 B106 B105 138.3(8)
B100 B101 B106 B110 -0.5(11)
B102 B101 B106 B110 63.6(10)
B105 B101 B106 B110 -37.3(8)
B107 B101 B106 B110 100.9(9)
B100 B101 B106 B107 -101.4(9)
B102 B101 B106 B107 -37.4(7)
B105 B101 B106 B107 -138.3(8)
B100 B101 B106 B111 -62.9(10)
B102 B101 B106 B111 1.2(11)
B105 B101 B106 B111 -99.7(8)
B107 B101 B106 B111 38.6(7)
B104 B105 B106 B101 -100.8(9)
B100 B105 B106 B101 -36.6(7)
B110 B105 B106 B101 -139.2(8)
B104 B105 B106 B110 38.4(7)
B100 B105 B106 B110 102.6(8)
B101 B105 B106 B110 139.2(8)
B104 B105 B106 B107 -62.4(10)
B100 B105 B106 B107 1.8(11)
B101 B105 B106 B107 38.4(7)
B110 B105 B106 B107 -100.7(8)
B104 B105 B106 B111 0.5(10)
B100 B105 B106 B111 64.7(9)
B101 B105 B106 B111 101.3(8)
B110 B105 B106 B111 -37.9(7)
B108 B102 B107 B111 37.7(7)
B101 B102 B107 B111 -99.6(8)
B100 B102 B107 B111 -62.6(10)
B103 B102 B107 B111 -0.4(11)
B101 B102 B107 B108 -137.3(8)
B100 B102 B107 B108 -100.3(8)
B103 B102 B107 B108 -38.0(7)
B108 B102 B107 B106 100.7(8)
B101 B102 B107 B106 -36.6(7)
B100 B102 B107 B106 0.4(10)
B103 B102 B107 B106 62.7(10)
B108 B102 B107 B101 137.3(8)
B100 B102 B107 B101 37.0(7)
B103 B102 B107 B101 99.2(8)
B101 B106 B107 B111 136.4(8)
B105 B106 B107 B111 98.3(9)
B110 B106 B107 B111 33.5(7)
B101 B106 B107 B108 98.2(8)
B105 B106 B107 B108 60.2(10)
B110 B106 B107 B108 -4.6(10)
B111 B106 B107 B108 -38.1(7)
B101 B106 B107 B102 36.7(7)
B105 B106 B107 B102 -1.4(10)
B110 B106 B107 B102 -66.2(9)
B111 B106 B107 B102 -99.7(8)
B105 B106 B107 B101 -38.1(7)
B110 B106 B107 B101 -102.9(8)
B111 B106 B107 B101 -136.4(8)
B100 B101 B107 B111 61.7(10)
B106 B101 B107 B111 -38.6(7)
B102 B101 B107 B111 99.2(8)
B105 B101 B107 B111 -1.4(10)
B100 B101 B107 B108 -0.5(10)
B106 B101 B107 B108 -100.8(8)
B102 B101 B107 B108 37.1(7)
B105 B101 B107 B108 -63.5(9)
B100 B101 B107 B102 -37.5(7)
B106 B101 B107 B102 -137.9(8)
B105 B101 B107 B102 -100.6(8)
B100 B101 B107 B106 100.3(8)
B102 B101 B107 B106 137.9(8)
B105 B101 B107 B106 37.3(7)
B101 B102 B108 B111 0.8(11)
B107 B102 B108 B111 -38.3(7)
B100 B102 B108 B111 63.6(10)
B103 B102 B108 B111 99.8(8)
B101 B102 B108 B109 -61.1(10)
B107 B102 B108 B109 -100.2(8)
B100 B102 B108 B109 1.8(11)
B103 B102 B108 B109 37.9(7)
B101 B102 B108 B107 39.1(7)
B100 B102 B108 B107 101.9(8)
B103 B102 B108 B107 138.1(8)
B101 B102 B108 B103 -99.0(8)
B107 B102 B108 B103 -138.1(8)
B100 B102 B108 B103 -36.2(7)
B111 B107 B108 B102 -137.0(8)
B106 B107 B108 B102 -98.5(8)
B101 B107 B108 B102 -37.1(7)
B102 B107 B108 B111 137.0(8)
B106 B107 B108 B111 38.5(7)
B101 B107 B108 B111 99.9(8)
B111 B107 B108 B109 -35.6(7)
B102 B107 B108 B109 101.4(8)
B106 B107 B108 B109 2.9(10)
B101 B107 B108 B109 64.3(9)
B111 B107 B108 B103 -98.9(8)
B102 B107 B108 B103 38.2(7)
B106 B107 B108 B103 -60.4(10)
B101 B107 B108 B103 1.0(10)
B100 B103 B108 B102 36.9(7)
B104 B103 B108 B102 100.2(9)
B109 B103 B108 B102 137.4(8)
B100 B103 B108 B111 -64.6(10)
B104 B103 B108 B111 -1.2(11)
B109 B103 B108 B111 36.0(7)
B102 B103 B108 B111 -101.4(8)
B100 B103 B108 B109 -100.6(8)
B104 B103 B108 B109 -37.2(7)
B102 B103 B108 B109 -137.4(8)
B100 B103 B108 B107 -1.2(10)
B104 B103 B108 B107 62.2(10)
B109 B103 B108 B107 99.4(8)
B102 B103 B108 B107 -38.1(7)
B105 B104 B109 B111 0.7(10)
B100 B104 B109 B111 -63.4(10)
B103 B104 B109 B111 -101.3(8)
B110 B104 B109 B111 39.0(7)
B105 B104 B109 B110 -38.3(7)
B100 B104 B109 B110 -102.4(8)
B103 B104 B109 B110 -140.3(8)
B105 B104 B109 B103 102.1(9)
B100 B104 B109 B103 37.9(7)
B110 B104 B109 B103 140.3(8)
B105 B104 B109 B108 64.7(10)
B100 B104 B109 B108 0.6(11)
B103 B104 B109 B108 -37.4(7)
B110 B104 B109 B108 103.0(8)
B100 B103 B109 B111 63.0(10)
B104 B103 B109 B111 101.3(9)
B108 B103 B109 B111 -37.2(8)
B102 B103 B109 B111 -0.4(11)
B100 B103 B109 B110 -1.6(11)
B104 B103 B109 B110 36.6(8)
B108 B103 B109 B110 -101.9(9)
B102 B103 B109 B110 -65.0(10)
B100 B103 B109 B104 -38.2(8)
B108 B103 B109 B104 -138.5(8)
B102 B103 B109 B104 -101.6(8)
B100 B103 B109 B108 100.3(9)
B104 B103 B109 B108 138.5(8)
B102 B103 B109 B108 36.9(7)
B102 B108 B109 B111 100.3(9)
B107 B108 B109 B111 36.3(7)
B103 B108 B109 B111 138.8(8)
B102 B108 B109 B110 63.9(10)
B111 B108 B109 B110 -36.4(7)
B107 B108 B109 B110 -0.1(11)
B103 B108 B109 B110 102.4(9)
B102 B108 B109 B104 -1.5(11)
B111 B108 B109 B104 -101.8(9)
B107 B108 B109 B104 -65.5(10)
B103 B108 B109 B104 37.0(7)
B102 B108 B109 B103 -38.5(8)
B111 B108 B109 B103 -138.8(8)
B107 B108 B109 B103 -102.5(8)
B104 B109 B110 B111 136.8(8)
B103 B109 B110 B111 101.0(9)
B108 B109 B110 B111 36.3(7)
B111 B109 B110 B106 -39.0(7)
B104 B109 B110 B106 97.8(8)
B103 B109 B110 B106 62.0(10)
B108 B109 B110 B106 -2.7(10)
B111 B109 B110 B105 -101.0(8)
B104 B109 B110 B105 35.8(7)
B103 B109 B110 B105 -0.1(11)
B108 B109 B110 B105 -64.8(10)
B111 B109 B110 B104 -136.8(8)
B103 B109 B110 B104 -35.9(7)
B108 B109 B110 B104 -100.6(8)
B101 B106 B110 B109 -60.9(10)
B105 B106 B110 B109 -98.2(8)
B107 B106 B110 B109 4.5(10)
B111 B106 B110 B109 38.3(7)
B101 B106 B110 B111 -99.3(9)
B105 B106 B110 B111 -136.5(8)
B107 B106 B110 B111 -33.8(7)
B101 B106 B110 B105 37.3(8)
B107 B106 B110 B105 102.7(8)
B111 B106 B110 B105 136.5(8)
B101 B106 B110 B104 1.8(10)
B105 B106 B110 B104 -35.5(7)
B107 B106 B110 B104 67.3(10)
B111 B106 B110 B104 101.1(8)
B104 B105 B110 B109 -37.2(7)
B100 B105 B110 B109 1.7(11)
B106 B105 B110 B109 100.9(8)
B101 B105 B110 B109 64.7(10)
B104 B105 B110 B111 -99.2(8)
B100 B105 B110 B111 -60.4(10)
B106 B105 B110 B111 38.9(7)
B101 B105 B110 B111 2.6(11)
B104 B105 B110 B106 -138.1(8)
B100 B105 B110 B106 -99.3(9)
B101 B105 B110 B106 -36.3(7)
B100 B105 B110 B104 38.8(7)
B106 B105 B110 B104 138.1(8)
B101 B105 B110 B104 101.8(9)
B105 B104 B110 B109 137.8(8)
B100 B104 B110 B109 98.9(9)
B103 B104 B110 B109 35.7(7)
B105 B104 B110 B111 99.9(8)
B100 B104 B110 B111 61.0(10)
B103 B104 B110 B111 -2.2(10)
B109 B104 B110 B111 -37.9(7)
B105 B104 B110 B106 36.5(7)
B100 B104 B110 B106 -2.4(11)
B103 B104 B110 B106 -65.7(10)
B109 B104 B110 B106 -101.3(8)
B100 B104 B110 B105 -38.9(8)
B103 B104 B110 B105 -102.1(9)
B109 B104 B110 B105 -137.8(8)
B104 B109 B111 B110 -39.4(7)
B103 B109 B111 B110 -102.8(9)
B108 B109 B111 B110 -140.1(8)
B110 B109 B111 B108 140.1(8)
B104 B109 B111 B108 100.7(8)
B103 B109 B111 B108 37.3(8)
B110 B109 B111 B107 103.0(9)
B104 B109 B111 B107 63.5(10)
B103 B109 B111 B107 0.2(11)
B108 B109 B111 B107 -37.2(8)
B110 B109 B111 B106 39.0(7)
B104 B109 B111 B106 -0.4(10)
B103 B109 B111 B106 -63.8(10)
B108 B109 B111 B106 -101.1(8)
B106 B110 B111 B109 136.4(8)
B105 B110 B111 B109 98.2(8)
B104 B110 B111 B109 38.3(7)
B109 B110 B111 B108 -36.8(7)
B106 B110 B111 B108 99.6(8)
B105 B110 B111 B108 61.4(10)
B104 B110 B111 B108 1.5(11)
B109 B110 B111 B107 -101.8(9)
B106 B110 B111 B107 34.6(8)
B105 B110 B111 B107 -3.6(11)
B104 B110 B111 B107 -63.5(10)
B109 B110 B111 B106 -136.4(8)
B105 B110 B111 B106 -38.2(7)
B104 B110 B111 B106 -98.1(8)
B102 B108 B111 B109 -100.7(9)
B107 B108 B111 B109 -139.3(8)
B103 B108 B111 B109 -36.5(7)
B102 B108 B111 B110 -64.3(10)
B109 B108 B111 B110 36.3(7)
B107 B108 B111 B110 -103.0(9)
B103 B108 B111 B110 -0.2(11)
B102 B108 B111 B107 38.6(7)
B109 B108 B111 B107 139.3(8)
B103 B108 B111 B107 102.8(8)
B102 B108 B111 B106 0.0(11)
B109 B108 B111 B106 100.6(9)
B107 B108 B111 B106 -38.7(7)
B103 B108 B111 B106 64.1(10)
B108 B107 B111 B109 37.4(8)
B102 B107 B111 B109 0.1(11)
B106 B107 B111 B109 -99.3(9)
B101 B107 B111 B109 -61.5(10)
B108 B107 B111 B110 102.0(9)
B102 B107 B111 B110 64.7(10)
B106 B107 B111 B110 -34.7(8)
B101 B107 B111 B110 3.1(11)
B102 B107 B111 B108 -37.3(7)
B106 B107 B111 B108 -136.8(8)
B101 B107 B111 B108 -98.9(8)
B108 B107 B111 B106 136.8(8)
B102 B107 B111 B106 99.4(8)
B101 B107 B111 B106 37.8(7)
B101 B106 B111 B109 63.9(10)
B105 B106 B111 B109 0.0(10)
B110 B106 B111 B109 -38.9(7)
B107 B106 B111 B109 103.4(8)
B101 B106 B111 B110 102.7(8)
B105 B106 B111 B110 38.9(7)
B107 B106 B111 B110 142.2(8)
B101 B106 B111 B108 -0.7(11)
B105 B106 B111 B108 -64.6(10)
B110 B106 B111 B108 -103.4(9)
B107 B106 B111 B108 38.8(7)
B101 B106 B111 B107 -39.5(7)
B105 B106 B111 B107 -103.4(8)
B110 B106 B111 B107 -142.2(8)
C921 O920 C920 C922 173(3)
C920 O920 C921 C923 -176(2)
C902 O900 C901 C903 175.3(6)
C901 O900 C902 C904 -180.0(6)
C911 O910 C910 C912 -140(5)
C910 O910 C911 C913 174(5)
C91B O91A C91A C91C 172.6(11)
C91A O91A C91B C91D 167.6(13)

loop_
_platon_squeeze_void_nr
_platon_squeeze_void_average_x
_platon_squeeze_void_average_y
_platon_squeeze_void_average_z
_platon_squeeze_void_volume
_platon_squeeze_void_count_electrons
_platon_squeeze_void_content
1 0.000 0.500 0.500 884 222 ' '
2 0.042 0.027 0.013 13 1 ' '
3 0.081 0.913 0.042 10 0 ' '
4 0.919 0.087 0.959 10 0 ' '
5 0.958 0.973 0.987 13 1 ' '
